data_1516233
loop_
_publ_author_name
'Chou, Chih-Ming'
'Saito, Shohei'
'Yamaguchi, Shigehiro'

_publ_section_title
;
 Heterotriangulenes \p-Expanded at Bridging Positions.
;
_journal_issue 11
_journal_name_full 'Organic letters'
_journal_page_first 2868
_journal_page_last 2871
_journal_paper_doi 10.1021/ol501004g
_journal_volume 16
_journal_year 2014
_chemical_formula_moiety 'C102 H42 F15 N, 17/5(C6 H5 Cl)'
_chemical_formula_sum 'C122.4 H59 Cl3.4 F15 N'
_chemical_formula_weight 1949.03
_chemical_name_systematic
;
 Dibenzo[c,g]fluorenyl-substituted heterotriangulene
;
_space_group_crystal_system triclinic
_space_group_IT_number 2
_space_group_name_Hall '-P 1'
_space_group_name_H-M_alt 'P -1'
_symmetry_space_group_name_Hall '-P 1'
_symmetry_space_group_name_H-M 'P -1'
_atom_sites_solution_hydrogens geom
_audit_creation_method SHELXL-2013
_audit_update_record
;
2014-03-08 # Formatted by publCIF
;
_cell_angle_alpha 100.0100(7)
_cell_angle_beta 99.1855(7)
_cell_angle_gamma 99.1177(7)
_cell_formula_units_Z 10
_cell_length_a 26.3661(5)
_cell_length_b 26.5069(5)
_cell_length_c 39.8191(7)
_cell_measurement_reflns_used 189811
_cell_measurement_temperature 123(2)
_cell_measurement_theta_max 136.420
_cell_measurement_theta_min 6.080
_cell_volume 26552.9(9)
_computing_cell_refinement 'CrystalClear 4.0 (Rigaku, 2012)'
_computing_data_collection 'CrystalClear 4.0 (Rigaku, 2012)'
_computing_data_reduction 'CrystalClear 4.0 (Rigaku, 2012)'
_computing_structure_refinement 'SHELXL-2013 (Sheldrick, 2013)'
_computing_structure_solution 'SHELXD-2013 (Sheldrick, 2013)'
_diffrn_ambient_temperature 123(2)
_diffrn_detector_area_resol_mean 10.00
_diffrn_measured_fraction_theta_full 0.985
_diffrn_measured_fraction_theta_max 0.984
_diffrn_measurement_device_type 'RIGAKU RAPID AUTO'
_diffrn_measurement_method \w
_diffrn_radiation_type CuK\a
_diffrn_radiation_wavelength 1.54187
_diffrn_reflns_av_R_equivalents 0.0734
_diffrn_reflns_av_unetI/netI 0.0791
_diffrn_reflns_Laue_measured_fraction_full 0.985
_diffrn_reflns_Laue_measured_fraction_max 0.984
_diffrn_reflns_limit_h_max 31
_diffrn_reflns_limit_h_min -31
_diffrn_reflns_limit_k_max 31
_diffrn_reflns_limit_k_min -30
_diffrn_reflns_limit_l_max 47
_diffrn_reflns_limit_l_min -47
_diffrn_reflns_number 497164
_diffrn_reflns_point_group_measured_fraction_full 0.985
_diffrn_reflns_point_group_measured_fraction_max 0.984
_diffrn_reflns_theta_full 67.687
_diffrn_reflns_theta_max 68.249
_diffrn_reflns_theta_min 3.039
_exptl_absorpt_coefficient_mu 1.503
_exptl_absorpt_correction_T_max 1.0000
_exptl_absorpt_correction_T_min 0.8034
_exptl_absorpt_correction_type multi-scan
_exptl_absorpt_process_details 'RIGAKU ABSCOR'
_exptl_crystal_colour Yellow
_exptl_crystal_density_diffrn 1.219
_exptl_crystal_description Prism
_exptl_crystal_F_000 9932
_exptl_crystal_size_max 0.200
_exptl_crystal_size_mid 0.050
_exptl_crystal_size_min 0.050
_platon_squeeze_details
;
;
_refine_diff_density_max 0.877
_refine_diff_density_min -0.872
_refine_diff_density_rms 0.090
_refine_ls_extinction_method none
_refine_ls_goodness_of_fit_ref 1.073
_refine_ls_hydrogen_treatment constr
_refine_ls_matrix_type fullcycle
_refine_ls_number_parameters 6364
_refine_ls_number_reflns 95643
_refine_ls_number_restraints 909
_refine_ls_restrained_S_all 1.077
_refine_ls_R_factor_all 0.1692
_refine_ls_R_factor_gt 0.1238
_refine_ls_shift/su_max 0.000
_refine_ls_shift/su_mean 0.000
_refine_ls_structure_factor_coef Fsqd
_refine_ls_weighting_details 'w=1/[\s^2^(Fo^2^)+(0.2000P)^2^] where P=(Fo^2^+2Fc^2^)/3'
_refine_ls_weighting_scheme calc
_refine_ls_wR_factor_gt 0.3372
_refine_ls_wR_factor_ref 0.3744
_reflns_Friedel_coverage 0.000
_reflns_number_gt 40902
_reflns_number_total 95643
_reflns_threshold_expression 'I > 2\s(I)'
_cod_data_source_file ol501004g_si_004.cif
_cod_data_source_block compound_9
_cod_depositor_comments
;
The following automatic conversions were performed:

'_exptl_absorpt_correction_type' value 'Multi-scan' changed to
'multi-scan' according to
/usr/data/users/saulius/crontab/automatic-downloads/rss-feeds/ACS/lib/dictionaries/cif_core.dic
dictionary named 'cif_core.dic' version 2.4.2 from 2011-04-26.

Automatic conversion script
Id: cif_fix_values 2281 2013-09-26 08:29:07Z andrius 

 Adding full bibliography for 1516232--1516234.cif.

2019-08-15
Z value and formula fixed to values more according to usual
chemical conventions.                 miguel
;
_cod_original_formula_sum 'C612 H295 Cl17 F75 N5'
_cod_original_formula_weight 9745.16
_cod_original_formula_moiety '5(C102 H42 F15 N), 17(C6 H5 Cl)'
_cod_original_formula_units_Z 2
_cod_database_code 1516233
_shelx_space_group_comment
;
The symmetry employed for this shelxl refinement is uniquely defined
by the following loop, which should always be used as a source of
symmetry information in preference to the above space-group names.
They are only intended as comments.
;
_shelx_estimated_absorpt_t_min 0.753
_shelx_estimated_absorpt_t_max 0.929
_shelxl_version_number 2013-4

loop_
_space_group_symop_operation_xyz
'x, y, z'
'-x, -y, -z'

loop_
_atom_site_label
_atom_site_type_symbol
_atom_site_fract_x
_atom_site_fract_y
_atom_site_fract_z
_atom_site_U_iso_or_equiv
_atom_site_adp_type
_atom_site_occupancy
_atom_site_site_symmetry_order
_atom_site_calc_flag
_atom_site_refinement_flags_posn
_atom_site_refinement_flags_adp
_atom_site_refinement_flags_occupancy
_atom_site_disorder_assembly
_atom_site_disorder_group
N1A N 0.15541(15) 0.25600(14) 0.26395(10) 0.0657(10) Uani 1 1 d . . . . .
C1A C 0.18875(19) 0.24115(19) 0.29096(13) 0.0667(12) Uani 1 1 d . . . . .
C2A C 0.18501(18) 0.25757(18) 0.32577(12) 0.0654(12) Uani 1 1 d . . . . .
C3A C 0.2091(2) 0.2317(2) 0.35036(14) 0.0743(13) Uani 1 1 d . . . . .
H181 H 0.2049 0.2403 0.3738 0.089 Uiso 1 1 calc R U . . .
C4A C 0.2381(2) 0.1946(2) 0.34165(14) 0.0777(14) Uani 1 1 d . . . . .
C5A C 0.2458(2) 0.1824(2) 0.30723(14) 0.0777(14) Uani 1 1 d . . . . .
H182 H 0.2666 0.1573 0.3013 0.093 Uiso 1 1 calc R U . . .
C6A C 0.2232(2) 0.20654(19) 0.28163(14) 0.0716(13) Uani 1 1 d . . . . .
C7A C 0.15445(18) 0.29433(18) 0.33589(13) 0.0647(12) Uani 1 1 d . . . . .
C8A C 0.12208(18) 0.28858(18) 0.27210(13) 0.0666(12) Uani 1 1 d . . . . .
C9A C 0.1230(2) 0.31102(19) 0.30769(13) 0.0703(13) Uani 1 1 d . . . . .
C10A C 0.0979(2) 0.3531(2) 0.31496(13) 0.0762(14) Uani 1 1 d . . . . .
H183 H 0.1012 0.3704 0.3384 0.091 Uiso 1 1 calc R U . . .
C11A C 0.0684(2) 0.3702(2) 0.28904(14) 0.0874(17) Uani 1 1 d . . . . .
C12A C 0.0608(3) 0.3440(2) 0.25469(16) 0.0969(19) Uani 1 1 d . . . . .
H184 H 0.0378 0.3537 0.2371 0.116 Uiso 1 1 calc R U . . .
C13A C 0.0878(2) 0.30237(19) 0.24599(14) 0.0769(14) Uani 1 1 d . . . . .
C14A C 0.0840(2) 0.2797(2) 0.20907(13) 0.0754(14) Uani 1 1 d . . . . .
C21A C 0.2314(2) 0.19268(19) 0.24697(14) 0.0754(14) Uani 1 1 d . . . . .
C22A C 0.26371(14) 0.16697(13) 0.36809(9) 0.0817(15) Uani 1 1 d G . . . .
C23A C 0.31250(14) 0.18832(12) 0.38901(11) 0.0894(17) Uani 1 1 d G . . . .
C24A C 0.33510(12) 0.16094(17) 0.41224(10) 0.0991(19) Uani 1 1 d G . . . .
C25A C 0.30891(16) 0.11223(16) 0.41457(9) 0.102(2) Uani 1 1 d G . . . .
C26A C 0.26012(16) 0.09089(12) 0.39365(11) 0.0921(17) Uani 1 1 d G . . . .
C27A C 0.23751(11) 0.11826(14) 0.37041(9) 0.0844(16) Uani 1 1 d G . . . .
F1A F 0.33847(14) 0.23307(13) 0.38634(10) 0.1142(11) Uani 1 1 d . . . . .
F2A F 0.38275(14) 0.17942(17) 0.43135(10) 0.1291(14) Uani 1 1 d . . . . .
F3A F 0.32925(18) 0.08586(19) 0.43745(10) 0.1353(15) Uani 1 1 d . . . . .
F4A F 0.23501(16) 0.04384(14) 0.39626(9) 0.1115(11) Uani 1 1 d . . . . .
F5A F 0.19157(12) 0.09640(12) 0.35086(8) 0.0919(9) Uani 1 1 d . . . . .
C28A C 0.0524(2) 0.42401(18) 0.29723(17) 0.079(3) Uani 0.583(4) 1 d G U P A 1
C29A C 0.0814(2) 0.4703(2) 0.29302(17) 0.084(2) Uani 0.583(4) 1 d G U P A 1
C30A C 0.0644(2) 0.51705(19) 0.30170(18) 0.084(2) Uani 0.583(4) 1 d G U P A 1
C31A C 0.0185(3) 0.51755(19) 0.31458(18) 0.088(3) Uani 0.583(4) 1 d G U P A 1
C32A C -0.0105(2) 0.4713(2) 0.31878(18) 0.089(3) Uani 0.583(4) 1 d G U P A 1
C33A C 0.0064(2) 0.42451(19) 0.31011(18) 0.081(3) Uani 0.583(4) 1 d G U P A 1
F6A F 0.12699(19) 0.47217(19) 0.28195(15) 0.0917(18) Uani 0.583(4) 1 d . . P A 1
F7A F 0.0946(2) 0.56235(19) 0.29837(17) 0.104(2) Uani 0.583(4) 1 d . . P A 1
F8A F 0.0006(3) 0.5608(3) 0.32271(17) 0.119(3) Uani 0.583(4) 1 d . . P A 1
F9A F -0.0527(3) 0.4727(3) 0.3307(2) 0.130(3) Uani 0.583(4) 1 d . . P A 1
F10A F -0.0206(3) 0.3816(2) 0.3142(2) 0.115(2) Uani 0.583(4) 1 d . . P A 1
C28G C 0.0345(4) 0.4113(3) 0.2990(3) 0.092(4) Uani 0.417(4) 1 d G U P A 2
C29G C 0.0338(4) 0.4472(4) 0.2774(2) 0.100(4) Uani 0.417(4) 1 d G U P A 2
C30G C 0.0103(4) 0.4901(3) 0.2851(3) 0.100(4) Uani 0.417(4) 1 d G U P A 2
C31G C -0.0124(4) 0.4971(3) 0.3143(3) 0.097(4) Uani 0.417(4) 1 d G U P A 2
C32G C -0.0117(4) 0.4612(4) 0.3359(2) 0.095(4) Uani 0.417(4) 1 d G U P A 2
C33G C 0.0118(4) 0.4183(3) 0.3283(2) 0.090(4) Uani 0.417(4) 1 d G U P A 2
F6G F 0.0585(6) 0.4428(4) 0.2502(2) 0.158(5) Uani 0.417(4) 1 d . . P A 2
F7G F 0.0130(6) 0.5242(4) 0.2641(3) 0.163(5) Uani 0.417(4) 1 d . . P A 2
F8G F -0.0364(4) 0.5365(3) 0.3230(3) 0.131(4) Uani 0.417(4) 1 d . . P A 2
F9G F -0.0363(4) 0.4659(3) 0.3619(3) 0.120(3) Uani 0.417(4) 1 d . . P A 2
F10G F 0.0080(3) 0.3847(3) 0.3474(2) 0.097(3) Uani 0.417(4) 1 d . . P A 2
C115 C 0.0578(3) 0.1550(3) 0.26170(18) 0.088(2) Uani 0.610(3) 1 d G U P B 2
C116 C 0.0458(3) 0.1413(3) 0.22563(18) 0.098(2) Uani 0.610(3) 1 d G U P B 2
H330 H 0.0206 0.1565 0.2130 0.118 Uiso 0.610(3) 1 calc R U P B 2
C117 C 0.0705(4) 0.1054(4) 0.20806(14) 0.105(3) Uani 0.610(3) 1 d G U P B 2
H331 H 0.0622 0.0960 0.1834 0.126 Uiso 0.610(3) 1 calc R U P B 2
C118 C 0.1072(3) 0.0832(3) 0.2266(2) 0.105(3) Uani 0.610(3) 1 d G U P B 2
H332 H 0.1241 0.0586 0.2146 0.126 Uiso 0.610(3) 1 calc R U P B 2
C119 C 0.1193(3) 0.0969(3) 0.2626(2) 0.102(2) Uani 0.610(3) 1 d G U P B 2
H333 H 0.1444 0.0818 0.2753 0.123 Uiso 0.610(3) 1 calc R U P B 2
C120 C 0.0946(3) 0.1329(3) 0.28020(14) 0.093(2) Uani 0.610(3) 1 d G U P B 2
H334 H 0.1028 0.1423 0.3049 0.111 Uiso 0.610(3) 1 calc R U P B 2
Cl2Z Cl 0.02604(9) 0.19611(8) 0.28266(6) 0.0822(7) Uani 0.610(3) 1 d . U P B 2
C1Z C 0.0806(6) 0.1068(6) 0.2140(2) 0.125(4) Uani 0.390(3) 1 d G U P B 1
C2Z C 0.0473(5) 0.1420(6) 0.2190(3) 0.127(4) Uani 0.390(3) 1 d G U P B 1
H335 H 0.0262 0.1495 0.1995 0.152 Uiso 0.390(3) 1 calc R U P B 1
C3Z C 0.0450(5) 0.1662(5) 0.2524(4) 0.129(4) Uani 0.390(3) 1 d G U P B 1
H336 H 0.0222 0.1903 0.2558 0.155 Uiso 0.390(3) 1 calc R U P B 1
C4Z C 0.0759(6) 0.1552(6) 0.2809(3) 0.129(4) Uani 0.390(3) 1 d G U P B 1
H337 H 0.0743 0.1718 0.3038 0.155 Uiso 0.390(3) 1 calc R U P B 1
C5Z C 0.1092(5) 0.1200(6) 0.2759(3) 0.125(4) Uani 0.390(3) 1 d G U P B 1
H338 H 0.1303 0.1125 0.2954 0.150 Uiso 0.390(3) 1 calc R U P B 1
C6Z C 0.1115(5) 0.0958(5) 0.2425(4) 0.121(4) Uani 0.390(3) 1 d G U P B 1
H339 H 0.1343 0.0717 0.2391 0.145 Uiso 0.390(3) 1 calc R U P B 1
Cl1Z Cl 0.0838(2) 0.0821(3) 0.17329(15) 0.147(2) Uani 0.390(3) 1 d . U P B 1
C15A C 0.1642(3) 0.2373(3) 0.22881(16) 0.055(4) Uani 0.390(3) 1 d G U P B 1
C16A C 0.1320(2) 0.2501(3) 0.2017(2) 0.055(3) Uani 0.390(3) 1 d G U P B 1
C17A C 0.1398(3) 0.2366(3) 0.16782(18) 0.060(3) Uani 0.390(3) 1 d G U P B 1
H185 H 0.1178 0.2454 0.1493 0.072 Uiso 0.390(3) 1 calc R U P B 1
C18A C 0.1798(3) 0.2102(3) 0.16108(15) 0.055(3) Uani 0.390(3) 1 d G U P B 1
C19A C 0.2120(2) 0.1973(3) 0.1882(2) 0.052(3) Uani 0.390(3) 1 d G U P B 1
H186 H 0.2393 0.1793 0.1836 0.062 Uiso 0.390(3) 1 calc R U P B 1
C20A C 0.2042(3) 0.2109(3) 0.22207(17) 0.061(4) Uani 0.390(3) 1 d G U P B 1
Cl20 Cl 0.0878(3) 0.0188(2) 0.08492(19) 0.175(3) Uani 0.390(3) 1 d . U P B 1
C109 C 0.0803(6) 0.0757(4) 0.0694(4) 0.158(4) Uani 0.390(3) 1 d G U P B 1
C110 C 0.0666(6) 0.1209(6) 0.0858(3) 0.153(4) Uani 0.390(3) 1 d G U P B 1
H340 H 0.0553 0.1221 0.1074 0.184 Uiso 0.390(3) 1 calc R U P B 1
C111 C 0.0695(6) 0.1644(4) 0.0706(4) 0.152(5) Uani 0.390(3) 1 d G U P B 1
H341 H 0.0602 0.1953 0.0818 0.183 Uiso 0.390(3) 1 calc R U P B 1
C112 C 0.0860(6) 0.1627(4) 0.0390(4) 0.152(5) Uani 0.390(3) 1 d G U P B 1
H342 H 0.0879 0.1924 0.0286 0.183 Uiso 0.390(3) 1 calc R U P B 1
C113 C 0.0996(6) 0.1175(6) 0.0227(3) 0.154(5) Uani 0.390(3) 1 d G U P B 1
H343 H 0.1109 0.1163 0.0011 0.185 Uiso 0.390(3) 1 calc R U P B 1
C114 C 0.0967(7) 0.0739(4) 0.0379(4) 0.157(5) Uani 0.390(3) 1 d G U P B 1
H344 H 0.1061 0.0430 0.0267 0.188 Uiso 0.390(3) 1 calc R U P B 1
F11A F 0.1896(3) 0.1085(2) 0.12630(17) 0.082(2) Uani 0.390(3) 1 d D . P B 1
F12A F 0.2255(4) 0.0917(3) 0.0667(2) 0.102(3) Uani 0.390(3) 1 d D . P B 1
F13A F 0.2486(4) 0.1705(4) 0.03362(18) 0.094(3) Uani 0.390(3) 1 d D . P B 1
F14A F 0.2348(3) 0.2677(3) 0.05963(17) 0.088(2) Uani 0.390(3) 1 d D . P B 1
F15A F 0.1989(3) 0.2863(2) 0.12024(17) 0.074(2) Uani 0.390(3) 1 d D . P B 1
C34A C 0.1925(3) 0.1980(3) 0.12444(16) 0.066(3) Uani 0.390(3) 1 d G U P B 1
C35A C 0.2003(3) 0.1485(2) 0.11097(19) 0.067(3) Uani 0.390(3) 1 d DG U P B 1
C36A C 0.2188(4) 0.1394(2) 0.0801(2) 0.077(3) Uani 0.390(3) 1 d DG U P B 1
C37A C 0.2293(4) 0.1798(3) 0.06266(16) 0.078(3) Uani 0.390(3) 1 d DG U P B 1
C38A C 0.2214(3) 0.2293(2) 0.07613(18) 0.070(3) Uani 0.390(3) 1 d DG U P B 1
C39A C 0.2030(3) 0.2384(2) 0.10702(18) 0.056(2) Uani 0.390(3) 1 d DG U P B 1
C15G C 0.1538(2) 0.2343(3) 0.22831(13) 0.075(3) Uani 0.610(3) 1 d G U P B 2
C16G C 0.1158(2) 0.2440(3) 0.20302(17) 0.081(3) Uani 0.610(3) 1 d G U P B 2
C17G C 0.1136(2) 0.2234(3) 0.16814(15) 0.092(3) Uani 0.610(3) 1 d G U P B 2
H350 H 0.0877 0.2300 0.1509 0.111 Uiso 0.610(3) 1 calc R U P B 2
C18G C 0.1494(3) 0.1930(3) 0.15855(12) 0.109(3) Uani 0.610(3) 1 d G U P B 2
C19G C 0.1874(2) 0.1833(3) 0.18383(17) 0.100(3) Uani 0.610(3) 1 d G U P B 2
H351 H 0.2118 0.1625 0.1773 0.121 Uiso 0.610(3) 1 calc R U P B 2
C20G C 0.1896(2) 0.2039(3) 0.21871(15) 0.078(3) Uani 0.610(3) 1 d G U P B 2
Cl19 Cl 0.2757(2) 0.27735(17) 0.10685(12) 0.195(2) Uani 0.610(3) 1 d . . P B 2
C103 C 0.2618(5) 0.2141(3) 0.0870(3) 0.175(5) Uani 0.610(3) 1 d G U P B 2
C104 C 0.2507(6) 0.1999(4) 0.0509(3) 0.177(5) Uani 0.610(3) 1 d G U P B 2
H345 H 0.2483 0.2259 0.0374 0.212 Uiso 0.610(3) 1 calc R U P B 2
C105 C 0.2431(6) 0.1477(5) 0.0347(2) 0.183(6) Uani 0.610(3) 1 d G U P B 2
H346 H 0.2356 0.1381 0.0101 0.219 Uiso 0.610(3) 1 calc R U P B 2
C106 C 0.2466(5) 0.1097(3) 0.0545(3) 0.186(5) Uani 0.610(3) 1 d G U P B 2
H347 H 0.2414 0.0740 0.0434 0.223 Uiso 0.610(3) 1 calc R U P B 2
C107 C 0.2576(5) 0.1238(4) 0.0906(3) 0.180(5) Uani 0.610(3) 1 d G U P B 2
H348 H 0.2600 0.0978 0.1041 0.215 Uiso 0.610(3) 1 calc R U P B 2
C108 C 0.2652(5) 0.1760(5) 0.1068(2) 0.164(4) Uani 0.610(3) 1 d G U P B 2
H349 H 0.2728 0.1857 0.1315 0.196 Uiso 0.610(3) 1 calc R U P B 2
F11G F 0.1248(4) 0.0778(3) 0.1345(2) 0.169(3) Uani 0.610(3) 1 d . U P B 2
F12G F 0.1143(5) 0.0279(4) 0.0700(3) 0.222(5) Uani 0.610(3) 1 d D U P B 2
F13G F 0.0975(5) 0.0816(5) 0.0196(2) 0.228(5) Uani 0.610(3) 1 d D U P B 2
F14G F 0.1136(6) 0.1887(5) 0.0362(2) 0.240(5) Uani 0.610(3) 1 d D U P B 2
F15G F 0.1418(4) 0.2383(4) 0.1030(2) 0.184(3) Uani 0.610(3) 1 d . U P B 2
C34G C 0.1325(5) 0.1589(5) 0.1215(2) 0.168(4) Uani 0.610(3) 1 d G U P B 2
C35G C 0.1224(5) 0.1047(4) 0.1135(2) 0.165(4) Uani 0.610(3) 1 d G U P B 2
C36G C 0.1126(5) 0.0784(3) 0.0790(3) 0.182(4) Uani 0.610(3) 1 d DG U P B 2
C37G C 0.1129(5) 0.1064(4) 0.05259(18) 0.195(4) Uani 0.610(3) 1 d DG U P B 2
C38G C 0.1230(5) 0.1606(4) 0.0606(2) 0.189(4) Uani 0.610(3) 1 d DG U P B 2
C39G C 0.1329(5) 0.1869(3) 0.0951(3) 0.171(4) Uani 0.610(3) 1 d G U P B 2
C1H C 0.1545(2) 0.3149(2) 0.37061(14) 0.0741(13) Uani 1 1 d . . . . .
C2H C 0.1084(2) 0.3221(2) 0.38683(14) 0.0764(14) Uani 1 1 d . . . . .
C3H C 0.1257(2) 0.3394(2) 0.42275(14) 0.0768(14) Uani 1 1 d . . . . .
C4H C 0.1838(2) 0.3539(2) 0.42984(13) 0.0730(13) Uani 1 1 d . . . . .
C5H C 0.20035(19) 0.33448(19) 0.39909(13) 0.0696(13) Uani 1 1 d . . . . .
C6H C 0.0895(2) 0.3336(2) 0.44562(15) 0.0866(16) Uani 1 1 d . . . . .
C7H C 0.0352(3) 0.3180(2) 0.43126(18) 0.103(2) Uani 1 1 d . . . . .
C8H C -0.0009(3) 0.3111(3) 0.4539(2) 0.125(3) Uani 1 1 d . . . . .
H1 H -0.0371 0.3005 0.4438 0.150 Uiso 1 1 calc R U . . .
C9H C 0.0121(4) 0.3184(3) 0.4867(3) 0.150(4) Uani 1 1 d . . . . .
H2 H -0.0140 0.3166 0.5006 0.180 Uiso 1 1 calc R U . . .
C10H C 0.0669(3) 0.3294(3) 0.5027(2) 0.128(3) Uani 1 1 d . . . . .
H3 H 0.0777 0.3313 0.5269 0.154 Uiso 1 1 calc R U . . .
C11H C 0.1031(3) 0.3371(2) 0.48158(17) 0.105(2) Uani 1 1 d . . . . .
H4 H 0.1392 0.3451 0.4920 0.126 Uiso 1 1 calc R U . . .
C12H C 0.0550(2) 0.3043(2) 0.37268(16) 0.0854(16) Uani 1 1 d . . . . .
H5 H 0.0433 0.2933 0.3483 0.103 Uiso 1 1 calc R U . . .
C13H C 0.0198(2) 0.3031(2) 0.39465(19) 0.105(2) Uani 1 1 d . . . . .
H6 H -0.0164 0.2918 0.3849 0.126 Uiso 1 1 calc R U . . .
C14H C 0.2213(2) 0.3885(2) 0.45744(13) 0.0757(14) Uani 1 1 d . . . . .
C15H C 0.2742(2) 0.3932(2) 0.45596(14) 0.0782(14) Uani 1 1 d . . . . .
C16H C 0.3127(3) 0.4247(2) 0.48429(15) 0.0979(19) Uani 1 1 d . . . . .
H7 H 0.3488 0.4276 0.4835 0.117 Uiso 1 1 calc R U . . .
C17H C 0.2975(3) 0.4507(3) 0.51264(16) 0.103(2) Uani 1 1 d . . . . .
H8 H 0.3230 0.4690 0.5324 0.124 Uiso 1 1 calc R U . . .
C18H C 0.2441(3) 0.4503(2) 0.51266(15) 0.101(2) Uani 1 1 d . . . . .
H9 H 0.2342 0.4717 0.5313 0.121 Uiso 1 1 calc R U . . .
C19H C 0.2067(2) 0.4202(2) 0.48654(14) 0.0869(16) Uani 1 1 d . . . . .
H10 H 0.1708 0.4197 0.4873 0.104 Uiso 1 1 calc R U . . .
C20H C 0.25389(19) 0.3421(2) 0.39708(14) 0.0726(13) Uani 1 1 d . . . . .
H11 H 0.2650 0.3283 0.3764 0.087 Uiso 1 1 calc R U . . .
C21H C 0.2895(2) 0.3700(2) 0.42579(14) 0.0846(16) Uani 1 1 d . . . . .
H12 H 0.3257 0.3737 0.4252 0.101 Uiso 1 1 calc R U . . .
C22H C 0.0449(2) 0.2892(2) 0.18369(15) 0.0831(15) Uani 1 1 d . . . . .
C23H C 0.0494(2) 0.3057(2) 0.15200(13) 0.0737(14) Uani 1 1 d . . . . .
C24H C 0.0011(2) 0.3143(2) 0.13668(14) 0.0818(15) Uani 1 1 d . . . . .
C25H C -0.0385(2) 0.2927(2) 0.15539(13) 0.0758(14) Uani 1 1 d . . . . .
C26H C -0.0127(2) 0.2839(2) 0.18598(14) 0.0795(15) Uani 1 1 d . . . . .
C27H C -0.0032(3) 0.3476(2) 0.11191(15) 0.0909(17) Uani 1 1 d . . . . .
C28H C 0.0439(3) 0.3627(2) 0.09851(16) 0.0959(18) Uani 1 1 d . . . . .
C29H C 0.0394(3) 0.3953(3) 0.07333(18) 0.123(3) Uani 1 1 d . . . . .
H13 H 0.0673 0.4012 0.0612 0.148 Uiso 1 1 calc R U . . .
C30H C -0.0022(4) 0.4182(4) 0.0658(2) 0.141(3) Uani 1 1 d . . . . .
H14 H -0.0010 0.4442 0.0521 0.169 Uiso 1 1 calc R U . . .
C31H C -0.0477(4) 0.4023(3) 0.07907(18) 0.127(3) Uani 1 1 d . . . . .
H15 H -0.0786 0.4147 0.0715 0.152 Uiso 1 1 calc R U . . .
C32H C -0.0488(3) 0.3696(2) 0.10243(15) 0.0909(17) Uani 1 1 d . . . . .
H16 H -0.0791 0.3617 0.1121 0.109 Uiso 1 1 calc R U . . .
C33H C 0.0937(2) 0.3241(2) 0.13835(16) 0.0940(17) Uani 1 1 d . . . . .
H17 H 0.1272 0.3189 0.1484 0.113 Uiso 1 1 calc R U . . .
C34H C 0.0895(3) 0.3485(3) 0.11148(18) 0.1002(19) Uani 1 1 d . . . . .
H18 H 0.1191 0.3563 0.1012 0.120 Uiso 1 1 calc R U . . .
C35H C -0.0946(2) 0.2752(2) 0.14563(14) 0.0780(14) Uani 1 1 d . . . . .
C36H C -0.1197(2) 0.2557(2) 0.17070(15) 0.0855(16) Uani 1 1 d . . . . .
C37H C -0.1759(2) 0.2360(2) 0.16171(17) 0.0932(17) Uani 1 1 d . . . . .
H19 H -0.1934 0.2227 0.1783 0.112 Uiso 1 1 calc R U . . .
C38H C -0.2039(3) 0.2364(2) 0.12977(19) 0.109(2) Uani 1 1 d . . . . .
H20 H -0.2410 0.2263 0.1248 0.130 Uiso 1 1 calc R U . . .
C39H C -0.1768(3) 0.2522(2) 0.10443(18) 0.1011(19) Uani 1 1 d . . . . .
H21 H -0.1958 0.2490 0.0815 0.121 Uiso 1 1 calc R U . . .
C40H C -0.1243(2) 0.2717(2) 0.11161(15) 0.0807(15) Uani 1 1 d . . . . .
H22 H -0.1075 0.2831 0.0941 0.097 Uiso 1 1 calc R U . . .
C41H C -0.0376(2) 0.2629(2) 0.21018(16) 0.0935(17) Uani 1 1 d . . . . .
H23 H -0.0181 0.2573 0.2310 0.112 Uiso 1 1 calc R U . . .
C42H C -0.0924(2) 0.2505(2) 0.20261(14) 0.0865(16) Uani 1 1 d . . . . .
H24 H -0.1110 0.2385 0.2192 0.104 Uiso 1 1 calc R U . . .
C43H C 0.2722(2) 0.16494(19) 0.24018(14) 0.0738(14) Uani 1 1 d . . . . .
C44H C 0.3252(2) 0.1788(2) 0.26073(14) 0.0757(14) Uani 1 1 d . . . . .
C45H C 0.35512(19) 0.14257(18) 0.24710(13) 0.0707(13) Uani 1 1 d . . . . .
C46H C 0.3175(2) 0.10024(19) 0.22265(14) 0.0757(14) Uani 1 1 d . . . . .
C47H C 0.2701(2) 0.11619(19) 0.21663(14) 0.0773(14) Uani 1 1 d . . . . .
C48H C 0.4112(2) 0.15600(18) 0.25502(13) 0.0712(13) Uani 1 1 d . . . . .
C49H C 0.4342(2) 0.20180(19) 0.28106(14) 0.0766(14) Uani 1 1 d . . . . .
C50H C 0.4892(2) 0.2166(2) 0.28887(15) 0.0878(16) Uani 1 1 d . . . . .
H25 H 0.5048 0.2467 0.3064 0.105 Uiso 1 1 calc R U . . .
C51H C 0.5211(3) 0.1890(2) 0.27207(17) 0.0986(19) Uani 1 1 d . . . . .
H26 H 0.5581 0.1992 0.2785 0.118 Uiso 1 1 calc R U . . .
C52H C 0.4973(2) 0.1440(2) 0.24433(16) 0.0854(16) Uani 1 1 d . . . . .
H27 H 0.5185 0.1258 0.2314 0.103 Uiso 1 1 calc R U . . .
C53H C 0.4432(2) 0.1279(2) 0.23686(15) 0.0804(15) Uani 1 1 d . . . . .
H28 H 0.4276 0.0977 0.2194 0.096 Uiso 1 1 calc R U . . .
C54H C 0.3505(2) 0.2249(2) 0.28535(14) 0.0797(15) Uani 1 1 d . . . . .
H29 H 0.3306 0.2491 0.2944 0.096 Uiso 1 1 calc R U . . .
C55H C 0.4023(2) 0.2341(2) 0.29575(15) 0.0834(15) Uani 1 1 d . . . . .
H30 H 0.4183 0.2635 0.3137 0.100 Uiso 1 1 calc R U . . .
C56H C 0.3206(2) 0.04629(19) 0.21228(14) 0.0787(15) Uani 1 1 d . . . . .
C57H C 0.2782(2) 0.0135(2) 0.18889(17) 0.0910(17) Uani 1 1 d . . . . .
C58H C 0.2808(3) -0.0391(2) 0.17726(19) 0.111(2) Uani 1 1 d . . . . .
H31 H 0.2529 -0.0609 0.1603 0.133 Uiso 1 1 calc R U . . .
C59H C 0.3231(2) -0.0599(2) 0.18990(19) 0.103(2) Uani 1 1 d . . . . .
H32 H 0.3249 -0.0952 0.1813 0.123 Uiso 1 1 calc R U . . .
C60H C 0.3618(3) -0.0289(2) 0.2148(2) 0.113(2) Uani 1 1 d . . . . .
H33 H 0.3897 -0.0438 0.2247 0.136 Uiso 1 1 calc R U . . .
C61H C 0.3625(2) 0.0243(2) 0.22670(17) 0.0935(18) Uani 1 1 d . . . . .
H34 H 0.3906 0.0452 0.2440 0.112 Uiso 1 1 calc R U . . .
C62H C 0.2258(2) 0.0826(2) 0.19414(15) 0.0858(16) Uani 1 1 d . . . . .
H35 H 0.1928 0.0930 0.1901 0.103 Uiso 1 1 calc R U . . .
C63H C 0.2329(3) 0.0327(2) 0.17800(17) 0.1019(19) Uani 1 1 d . . . . .
H36 H 0.2066 0.0120 0.1595 0.122 Uiso 1 1 calc R U . . .
C1V C 0.26050(15) 0.35635(15) 0.26698(9) 0.0849(16) Uani 1 1 d G . . . .
C2V C 0.27411(15) 0.33236(15) 0.23669(12) 0.104(2) Uani 1 1 d G . . . .
H225 H 0.2997 0.3109 0.2379 0.125 Uiso 1 1 calc R U . . .
C3V C 0.2503(2) 0.33982(19) 0.20465(10) 0.125(3) Uani 1 1 d G . . . .
H226 H 0.2596 0.3234 0.1839 0.150 Uiso 1 1 calc R U . . .
C4V C 0.2129(2) 0.3713(2) 0.20291(11) 0.157(4) Uani 1 1 d G . . . .
H227 H 0.1966 0.3764 0.1810 0.188 Uiso 1 1 calc R U . . .
C5V C 0.19926(16) 0.39525(17) 0.23321(15) 0.135(3) Uani 1 1 d G . . . .
H228 H 0.1737 0.4167 0.2320 0.162 Uiso 1 1 calc R U . . .
C6V C 0.22308(16) 0.38779(15) 0.26524(11) 0.106(2) Uani 1 1 d G . . . .
H229 H 0.2138 0.4042 0.2859 0.127 Uiso 1 1 calc R U . . .
Cl1V Cl 0.29077(6) 0.34944(5) 0.30671(4) 0.0879(4) Uani 1 1 d . . . . .
N1B N 0.36426(14) 0.44872(15) 0.25760(9) 0.0626(9) Uani 1 1 d . . . . .
C1B C 0.38745(19) 0.40903(18) 0.24248(12) 0.0643(12) Uani 1 1 d . . . . .
C2B C 0.41650(18) 0.38130(19) 0.26256(12) 0.0632(12) Uani 1 1 d . . . . .
C3B C 0.42476(19) 0.3321(2) 0.24652(13) 0.0706(13) Uani 1 1 d . . . . .
H189 H 0.4413 0.3115 0.2605 0.085 Uiso 1 1 calc R U . . .
C4B C 0.40938(19) 0.31337(18) 0.21122(12) 0.0664(12) Uani 1 1 d . . . . .
C5B C 0.3876(2) 0.34558(19) 0.19110(13) 0.0731(13) Uani 1 1 d . . . . .
H190 H 0.3788 0.3339 0.1666 0.088 Uiso 1 1 calc R U . . .
C6B C 0.37822(19) 0.39376(19) 0.20546(13) 0.0700(13) Uani 1 1 d . . . . .
C7B C 0.43475(18) 0.40102(17) 0.29975(11) 0.0624(12) Uani 1 1 d . . . . .
C8B C 0.37455(19) 0.46498(18) 0.29380(12) 0.0639(12) Uani 1 1 d . . . . .
C9B C 0.41268(18) 0.44468(18) 0.31470(11) 0.0624(11) Uani 1 1 d . . . . .
C10B C 0.4315(2) 0.47120(19) 0.34869(12) 0.0691(13) Uani 1 1 d . . . . .
H191 H 0.4598 0.4611 0.3622 0.083 Uiso 1 1 calc R U . . .
C11B C 0.40971(18) 0.51276(18) 0.36368(11) 0.0638(12) Uani 1 1 d . . . . .
C12B C 0.3680(2) 0.52682(19) 0.34386(12) 0.0689(13) Uani 1 1 d . . . . .
H192 H 0.3523 0.5539 0.3543 0.083 Uiso 1 1 calc R U . . .
C13B C 0.34821(18) 0.50261(17) 0.30920(11) 0.0594(11) Uani 1 1 d . . . . .
C14B C 0.30673(19) 0.51872(18) 0.28968(13) 0.0682(13) Uani 1 1 d . . . . .
C15B C 0.33113(18) 0.47384(18) 0.23678(12) 0.0618(11) Uani 1 1 d . . . . .
C16B C 0.30349(19) 0.50842(19) 0.25266(12) 0.0664(12) Uani 1 1 d . . . . .
C17B C 0.26678(19) 0.5289(2) 0.23092(12) 0.0698(13) Uani 1 1 d . . . . .
H193 H 0.2432 0.5479 0.2408 0.084 Uiso 1 1 calc R U . . .
C18B C 0.26549(18) 0.5210(2) 0.19516(12) 0.0670(12) Uani 1 1 d . . . . .
C19B C 0.29619(19) 0.48975(19) 0.18119(13) 0.0685(13) Uani 1 1 d . . . . .
H194 H 0.2969 0.4869 0.1572 0.082 Uiso 1 1 calc R U . . .
C20B C 0.32676(19) 0.4616(2) 0.19986(12) 0.0688(13) Uani 1 1 d . . . . .
C21B C 0.3549(2) 0.42559(19) 0.18367(13) 0.0692(13) Uani 1 1 d . . . . .
C22B C 0.41169(15) 0.25872(11) 0.19458(10) 0.0819(15) Uani 1 1 d G . . . .
C23B C 0.45965(12) 0.24415(16) 0.19251(10) 0.0990(19) Uani 1 1 d G . . . .
C24B C 0.46139(15) 0.19446(18) 0.17503(11) 0.0941(18) Uani 1 1 d G . . . .
C25B C 0.4152(2) 0.15933(12) 0.15962(11) 0.111(2) Uani 1 1 d G . . . .
C26B C 0.36719(15) 0.17390(14) 0.16169(11) 0.117(2) Uani 1 1 d G . . . .
C27B C 0.36546(12) 0.22359(15) 0.17917(11) 0.0928(18) Uani 1 1 d G . . . .
F1B F 0.50280(12) 0.27703(16) 0.20668(10) 0.1217(13) Uani 1 1 d . . . . .
F2B F 0.50568(18) 0.1793(2) 0.17395(11) 0.1448(16) Uani 1 1 d . . . . .
F3B F 0.4178(2) 0.11180(15) 0.14374(11) 0.1473(17) Uani 1 1 d . . . . .
F4B F 0.32160(19) 0.14105(16) 0.14508(13) 0.1619(18) Uani 1 1 d . . . . .
F5B F 0.31950(14) 0.23676(15) 0.17904(11) 0.1309(14) Uani 1 1 d . . . . .
C28B C 0.42920(15) 0.54163(13) 0.40060(6) 0.0750(14) Uani 1 1 d G . . . .
C29B C 0.45564(15) 0.59320(13) 0.40834(8) 0.0799(15) Uani 1 1 d G . . . .
C30B C 0.46926(16) 0.62039(11) 0.44263(10) 0.0900(17) Uani 1 1 d G . . . .
C31B C 0.45644(18) 0.59601(16) 0.46918(7) 0.110(2) Uani 1 1 d G . . . .
C32B C 0.43000(18) 0.54445(16) 0.46145(8) 0.1004(19) Uani 1 1 d G . . . .
C33B C 0.41638(16) 0.51726(11) 0.42716(9) 0.0916(17) Uani 1 1 d G . . . .
F6B F 0.46798(12) 0.61527(12) 0.38304(8) 0.0919(9) Uani 1 1 d . . . . .
F7B F 0.49642(14) 0.66873(14) 0.45050(10) 0.1236(13) Uani 1 1 d . . . . .
F8B F 0.47146(17) 0.61996(17) 0.50216(9) 0.1349(14) Uani 1 1 d . . . . .
F9B F 0.4174(2) 0.52220(19) 0.48684(9) 0.1522(17) Uani 1 1 d . . . . .
F10B F 0.38743(16) 0.46905(13) 0.42074(8) 0.1148(12) Uani 1 1 d . . . . .
C34B C 0.23026(12) 0.54696(12) 0.17240(8) 0.0704(13) Uani 1 1 d G . . . .
C35B C 0.19038(13) 0.51640(9) 0.14626(9) 0.0730(13) Uani 1 1 d G . . . .
C36B C 0.15702(12) 0.53994(13) 0.12607(8) 0.0806(15) Uani 1 1 d G . . . .
C37B C 0.16352(14) 0.59402(14) 0.13201(9) 0.0918(17) Uani 1 1 d G . . . .
C38B C 0.20340(16) 0.62458(10) 0.15814(10) 0.0956(18) Uani 1 1 d G . . . .
C39B C 0.23676(13) 0.60105(11) 0.17834(9) 0.0787(14) Uani 1 1 d G . . . .
F11B F 0.18112(11) 0.46494(11) 0.14090(7) 0.0829(8) Uani 1 1 d . . . . .
F12B F 0.11866(12) 0.51071(13) 0.10063(8) 0.0992(10) Uani 1 1 d . . . . .
F13B F 0.13216(15) 0.61664(15) 0.11240(10) 0.1228(13) Uani 1 1 d . . . . .
F14B F 0.21028(15) 0.67607(13) 0.16239(11) 0.1220(13) Uani 1 1 d . . . . .
F15B F 0.27410(13) 0.63155(11) 0.20256(8) 0.0966(9) Uani 1 1 d . . . . .
C1I C 0.46813(19) 0.37800(19) 0.31959(12) 0.0657(12) Uani 1 1 d . . . . .
C2I C 0.46593(19) 0.36490(18) 0.35406(13) 0.0671(12) Uani 1 1 d . . . . .
C3I C 0.50769(18) 0.33980(18) 0.36396(12) 0.0653(12) Uani 1 1 d . . . . .
C4I C 0.54201(18) 0.34366(19) 0.33857(13) 0.0660(12) Uani 1 1 d . . . . .
C5I C 0.51650(18) 0.36019(19) 0.31042(12) 0.0664(12) Uani 1 1 d . . . . .
C6I C 0.50734(19) 0.3128(2) 0.39112(12) 0.0703(13) Uani 1 1 d . . . . .
C7I C 0.4657(2) 0.3169(2) 0.41225(13) 0.0751(14) Uani 1 1 d . . . . .
C8I C 0.4648(2) 0.2922(2) 0.43989(14) 0.0842(16) Uani 1 1 d . . . . .
H37 H 0.4401 0.2982 0.4543 0.101 Uiso 1 1 calc R U . . .
C9I C 0.4975(2) 0.2600(2) 0.44717(15) 0.0929(18) Uani 1 1 d . . . . .
H38 H 0.4953 0.2429 0.4661 0.111 Uiso 1 1 calc R U . . .
C10I C 0.5360(3) 0.2516(2) 0.42582(16) 0.0961(18) Uani 1 1 d . . . . .
H39 H 0.5592 0.2287 0.4308 0.115 Uiso 1 1 calc R U . . .
C11I C 0.5394(2) 0.2762(2) 0.39845(14) 0.0807(15) Uani 1 1 d . . . . .
H40 H 0.5639 0.2687 0.3841 0.097 Uiso 1 1 calc R U . . .
C12I C 0.4254(2) 0.36577(19) 0.37289(13) 0.0722(13) Uani 1 1 d . . . . .
H41 H 0.3967 0.3815 0.3656 0.087 Uiso 1 1 calc R U . . .
C13I C 0.4268(2) 0.3445(2) 0.40135(14) 0.0790(14) Uani 1 1 d . . . . .
H42 H 0.4003 0.3483 0.4147 0.095 Uiso 1 1 calc R U . . .
C14I C 0.5966(2) 0.3379(2) 0.33973(14) 0.0748(14) Uani 1 1 d . . . . .
C15I C 0.61681(19) 0.3384(2) 0.30892(14) 0.0752(14) Uani 1 1 d . . . . .
C16I C 0.6682(2) 0.3309(3) 0.30904(18) 0.1009(19) Uani 1 1 d . . . . .
H43 H 0.6815 0.3296 0.2881 0.121 Uiso 1 1 calc R U . . .
C17I C 0.6992(3) 0.3255(3) 0.3376(2) 0.114(2) Uani 1 1 d . . . . .
H44 H 0.7337 0.3200 0.3364 0.136 Uiso 1 1 calc R U . . .
C18I C 0.6823(2) 0.3277(3) 0.36890(18) 0.1020(19) Uani 1 1 d . . . . .
H45 H 0.7050 0.3244 0.3891 0.122 Uiso 1 1 calc R U . . .
C19I C 0.6303(2) 0.3351(2) 0.37023(15) 0.0839(15) Uani 1 1 d . . . . .
H46 H 0.6183 0.3381 0.3916 0.101 Uiso 1 1 calc R U . . .
C20I C 0.53836(19) 0.3655(2) 0.28151(13) 0.0746(14) Uani 1 1 d . . . . .
H47 H 0.5213 0.3793 0.2633 0.090 Uiso 1 1 calc R U . . .
C21I C 0.5862(2) 0.3498(2) 0.27987(14) 0.0798(14) Uani 1 1 d . . . . .
H48 H 0.5984 0.3467 0.2585 0.096 Uiso 1 1 calc R U . . .
C22I C 0.27235(18) 0.54489(19) 0.30828(13) 0.0659(12) Uani 1 1 d . . . . .
C23I C 0.25411(19) 0.59256(19) 0.30592(12) 0.0681(13) Uani 1 1 d . . . . .
C24I C 0.22425(18) 0.60298(18) 0.33158(13) 0.0659(12) Uani 1 1 d . . . . .
C25I C 0.2175(2) 0.5579(2) 0.34734(13) 0.0710(13) Uani 1 1 d . . . . .
C26I C 0.25086(19) 0.5267(2) 0.33606(13) 0.0704(13) Uani 1 1 d . . . . .
C27I C 0.2145(2) 0.6556(2) 0.34162(13) 0.0724(13) Uani 1 1 d . . . . .
C28I C 0.2278(2) 0.6916(2) 0.32087(15) 0.0793(15) Uani 1 1 d . . . . .
C29I C 0.2163(2) 0.7426(2) 0.33057(17) 0.0903(17) Uani 1 1 d . . . . .
H49 H 0.2228 0.7671 0.3162 0.108 Uiso 1 1 calc R U . . .
C30I C 0.1971(2) 0.7569(2) 0.35886(16) 0.0927(17) Uani 1 1 d . . . . .
H50 H 0.1878 0.7903 0.3632 0.111 Uiso 1 1 calc R U . . .
C31I C 0.1900(2) 0.7242(2) 0.38223(16) 0.0916(17) Uani 1 1 d . . . . .
H51 H 0.1805 0.7364 0.4038 0.110 Uiso 1 1 calc R U . . .
C32I C 0.1976(2) 0.6720(2) 0.37300(15) 0.0848(15) Uani 1 1 d . . . . .
H52 H 0.1912 0.6483 0.3879 0.102 Uiso 1 1 calc R U . . .
C33I C 0.2691(2) 0.6322(2) 0.28746(14) 0.0775(14) Uani 1 1 d . . . . .
H53 H 0.2909 0.6263 0.2709 0.093 Uiso 1 1 calc R U . . .
C34I C 0.2527(2) 0.6778(2) 0.29322(14) 0.0775(14) Uani 1 1 d . . . . .
H54 H 0.2582 0.7013 0.2781 0.093 Uiso 1 1 calc R U . . .
C35I C 0.1785(2) 0.5387(2) 0.36617(14) 0.0764(14) Uani 1 1 d . . . . .
C36I C 0.1825(2) 0.4916(2) 0.37818(13) 0.0741(14) Uani 1 1 d . . . . .
C37I C 0.1456(2) 0.4709(2) 0.39682(15) 0.0865(16) Uani 1 1 d . . . . .
H55 H 0.1489 0.4397 0.4050 0.104 Uiso 1 1 calc R U . . .
C38I C 0.1053(3) 0.4954(3) 0.40305(19) 0.112(2) Uani 1 1 d . . . . .
H56 H 0.0828 0.4830 0.4175 0.135 Uiso 1 1 calc R U . . .
C39I C 0.0963(2) 0.5389(3) 0.38852(17) 0.0994(19) Uani 1 1 d . . . . .
H57 H 0.0655 0.5526 0.3903 0.119 Uiso 1 1 calc R U . . .
C40I C 0.1336(3) 0.5613(2) 0.37144(18) 0.1026(19) Uani 1 1 d . . . . .
H58 H 0.1292 0.5921 0.3631 0.123 Uiso 1 1 calc R U . . .
C41I C 0.2529(2) 0.47772(19) 0.34767(13) 0.0735(13) Uani 1 1 d . . . . .
H59 H 0.2761 0.4561 0.3402 0.088 Uiso 1 1 calc R U . . .
C42I C 0.2208(2) 0.4638(2) 0.36938(14) 0.0793(14) Uani 1 1 d . . . . .
H60 H 0.2246 0.4339 0.3790 0.095 Uiso 1 1 calc R U . . .
C43I C 0.36051(18) 0.41686(18) 0.14817(11) 0.0640(12) Uani 1 1 d . . . . .
C44I C 0.4109(2) 0.4115(2) 0.13743(13) 0.0754(14) Uani 1 1 d . . . . .
C45I C 0.40401(19) 0.40670(19) 0.10141(12) 0.0686(12) Uani 1 1 d . . . . .
C46I C 0.34656(19) 0.39957(18) 0.08788(12) 0.0681(13) Uani 1 1 d . . . . .
C47I C 0.32134(18) 0.41025(19) 0.11619(12) 0.0660(12) Uani 1 1 d . . . . .
C48I C 0.44745(19) 0.4169(2) 0.08515(13) 0.0709(13) Uani 1 1 d . . . . .
C49I C 0.4985(2) 0.42195(19) 0.10618(13) 0.0723(13) Uani 1 1 d . . . . .
C50I C 0.5435(2) 0.4302(2) 0.09087(16) 0.0869(17) Uani 1 1 d . . . . .
H61 H 0.5768 0.4299 0.1040 0.104 Uiso 1 1 calc R U . . .
C51I C 0.5398(2) 0.4386(2) 0.05786(15) 0.0923(17) Uani 1 1 d . . . . .
H62 H 0.5706 0.4458 0.0485 0.111 Uiso 1 1 calc R U . . .
C52I C 0.4910(2) 0.4364(2) 0.03786(14) 0.0882(16) Uani 1 1 d . . . . .
H63 H 0.4883 0.4422 0.0148 0.106 Uiso 1 1 calc R U . . .
C53I C 0.4453(2) 0.4258(2) 0.05155(13) 0.0774(14) Uani 1 1 d . . . . .
H64 H 0.4122 0.4246 0.0375 0.093 Uiso 1 1 calc R U . . .
C54I C 0.4612(2) 0.4182(2) 0.15798(13) 0.0780(14) Uani 1 1 d . . . . .
H65 H 0.4656 0.4197 0.1823 0.094 Uiso 1 1 calc R U . . .
C55I C 0.5037(2) 0.4224(2) 0.14203(14) 0.0810(15) Uani 1 1 d . . . . .
H66 H 0.5376 0.4258 0.1555 0.097 Uiso 1 1 calc R U . . .
C56I C 0.3159(2) 0.3778(2) 0.05459(12) 0.0730(13) Uani 1 1 d . . . . .
C57I C 0.26069(19) 0.3777(2) 0.04919(13) 0.0733(13) Uani 1 1 d . . . . .
C58I C 0.2312(2) 0.3589(2) 0.01559(14) 0.0865(16) Uani 1 1 d . . . . .
H67 H 0.1953 0.3616 0.0115 0.104 Uiso 1 1 calc R U . . .
C59I C 0.2511(2) 0.3370(2) -0.01122(15) 0.0915(17) Uani 1 1 d . . . . .
H68 H 0.2301 0.3251 -0.0338 0.110 Uiso 1 1 calc R U . . .
C60I C 0.3035(2) 0.3324(2) -0.00481(13) 0.0850(16) Uani 1 1 d . . . . .
H69 H 0.3175 0.3150 -0.0231 0.102 Uiso 1 1 calc R U . . .
C61I C 0.3351(2) 0.3519(2) 0.02653(13) 0.0766(14) Uani 1 1 d . . . . .
H70 H 0.3707 0.3482 0.0298 0.092 Uiso 1 1 calc R U . . .
C62I C 0.26650(19) 0.4048(2) 0.11178(13) 0.0748(14) Uani 1 1 d . . . . .
H71 H 0.2498 0.4095 0.1312 0.090 Uiso 1 1 calc R U . . .
C63I C 0.2379(2) 0.3925(2) 0.07819(13) 0.0762(14) Uani 1 1 d . . . . .
H72 H 0.2017 0.3940 0.0745 0.091 Uiso 1 1 calc R U . . .
C1W C 0.47050(14) 0.54117(13) 0.25121(9) 0.0860(17) Uani 1 1 d G . . . .
C2W C 0.44431(15) 0.55469(15) 0.22192(7) 0.0890(17) Uani 1 1 d G . . . .
H230 H 0.4483 0.5389 0.1994 0.107 Uiso 1 1 calc R U . . .
C3W C 0.41222(14) 0.59136(16) 0.22552(9) 0.0960(18) Uani 1 1 d G . . . .
H231 H 0.3943 0.6006 0.2055 0.115 Uiso 1 1 calc R U . . .
C4W C 0.40632(15) 0.61451(15) 0.25841(12) 0.104(2) Uani 1 1 d G . . . .
H232 H 0.3844 0.6396 0.2609 0.124 Uiso 1 1 calc R U . . .
C5W C 0.43251(16) 0.60099(15) 0.28770(9) 0.0952(18) Uani 1 1 d G . . . .
H233 H 0.4285 0.6168 0.3102 0.114 Uiso 1 1 calc R U . . .
C6W C 0.46460(15) 0.56432(15) 0.28410(7) 0.0895(16) Uani 1 1 d G . . . .
H234 H 0.4825 0.5551 0.3041 0.107 Uiso 1 1 calc R U . . .
Cl1W Cl 0.51069(6) 0.49703(6) 0.24721(4) 0.0947(4) Uani 1 1 d . . . . .
N1C N 0.55685(15) 0.64976(14) 0.23811(9) 0.0640(10) Uani 1 1 d . . . . .
C1C C 0.54003(17) 0.63709(18) 0.20168(11) 0.0597(11) Uani 1 1 d . . . . .
C2C C 0.55914(19) 0.59698(18) 0.18162(12) 0.0648(12) Uani 1 1 d . . . . .
C3C C 0.52856(18) 0.57327(19) 0.14874(12) 0.0665(12) Uani 1 1 d . . . . .
H195 H 0.5372 0.5434 0.1357 0.080 Uiso 1 1 calc R U . . .
C4C C 0.48630(17) 0.59290(18) 0.13526(12) 0.0643(12) Uani 1 1 d . . . . .
C5C C 0.47517(19) 0.63744(19) 0.15364(12) 0.0685(13) Uani 1 1 d . . . . .
H196 H 0.4476 0.6523 0.1434 0.082 Uiso 1 1 calc R U . . .
C6C C 0.50292(17) 0.66126(17) 0.18665(11) 0.0605(11) Uani 1 1 d . . . . .
C7C C 0.60363(17) 0.57618(18) 0.19608(11) 0.0616(11) Uani 1 1 d . . . . .
C8C C 0.59897(18) 0.62840(19) 0.25389(12) 0.0651(12) Uani 1 1 d . . . . .
C9C C 0.62512(18) 0.59670(19) 0.23295(12) 0.0640(12) Uani 1 1 d . . . . .
C10C C 0.67310(19) 0.58715(19) 0.24913(13) 0.0700(13) Uani 1 1 d . . . . .
H197 H 0.6925 0.5672 0.2357 0.084 Uiso 1 1 calc R U . . .
C11C C 0.6923(2) 0.6060(2) 0.28368(12) 0.0729(13) Uani 1 1 d . . . . .
C12C C 0.6629(2) 0.6308(2) 0.30390(13) 0.0740(14) Uani 1 1 d . . . . .
H198 H 0.6762 0.6427 0.3281 0.089 Uiso 1 1 calc R U . . .
C13C C 0.61321(19) 0.6391(2) 0.28973(12) 0.0690(13) Uani 1 1 d . . . . .
C14C C 0.58211(19) 0.66446(19) 0.31176(13) 0.0689(13) Uani 1 1 d . . . . .
C15C C 0.53302(18) 0.68478(18) 0.25877(12) 0.0629(12) Uani 1 1 d . . . . .
C16C C 0.54532(19) 0.69189(19) 0.29604(13) 0.0661(12) Uani 1 1 d . . . . .
C17C C 0.5162(2) 0.7220(2) 0.31496(13) 0.0725(13) Uani 1 1 d . . . . .
H199 H 0.5188 0.7220 0.3390 0.087 Uiso 1 1 calc R U . . .
C18C C 0.48413(18) 0.75154(19) 0.30025(12) 0.0645(12) Uani 1 1 d . . . . .
C19C C 0.47753(19) 0.7484(2) 0.26476(13) 0.0700(13) Uani 1 1 d . . . . .
H200 H 0.4588 0.7716 0.2547 0.084 Uiso 1 1 calc R U . . .
C20C C 0.49779(18) 0.71165(19) 0.24283(12) 0.0646(12) Uani 1 1 d . . . . .
C21C C 0.48613(19) 0.70541(19) 0.20533(12) 0.0661(12) Uani 1 1 d . . . . .
C22C C 0.44540(11) 0.56317(14) 0.10356(7) 0.0714(13) Uani 1 1 d G . . . .
C23C C 0.45702(11) 0.55711(16) 0.07042(9) 0.0919(17) Uani 1 1 d G . . . .
C24C C 0.41776(16) 0.53464(17) 0.04158(7) 0.1000(19) Uani 1 1 d G . . . .
C25C C 0.36688(14) 0.51824(16) 0.04589(7) 0.0951(19) Uani 1 1 d G . . . .
C26C C 0.35527(10) 0.52431(15) 0.07903(9) 0.0991(19) Uani 1 1 d G . . . .
C27C C 0.39453(12) 0.54677(15) 0.10787(7) 0.0746(14) Uani 1 1 d G . . . .
F1C F 0.50440(13) 0.57237(15) 0.06527(9) 0.1106(11) Uani 1 1 d . . . . .
F2C F 0.42727(16) 0.52518(17) 0.00986(9) 0.1279(13) Uani 1 1 d . . . . .
F3C F 0.32900(15) 0.49689(17) 0.01949(10) 0.1300(13) Uani 1 1 d . . . . .
F4C F 0.30611(13) 0.51124(14) 0.08344(10) 0.1124(11) Uani 1 1 d . . . . .
F5C F 0.38190(12) 0.55231(13) 0.13868(8) 0.0951(9) Uani 1 1 d . . . . .
C28C C 0.74721(11) 0.60089(15) 0.29987(9) 0.0780(15) Uani 1 1 d G . . . .
C29C C 0.78665(15) 0.64455(12) 0.31327(9) 0.0742(14) Uani 1 1 d G . . . .
C30C C 0.83525(13) 0.63895(16) 0.33005(10) 0.106(2) Uani 1 1 d G . . . .
C31C C 0.84441(13) 0.5897(2) 0.33343(10) 0.110(2) Uani 1 1 d G . . . .
C32C C 0.80497(18) 0.54603(15) 0.32003(11) 0.108(2) Uani 1 1 d G . . . .
C33C C 0.75637(15) 0.55163(13) 0.30325(10) 0.104(2) Uani 1 1 d G . . . .
F6C F 0.77866(12) 0.69115(13) 0.31034(8) 0.1023(10) Uani 1 1 d . . . . .
F7C F 0.87450(13) 0.68062(17) 0.34238(10) 0.1244(13) Uani 1 1 d . . . . .
F8C F 0.89160(15) 0.5850(2) 0.34869(10) 0.1462(17) Uani 1 1 d . . . . .
F9C F 0.8157(2) 0.50035(18) 0.32235(11) 0.1567(19) Uani 1 1 d . . . . .
F10C F 0.71979(17) 0.51013(13) 0.29099(10) 0.1256(14) Uani 1 1 d . . . . .
C34C C 0.45782(12) 0.78730(12) 0.32247(9) 0.0721(13) Uani 1 1 d G . . . .
C35C C 0.40371(12) 0.78205(13) 0.31461(8) 0.0761(14) Uani 1 1 d G . . . .
C36C C 0.37873(10) 0.81473(15) 0.33470(10) 0.0882(16) Uani 1 1 d G . . . .
C37C C 0.40785(14) 0.85265(14) 0.36265(10) 0.0890(16) Uani 1 1 d G . . . .
C38C C 0.46196(14) 0.85790(13) 0.37051(8) 0.0829(15) Uani 1 1 d G . . . .
C39C C 0.48695(10) 0.82523(14) 0.35042(9) 0.0814(15) Uani 1 1 d G . . . .
F11C F 0.37459(11) 0.74643(12) 0.28939(8) 0.0868(8) Uani 1 1 d . . . . .
F12C F 0.32686(13) 0.80983(15) 0.32823(11) 0.1156(11) Uani 1 1 d . . . . .
F13C F 0.38416(16) 0.88408(14) 0.38227(11) 0.1231(12) Uani 1 1 d . . . . .
F14C F 0.48992(14) 0.89336(12) 0.39742(8) 0.0997(10) Uani 1 1 d . . . . .
F15C F 0.53839(11) 0.83165(12) 0.35795(8) 0.0871(8) Uani 1 1 d . . . . .
C1J C 0.62575(18) 0.53993(18) 0.17619(12) 0.0645(12) Uani 1 1 d . . . . .
C2J C 0.64332(19) 0.49415(19) 0.18594(13) 0.0688(13) Uani 1 1 d . . . . .
C3J C 0.66029(18) 0.46627(18) 0.15787(13) 0.0687(13) Uani 1 1 d . . . . .
C4J C 0.66424(18) 0.49930(19) 0.13193(12) 0.0686(13) Uani 1 1 d . . . . .
C5J C 0.63737(18) 0.54138(19) 0.14119(12) 0.0647(12) Uani 1 1 d . . . . .
C6J C 0.6669(2) 0.4130(2) 0.15775(15) 0.0821(15) Uani 1 1 d . . . . .
C7J C 0.6642(2) 0.3938(2) 0.18849(16) 0.0842(16) Uani 1 1 d . . . . .
C8J C 0.6738(3) 0.3428(3) 0.18906(19) 0.108(2) Uani 1 1 d . . . . .
H73 H 0.6775 0.3319 0.2107 0.130 Uiso 1 1 calc R U . . .
C9J C 0.6780(3) 0.3097(3) 0.1611(2) 0.127(3) Uani 1 1 d . . . . .
H74 H 0.6832 0.2754 0.1627 0.152 Uiso 1 1 calc R U . . .
C10J C 0.6746(3) 0.3261(3) 0.1288(2) 0.120(2) Uani 1 1 d . . . . .
H75 H 0.6757 0.3019 0.1084 0.144 Uiso 1 1 calc R U . . .
C11J C 0.6696(3) 0.3765(2) 0.12655(19) 0.1013(19) Uani 1 1 d . . . . .
H76 H 0.6680 0.3873 0.1049 0.122 Uiso 1 1 calc R U . . .
C12J C 0.6383(2) 0.4718(2) 0.21603(14) 0.0791(14) Uani 1 1 d . . . . .
H77 H 0.6254 0.4896 0.2347 0.095 Uiso 1 1 calc R U . . .
C13J C 0.6522(2) 0.4251(2) 0.21735(17) 0.0902(17) Uani 1 1 d . . . . .
H78 H 0.6540 0.4131 0.2386 0.108 Uiso 1 1 calc R U . . .
C14J C 0.69282(18) 0.4994(2) 0.10473(12) 0.0696(13) Uani 1 1 d . . . . .
C15J C 0.6881(2) 0.5382(2) 0.08406(14) 0.0815(15) Uani 1 1 d . . . . .
C16J C 0.7161(2) 0.5399(3) 0.05626(13) 0.0890(17) Uani 1 1 d . . . . .
H79 H 0.7118 0.5649 0.0421 0.107 Uiso 1 1 calc R U . . .
C17J C 0.7479(2) 0.5072(3) 0.05005(14) 0.0898(17) Uani 1 1 d . . . . .
H80 H 0.7651 0.5079 0.0309 0.108 Uiso 1 1 calc R U . . .
C18J C 0.7564(2) 0.4713(3) 0.07144(16) 0.104(2) Uani 1 1 d . . . . .
H81 H 0.7803 0.4488 0.0671 0.124 Uiso 1 1 calc R U . . .
C19J C 0.7305(2) 0.4684(2) 0.09858(14) 0.0812(15) Uani 1 1 d . . . . .
H82 H 0.7382 0.4451 0.1135 0.097 Uiso 1 1 calc R U . . .
C20J C 0.63654(19) 0.57918(19) 0.12182(12) 0.0696(13) Uani 1 1 d . . . . .
H83 H 0.6196 0.6074 0.1285 0.083 Uiso 1 1 calc R U . . .
C21J C 0.6590(2) 0.5778(2) 0.09344(14) 0.0797(14) Uani 1 1 d . . . . .
H84 H 0.6554 0.6034 0.0797 0.096 Uiso 1 1 calc R U . . .
C22J C 0.5885(2) 0.65611(19) 0.34615(12) 0.0687(13) Uani 1 1 d . . . . .
C23J C 0.59135(19) 0.69315(18) 0.37972(12) 0.0660(12) Uani 1 1 d . . . . .
C24J C 0.60112(19) 0.66601(19) 0.40645(12) 0.0688(13) Uani 1 1 d . . . . .
C25J C 0.59472(19) 0.61003(19) 0.39147(13) 0.0684(12) Uani 1 1 d . . . . .
C26J C 0.5938(2) 0.6066(2) 0.35546(12) 0.0749(14) Uani 1 1 d . . . . .
C27J C 0.6200(2) 0.6945(2) 0.44149(13) 0.0767(14) Uani 1 1 d . . . . .
C28J C 0.6194(2) 0.7487(2) 0.44851(14) 0.0811(15) Uani 1 1 d . . . . .
C29J C 0.6339(2) 0.7761(3) 0.48323(15) 0.104(2) Uani 1 1 d . . . . .
H85 H 0.6290 0.8111 0.4890 0.124 Uiso 1 1 calc R U . . .
C30J C 0.6551(3) 0.7529(3) 0.50859(16) 0.111(2) Uani 1 1 d . . . . .
H86 H 0.6654 0.7723 0.5318 0.134 Uiso 1 1 calc R U . . .
C31J C 0.6619(3) 0.7019(3) 0.50143(15) 0.102(2) Uani 1 1 d . . . . .
H87 H 0.6789 0.6871 0.5191 0.122 Uiso 1 1 calc R U . . .
C32J C 0.6440(2) 0.6729(2) 0.46862(13) 0.0836(15) Uani 1 1 d . . . . .
H88 H 0.6476 0.6375 0.4639 0.100 Uiso 1 1 calc R U . . .
C33J C 0.5972(2) 0.7472(2) 0.38687(14) 0.0741(13) Uani 1 1 d . . . . .
H89 H 0.5941 0.7655 0.3684 0.089 Uiso 1 1 calc R U . . .
C34J C 0.6073(2) 0.7735(2) 0.41999(13) 0.0802(15) Uani 1 1 d . . . . .
H90 H 0.6063 0.8097 0.4245 0.096 Uiso 1 1 calc R U . . .
C35J C 0.58351(19) 0.5654(2) 0.40491(13) 0.0725(13) Uani 1 1 d . . . . .
C36J C 0.5811(2) 0.5158(2) 0.38253(16) 0.0819(15) Uani 1 1 d . . . . .
C37J C 0.5697(2) 0.4695(2) 0.39683(17) 0.0925(18) Uani 1 1 d . . . . .
H91 H 0.5704 0.4366 0.3830 0.111 Uiso 1 1 calc R U . . .
C38J C 0.5585(2) 0.4707(3) 0.42837(19) 0.106(2) Uani 1 1 d . . . . .
H92 H 0.5517 0.4393 0.4367 0.127 Uiso 1 1 calc R U . . .
C39J C 0.5566(2) 0.5179(2) 0.44896(16) 0.0914(17) Uani 1 1 d . . . . .
H93 H 0.5458 0.5183 0.4706 0.110 Uiso 1 1 calc R U . . .
C40J C 0.5706(2) 0.5654(2) 0.43829(15) 0.0830(15) Uani 1 1 d . . . . .
H94 H 0.5715 0.5976 0.4535 0.100 Uiso 1 1 calc R U . . .
C41J C 0.5881(2) 0.5554(2) 0.33347(15) 0.0794(14) Uani 1 1 d . . . . .
H95 H 0.5863 0.5519 0.3091 0.095 Uiso 1 1 calc R U . . .
C42J C 0.5854(2) 0.5137(2) 0.34775(15) 0.0861(16) Uani 1 1 d . . . . .
H96 H 0.5864 0.4811 0.3338 0.103 Uiso 1 1 calc R U . . .
C43J C 0.4606(2) 0.7376(2) 0.18730(13) 0.0729(13) Uani 1 1 d . . . . .
C44J C 0.47870(19) 0.75733(19) 0.15765(12) 0.0672(12) Uani 1 1 d . . . . .
C45J C 0.44795(18) 0.7927(2) 0.14726(13) 0.0730(13) Uani 1 1 d . . . . .
C46J C 0.40077(19) 0.78436(19) 0.16343(13) 0.0688(13) Uani 1 1 d . . . . .
C47J C 0.41105(19) 0.7562(2) 0.18957(13) 0.0713(13) Uani 1 1 d . . . . .
C48J C 0.4659(2) 0.8308(2) 0.12884(15) 0.0817(15) Uani 1 1 d . . . . .
C49J C 0.5137(2) 0.8253(2) 0.11591(15) 0.0833(15) Uani 1 1 d . . . . .
C50J C 0.5348(3) 0.8624(3) 0.09817(17) 0.1002(19) Uani 1 1 d . . . . .
H97 H 0.5655 0.8585 0.0891 0.120 Uiso 1 1 calc R U . . .
C51J C 0.5120(3) 0.9033(3) 0.0939(2) 0.120(2) Uani 1 1 d . . . . .
H98 H 0.5264 0.9276 0.0813 0.144 Uiso 1 1 calc R U . . .
C52J C 0.4662(3) 0.9110(3) 0.1078(2) 0.122(2) Uani 1 1 d . . . . .
H99 H 0.4503 0.9401 0.1047 0.147 Uiso 1 1 calc R U . . .
C53J C 0.4460(2) 0.8752(2) 0.12552(17) 0.0921(17) Uani 1 1 d . . . . .
H100 H 0.4170 0.8812 0.1360 0.111 Uiso 1 1 calc R U . . .
C54J C 0.5267(2) 0.7535(2) 0.14459(14) 0.0745(14) Uani 1 1 d . . . . .
H101 H 0.5474 0.7290 0.1507 0.089 Uiso 1 1 calc R U . . .
C55J C 0.5407(2) 0.7855(2) 0.12377(14) 0.0761(14) Uani 1 1 d . . . . .
H102 H 0.5705 0.7813 0.1137 0.091 Uiso 1 1 calc R U . . .
C56J C 0.3492(2) 0.7942(2) 0.15340(14) 0.0750(14) Uani 1 1 d . . . . .
C57J C 0.31189(19) 0.7810(2) 0.17386(14) 0.0735(13) Uani 1 1 d . . . . .
C58J C 0.2609(2) 0.7922(2) 0.16537(15) 0.0824(15) Uani 1 1 d . . . . .
H103 H 0.2369 0.7865 0.1804 0.099 Uiso 1 1 calc R U . . .
C59J C 0.2456(2) 0.8105(2) 0.13696(16) 0.0871(16) Uani 1 1 d . . . . .
H104 H 0.2110 0.8167 0.1315 0.105 Uiso 1 1 calc R U . . .
C60J C 0.2819(2) 0.8206(2) 0.11517(16) 0.0916(17) Uani 1 1 d . . . . .
H105 H 0.2717 0.8337 0.0949 0.110 Uiso 1 1 calc R U . . .
C61J C 0.3318(2) 0.8115(2) 0.12327(14) 0.0848(16) Uani 1 1 d . . . . .
H106 H 0.3552 0.8172 0.1079 0.102 Uiso 1 1 calc R U . . .
C62J C 0.3721(2) 0.7393(2) 0.20745(13) 0.0752(14) Uani 1 1 d . . . . .
H107 H 0.3787 0.7176 0.2237 0.090 Uiso 1 1 calc R U . . .
C63J C 0.32457(19) 0.7540(2) 0.20157(14) 0.0754(14) Uani 1 1 d . . . . .
H108 H 0.2998 0.7463 0.2158 0.091 Uiso 1 1 calc R U . . .
C1X C 0.65075(16) 0.75040(16) 0.22736(10) 0.0952(17) Uani 1 1 d G U . . .
C2X C 0.61797(16) 0.78661(18) 0.22702(11) 0.1035(18) Uani 1 1 d G U . . .
H235 H 0.6010 0.7925 0.2055 0.124 Uiso 1 1 calc R U . . .
C3X C 0.61002(17) 0.81428(16) 0.25813(15) 0.131(2) Uani 1 1 d G U . . .
H236 H 0.5876 0.8390 0.2579 0.157 Uiso 1 1 calc R U . . .
C4X C 0.6349(2) 0.80573(19) 0.28958(12) 0.140(3) Uani 1 1 d G U . . .
H237 H 0.6294 0.8246 0.3108 0.168 Uiso 1 1 calc R U . . .
C5X C 0.66764(19) 0.7695(2) 0.28992(10) 0.134(2) Uani 1 1 d G U . . .
H238 H 0.6846 0.7637 0.3114 0.161 Uiso 1 1 calc R U . . .
C6X C 0.67558(15) 0.74185(16) 0.25881(13) 0.1053(19) Uani 1 1 d G U . . .
H239 H 0.6980 0.7171 0.2590 0.126 Uiso 1 1 calc R U . . .
Cl1X Cl 0.65769(6) 0.71457(7) 0.18953(4) 0.1010(5) Uani 1 1 d . . . . .
N1D N 0.75472(14) 0.85219(14) 0.23266(9) 0.0587(9) Uani 1 1 d . . . . .
C1D C 0.72113(19) 0.88704(19) 0.22367(12) 0.0669(12) Uani 1 1 d . . . . .
C2D C 0.69853(18) 0.88200(19) 0.18811(13) 0.0666(12) Uani 1 1 d . . . . .
C3D C 0.6561(2) 0.9077(2) 0.18188(14) 0.0761(14) Uani 1 1 d . . . . .
H201 H 0.6369 0.9015 0.1588 0.091 Uiso 1 1 calc R U . . .
C4D C 0.6407(2) 0.9407(2) 0.20661(14) 0.0780(14) Uani 1 1 d . . . . .
C5D C 0.6663(2) 0.9474(2) 0.24027(15) 0.0860(16) Uani 1 1 d . . . . .
H202 H 0.6553 0.9693 0.2581 0.103 Uiso 1 1 calc R U . . .
C6D C 0.7082(2) 0.92289(19) 0.24912(13) 0.0716(13) Uani 1 1 d . . . . .
C7D C 0.71407(18) 0.84987(17) 0.16088(12) 0.0639(12) Uani 1 1 d . . . . .
C8D C 0.76888(17) 0.81815(18) 0.20625(12) 0.0613(11) Uani 1 1 d . . . . .
C9D C 0.75155(18) 0.8190(2) 0.17072(13) 0.0678(12) Uani 1 1 d . . . . .
C10D C 0.77690(18) 0.79339(18) 0.14563(13) 0.0666(12) Uani 1 1 d . . . . .
H203 H 0.7677 0.7958 0.1220 0.080 Uiso 1 1 calc R U . . .
C11D C 0.81434(18) 0.76533(19) 0.15499(12) 0.0636(12) Uani 1 1 d . . . . .
C12D C 0.82704(19) 0.7616(2) 0.18910(12) 0.0699(13) Uani 1 1 d . . . . .
H204 H 0.8534 0.7424 0.1953 0.084 Uiso 1 1 calc R U . . .
C13D C 0.80358(18) 0.78442(18) 0.21523(12) 0.0644(12) Uani 1 1 d . . . . .
C14D C 0.81905(18) 0.77954(18) 0.25083(12) 0.0647(12) Uani 1 1 d . . . . .
C15D C 0.77560(18) 0.85411(19) 0.26793(12) 0.0645(12) Uani 1 1 d . . . . .
C16D C 0.8093(2) 0.8196(2) 0.27729(13) 0.0708(13) Uani 1 1 d . . . . .
C17D C 0.8264(2) 0.8224(2) 0.31237(14) 0.0819(15) Uani 1 1 d . . . . .
H205 H 0.8418 0.7948 0.3191 0.098 Uiso 1 1 calc R U . . .
C18D C 0.8223(2) 0.8632(2) 0.33843(14) 0.0813(15) Uani 1 1 d . . . . .
C19D C 0.7907(2) 0.8982(2) 0.32818(14) 0.0765(14) Uani 1 1 d . . . . .
H206 H 0.7872 0.9268 0.3452 0.092 Uiso 1 1 calc R U . . .
C20D C 0.76457(19) 0.89255(19) 0.29437(12) 0.0679(12) Uani 1 1 d . . . . .
C21D C 0.73201(19) 0.92831(19) 0.28649(12) 0.0688(13) Uani 1 1 d . . . . .
C22D C 0.5862(2) 0.9556(3) 0.1984(2) 0.082(4) Uani 0.472(4) 1 d G U P C 3
C23D C 0.5869(2) 1.0016(3) 0.1861(2) 0.081(3) Uani 0.472(4) 1 d DG U P C 3
C24D C 0.5406(3) 1.0192(2) 0.1776(2) 0.087(4) Uani 0.472(4) 1 d DG U P C 3
C25D C 0.4935(2) 0.9909(3) 0.1814(2) 0.081(3) Uani 0.472(4) 1 d DG U P C 3
C26D C 0.4928(2) 0.9449(3) 0.1937(2) 0.081(3) Uani 0.472(4) 1 d DG U P C 3
C27D C 0.5391(3) 0.9272(2) 0.2022(2) 0.081(3) Uani 0.472(4) 1 d DG U P C 3
F1D F 0.6325(3) 1.0283(3) 0.1827(2) 0.105(3) Uani 0.472(4) 1 d D . P C 3
F2D F 0.5414(3) 1.0643(3) 0.1666(3) 0.152(4) Uani 0.472(4) 1 d D . P C 3
F3D F 0.4478(3) 1.0053(4) 0.1723(2) 0.118(3) Uani 0.472(4) 1 d D . P C 3
F4D F 0.4472(3) 0.9157(3) 0.1950(2) 0.109(2) Uani 0.472(4) 1 d D . P C 3
F5D F 0.5366(3) 0.8798(2) 0.2106(2) 0.109(3) Uani 0.472(4) 1 d D . P C 3
C22F C 0.5970(2) 0.9701(3) 0.19796(18) 0.069(3) Uani 0.528(4) 1 d G U P C 4
C23F C 0.5918(2) 0.9945(3) 0.16970(17) 0.077(3) Uani 0.528(4) 1 d G U P C 4
C24F C 0.5495(3) 1.0190(3) 0.16275(16) 0.082(3) Uani 0.528(4) 1 d G U P C 4
C25F C 0.5126(2) 1.0192(3) 0.18405(18) 0.081(3) Uani 0.528(4) 1 d G U P C 4
C26F C 0.5179(2) 0.9948(3) 0.21231(17) 0.085(3) Uani 0.528(4) 1 d G U P C 4
C27F C 0.5601(2) 0.9703(3) 0.21926(15) 0.077(2) Uani 0.528(4) 1 d G U P C 4
F1F F 0.6276(2) 0.9991(3) 0.15027(16) 0.092(2) Uani 0.528(4) 1 d . . P C 4
F2F F 0.5441(2) 1.0421(3) 0.13534(18) 0.098(2) Uani 0.528(4) 1 d . . P C 4
F3F F 0.4711(3) 1.0427(3) 0.17714(18) 0.105(2) Uani 0.528(4) 1 d . . P C 4
F4F F 0.4822(3) 0.9937(3) 0.23302(19) 0.124(3) Uani 0.528(4) 1 d . . P C 4
F5F F 0.5637(2) 0.9470(3) 0.24596(15) 0.098(2) Uani 0.528(4) 1 d . . P C 4
C28D C 0.84412(13) 0.74109(13) 0.12872(8) 0.0712(13) Uani 1 1 d G . . . .
C29D C 0.89460(13) 0.76551(11) 0.12815(9) 0.0794(15) Uani 1 1 d G . . . .
C30D C 0.92283(11) 0.74247(15) 0.10517(10) 0.0904(17) Uani 1 1 d G . . . .
C31D C 0.90059(15) 0.69501(16) 0.08275(9) 0.0931(17) Uani 1 1 d G . . . .
C32D C 0.85012(15) 0.67059(12) 0.08331(9) 0.0888(17) Uani 1 1 d G . . . .
C33D C 0.82188(11) 0.69363(14) 0.10629(9) 0.0810(15) Uani 1 1 d G . . . .
F6D F 0.91569(12) 0.80982(12) 0.14886(8) 0.0892(8) Uani 1 1 d . . . . .
F7D F 0.97050(13) 0.76473(15) 0.10353(9) 0.1059(10) Uani 1 1 d . . . . .
F8D F 0.92770(15) 0.67371(16) 0.06012(9) 0.1140(12) Uani 1 1 d . . . . .
F9D F 0.82964(14) 0.62525(15) 0.06194(9) 0.1132(11) Uani 1 1 d . . . . .
F10D F 0.77425(12) 0.66882(14) 0.10709(9) 0.1036(10) Uani 1 1 d . . . . .
C34D C 0.85026(15) 0.87372(17) 0.37584(7) 0.0901(17) Uani 1 1 d G . . . .
C35D C 0.82157(12) 0.87641(19) 0.40229(11) 0.106(2) Uani 1 1 d G . . . .
C36D C 0.84724(17) 0.8883(2) 0.43681(9) 0.123(3) Uani 1 1 d G . . . .
C37D C 0.90160(17) 0.8974(2) 0.44489(7) 0.130(3) Uani 1 1 d G . . . .
C38D C 0.93029(12) 0.89473(19) 0.41843(10) 0.106(2) Uani 1 1 d G . . . .
C39D C 0.90463(14) 0.88288(18) 0.38391(9) 0.0923(18) Uani 1 1 d G . . . .
F11D F 0.76956(15) 0.86740(17) 0.39536(10) 0.1204(12) Uani 1 1 d . . . . .
F12D F 0.8195(2) 0.8918(2) 0.46190(10) 0.1559(18) Uani 1 1 d . . . . .
F13D F 0.9240(2) 0.9072(2) 0.47788(10) 0.1581(18) Uani 1 1 d . . . . .
F14D F 0.98183(15) 0.90212(17) 0.42647(10) 0.1313(14) Uani 1 1 d . . . . .
F15D F 0.93420(13) 0.88262(14) 0.36065(9) 0.1051(10) Uani 1 1 d . . . . .
C1K C 0.69224(19) 0.8484(2) 0.12537(12) 0.0697(13) Uani 1 1 d . . . . .
C2K C 0.6708(2) 0.8015(2) 0.09905(13) 0.0756(14) Uani 1 1 d . . . . .
C3K C 0.6494(2) 0.8155(2) 0.06826(14) 0.0781(14) Uani 1 1 d . . . . .
C4K C 0.6670(2) 0.8734(2) 0.07316(14) 0.0799(15) Uani 1 1 d . . . . .
C5K C 0.68664(19) 0.8923(2) 0.10833(14) 0.0758(14) Uani 1 1 d . . . . .
C6K C 0.6112(2) 0.7796(2) 0.04197(14) 0.0809(15) Uani 1 1 d . . . . .
C7K C 0.6022(2) 0.7262(2) 0.04568(14) 0.0837(16) Uani 1 1 d . . . . .
C8K C 0.5653(3) 0.6883(2) 0.01973(15) 0.1011(19) Uani 1 1 d . . . . .
H109 H 0.5609 0.6526 0.0214 0.121 Uiso 1 1 calc R U . . .
C9K C 0.5361(3) 0.7024(3) -0.00752(19) 0.118(2) Uani 1 1 d . . . . .
H110 H 0.5120 0.6768 -0.0249 0.141 Uiso 1 1 calc R U . . .
C10K C 0.5425(2) 0.7561(3) -0.00931(16) 0.105(2) Uani 1 1 d . . . . .
H111 H 0.5214 0.7666 -0.0275 0.126 Uiso 1 1 calc R U . . .
C11K C 0.5786(2) 0.7928(3) 0.01472(14) 0.0938(18) Uani 1 1 d . . . . .
H112 H 0.5818 0.8284 0.0129 0.113 Uiso 1 1 calc R U . . .
C12K C 0.6617(2) 0.7486(2) 0.10226(13) 0.0733(13) Uani 1 1 d . . . . .
H113 H 0.6785 0.7387 0.1224 0.088 Uiso 1 1 calc R U . . .
C13K C 0.6280(2) 0.7109(2) 0.07572(14) 0.0842(15) Uani 1 1 d . . . . .
H114 H 0.6223 0.6753 0.0776 0.101 Uiso 1 1 calc R U . . .
C14K C 0.6715(2) 0.9065(3) 0.04897(17) 0.1006(18) Uani 1 1 d . U . . .
C15K C 0.6880(3) 0.9600(3) 0.06271(18) 0.1075(19) Uani 1 1 d . U . . .
C16K C 0.6934(3) 0.9957(3) 0.0392(2) 0.143(3) Uani 1 1 d . U . . .
H115 H 0.7052 1.0320 0.0482 0.171 Uiso 1 1 calc R U . . .
C17K C 0.6819(4) 0.9778(4) 0.0060(2) 0.159(3) Uani 1 1 d . U . . .
H116 H 0.6781 1.0018 -0.0090 0.191 Uiso 1 1 calc R U . . .
C18K C 0.6748(3) 0.9238(4) -0.0090(2) 0.138(3) Uani 1 1 d . U . . .
H117 H 0.6766 0.9122 -0.0327 0.165 Uiso 1 1 calc R U . . .
C19K C 0.6650(3) 0.8885(3) 0.01254(17) 0.122(2) Uani 1 1 d . U . . .
H118 H 0.6540 0.8523 0.0028 0.146 Uiso 1 1 calc R U . . .
C20K C 0.7055(2) 0.9460(2) 0.12116(16) 0.0865(16) Uani 1 1 d . . . . .
H119 H 0.7189 0.9591 0.1452 0.104 Uiso 1 1 calc R U . . .
C21K C 0.7041(3) 0.9792(3) 0.09821(18) 0.106(2) Uani 1 1 d . . . . .
H120 H 0.7142 1.0158 0.1068 0.127 Uiso 1 1 calc R U . . .
C22K C 0.84546(18) 0.73880(18) 0.25661(12) 0.0628(12) Uani 1 1 d . . . . .
C23K C 0.89537(18) 0.74017(19) 0.27966(12) 0.0670(12) Uani 1 1 d . . . . .
C24K C 0.90935(19) 0.69121(19) 0.27184(13) 0.0684(12) Uani 1 1 d . . . . .
C25K C 0.86534(18) 0.65439(18) 0.24817(12) 0.0637(12) Uani 1 1 d . . . . .
C26K C 0.82950(18) 0.68485(19) 0.23686(12) 0.0658(12) Uani 1 1 d . . . . .
C27K C 0.96255(19) 0.68611(19) 0.28162(13) 0.0716(13) Uani 1 1 d . . . . .
C28K C 0.9977(2) 0.7296(2) 0.30646(15) 0.0853(16) Uani 1 1 d . . . . .
C29K C 1.0497(2) 0.7222(2) 0.31663(16) 0.0908(17) Uani 1 1 d . . . . .
H121 H 1.0723 0.7477 0.3348 0.109 Uiso 1 1 calc R U . . .
C30K C 1.0689(2) 0.6811(3) 0.3021(2) 0.105(2) Uani 1 1 d . . . . .
H122 H 1.1044 0.6789 0.3094 0.126 Uiso 1 1 calc R U . . .
C31K C 1.0368(2) 0.6432(3) 0.2768(2) 0.108(2) Uani 1 1 d . . . . .
H123 H 1.0509 0.6152 0.2658 0.130 Uiso 1 1 calc R U . . .
C32K C 0.9840(2) 0.6439(2) 0.26643(16) 0.0846(16) Uani 1 1 d . . . . .
H124 H 0.9623 0.6161 0.2492 0.102 Uiso 1 1 calc R U . . .
C33K C 0.9297(2) 0.7829(2) 0.30251(13) 0.0775(14) Uani 1 1 d . . . . .
H125 H 0.9191 0.8155 0.3081 0.093 Uiso 1 1 calc R U . . .
C34K C 0.9801(2) 0.7762(2) 0.31688(15) 0.0857(16) Uani 1 1 d . . . . .
H126 H 1.0025 0.8037 0.3339 0.103 Uiso 1 1 calc R U . . .
C35K C 0.85084(18) 0.5996(2) 0.24100(12) 0.0683(12) Uani 1 1 d . . . . .
C36K C 0.8044(2) 0.57522(19) 0.21610(14) 0.0754(14) Uani 1 1 d . . . . .
C37K C 0.7880(2) 0.5211(2) 0.20830(16) 0.0873(16) Uani 1 1 d . . . . .
H127 H 0.7572 0.5060 0.1914 0.105 Uiso 1 1 calc R U . . .
C38K C 0.8147(2) 0.4896(2) 0.22418(16) 0.0947(18) Uani 1 1 d . . . . .
H128 H 0.8039 0.4528 0.2178 0.114 Uiso 1 1 calc R U . . .
C39K C 0.8599(2) 0.5129(2) 0.25096(16) 0.0894(16) Uani 1 1 d . . . . .
H129 H 0.8776 0.4915 0.2636 0.107 Uiso 1 1 calc R U . . .
C40K C 0.8778(2) 0.56635(18) 0.25830(13) 0.0705(13) Uani 1 1 d . . . . .
H130 H 0.9087 0.5810 0.2752 0.085 Uiso 1 1 calc R U . . .
C41K C 0.78246(19) 0.66133(19) 0.21236(12) 0.0687(12) Uani 1 1 d . . . . .
H131 H 0.7591 0.6819 0.2037 0.082 Uiso 1 1 calc R U . . .
C42K C 0.7721(2) 0.6079(2) 0.20175(13) 0.0770(14) Uani 1 1 d . . . . .
H132 H 0.7422 0.5920 0.1842 0.092 Uiso 1 1 calc R U . . .
C43K C 0.7222(2) 0.9682(2) 0.31176(13) 0.0715(13) Uani 1 1 d . . . . .
C44K C 0.7256(2) 1.02352(19) 0.31067(14) 0.0727(13) Uani 1 1 d . . . . .
C45K C 0.71596(19) 1.0505(2) 0.34222(14) 0.0740(14) Uani 1 1 d . . . . .
C46K C 0.6944(2) 1.0105(2) 0.36024(13) 0.0776(14) Uani 1 1 d . . . . .
C47K C 0.7051(2) 0.9621(2) 0.34392(14) 0.0756(14) Uani 1 1 d . . . . .
C48K C 0.7341(2) 1.1057(2) 0.35234(14) 0.0733(13) Uani 1 1 d . . . . .
C49K C 0.7530(2) 1.1322(2) 0.32836(15) 0.0803(15) Uani 1 1 d . . . . .
C50K C 0.7713(2) 1.1882(2) 0.33819(18) 0.0947(18) Uani 1 1 d . . . . .
H133 H 0.7840 1.2066 0.3219 0.114 Uiso 1 1 calc R U . . .
C51K C 0.7705(2) 1.2143(2) 0.37013(17) 0.0960(18) Uani 1 1 d . . . . .
H134 H 0.7805 1.2513 0.3758 0.115 Uiso 1 1 calc R U . . .
C52K C 0.7551(2) 1.1870(2) 0.39503(17) 0.0923(18) Uani 1 1 d . . . . .
H135 H 0.7570 1.2052 0.4181 0.111 Uiso 1 1 calc R U . . .
C53K C 0.7372(2) 1.1336(2) 0.38601(16) 0.0840(15) Uani 1 1 d . . . . .
H136 H 0.7267 1.1155 0.4031 0.101 Uiso 1 1 calc R U . . .
C54K C 0.7453(2) 1.0505(2) 0.28599(15) 0.0842(15) Uani 1 1 d . . . . .
H137 H 0.7505 1.0322 0.2645 0.101 Uiso 1 1 calc R U . . .
C55K C 0.7564(2) 1.1044(2) 0.29488(16) 0.0855(16) Uani 1 1 d . . . . .
H138 H 0.7667 1.1236 0.2782 0.103 Uiso 1 1 calc R U . . .
C56K C 0.6611(2) 1.0126(2) 0.38482(14) 0.0824(15) Uani 1 1 d . . . . .
C57K C 0.6457(2) 0.9646(3) 0.39681(15) 0.0928(17) Uani 1 1 d . . . . .
C58K C 0.6108(3) 0.9658(3) 0.42171(18) 0.120(2) Uani 1 1 d . . . . .
H139 H 0.6015 0.9360 0.4313 0.144 Uiso 1 1 calc R U . . .
C59K C 0.5911(3) 1.0111(3) 0.43135(19) 0.116(2) Uani 1 1 d . . . . .
H140 H 0.5684 1.0117 0.4476 0.139 Uiso 1 1 calc R U . . .
C60K C 0.6038(3) 1.0547(3) 0.41775(19) 0.113(2) Uani 1 1 d . . . . .
H141 H 0.5888 1.0844 0.4243 0.135 Uiso 1 1 calc R U . . .
C61K C 0.6384(2) 1.0561(2) 0.39449(15) 0.0897(16) Uani 1 1 d . . . . .
H142 H 0.6465 1.0865 0.3852 0.108 Uiso 1 1 calc R U . . .
C62K C 0.6878(2) 0.9168(2) 0.35604(14) 0.0883(16) Uani 1 1 d . . . . .
H143 H 0.6948 0.8844 0.3453 0.106 Uiso 1 1 calc R U . . .
C63K C 0.6616(2) 0.9184(2) 0.38249(16) 0.0904(17) Uani 1 1 d . . . . .
H144 H 0.6537 0.8880 0.3917 0.109 Uiso 1 1 calc R U . . .
C1Y C 0.85612(14) 0.94984(14) 0.23509(10) 0.0868(16) Uani 1 1 d G . . . .
C2Y C 0.87051(16) 0.96120(14) 0.27112(10) 0.1010(19) Uani 1 1 d G . . . .
H240 H 0.8563 0.9867 0.2845 0.121 Uiso 1 1 calc R U . . .
C3Y C 0.90576(18) 0.93521(18) 0.28755(8) 0.117(3) Uani 1 1 d G . . . .
H241 H 0.9156 0.9430 0.3122 0.141 Uiso 1 1 calc R U . . .
C4Y C 0.92662(15) 0.89786(17) 0.26795(13) 0.116(2) Uani 1 1 d G . . . .
H242 H 0.9507 0.8801 0.2792 0.140 Uiso 1 1 calc R U . . .
C5Y C 0.91223(16) 0.88651(14) 0.23193(12) 0.112(2) Uani 1 1 d G . . . .
H243 H 0.9265 0.8610 0.2185 0.135 Uiso 1 1 calc R U . . .
C6Y C 0.87698(16) 0.91250(15) 0.21550(8) 0.0941(18) Uani 1 1 d G . . . .
H244 H 0.8671 0.9047 0.1909 0.113 Uiso 1 1 calc R U . . .
Cl1Y Cl 0.81419(6) 0.98176(6) 0.21389(5) 0.1038(5) Uani 1 1 d . . . . .
N1E N 0.96443(14) 1.04608(14) 0.24873(9) 0.0624(9) Uani 1 1 d . . . . .
C1E C 0.95197(18) 1.07023(18) 0.28020(12) 0.0642(12) Uani 1 1 d . . . . .
C2E C 0.91330(18) 1.10185(18) 0.27975(12) 0.0645(12) Uani 1 1 d . . . . .
C3E C 0.89316(19) 1.11270(19) 0.31048(12) 0.0662(12) Uani 1 1 d . . . . .
H207 H 0.8653 1.1315 0.3105 0.079 Uiso 1 1 calc R U . . .
C4E C 0.91246(19) 1.0971(2) 0.34058(12) 0.0686(13) Uani 1 1 d . . . . .
C5E C 0.95499(18) 1.07184(19) 0.34127(12) 0.0679(12) Uani 1 1 d . . . . .
H208 H 0.9694 1.0623 0.3622 0.081 Uiso 1 1 calc R U . . .
C6E C 0.97702(18) 1.06016(18) 0.31160(12) 0.0645(12) Uani 1 1 d . . . . .
C7E C 0.89174(19) 1.11689(18) 0.24898(13) 0.0690(13) Uani 1 1 d . . . . .
C8E C 0.94123(19) 1.05680(17) 0.21790(12) 0.0638(12) Uani 1 1 d . . . . .
C9E C 0.90794(18) 1.09532(18) 0.21698(11) 0.0618(11) Uani 1 1 d . . . . .
C10E C 0.89776(18) 1.11385(19) 0.18683(12) 0.0660(12) Uani 1 1 d . . . . .
H209 H 0.8792 1.1418 0.1866 0.079 Uiso 1 1 calc R U . . .
C11E C 0.9137(2) 1.09306(19) 0.15683(13) 0.0712(13) Uani 1 1 d . . . . .
C12E C 0.9394(2) 1.0513(2) 0.15623(12) 0.0723(13) Uani 1 1 d . . . . .
H210 H 0.9492 1.0366 0.1353 0.087 Uiso 1 1 calc R U . . .
C13E C 0.95144(18) 1.03022(18) 0.18583(11) 0.0621(11) Uani 1 1 d . . . . .
C14E C 0.97709(18) 0.98700(18) 0.18433(12) 0.0638(12) Uani 1 1 d . . . . .
C15E C 0.99941(18) 1.01083(18) 0.24911(12) 0.0621(11) Uani 1 1 d . . . . .
C16E C 1.00592(18) 0.98105(18) 0.21676(12) 0.0640(12) Uani 1 1 d . . . . .
C17E C 1.03674(18) 0.94270(18) 0.21882(12) 0.0645(12) Uani 1 1 d . . . . .
H211 H 1.0352 0.9172 0.1985 0.077 Uiso 1 1 calc R U . . .
C18E C 1.06897(19) 0.94075(18) 0.24901(12) 0.0645(12) Uani 1 1 d . . . . .
C19E C 1.06574(19) 0.97374(18) 0.27980(13) 0.0682(12) Uani 1 1 d . . . . .
H212 H 1.0897 0.9746 0.3005 0.082 Uiso 1 1 calc R U . . .
C20E C 1.02844(18) 1.00516(18) 0.28081(12) 0.0653(12) Uani 1 1 d . . . . .
C21E C 1.02153(17) 1.03396(18) 0.31385(12) 0.0603(11) Uani 1 1 d . . . . .
C22E C 0.88860(13) 1.10566(14) 0.37221(7) 0.0712(13) Uani 1 1 d G . . . .
C23E C 0.89238(14) 1.15582(12) 0.39115(9) 0.0805(15) Uani 1 1 d G . . . .
C24E C 0.87183(16) 1.16322(13) 0.42129(9) 0.0937(18) Uani 1 1 d G . . . .
C25E C 0.84750(15) 1.12045(18) 0.43250(8) 0.0968(19) Uani 1 1 d G . . . .
C26E C 0.84372(14) 1.07029(15) 0.41355(10) 0.0884(16) Uani 1 1 d G . . . .
C27E C 0.86427(15) 1.06289(11) 0.38341(9) 0.0823(15) Uani 1 1 d G . . . .
F1E F 0.91602(13) 1.19728(12) 0.38141(9) 0.0989(10) Uani 1 1 d . . . . .
F2E F 0.87607(14) 1.21126(14) 0.44023(8) 0.1101(11) Uani 1 1 d . . . . .
F3E F 0.82745(15) 1.12830(18) 0.46188(8) 0.1224(13) Uani 1 1 d . . . . .
F4E F 0.82049(16) 1.02989(17) 0.42457(10) 0.1248(13) Uani 1 1 d . . . . .
F5E F 0.85915(13) 1.01566(12) 0.36587(9) 0.0977(9) Uani 1 1 d . . . . .
C28E C 0.90247(18) 1.11677(15) 0.12534(8) 0.0857(15) Uani 1 1 d G U . . .
C29E C 0.94285(15) 1.14578(17) 0.11420(11) 0.1006(18) Uani 1 1 d G U . . .
C30E C 0.9323(2) 1.16605(16) 0.08446(12) 0.118(2) Uani 1 1 d G U . . .
C31E C 0.8813(2) 1.15731(18) 0.06587(9) 0.120(2) Uani 1 1 d G U . . .
C32E C 0.84090(17) 1.1283(2) 0.07701(11) 0.121(2) Uani 1 1 d G U . . .
C33E C 0.85149(16) 1.10802(17) 0.10675(11) 0.1031(18) Uani 1 1 d G U . . .
F6E F 0.99148(17) 1.15363(17) 0.13275(10) 0.1348(14) Uani 1 1 d . . . . .
F7E F 0.9730(3) 1.1954(2) 0.07523(13) 0.191(2) Uani 1 1 d . . . . .
F8E F 0.8709(3) 1.1770(2) 0.03738(10) 0.183(2) Uani 1 1 d . . . . .
F9E F 0.7930(2) 1.1229(3) 0.05908(12) 0.196(3) Uani 1 1 d . . . . .
F10E F 0.81233(16) 1.0819(2) 0.11587(10) 0.1453(16) Uani 1 1 d . . . . .
C34E C 1.10632(12) 0.90342(12) 0.24901(9) 0.0667(12) Uani 1 1 d G . . . .
C35E C 1.10326(13) 0.86639(14) 0.26978(9) 0.0775(14) Uani 1 1 d G . . . .
C36E C 1.13774(15) 0.83179(13) 0.26971(9) 0.0862(16) Uani 1 1 d G . . . .
C37E C 1.17529(14) 0.83422(14) 0.24889(10) 0.0905(17) Uani 1 1 d G . . . .
C38E C 1.17835(13) 0.87125(16) 0.22812(10) 0.0902(16) Uani 1 1 d G . . . .
C39E C 1.14386(14) 0.90586(13) 0.22819(9) 0.0799(15) Uani 1 1 d G . . . .
F11E F 1.06767(13) 0.86171(12) 0.28909(8) 0.0910(9) Uani 1 1 d . . . . .
F12E F 1.13537(14) 0.79695(14) 0.29010(9) 0.1085(11) Uani 1 1 d . . . . .
F13E F 1.20867(14) 0.80018(14) 0.24890(10) 0.1128(11) Uani 1 1 d . . . . .
F14E F 1.21566(14) 0.87339(14) 0.20876(10) 0.1112(11) Uani 1 1 d . . . . .
F15E F 1.14992(12) 0.94169(12) 0.20984(8) 0.0923(9) Uani 1 1 d . . . . .
C1L C 0.85672(19) 1.15162(19) 0.24805(13) 0.0700(12) Uani 1 1 d . U . . .
C2L C 0.8079(2) 1.1462(2) 0.22234(14) 0.0758(13) Uani 1 1 d . U . . .
C3L C 0.7826(2) 1.1875(2) 0.23306(16) 0.0851(14) Uani 1 1 d . U . . .
C4L C 0.8184(2) 1.2245(2) 0.26123(17) 0.0874(14) Uani 1 1 d . U . . .
C5L C 0.8581(2) 1.1994(2) 0.27312(14) 0.0759(13) Uani 1 1 d . U . . .
C6L C 0.72672(13) 1.18139(19) 0.21834(12) 0.1065(18) Uani 1 1 d G U . . .
C7L C 0.70681(17) 1.14450(18) 0.18778(13) 0.1139(19) Uani 1 1 d G U . . .
C8L C 0.65535(18) 1.1399(2) 0.17099(12) 0.140(2) Uani 1 1 d G U . . .
H213 H 0.6417 1.1147 0.1501 0.168 Uiso 1 1 calc R U . . .
C9L C 0.62382(13) 1.1722(2) 0.18475(15) 0.154(3) Uani 1 1 d G U . . .
H214 H 0.5886 1.1690 0.1733 0.184 Uiso 1 1 calc R U . . .
C10L C 0.64373(17) 1.2091(2) 0.21530(15) 0.143(2) Uani 1 1 d G U . . .
H215 H 0.6222 1.2311 0.2247 0.171 Uiso 1 1 calc R U . . .
C11L C 0.69518(18) 1.21368(18) 0.23210(12) 0.119(2) Uani 1 1 d G U . . .
H216 H 0.7088 1.2389 0.2530 0.143 Uiso 1 1 calc R U . . .
C12L C 0.7828(2) 1.1035(2) 0.19443(15) 0.0888(15) Uani 1 1 d . U . . .
H217 H 0.7998 1.0752 0.1884 0.107 Uiso 1 1 calc R U . . .
C13L C 0.7354(2) 1.1035(3) 0.17692(18) 0.1049(18) Uani 1 1 d . U . . .
H218 H 0.7200 1.0767 0.1572 0.126 Uiso 1 1 calc R U . . .
C14L C 0.82254(19) 1.27995(12) 0.27524(13) 0.1030(17) Uani 1 1 d G U . . .
C15L C 0.85965(18) 1.30314(16) 0.30509(13) 0.1130(19) Uani 1 1 d G U . . .
C16L C 0.8642(2) 1.35571(17) 0.31949(13) 0.140(2) Uani 1 1 d G U . . .
H219 H 0.8896 1.3716 0.3399 0.168 Uiso 1 1 calc R U . . .
C17L C 0.8316(2) 1.38508(12) 0.30404(15) 0.152(3) Uani 1 1 d G U . . .
H220 H 0.8347 1.4210 0.3139 0.182 Uiso 1 1 calc R U . . .
C18L C 0.7945(2) 1.36190(17) 0.27419(15) 0.143(2) Uani 1 1 d G U . . .
H221 H 0.7723 1.3820 0.2636 0.172 Uiso 1 1 calc R U . . .
C19L C 0.78997(18) 1.30933(18) 0.25979(12) 0.125(2) Uani 1 1 d G U . . .
H222 H 0.7646 1.2935 0.2394 0.150 Uiso 1 1 calc R U . . .
C20L C 0.9018(2) 1.2277(2) 0.30068(15) 0.0880(15) Uani 1 1 d . U . . .
H223 H 0.9314 1.2126 0.3070 0.106 Uiso 1 1 calc R U . . .
C21L C 0.8985(3) 1.2773(2) 0.31731(18) 0.1052(18) Uani 1 1 d . U . . .
H224 H 0.9236 1.2942 0.3376 0.126 Uiso 1 1 calc R U . . .
C22L C 0.97230(19) 0.95260(18) 0.15177(13) 0.0681(12) Uani 1 1 d . . . . .
C23L C 1.0115(2) 0.92894(19) 0.13604(13) 0.0725(13) Uani 1 1 d . . . . .
C24L C 0.9880(2) 0.8985(2) 0.10337(13) 0.0756(14) Uani 1 1 d . . . . .
C25L C 0.9310(2) 0.89633(18) 0.09942(12) 0.0694(13) Uani 1 1 d . . . . .
C26L C 0.9227(2) 0.93336(19) 0.12698(13) 0.0711(13) Uani 1 1 d . . . . .
C27L C 1.0201(2) 0.8805(2) 0.07978(13) 0.0798(15) Uani 1 1 d . . . . .
C28L C 1.0743(3) 0.8861(3) 0.09280(16) 0.0963(18) Uani 1 1 d . . . . .
C29L C 1.1041(3) 0.8615(3) 0.07040(17) 0.114(2) Uani 1 1 d . . . . .
H157 H 1.1395 0.8610 0.0798 0.137 Uiso 1 1 calc R U . . .
C30L C 1.0865(3) 0.8398(3) 0.0383(2) 0.134(3) Uani 1 1 d . . . . .
H158 H 1.1082 0.8231 0.0249 0.161 Uiso 1 1 calc R U . . .
C31L C 1.0341(4) 0.8410(3) 0.02275(17) 0.121(3) Uani 1 1 d . . . . .
H159 H 1.0221 0.8287 -0.0015 0.146 Uiso 1 1 calc R U . . .
C32L C 1.0012(3) 0.8601(2) 0.04336(16) 0.104(2) Uani 1 1 d . . . . .
H160 H 0.9659 0.8596 0.0334 0.125 Uiso 1 1 calc R U . . .
C33L C 1.0669(2) 0.9398(2) 0.14646(15) 0.0781(14) Uani 1 1 d . . . . .
H161 H 1.0829 0.9637 0.1676 0.094 Uiso 1 1 calc R U . . .
C34L C 1.0973(3) 0.9162(2) 0.12637(15) 0.0881(16) Uani 1 1 d . . . . .
H162 H 1.1337 0.9198 0.1349 0.106 Uiso 1 1 calc R U . . .
C35L C 0.8865(2) 0.8609(2) 0.07725(12) 0.0769(14) Uani 1 1 d . . . . .
C36L C 0.8369(2) 0.8708(2) 0.08016(13) 0.0792(15) Uani 1 1 d . . . . .
C37L C 0.7902(3) 0.8380(2) 0.05841(15) 0.0948(18) Uani 1 1 d . . . . .
H163 H 0.7566 0.8460 0.0596 0.114 Uiso 1 1 calc R U . . .
C38L C 0.7959(3) 0.7952(2) 0.03612(15) 0.103(2) Uani 1 1 d . . . . .
H164 H 0.7656 0.7732 0.0215 0.124 Uiso 1 1 calc R U . . .
C39L C 0.8480(3) 0.7817(2) 0.03388(15) 0.0967(18) Uani 1 1 d . . . . .
H165 H 0.8517 0.7509 0.0190 0.116 Uiso 1 1 calc R U . . .
C40L C 0.8890(3) 0.8151(2) 0.05371(14) 0.0887(17) Uani 1 1 d . . . . .
H166 H 0.9227 0.8078 0.0520 0.106 Uiso 1 1 calc R U . . .
C41L C 0.8725(2) 0.9412(2) 0.13111(13) 0.0777(14) Uani 1 1 d . . . . .
H167 H 0.8681 0.9663 0.1500 0.093 Uiso 1 1 calc R U . . .
C42L C 0.8287(2) 0.9111(2) 0.10666(14) 0.0814(15) Uani 1 1 d . . . . .
H168 H 0.7945 0.9175 0.1078 0.098 Uiso 1 1 calc R U . . .
C43L C 1.05244(19) 1.0392(2) 0.34656(12) 0.0700(13) Uani 1 1 d . . . . .
C44L C 1.07199(18) 1.08992(19) 0.37157(13) 0.0664(12) Uani 1 1 d . . . . .
C45L C 1.10594(19) 1.08122(19) 0.39999(12) 0.0679(12) Uani 1 1 d . . . . .
C46L C 1.10255(19) 1.0242(2) 0.39663(13) 0.0723(13) Uani 1 1 d . . . . .
C47L C 1.0749(2) 0.99988(19) 0.36332(13) 0.0703(13) Uani 1 1 d . . . . .
C48L C 1.14050(19) 1.1258(2) 0.42293(12) 0.0727(14) Uani 1 1 d . . . . .
C49L C 1.1343(2) 1.1757(2) 0.41869(13) 0.0763(14) Uani 1 1 d . . . . .
C50L C 1.1680(2) 1.2199(2) 0.44012(14) 0.0843(16) Uani 1 1 d . . . . .
H169 H 1.1616 1.2536 0.4380 0.101 Uiso 1 1 calc R U . . .
C51L C 1.2094(2) 1.2155(3) 0.46378(15) 0.0967(18) Uani 1 1 d . . . . .
H170 H 1.2320 1.2458 0.4779 0.116 Uiso 1 1 calc R U . . .
C52L C 1.2184(2) 1.1654(3) 0.46701(15) 0.0969(19) Uani 1 1 d . . . . .
H171 H 1.2476 1.1619 0.4831 0.116 Uiso 1 1 calc R U . . .
C53L C 1.1851(2) 1.1219(2) 0.44707(13) 0.0811(15) Uani 1 1 d . . . . .
H172 H 1.1919 1.0884 0.4493 0.097 Uiso 1 1 calc R U . . .
C54L C 1.06618(19) 1.13925(19) 0.36768(13) 0.0694(13) Uani 1 1 d . . . . .
H173 H 1.0423 1.1437 0.3484 0.083 Uiso 1 1 calc R U . . .
C55L C 1.0943(2) 1.1817(2) 0.39116(13) 0.0750(14) Uani 1 1 d . . . . .
H174 H 1.0876 1.2155 0.3895 0.090 Uiso 1 1 calc R U . . .
C56L C 1.1163(2) 0.9939(2) 0.42127(13) 0.0772(14) Uani 1 1 d . . . . .
C57L C 1.1118(2) 0.9395(2) 0.40895(15) 0.0876(16) Uani 1 1 d . . . . .
C58L C 1.1305(3) 0.9080(3) 0.43174(17) 0.107(2) Uani 1 1 d . . . . .
H175 H 1.1315 0.8725 0.4231 0.128 Uiso 1 1 calc R U . . .
C59L C 1.1471(3) 0.9297(3) 0.46682(18) 0.115(2) Uani 1 1 d . . . . .
H176 H 1.1584 0.9086 0.4824 0.138 Uiso 1 1 calc R U . . .
C60L C 1.1474(3) 0.9829(3) 0.47954(17) 0.109(2) Uani 1 1 d . . . . .
H177 H 1.1585 0.9973 0.5037 0.130 Uiso 1 1 calc R U . . .
C61L C 1.1319(2) 1.0135(3) 0.45737(15) 0.0891(16) Uani 1 1 d . . . . .
H178 H 1.1315 1.0490 0.4664 0.107 Uiso 1 1 calc R U . . .
C62L C 1.0647(2) 0.9453(2) 0.35253(14) 0.0766(14) Uani 1 1 d . . . . .
H179 H 1.0437 0.9289 0.3305 0.092 Uiso 1 1 calc R U . . .
C63L C 1.0855(2) 0.9162(2) 0.37420(14) 0.0840(15) Uani 1 1 d . . . . .
H180 H 1.0824 0.8797 0.3661 0.101 Uiso 1 1 calc R U . . .
Cl1 Cl 0.22912(9) 0.02960(9) 0.27434(6) 0.1440(7) Uani 1 1 d . . . . .
C1 C 0.23829(19) -0.01944(16) 0.29522(12) 0.117(2) Uani 1 1 d G . . . .
C2 C 0.27263(18) -0.0515(2) 0.28554(11) 0.114(2) Uani 1 1 d G . . . .
H250 H 0.2899 -0.0464 0.2669 0.136 Uiso 1 1 calc R U . . .
C3 C 0.28170(17) -0.09105(18) 0.30318(14) 0.137(3) Uani 1 1 d G . . . .
H251 H 0.3052 -0.1130 0.2966 0.164 Uiso 1 1 calc R U . . .
C4 C 0.2564(2) -0.09856(16) 0.33050(13) 0.120(2) Uani 1 1 d G . . . .
H252 H 0.2626 -0.1256 0.3426 0.144 Uiso 1 1 calc R U . . .
C5 C 0.22208(17) -0.06651(19) 0.34018(10) 0.126(3) Uani 1 1 d G . . . .
H253 H 0.2048 -0.0716 0.3589 0.151 Uiso 1 1 calc R U . . .
C6 C 0.21301(16) -0.02695(17) 0.32254(13) 0.107(2) Uani 1 1 d G . . . .
H254 H 0.1895 -0.0050 0.3292 0.129 Uiso 1 1 calc R U . . .
Cl4 Cl 0.98735(12) 0.01942(12) 0.06896(8) 0.1822(10) Uani 1 1 d . . . . .
C19 C 0.92847(15) 0.01900(15) 0.04526(9) 0.143(3) Uani 1 1 d G U . . .
C20 C 0.92563(15) 0.04771(15) 0.01917(11) 0.166(3) Uani 1 1 d G U . . .
H325 H 0.9568 0.0652 0.0139 0.200 Uiso 1 1 calc R U . . .
C21 C 0.87716(17) 0.05083(17) 0.00077(10) 0.183(4) Uani 1 1 d G U . . .
H326 H 0.8752 0.0705 -0.0171 0.219 Uiso 1 1 calc R U . . .
C22 C 0.83154(15) 0.02523(16) 0.00845(9) 0.191(4) Uani 1 1 d G U . . .
H327 H 0.7984 0.0274 -0.0041 0.229 Uiso 1 1 calc R U . . .
C23 C 0.83438(15) -0.00348(13) 0.03454(10) 0.183(4) Uani 1 1 d G U . . .
H328 H 0.8032 -0.0210 0.0398 0.220 Uiso 1 1 calc R U . . .
C24 C 0.88284(16) -0.00660(16) 0.05294(10) 0.137(3) Uani 1 1 d G U . . .
H329 H 0.8848 -0.0262 0.0708 0.164 Uiso 1 1 calc R U . . .
Cl6 Cl 0.14940(7) 0.61432(8) 0.23766(5) 0.1231(6) Uani 1 1 d . . . . .
C31 C 0.10971(12) 0.56237(13) 0.20995(10) 0.0967(18) Uani 1 1 d G . . . .
C32 C 0.11804(13) 0.51202(14) 0.21051(8) 0.114(2) Uani 1 1 d G . . . .
H275 H 0.1448 0.5063 0.2276 0.137 Uiso 1 1 calc R U . . .
C33 C 0.08717(12) 0.47005(12) 0.18605(10) 0.123(3) Uani 1 1 d G . . . .
H276 H 0.0929 0.4356 0.1864 0.148 Uiso 1 1 calc R U . . .
C34 C 0.04797(11) 0.47844(14) 0.16102(10) 0.120(2) Uani 1 1 d G . . . .
H277 H 0.0269 0.4498 0.1443 0.144 Uiso 1 1 calc R U . . .
C35 C 0.03964(12) 0.52879(15) 0.16045(9) 0.122(2) Uani 1 1 d G . . . .
H278 H 0.0128 0.5345 0.1433 0.146 Uiso 1 1 calc R U . . .
C36 C 0.07051(12) 0.57076(13) 0.18492(10) 0.118(2) Uani 1 1 d G . . . .
H279 H 0.0648 0.6052 0.1845 0.142 Uiso 1 1 calc R U . . .
Cl7 Cl 0.36459(15) 0.2443(2) 0.08548(10) 0.2514(18) Uani 1 1 d . . . . .
C37 C 0.4259(2) 0.2397(3) 0.09384(14) 0.143(3) Uani 1 1 d G U . . .
C38 C 0.4396(3) 0.1912(2) 0.08526(13) 0.166(4) Uani 1 1 d G U . . .
H280 H 0.4132 0.1613 0.0751 0.199 Uiso 1 1 calc R U . . .
C39 C 0.4919(3) 0.1866(2) 0.09162(15) 0.164(4) Uani 1 1 d G U . . .
H281 H 0.5012 0.1535 0.0858 0.197 Uiso 1 1 calc R U . . .
C40 C 0.5304(2) 0.2305(3) 0.10656(16) 0.180(4) Uani 1 1 d G U . . .
H282 H 0.5662 0.2273 0.1109 0.216 Uiso 1 1 calc R U . . .
C41 C 0.5168(2) 0.2790(2) 0.11513(14) 0.162(3) Uani 1 1 d G U . . .
H283 H 0.5431 0.3089 0.1253 0.194 Uiso 1 1 calc R U . . .
C42 C 0.4645(3) 0.2836(2) 0.10877(14) 0.128(2) Uani 1 1 d G U . . .
H284 H 0.4551 0.3167 0.1146 0.153 Uiso 1 1 calc R U . . .
Cl8 Cl 0.71942(16) 0.46038(15) 0.37273(12) 0.2480(17) Uani 1 1 d . . . . .
C43 C 0.7522(3) 0.5152(2) 0.39034(15) 0.200(4) Uani 1 1 d G U . . .
C44 C 0.8057(3) 0.5230(3) 0.40299(15) 0.168(4) Uani 1 1 d G U . . .
H285 H 0.8228 0.4939 0.4024 0.201 Uiso 1 1 calc R U . . .
C45 C 0.83420(17) 0.5732(3) 0.41658(13) 0.177(4) Uani 1 1 d G U . . .
H286 H 0.8708 0.5784 0.4252 0.213 Uiso 1 1 calc R U . . .
C46 C 0.8092(3) 0.6156(2) 0.41751(14) 0.176(4) Uani 1 1 d G U . . .
H287 H 0.8287 0.6500 0.4268 0.211 Uiso 1 1 calc R U . . .
C47 C 0.7557(3) 0.6079(3) 0.40486(15) 0.168(4) Uani 1 1 d G U . . .
H288 H 0.7386 0.6370 0.4055 0.201 Uiso 1 1 calc R U . . .
C48 C 0.72717(18) 0.5577(3) 0.39128(15) 0.152(3) Uani 1 1 d G U . . .
H289 H 0.6906 0.5524 0.3826 0.182 Uiso 1 1 calc R U . . .
Cl9 Cl 0.39300(8) 0.86358(7) 0.25573(5) 0.1243(6) Uani 1 1 d . . . . .
C49 C 0.44503(17) 0.90332(16) 0.28529(10) 0.0955(18) Uani 1 1 d G . . . .
C50 C 0.43570(14) 0.94271(18) 0.31018(12) 0.115(2) Uani 1 1 d G . . . .
H290 H 0.4012 0.9491 0.3098 0.138 Uiso 1 1 calc R U . . .
C51 C 0.47686(18) 0.97271(16) 0.33563(11) 0.130(3) Uani 1 1 d G . . . .
H291 H 0.4705 0.9996 0.3526 0.156 Uiso 1 1 calc R U . . .
C52 C 0.52736(15) 0.96332(18) 0.33618(11) 0.109(2) Uani 1 1 d G . . . .
H292 H 0.5555 0.9838 0.3536 0.131 Uiso 1 1 calc R U . . .
C53 C 0.53669(14) 0.92394(19) 0.31129(14) 0.119(2) Uani 1 1 d G . . . .
H293 H 0.5712 0.9175 0.3117 0.143 Uiso 1 1 calc R U . . .
C54 C 0.4955(2) 0.89394(15) 0.28585(11) 0.121(2) Uani 1 1 d G . . . .
H294 H 0.5019 0.8670 0.2688 0.145 Uiso 1 1 calc R U . . .
Cl10 Cl 0.72291(8) 0.73761(10) 0.39116(6) 0.1449(7) Uani 1 1 d . . . . .
C55 C 0.78659(14) 0.7486(2) 0.41180(12) 0.116(2) Uani 1 1 d G . . . .
C56 C 0.79891(18) 0.7586(2) 0.44789(11) 0.132(3) Uani 1 1 d G . . . .
H295 H 0.7718 0.7586 0.4610 0.159 Uiso 1 1 calc R U . . .
C57 C 0.8509(2) 0.7687(2) 0.46482(8) 0.129(3) Uani 1 1 d G . . . .
H296 H 0.8593 0.7756 0.4895 0.155 Uiso 1 1 calc R U . . .
C58 C 0.89060(15) 0.7688(2) 0.44566(12) 0.157(4) Uani 1 1 d G . . . .
H297 H 0.9261 0.7757 0.4572 0.188 Uiso 1 1 calc R U . . .
C59 C 0.87829(15) 0.7587(2) 0.40957(12) 0.122(2) Uani 1 1 d G . . . .
H298 H 0.9054 0.7588 0.3965 0.146 Uiso 1 1 calc R U . . .
C60 C 0.82628(18) 0.74862(19) 0.39264(8) 0.1039(19) Uani 1 1 d G . . . .
H299 H 0.8179 0.7418 0.3680 0.125 Uiso 1 1 calc R U . . .
Cl12 Cl 0.98719(8) 0.77730(8) 0.22349(5) 0.1225(6) Uani 1 1 d . . . . .
C67 C 1.03657(15) 0.76668(17) 0.20186(10) 0.0929(17) Uani 1 1 d G . . . .
C68 C 1.06836(17) 0.73192(16) 0.21049(10) 0.110(2) Uani 1 1 d G . . . .
H305 H 1.0633 0.7146 0.2290 0.132 Uiso 1 1 calc R U . . .
C69 C 1.10752(15) 0.72247(15) 0.19198(12) 0.106(2) Uani 1 1 d G . . . .
H306 H 1.1292 0.6987 0.1979 0.127 Uiso 1 1 calc R U . . .
C70 C 1.11489(14) 0.74778(17) 0.16486(12) 0.109(2) Uani 1 1 d G . . . .
H307 H 1.1416 0.7413 0.1522 0.130 Uiso 1 1 calc R U . . .
C71 C 1.08310(16) 0.78254(16) 0.15623(10) 0.109(2) Uani 1 1 d G . . . .
H308 H 1.0881 0.7998 0.1377 0.131 Uiso 1 1 calc R U . . .
C72 C 1.04394(15) 0.79199(14) 0.17474(11) 0.0909(17) Uani 1 1 d G . . . .
H309 H 1.0222 0.8157 0.1688 0.109 Uiso 1 1 calc R U . . .
Cl13 Cl 0.98209(8) 0.02387(8) 0.42939(5) 0.1207(6) Uani 1 1 d . . . . .
C73 C 0.98285(17) 0.08430(14) 0.45360(10) 0.0961(18) Uani 1 1 d G . . . .
C74 C 0.95877(17) 0.08828(17) 0.48230(11) 0.113(2) Uani 1 1 d G . . . .
H310 H 0.9428 0.0576 0.4888 0.135 Uiso 1 1 calc R U . . .
C75 C 0.95799(17) 0.1371(2) 0.50154(9) 0.128(3) Uani 1 1 d G . . . .
H311 H 0.9415 0.1398 0.5212 0.154 Uiso 1 1 calc R U . . .
C76 C 0.98130(18) 0.18198(16) 0.49207(11) 0.119(2) Uani 1 1 d G . . . .
H312 H 0.9808 0.2154 0.5052 0.143 Uiso 1 1 calc R U . . .
C77 C 1.00539(16) 0.17800(15) 0.46337(11) 0.114(2) Uani 1 1 d G . . . .
H313 H 1.0213 0.2087 0.4569 0.137 Uiso 1 1 calc R U . . .
C78 C 1.00616(16) 0.12916(18) 0.44413(9) 0.0988(18) Uani 1 1 d G . . . .
H314 H 1.0226 0.1264 0.4245 0.119 Uiso 1 1 calc R U . . .
Cl14 Cl 0.37109(10) 0.68047(9) 0.35477(6) 0.1440(7) Uani 1 1 d . . . . .
C79 C 0.3924(2) 0.72816(19) 0.38875(12) 0.130(2) Uani 1 1 d G U . . .
C80 C 0.35560(18) 0.7548(3) 0.40112(17) 0.143(3) Uani 1 1 d G U . . .
H315 H 0.3202 0.7464 0.3891 0.172 Uiso 1 1 calc R U . . .
C81 C 0.3705(3) 0.7936(2) 0.43105(18) 0.177(4) Uani 1 1 d G U . . .
H316 H 0.3453 0.8118 0.4395 0.212 Uiso 1 1 calc R U . . .
C82 C 0.4223(3) 0.8059(2) 0.44862(13) 0.180(4) Uani 1 1 d G U . . .
H317 H 0.4324 0.8325 0.4691 0.216 Uiso 1 1 calc R U . . .
C83 C 0.4591(2) 0.7793(2) 0.43625(15) 0.168(4) Uani 1 1 d G U . . .
H318 H 0.4945 0.7877 0.4483 0.202 Uiso 1 1 calc R U . . .
C84 C 0.4442(2) 0.7404(2) 0.40632(16) 0.120(2) Uani 1 1 d G U . . .
H319 H 0.4694 0.7223 0.3979 0.144 Uiso 1 1 calc R U . . .
Cl15 Cl 0.66270(13) 0.40445(10) 0.46065(5) 0.1695(10) Uani 1 1 d . . . . .
C85 C 0.6664(2) 0.39474(18) 0.50232(8) 0.113(2) Uani 1 1 d G . . . .
C86 C 0.69534(18) 0.43182(14) 0.53078(11) 0.1041(19) Uani 1 1 d G . . . .
H320 H 0.7131 0.4642 0.5275 0.125 Uiso 1 1 calc R U . . .
C87 C 0.69835(18) 0.42156(16) 0.56404(9) 0.1010(19) Uani 1 1 d G . . . .
H321 H 0.7181 0.4469 0.5835 0.121 Uiso 1 1 calc R U . . .
C88 C 0.6724(2) 0.37422(18) 0.56883(9) 0.108(2) Uani 1 1 d G . . . .
H322 H 0.6744 0.3672 0.5916 0.129 Uiso 1 1 calc R U . . .
C89 C 0.6434(2) 0.33714(14) 0.54037(13) 0.125(2) Uani 1 1 d G . . . .
H323 H 0.6257 0.3048 0.5436 0.150 Uiso 1 1 calc R U . . .
C90 C 0.6404(2) 0.34740(17) 0.50711(10) 0.132(3) Uani 1 1 d G . . . .
H324 H 0.6206 0.3221 0.4877 0.159 Uiso 1 1 calc R U . . .

loop_
_atom_site_aniso_label
_atom_site_aniso_U_11
_atom_site_aniso_U_22
_atom_site_aniso_U_33
_atom_site_aniso_U_23
_atom_site_aniso_U_13
_atom_site_aniso_U_12
N1A 0.064(2) 0.049(2) 0.077(3) 0.0033(19) 0.002(2) 0.0106(19)
C1A 0.063(3) 0.058(3) 0.078(3) 0.015(2) 0.009(2) 0.010(2)
C2A 0.061(3) 0.056(3) 0.073(3) 0.005(2) 0.007(2) 0.009(2)
C3A 0.071(3) 0.067(3) 0.084(3) 0.009(3) 0.012(3) 0.016(3)
C4A 0.077(3) 0.064(3) 0.093(4) 0.014(3) 0.011(3) 0.021(3)
C5A 0.077(3) 0.074(3) 0.080(4) 0.011(3) 0.011(3) 0.016(3)
C6A 0.069(3) 0.057(3) 0.087(4) 0.003(3) 0.019(3) 0.017(2)
C7A 0.060(3) 0.054(3) 0.075(3) 0.009(2) 0.004(2) 0.008(2)
C8A 0.061(3) 0.052(3) 0.078(3) 0.002(2) 0.000(2) 0.009(2)
C9A 0.079(3) 0.056(3) 0.071(3) 0.001(2) 0.003(3) 0.021(3)
C10A 0.078(3) 0.073(3) 0.069(3) 0.002(3) -0.002(3) 0.020(3)
C11A 0.097(4) 0.080(4) 0.078(4) -0.003(3) -0.011(3) 0.045(3)
C12A 0.104(4) 0.079(4) 0.096(4) 0.002(3) -0.017(3) 0.037(3)
C13A 0.077(3) 0.056(3) 0.089(4) -0.001(3) 0.008(3) 0.013(3)
C14A 0.076(3) 0.065(3) 0.071(3) -0.001(3) -0.010(3) 0.011(3)
C21A 0.079(3) 0.055(3) 0.087(4) 0.007(3) 0.011(3) 0.009(3)
C22A 0.073(3) 0.064(3) 0.100(4) 0.001(3) 0.014(3) 0.011(3)
C23A 0.089(4) 0.083(4) 0.087(4) 0.011(3) -0.004(3) 0.014(3)
C24A 0.086(4) 0.094(5) 0.104(5) 0.003(4) -0.001(4) 0.012(4)
C25A 0.107(5) 0.128(6) 0.082(4) 0.024(4) 0.014(4) 0.059(5)
C26A 0.095(4) 0.101(5) 0.093(4) 0.038(4) 0.022(3) 0.034(4)
C27A 0.082(4) 0.077(4) 0.097(4) 0.008(3) 0.028(3) 0.022(3)
F1A 0.097(2) 0.078(2) 0.148(3) 0.012(2) 0.000(2) -0.0050(19)
F2A 0.093(2) 0.146(3) 0.130(3) -0.004(3) -0.019(2) 0.045(2)
F3A 0.157(4) 0.176(4) 0.104(3) 0.047(3) 0.026(2) 0.101(3)
F4A 0.147(3) 0.096(2) 0.107(2) 0.040(2) 0.038(2) 0.033(2)
F5A 0.087(2) 0.077(2) 0.101(2) 0.0182(17) 0.0029(17) -0.0003(17)
C28A 0.078(5) 0.059(5) 0.092(5) 0.002(5) -0.005(4) 0.022(4)
C29A 0.082(5) 0.068(5) 0.095(5) 0.011(4) -0.005(4) 0.018(4)
C30A 0.083(5) 0.067(5) 0.098(5) 0.009(4) 0.006(4) 0.020(4)
C31A 0.087(6) 0.066(5) 0.113(6) 0.014(5) 0.009(5) 0.029(5)
C32A 0.078(6) 0.071(6) 0.117(6) 0.007(5) 0.010(5) 0.034(5)
C33A 0.076(5) 0.055(5) 0.106(6) 0.003(5) 0.008(5) 0.018(4)
F6A 0.071(3) 0.064(3) 0.136(5) 0.014(3) 0.017(3) 0.015(3)
F7A 0.116(5) 0.056(3) 0.139(5) 0.022(3) 0.028(4) 0.011(3)
F8A 0.156(7) 0.095(6) 0.130(5) 0.028(4) 0.037(5) 0.079(5)
F9A 0.116(6) 0.100(5) 0.193(9) 0.028(5) 0.062(6) 0.045(4)
F10A 0.108(5) 0.078(4) 0.165(7) 0.020(4) 0.039(5) 0.024(4)
C28G 0.095(8) 0.069(7) 0.106(8) 0.013(6) -0.009(7) 0.030(7)
C29G 0.104(8) 0.070(7) 0.121(8) 0.016(6) -0.009(7) 0.033(6)
C30G 0.112(8) 0.066(6) 0.119(8) 0.017(7) -0.009(7) 0.037(6)
C31G 0.096(8) 0.068(7) 0.122(8) 0.011(7) -0.010(7) 0.041(7)
C32G 0.090(8) 0.074(7) 0.118(9) 0.001(7) 0.007(7) 0.038(6)
C33G 0.090(7) 0.069(7) 0.109(8) 0.007(7) 0.000(7) 0.037(6)
F6G 0.296(15) 0.147(9) 0.082(6) 0.048(6) 0.063(8) 0.137(10)
F7G 0.302(16) 0.079(6) 0.122(7) 0.025(5) 0.026(8) 0.087(8)
F8G 0.118(8) 0.071(7) 0.212(12) 0.015(7) 0.044(8) 0.039(6)
F9G 0.121(7) 0.080(6) 0.152(9) -0.013(6) 0.014(7) 0.049(5)
F10G 0.099(6) 0.100(6) 0.109(6) 0.033(5) 0.030(5) 0.050(5)
C115 0.074(4) 0.080(4) 0.103(4) 0.014(4) 0.015(4) 0.002(4)
C116 0.080(4) 0.089(5) 0.109(5) 0.000(4) 0.014(4) -0.005(4)
C117 0.089(5) 0.092(5) 0.116(5) -0.003(4) 0.019(4) -0.008(4)
C118 0.089(5) 0.089(5) 0.123(5) 0.005(4) 0.022(4) -0.005(4)
C119 0.085(4) 0.087(5) 0.124(5) 0.011(4) 0.017(4) -0.003(4)
C120 0.076(4) 0.080(4) 0.115(5) 0.015(4) 0.013(4) 0.006(4)
Cl2Z 0.0750(13) 0.0659(13) 0.1004(16) 0.0195(11) 0.0048(11) 0.0073(10)
C1Z 0.094(6) 0.142(7) 0.107(5) 0.044(6) -0.022(5) -0.049(6)
C2Z 0.094(6) 0.142(8) 0.111(6) 0.041(6) -0.019(6) -0.053(6)
C3Z 0.096(7) 0.144(8) 0.114(6) 0.040(6) -0.016(6) -0.055(6)
C4Z 0.097(7) 0.145(8) 0.113(6) 0.041(6) -0.014(6) -0.055(6)
C5Z 0.095(7) 0.141(8) 0.107(6) 0.045(6) -0.016(6) -0.053(6)
C6Z 0.092(6) 0.138(8) 0.101(6) 0.048(6) -0.021(5) -0.053(6)
Cl1Z 0.107(3) 0.163(5) 0.143(4) 0.020(4) 0.004(3) -0.018(3)
C15A 0.056(7) 0.042(7) 0.062(7) 0.010(6) 0.011(5) -0.008(6)
C16A 0.048(6) 0.048(6) 0.062(6) 0.002(5) 0.015(5) -0.006(5)
C17A 0.051(6) 0.049(6) 0.071(6) 0.000(5) 0.005(5) 0.003(5)
C18A 0.049(5) 0.046(5) 0.065(6) -0.002(5) 0.017(5) -0.001(4)
C19A 0.045(5) 0.043(5) 0.064(6) 0.005(5) 0.017(5) -0.002(4)
C20A 0.056(7) 0.051(6) 0.067(7) 0.007(6) 0.003(5) -0.005(5)
Cl20 0.232(7) 0.104(4) 0.164(6) 0.059(4) -0.012(5) -0.028(4)
C109 0.203(8) 0.096(6) 0.139(7) 0.054(6) -0.041(7) -0.034(6)
C110 0.195(9) 0.096(6) 0.135(7) 0.055(6) -0.041(7) -0.032(7)
C111 0.193(9) 0.098(6) 0.130(7) 0.051(6) -0.045(7) -0.030(7)
C112 0.193(9) 0.098(6) 0.129(8) 0.051(7) -0.051(7) -0.027(7)
C113 0.200(9) 0.095(6) 0.129(8) 0.051(6) -0.053(7) -0.029(7)
C114 0.203(9) 0.095(6) 0.134(7) 0.052(6) -0.046(7) -0.034(7)
F11A 0.128(7) 0.056(4) 0.065(4) 0.015(3) 0.015(4) 0.028(4)
F12A 0.148(9) 0.105(7) 0.076(5) 0.018(5) 0.037(5) 0.077(7)
F13A 0.112(7) 0.118(8) 0.061(5) 0.018(5) 0.031(5) 0.039(6)
F14A 0.104(6) 0.095(6) 0.064(4) 0.019(4) 0.031(4) -0.001(5)
F15A 0.092(5) 0.059(4) 0.074(4) 0.011(3) 0.023(4) 0.015(4)
C34A 0.076(6) 0.064(6) 0.059(5) 0.008(5) 0.016(5) 0.021(5)
C35A 0.078(6) 0.067(6) 0.061(5) 0.008(5) 0.012(5) 0.032(5)
C36A 0.100(7) 0.070(6) 0.062(6) 0.014(5) 0.006(5) 0.031(6)
C37A 0.102(7) 0.068(6) 0.063(6) 0.011(5) 0.009(5) 0.021(6)
C38A 0.087(6) 0.064(6) 0.063(6) 0.017(5) 0.006(5) 0.032(5)
C39A 0.072(6) 0.053(5) 0.054(5) 0.019(4) 0.019(4) 0.024(5)
C15G 0.077(6) 0.065(6) 0.073(6) 0.001(5) -0.003(4) 0.020(5)
C16G 0.068(6) 0.082(6) 0.082(6) -0.005(5) -0.001(5) 0.022(5)
C17G 0.089(6) 0.083(6) 0.089(5) -0.013(5) -0.014(5) 0.033(5)
C18G 0.109(7) 0.105(7) 0.098(6) -0.011(5) -0.007(6) 0.032(6)
C19G 0.093(7) 0.095(7) 0.097(6) -0.014(5) -0.004(6) 0.027(5)
C20G 0.074(6) 0.064(6) 0.077(5) -0.013(4) -0.010(4) 0.013(5)
Cl19 0.281(6) 0.128(3) 0.149(3) -0.008(3) 0.007(3) 0.033(3)
C103 0.208(9) 0.156(9) 0.144(9) 0.007(8) 0.028(9) 0.020(9)
C104 0.212(10) 0.155(10) 0.138(9) -0.001(8) 0.010(9) 0.021(9)
C105 0.225(10) 0.152(11) 0.146(10) -0.007(8) 0.018(9) 0.022(10)
C106 0.222(10) 0.156(10) 0.155(10) -0.011(8) 0.018(9) 0.033(9)
C107 0.211(10) 0.153(9) 0.157(9) -0.002(8) 0.025(9) 0.031(9)
C108 0.198(9) 0.138(9) 0.148(9) 0.023(7) 0.024(8) 0.028(9)
F11G 0.178(7) 0.159(7) 0.147(6) -0.017(5) 0.010(6) 0.041(6)
F12G 0.258(12) 0.199(11) 0.170(9) -0.036(8) 0.026(8) 0.023(10)
F13G 0.221(10) 0.267(11) 0.155(7) -0.018(8) -0.024(7) 0.057(9)
F14G 0.308(13) 0.282(12) 0.133(7) 0.030(8) 0.025(8) 0.101(10)
F15G 0.210(9) 0.206(9) 0.150(6) 0.027(6) 0.040(6) 0.080(8)
C34G 0.187(8) 0.188(9) 0.138(8) 0.004(7) 0.037(7) 0.090(8)
C35G 0.181(7) 0.177(8) 0.138(8) 0.002(7) 0.032(7) 0.072(8)
C36G 0.189(7) 0.190(8) 0.167(7) 0.007(7) 0.032(7) 0.063(7)
C37G 0.200(6) 0.203(6) 0.182(6) 0.030(4) 0.037(4) 0.048(4)
C38G 0.209(8) 0.210(8) 0.154(7) 0.028(7) 0.034(7) 0.067(7)
C39G 0.194(8) 0.198(8) 0.140(7) 0.018(7) 0.050(7) 0.089(8)
C1H 0.070(3) 0.069(3) 0.083(4) 0.017(3) 0.011(3) 0.014(3)
C2H 0.064(3) 0.077(3) 0.084(4) 0.005(3) 0.007(3) 0.021(3)
C3H 0.074(3) 0.062(3) 0.084(4) 0.006(3) 0.009(3) 0.001(3)
C4H 0.073(3) 0.069(3) 0.071(3) 0.005(3) 0.004(3) 0.015(3)
C5H 0.064(3) 0.060(3) 0.081(3) 0.011(2) 0.005(2) 0.013(2)
C6H 0.083(4) 0.083(4) 0.087(4) 0.001(3) 0.023(3) 0.004(3)
C7H 0.108(5) 0.076(4) 0.114(5) -0.010(4) 0.036(4) 0.002(4)
C8H 0.096(5) 0.113(6) 0.153(7) -0.020(5) 0.061(5) -0.005(4)
C9H 0.146(8) 0.111(6) 0.190(10) -0.009(6) 0.102(8) -0.013(5)
C10H 0.154(7) 0.105(5) 0.119(6) -0.008(4) 0.077(6) -0.013(5)
C11H 0.119(5) 0.080(4) 0.110(5) 0.004(4) 0.040(4) 0.002(4)
C12H 0.069(3) 0.079(4) 0.094(4) -0.003(3) 0.004(3) 0.009(3)
C13H 0.070(4) 0.090(4) 0.144(6) 0.001(4) 0.018(4) 0.012(3)
C14H 0.082(4) 0.064(3) 0.077(3) 0.008(3) 0.006(3) 0.017(3)
C15H 0.067(3) 0.079(4) 0.079(3) 0.008(3) -0.005(3) 0.014(3)
C16H 0.089(4) 0.096(4) 0.088(4) 0.011(4) -0.016(3) -0.003(3)
C17H 0.105(5) 0.111(5) 0.078(4) 0.009(4) -0.001(4) 0.005(4)
C18H 0.117(5) 0.090(4) 0.077(4) -0.005(3) 0.016(4) -0.010(4)
C19H 0.085(4) 0.082(4) 0.081(4) 0.000(3) 0.003(3) 0.008(3)
C20H 0.066(3) 0.071(3) 0.080(3) 0.016(3) 0.006(3) 0.022(3)
C21H 0.071(3) 0.094(4) 0.082(4) 0.009(3) -0.005(3) 0.025(3)
C22H 0.089(4) 0.072(4) 0.086(4) 0.008(3) 0.014(3) 0.019(3)
C23H 0.080(4) 0.062(3) 0.073(3) 0.007(3) 0.001(3) 0.017(3)
C24H 0.086(4) 0.077(4) 0.074(3) 0.009(3) 0.005(3) 0.005(3)
C25H 0.086(4) 0.066(3) 0.066(3) 0.010(3) -0.003(3) 0.010(3)
C26H 0.088(4) 0.066(3) 0.074(3) 0.007(3) 0.005(3) 0.000(3)
C27H 0.103(5) 0.082(4) 0.085(4) 0.023(3) 0.011(3) 0.013(4)
C28H 0.119(6) 0.084(4) 0.085(4) 0.019(3) 0.024(4) 0.011(4)
C29H 0.147(7) 0.114(6) 0.101(5) 0.014(5) 0.039(5) -0.004(5)
C30H 0.170(9) 0.147(8) 0.136(7) 0.068(6) 0.057(7) 0.053(7)
C31H 0.179(9) 0.106(6) 0.095(5) 0.031(4) -0.007(5) 0.047(6)
C32H 0.110(5) 0.072(4) 0.090(4) 0.018(3) 0.007(3) 0.023(3)
C33H 0.086(4) 0.097(5) 0.091(4) 0.008(4) 0.009(3) 0.014(4)
C34H 0.092(5) 0.097(5) 0.111(5) 0.014(4) 0.029(4) 0.015(4)
C35H 0.087(4) 0.064(3) 0.078(3) 0.014(3) 0.007(3) 0.008(3)
C36H 0.085(4) 0.069(3) 0.094(4) 0.007(3) 0.006(3) 0.012(3)
C37H 0.088(4) 0.082(4) 0.102(5) 0.019(3) 0.008(4) 0.005(3)
C38H 0.091(5) 0.082(4) 0.136(6) 0.013(4) -0.011(5) 0.013(4)
C39H 0.129(6) 0.068(4) 0.102(5) 0.010(3) 0.018(4) 0.018(4)
C40H 0.074(3) 0.073(3) 0.086(4) 0.014(3) -0.001(3) 0.006(3)
C41H 0.092(4) 0.086(4) 0.087(4) 0.009(3) 0.003(3) -0.005(3)
C42H 0.108(5) 0.077(4) 0.071(3) 0.015(3) 0.010(3) 0.013(3)
C43H 0.076(3) 0.059(3) 0.087(4) 0.003(3) 0.029(3) 0.017(3)
C44H 0.080(4) 0.062(3) 0.080(3) 0.005(3) 0.013(3) 0.013(3)
C45H 0.062(3) 0.053(3) 0.089(4) 0.009(2) 0.006(3) 0.006(2)
C46H 0.079(4) 0.053(3) 0.094(4) 0.005(3) 0.022(3) 0.013(3)
C47H 0.087(4) 0.053(3) 0.082(3) -0.001(2) 0.011(3) 0.005(3)
C48H 0.088(4) 0.049(3) 0.076(3) 0.013(2) 0.015(3) 0.011(3)
C49H 0.085(4) 0.054(3) 0.087(4) 0.017(3) 0.004(3) 0.011(3)
C50H 0.091(4) 0.075(4) 0.092(4) 0.016(3) -0.003(3) 0.021(3)
C51H 0.085(4) 0.082(4) 0.116(5) 0.028(4) -0.012(4) 0.003(3)
C52H 0.068(3) 0.069(3) 0.111(4) 0.014(3) 0.002(3) 0.007(3)
C53H 0.075(3) 0.069(3) 0.097(4) 0.015(3) 0.006(3) 0.022(3)
C54H 0.094(4) 0.057(3) 0.087(4) 0.006(3) 0.022(3) 0.015(3)
C55H 0.094(4) 0.056(3) 0.093(4) 0.010(3) 0.012(3) 0.003(3)
C56H 0.078(4) 0.053(3) 0.094(4) -0.006(3) 0.011(3) 0.009(3)
C57H 0.073(4) 0.071(4) 0.125(5) -0.003(3) 0.029(3) 0.016(3)
C58H 0.114(5) 0.051(3) 0.149(6) -0.018(3) 0.033(5) -0.006(3)
C59H 0.081(4) 0.061(4) 0.151(6) -0.009(4) 0.017(4) 0.009(3)
C60H 0.110(5) 0.070(4) 0.155(6) 0.013(4) 0.013(5) 0.026(4)
C61H 0.089(4) 0.055(3) 0.129(5) 0.008(3) 0.010(4) 0.013(3)
C62H 0.072(3) 0.071(4) 0.108(4) 0.000(3) 0.016(3) 0.015(3)
C63H 0.094(4) 0.072(4) 0.115(5) -0.016(3) 0.001(4) 0.001(3)
C1V 0.078(4) 0.048(3) 0.120(5) 0.010(3) 0.015(3) -0.002(3)
C2V 0.097(5) 0.083(4) 0.115(5) 0.007(4) 0.018(4) -0.020(3)
C3V 0.109(6) 0.141(7) 0.100(6) 0.016(5) 0.012(5) -0.029(5)
C4V 0.151(9) 0.139(8) 0.136(8) 0.023(6) -0.013(6) -0.057(7)
C5V 0.106(6) 0.089(5) 0.199(9) 0.052(6) -0.008(6) -0.005(4)
C6V 0.091(4) 0.067(4) 0.145(6) 0.030(4) -0.011(4) -0.003(3)
Cl1V 0.0906(9) 0.0669(8) 0.0972(10) 0.0118(7) 0.0075(7) 0.0047(7)
N1B 0.057(2) 0.063(2) 0.058(2) 0.0078(18) -0.0050(17) 0.0079(19)
C1B 0.073(3) 0.053(3) 0.061(3) 0.002(2) 0.000(2) 0.020(2)
C2B 0.061(3) 0.066(3) 0.060(3) 0.009(2) 0.006(2) 0.014(2)
C3B 0.070(3) 0.066(3) 0.072(3) 0.011(3) 0.004(2) 0.015(3)
C4B 0.075(3) 0.059(3) 0.059(3) 0.002(2) 0.002(2) 0.013(2)
C5B 0.081(3) 0.064(3) 0.069(3) 0.005(3) 0.002(3) 0.021(3)
C6B 0.069(3) 0.064(3) 0.072(3) 0.011(2) -0.002(2) 0.014(2)
C7B 0.065(3) 0.053(3) 0.060(3) 0.006(2) -0.005(2) 0.005(2)
C8B 0.069(3) 0.052(3) 0.069(3) 0.013(2) 0.003(2) 0.015(2)
C9B 0.063(3) 0.063(3) 0.058(3) 0.010(2) 0.003(2) 0.014(2)
C10B 0.070(3) 0.062(3) 0.068(3) 0.008(2) 0.001(2) 0.010(2)
C11B 0.064(3) 0.061(3) 0.058(3) 0.006(2) 0.001(2) 0.004(2)
C12B 0.079(3) 0.059(3) 0.060(3) 0.006(2) -0.001(2) 0.011(2)
C13B 0.062(3) 0.048(2) 0.063(3) 0.009(2) 0.001(2) 0.008(2)
C14B 0.069(3) 0.057(3) 0.074(3) 0.010(2) -0.003(2) 0.017(2)
C15B 0.059(3) 0.062(3) 0.064(3) 0.015(2) 0.001(2) 0.019(2)
C16B 0.069(3) 0.062(3) 0.065(3) 0.018(2) 0.002(2) 0.010(2)
C17B 0.061(3) 0.070(3) 0.070(3) 0.009(2) -0.002(2) 0.008(2)
C18B 0.057(3) 0.074(3) 0.067(3) 0.023(3) -0.003(2) 0.008(2)
C19B 0.066(3) 0.062(3) 0.074(3) 0.019(2) -0.001(2) 0.011(2)
C20B 0.063(3) 0.075(3) 0.067(3) 0.012(3) 0.005(2) 0.019(3)
C21B 0.071(3) 0.060(3) 0.075(3) 0.018(2) 0.004(2) 0.017(2)
C22B 0.096(4) 0.079(4) 0.070(3) 0.015(3) 0.002(3) 0.030(3)
C23B 0.102(5) 0.118(5) 0.075(4) 0.009(4) 0.000(3) 0.044(4)
C24B 0.095(4) 0.093(5) 0.097(4) 0.014(4) 0.002(4) 0.050(4)
C25B 0.170(7) 0.089(5) 0.093(4) 0.016(4) 0.033(5) 0.075(5)
C26B 0.145(7) 0.096(5) 0.090(4) 0.003(4) 0.008(4) -0.001(5)
C27B 0.082(4) 0.060(3) 0.110(4) -0.023(3) -0.012(3) 0.010(3)
F1B 0.066(2) 0.139(3) 0.137(3) -0.014(2) -0.0057(19) 0.022(2)
F2B 0.138(3) 0.178(4) 0.130(3) 0.015(3) 0.017(3) 0.090(3)
F3B 0.234(5) 0.083(2) 0.131(3) 0.007(2) 0.030(3) 0.071(3)
F4B 0.157(4) 0.101(3) 0.181(4) -0.043(3) 0.037(3) -0.038(3)
F5B 0.085(2) 0.110(3) 0.163(3) -0.037(2) 0.016(2) -0.002(2)
C28B 0.079(3) 0.077(3) 0.061(3) 0.005(3) 0.003(2) 0.012(3)
C29B 0.077(3) 0.075(4) 0.075(4) 0.003(3) -0.002(3) 0.007(3)
C30B 0.089(4) 0.075(4) 0.090(4) 0.001(3) 0.001(3) 0.001(3)
C31B 0.118(5) 0.112(5) 0.075(4) -0.027(4) -0.018(4) 0.032(4)
C32B 0.121(5) 0.108(5) 0.067(4) 0.024(4) 0.006(3) 0.016(4)
C33B 0.116(5) 0.092(4) 0.054(3) 0.009(3) -0.001(3) 0.008(4)
F6B 0.090(2) 0.075(2) 0.103(2) 0.0096(17) 0.0190(17) 0.0016(16)
F7B 0.099(2) 0.097(3) 0.140(3) -0.028(2) 0.004(2) -0.006(2)
F8B 0.150(3) 0.153(3) 0.074(2) -0.011(2) -0.020(2) 0.026(3)
F9B 0.225(5) 0.160(4) 0.070(2) 0.031(2) 0.012(3) 0.041(4)
F10B 0.159(3) 0.091(2) 0.082(2) 0.0204(18) 0.017(2) -0.012(2)
C34B 0.069(3) 0.063(3) 0.072(3) 0.013(2) -0.007(2) 0.014(2)
C35B 0.067(3) 0.072(4) 0.077(3) 0.012(3) 0.001(2) 0.020(3)
C36B 0.068(3) 0.093(4) 0.073(3) 0.020(3) -0.005(3) 0.011(3)
C37B 0.094(4) 0.093(4) 0.088(4) 0.027(3) -0.011(3) 0.035(4)
C38B 0.099(4) 0.072(4) 0.106(5) 0.019(3) -0.011(3) 0.017(3)
C39B 0.081(4) 0.066(3) 0.085(4) 0.027(3) -0.006(3) 0.010(3)
F11B 0.0756(18) 0.0729(19) 0.0892(19) 0.0048(15) -0.0051(14) 0.0160(15)
F12B 0.083(2) 0.111(2) 0.087(2) 0.0111(18) -0.0166(16) 0.0106(18)
F13B 0.112(3) 0.115(3) 0.138(3) 0.046(2) -0.023(2) 0.036(2)
F14B 0.119(3) 0.073(2) 0.165(3) 0.042(2) -0.022(2) 0.022(2)
F15B 0.097(2) 0.0681(19) 0.109(2) 0.0102(17) -0.0110(18) 0.0090(17)
C1I 0.067(3) 0.065(3) 0.063(3) 0.017(2) -0.003(2) 0.017(2)
C2I 0.068(3) 0.058(3) 0.072(3) 0.010(2) 0.010(2) 0.011(2)
C3I 0.063(3) 0.057(3) 0.074(3) 0.025(2) -0.002(2) 0.009(2)
C4I 0.059(3) 0.064(3) 0.075(3) 0.017(2) 0.008(2) 0.013(2)
C5I 0.056(3) 0.068(3) 0.068(3) 0.007(2) -0.008(2) 0.015(2)
C6I 0.067(3) 0.070(3) 0.064(3) 0.007(2) 0.000(2) 0.006(3)
C7I 0.074(3) 0.071(3) 0.072(3) 0.014(3) -0.001(3) 0.004(3)
C8I 0.091(4) 0.079(4) 0.073(3) 0.018(3) 0.000(3) -0.001(3)
C9I 0.089(4) 0.097(4) 0.079(4) 0.018(3) -0.013(3) 0.007(4)
C10I 0.104(5) 0.085(4) 0.093(4) 0.024(3) -0.009(4) 0.020(4)
C11I 0.086(4) 0.073(3) 0.078(4) 0.019(3) -0.004(3) 0.016(3)
C12I 0.072(3) 0.063(3) 0.077(3) 0.012(3) 0.002(3) 0.013(3)
C13I 0.086(4) 0.073(3) 0.079(4) 0.017(3) 0.018(3) 0.015(3)
C14I 0.066(3) 0.069(3) 0.085(4) 0.014(3) -0.001(3) 0.018(3)
C15I 0.062(3) 0.077(4) 0.083(4) 0.020(3) 0.004(3) 0.012(3)
C16I 0.086(4) 0.122(5) 0.115(5) 0.051(4) 0.026(4) 0.044(4)
C17I 0.076(4) 0.130(6) 0.143(7) 0.037(5) 0.009(4) 0.044(4)
C18I 0.080(4) 0.122(5) 0.108(5) 0.036(4) 0.000(4) 0.034(4)
C19I 0.059(3) 0.092(4) 0.092(4) 0.018(3) -0.006(3) 0.013(3)
C20I 0.065(3) 0.088(4) 0.064(3) 0.013(3) 0.004(2) 0.006(3)
C21I 0.076(3) 0.084(4) 0.078(3) 0.013(3) 0.009(3) 0.019(3)
C22I 0.064(3) 0.060(3) 0.074(3) 0.020(2) 0.010(2) 0.009(2)
C23I 0.064(3) 0.068(3) 0.064(3) 0.007(2) -0.004(2) 0.016(2)
C24I 0.063(3) 0.055(3) 0.075(3) 0.010(2) 0.000(2) 0.013(2)
C25I 0.070(3) 0.070(3) 0.068(3) 0.010(3) 0.007(2) 0.011(3)
C26I 0.067(3) 0.067(3) 0.074(3) 0.013(3) 0.001(2) 0.019(3)
C27I 0.073(3) 0.065(3) 0.072(3) 0.001(3) 0.001(3) 0.021(3)
C28I 0.072(3) 0.061(3) 0.100(4) 0.022(3) -0.005(3) 0.015(3)
C29I 0.081(4) 0.069(4) 0.115(5) 0.008(3) 0.003(3) 0.024(3)
C30I 0.088(4) 0.073(4) 0.102(5) -0.001(4) 0.003(3) 0.011(3)
C31I 0.106(5) 0.070(4) 0.096(4) 0.007(3) 0.015(3) 0.023(3)
C32I 0.094(4) 0.067(3) 0.090(4) 0.011(3) 0.010(3) 0.020(3)
C33I 0.080(3) 0.068(3) 0.080(3) 0.017(3) 0.006(3) 0.009(3)
C34I 0.088(4) 0.072(4) 0.076(3) 0.018(3) 0.010(3) 0.025(3)
C35I 0.074(3) 0.074(4) 0.083(4) 0.017(3) 0.011(3) 0.023(3)
C36I 0.075(3) 0.069(3) 0.073(3) 0.010(3) 0.011(3) 0.007(3)
C37I 0.098(4) 0.077(4) 0.092(4) 0.019(3) 0.029(3) 0.027(3)
C38I 0.114(5) 0.096(5) 0.136(6) 0.031(4) 0.054(5) 0.005(4)
C39I 0.086(4) 0.101(5) 0.119(5) 0.018(4) 0.041(4) 0.024(4)
C40I 0.111(5) 0.076(4) 0.131(5) 0.027(4) 0.043(4) 0.021(4)
C41I 0.080(3) 0.060(3) 0.076(3) 0.013(3) 0.014(3) 0.002(3)
C42I 0.092(4) 0.069(3) 0.075(3) 0.018(3) 0.010(3) 0.015(3)
C43I 0.064(3) 0.065(3) 0.058(3) 0.015(2) -0.003(2) 0.010(2)
C44I 0.077(3) 0.080(4) 0.062(3) 0.012(3) -0.001(3) 0.013(3)
C45I 0.068(3) 0.064(3) 0.067(3) 0.012(2) 0.000(2) 0.008(2)
C46I 0.073(3) 0.059(3) 0.058(3) 0.004(2) -0.007(2) 0.002(2)
C47I 0.062(3) 0.066(3) 0.062(3) 0.009(2) 0.000(2) 0.005(2)
C48I 0.067(3) 0.067(3) 0.071(3) 0.006(2) 0.004(2) 0.007(2)
C49I 0.069(3) 0.062(3) 0.077(3) 0.008(2) 0.005(3) 0.001(2)
C50I 0.060(3) 0.078(4) 0.105(5) -0.006(3) 0.008(3) -0.003(3)
C51I 0.077(4) 0.103(5) 0.084(4) 0.002(3) 0.014(3) 0.000(3)
C52I 0.078(4) 0.100(4) 0.071(3) 0.008(3) 0.006(3) -0.008(3)
C53I 0.074(3) 0.080(4) 0.067(3) 0.009(3) 0.002(3) 0.000(3)
C54I 0.071(3) 0.089(4) 0.065(3) 0.010(3) 0.001(3) 0.010(3)
C55I 0.067(3) 0.079(4) 0.087(4) 0.011(3) 0.001(3) 0.006(3)
C56I 0.071(3) 0.081(3) 0.060(3) 0.009(3) 0.001(2) 0.011(3)
C57I 0.063(3) 0.075(3) 0.071(3) 0.009(3) -0.002(2) 0.000(3)
C58I 0.086(4) 0.089(4) 0.070(3) 0.018(3) -0.010(3) 0.000(3)
C59I 0.079(4) 0.107(5) 0.072(4) 0.007(3) -0.007(3) 0.002(3)
C60I 0.086(4) 0.100(4) 0.058(3) 0.004(3) 0.003(3) 0.010(3)
C61I 0.073(3) 0.074(3) 0.071(3) 0.004(3) -0.001(3) 0.007(3)
C62I 0.065(3) 0.083(4) 0.070(3) 0.008(3) 0.003(2) 0.011(3)
C63I 0.067(3) 0.083(4) 0.069(3) 0.008(3) -0.001(3) 0.009(3)
C1W 0.088(4) 0.085(4) 0.064(3) 0.007(3) -0.010(3) -0.012(3)
C2W 0.073(3) 0.096(4) 0.087(4) 0.030(3) 0.000(3) -0.014(3)
C3W 0.080(4) 0.102(5) 0.109(5) 0.043(4) 0.014(3) 0.007(4)
C4W 0.084(4) 0.093(5) 0.138(6) 0.040(5) 0.025(4) 0.010(3)
C5W 0.095(4) 0.092(4) 0.097(5) 0.023(4) 0.023(4) 0.005(4)
C6W 0.099(4) 0.084(4) 0.078(4) 0.014(3) 0.013(3) 0.004(3)
Cl1W 0.0875(9) 0.0870(10) 0.0906(9) -0.0012(8) -0.0028(7) 0.0020(8)
N1C 0.070(2) 0.057(2) 0.059(2) 0.0057(18) 0.0007(18) 0.0138(19)
C1C 0.059(3) 0.059(3) 0.055(3) 0.005(2) 0.001(2) 0.012(2)
C2C 0.067(3) 0.060(3) 0.059(3) 0.008(2) 0.002(2) 0.003(2)
C3C 0.065(3) 0.066(3) 0.060(3) 0.009(2) -0.001(2) 0.003(2)
C4C 0.056(3) 0.060(3) 0.067(3) 0.005(2) -0.002(2) 0.006(2)
C5C 0.061(3) 0.068(3) 0.067(3) 0.008(2) -0.004(2) 0.006(2)
C6C 0.057(3) 0.052(3) 0.062(3) 0.006(2) 0.002(2) -0.002(2)
C7C 0.058(3) 0.062(3) 0.058(3) 0.007(2) 0.002(2) 0.009(2)
C8C 0.062(3) 0.069(3) 0.062(3) 0.010(2) -0.002(2) 0.020(2)
C9C 0.061(3) 0.063(3) 0.067(3) 0.011(2) 0.005(2) 0.019(2)
C10C 0.069(3) 0.066(3) 0.071(3) 0.012(2) 0.005(2) 0.015(3)
C11C 0.068(3) 0.077(3) 0.062(3) 0.000(3) -0.008(2) 0.018(3)
C12C 0.071(3) 0.074(3) 0.068(3) 0.008(3) -0.007(2) 0.013(3)
C13C 0.064(3) 0.074(3) 0.066(3) 0.007(2) 0.007(2) 0.016(3)
C14C 0.062(3) 0.061(3) 0.079(3) 0.013(3) 0.007(2) 0.009(2)
C15C 0.065(3) 0.059(3) 0.065(3) 0.014(2) 0.014(2) 0.011(2)
C16C 0.065(3) 0.062(3) 0.075(3) 0.020(2) 0.008(2) 0.021(2)
C17C 0.081(3) 0.073(3) 0.068(3) 0.017(3) 0.014(3) 0.025(3)
C18C 0.059(3) 0.067(3) 0.065(3) 0.009(2) 0.006(2) 0.017(2)
C19C 0.061(3) 0.070(3) 0.076(3) 0.009(3) 0.006(2) 0.015(2)
C20C 0.055(3) 0.064(3) 0.072(3) 0.014(2) 0.007(2) 0.007(2)
C21C 0.065(3) 0.067(3) 0.059(3) 0.006(2) 0.001(2) 0.013(2)
C22C 0.071(3) 0.071(3) 0.064(3) 0.004(2) -0.004(2) 0.017(3)
C23C 0.087(4) 0.107(5) 0.081(4) 0.016(3) 0.006(3) 0.029(4)
C24C 0.099(5) 0.111(5) 0.068(4) -0.009(3) 0.003(3) -0.003(4)
C25C 0.121(5) 0.101(4) 0.048(3) -0.002(3) -0.019(3) 0.034(4)
C26C 0.062(3) 0.090(4) 0.130(5) 0.034(4) -0.016(3) -0.008(3)
C27C 0.062(3) 0.084(4) 0.057(3) -0.006(3) -0.017(2) 0.004(3)
F1C 0.091(2) 0.136(3) 0.102(2) 0.021(2) 0.0300(19) 0.005(2)
F2C 0.137(3) 0.161(4) 0.073(2) 0.013(2) 0.017(2) 0.004(3)
F3C 0.111(3) 0.136(3) 0.112(3) -0.001(2) -0.024(2) 0.006(2)
F4C 0.075(2) 0.108(3) 0.140(3) 0.039(2) -0.0058(19) -0.0113(19)
F5C 0.085(2) 0.111(2) 0.083(2) 0.0223(18) 0.0118(16) -0.0002(18)
C28C 0.083(4) 0.091(4) 0.063(3) 0.011(3) 0.008(3) 0.039(3)
C29C 0.058(3) 0.079(4) 0.076(3) 0.002(3) -0.005(2) 0.018(3)
C30C 0.110(5) 0.141(6) 0.058(3) 0.007(4) 0.002(3) 0.026(5)
C31C 0.103(5) 0.161(7) 0.078(4) 0.015(4) 0.004(4) 0.082(5)
C32C 0.112(5) 0.120(6) 0.094(4) 0.007(4) -0.002(4) 0.064(5)
C33C 0.121(5) 0.104(5) 0.082(4) 0.007(4) -0.007(4) 0.051(5)
F6C 0.082(2) 0.102(2) 0.102(2) 0.019(2) -0.0170(17) -0.0059(19)
F7C 0.078(2) 0.156(3) 0.112(3) 0.017(2) -0.0227(19) -0.005(2)
F8C 0.096(3) 0.240(5) 0.105(3) 0.019(3) -0.007(2) 0.084(3)
F9C 0.210(5) 0.143(4) 0.131(3) 0.020(3) -0.006(3) 0.124(4)
F10C 0.151(3) 0.076(2) 0.126(3) 0.009(2) -0.034(2) 0.024(2)
C34C 0.076(3) 0.061(3) 0.080(3) 0.010(3) 0.010(3) 0.022(3)
C35C 0.070(3) 0.072(3) 0.084(4) 0.011(3) 0.010(3) 0.018(3)
C36C 0.078(4) 0.086(4) 0.112(5) 0.023(3) 0.026(3) 0.035(3)
C37C 0.084(4) 0.074(4) 0.107(4) 0.001(3) 0.026(3) 0.023(3)
C38C 0.099(4) 0.063(3) 0.079(4) -0.001(3) 0.008(3) 0.018(3)
C39C 0.084(4) 0.062(3) 0.094(4) 0.009(3) 0.014(3) 0.013(3)
F11C 0.0726(18) 0.085(2) 0.097(2) 0.0109(17) 0.0084(15) 0.0145(16)
F12C 0.080(2) 0.113(3) 0.155(3) 0.014(2) 0.027(2) 0.033(2)
F13C 0.129(3) 0.098(3) 0.145(3) -0.004(2) 0.051(3) 0.038(2)
F14C 0.112(2) 0.080(2) 0.096(2) -0.0037(17) 0.0147(18) 0.0146(18)
F15C 0.0744(19) 0.083(2) 0.091(2) 0.0003(16) -0.0039(15) 0.0152(16)
C1J 0.059(3) 0.058(3) 0.072(3) 0.005(2) 0.004(2) 0.016(2)
C2J 0.068(3) 0.060(3) 0.068(3) 0.006(2) -0.002(2) 0.006(2)
C3J 0.056(3) 0.056(3) 0.083(3) 0.002(3) -0.008(2) 0.011(2)
C4J 0.057(3) 0.063(3) 0.071(3) 0.002(2) -0.008(2) 0.001(2)
C5J 0.061(3) 0.070(3) 0.059(3) 0.011(2) -0.001(2) 0.015(2)
C6J 0.072(3) 0.073(4) 0.091(4) 0.004(3) -0.001(3) 0.015(3)
C7J 0.083(4) 0.061(3) 0.108(5) 0.019(3) 0.013(3) 0.015(3)
C8J 0.130(6) 0.096(5) 0.107(5) 0.039(4) 0.025(4) 0.024(4)
C9J 0.148(7) 0.063(4) 0.180(8) 0.023(5) 0.051(6) 0.035(4)
C10J 0.129(6) 0.075(5) 0.153(7) 0.004(5) 0.029(5) 0.034(4)
C11J 0.105(5) 0.062(4) 0.127(5) -0.007(3) 0.013(4) 0.026(3)
C12J 0.084(4) 0.065(3) 0.081(4) 0.009(3) 0.007(3) 0.010(3)
C13J 0.092(4) 0.068(4) 0.107(5) 0.017(3) 0.013(3) 0.011(3)
C14J 0.054(3) 0.077(3) 0.066(3) -0.002(3) -0.001(2) 0.006(2)
C15J 0.071(3) 0.083(4) 0.082(4) 0.010(3) -0.004(3) 0.013(3)
C16J 0.090(4) 0.105(5) 0.062(3) 0.006(3) 0.011(3) 0.007(4)
C17J 0.086(4) 0.110(5) 0.068(3) 0.010(3) 0.007(3) 0.020(4)
C18J 0.085(4) 0.123(6) 0.098(5) -0.002(4) 0.010(4) 0.038(4)
C19J 0.076(3) 0.086(4) 0.074(3) 0.010(3) -0.001(3) 0.015(3)
C20J 0.074(3) 0.063(3) 0.067(3) 0.009(2) -0.003(3) 0.020(3)
C21J 0.072(3) 0.081(4) 0.085(4) 0.018(3) 0.007(3) 0.018(3)
C22J 0.076(3) 0.063(3) 0.067(3) 0.013(2) 0.007(2) 0.018(3)
C23J 0.071(3) 0.057(3) 0.061(3) 0.004(2) 0.001(2) 0.008(2)
C24J 0.067(3) 0.065(3) 0.062(3) -0.002(2) 0.002(2) 0.003(2)
C25J 0.069(3) 0.061(3) 0.069(3) 0.012(2) 0.004(2) 0.005(2)
C26J 0.083(3) 0.070(3) 0.062(3) 0.007(3) -0.008(2) 0.018(3)
C27J 0.067(3) 0.088(4) 0.064(3) 0.009(3) 0.003(2) -0.001(3)
C28J 0.078(3) 0.068(3) 0.084(4) -0.003(3) 0.004(3) 0.004(3)
C29J 0.096(4) 0.117(5) 0.071(4) -0.013(4) -0.005(3) -0.004(4)
C30J 0.133(6) 0.101(5) 0.075(4) -0.007(4) -0.004(4) -0.001(4)
C31J 0.110(5) 0.094(5) 0.076(4) 0.000(3) -0.003(3) -0.014(4)
C32J 0.090(4) 0.079(4) 0.066(3) 0.004(3) -0.010(3) 0.008(3)
C33J 0.078(3) 0.062(3) 0.076(3) 0.010(3) 0.002(3) 0.012(3)
C34J 0.080(3) 0.069(3) 0.074(3) -0.005(3) 0.001(3) -0.001(3)
C35J 0.064(3) 0.074(3) 0.067(3) 0.010(3) -0.010(2) 0.004(3)
C36J 0.062(3) 0.069(4) 0.104(4) 0.020(3) -0.008(3) 0.003(3)
C37J 0.088(4) 0.072(4) 0.111(5) 0.029(4) -0.012(4) 0.015(3)
C38J 0.084(4) 0.088(5) 0.132(6) 0.043(5) -0.025(4) -0.004(3)
C39J 0.080(4) 0.099(5) 0.088(4) 0.035(4) -0.004(3) 0.003(3)
C40J 0.071(3) 0.072(4) 0.094(4) 0.018(3) -0.011(3) 0.003(3)
C41J 0.079(3) 0.065(3) 0.083(4) 0.007(3) -0.002(3) 0.006(3)
C42J 0.086(4) 0.075(4) 0.082(4) 0.003(3) -0.012(3) 0.013(3)
C43J 0.068(3) 0.075(3) 0.079(3) 0.022(3) 0.007(3) 0.024(3)
C44J 0.065(3) 0.064(3) 0.070(3) 0.013(2) 0.010(2) 0.010(2)
C45J 0.054(3) 0.085(4) 0.080(3) 0.022(3) 0.006(2) 0.015(3)
C46J 0.064(3) 0.067(3) 0.075(3) 0.023(3) 0.002(2) 0.012(2)
C47J 0.063(3) 0.074(3) 0.075(3) 0.014(3) 0.007(2) 0.017(3)
C48J 0.076(4) 0.080(4) 0.091(4) 0.033(3) 0.005(3) 0.017(3)
C49J 0.070(3) 0.086(4) 0.094(4) 0.024(3) 0.012(3) 0.010(3)
C50J 0.095(4) 0.104(5) 0.116(5) 0.057(4) 0.022(4) 0.022(4)
C51J 0.100(5) 0.127(6) 0.156(7) 0.075(5) 0.035(5) 0.030(5)
C52J 0.134(6) 0.089(5) 0.158(7) 0.059(5) 0.027(5) 0.026(5)
C53J 0.084(4) 0.084(4) 0.119(5) 0.039(4) 0.020(3) 0.029(3)
C54J 0.066(3) 0.065(3) 0.089(4) 0.015(3) 0.002(3) 0.018(3)
C55J 0.069(3) 0.075(4) 0.085(4) 0.025(3) 0.011(3) 0.011(3)
C56J 0.077(3) 0.068(3) 0.082(4) 0.015(3) 0.014(3) 0.020(3)
C57J 0.064(3) 0.073(3) 0.082(3) 0.018(3) 0.004(3) 0.018(3)
C58J 0.072(3) 0.082(4) 0.094(4) 0.017(3) 0.018(3) 0.018(3)
C59J 0.069(3) 0.080(4) 0.107(5) 0.019(3) -0.001(3) 0.019(3)
C60J 0.082(4) 0.089(4) 0.103(4) 0.029(3) -0.004(3) 0.025(3)
C61J 0.086(4) 0.096(4) 0.075(3) 0.021(3) 0.003(3) 0.033(3)
C62J 0.071(3) 0.078(3) 0.075(3) 0.021(3) 0.006(3) 0.013(3)
C63J 0.058(3) 0.071(3) 0.092(4) 0.004(3) 0.008(3) 0.018(3)
C1X 0.079(3) 0.084(4) 0.110(4) 0.020(3) 0.007(3) -0.008(3)
C2X 0.075(3) 0.097(4) 0.131(5) 0.028(4) 0.009(3) 0.003(3)
C3X 0.093(4) 0.108(5) 0.171(6) 0.002(5) 0.017(4) -0.007(4)
C4X 0.115(5) 0.117(5) 0.158(6) -0.010(5) 0.020(5) -0.022(4)
C5X 0.113(5) 0.109(5) 0.146(5) 0.002(4) 0.007(4) -0.034(4)
C6X 0.088(4) 0.091(4) 0.116(4) 0.015(4) -0.001(3) -0.018(3)
Cl1X 0.0778(9) 0.1069(11) 0.1097(11) 0.0206(9) 0.0074(8) 0.0047(8)
N1D 0.056(2) 0.055(2) 0.065(2) 0.0145(18) 0.0022(17) 0.0153(18)
C1D 0.062(3) 0.070(3) 0.068(3) 0.017(2) 0.004(2) 0.018(2)
C2D 0.055(3) 0.067(3) 0.075(3) 0.019(3) -0.006(2) 0.015(2)
C3D 0.072(3) 0.078(3) 0.079(3) 0.012(3) 0.002(3) 0.029(3)
C4D 0.076(3) 0.083(4) 0.076(3) 0.010(3) 0.005(3) 0.032(3)
C5D 0.077(4) 0.092(4) 0.080(4) 0.009(3) -0.009(3) 0.024(3)
C6D 0.071(3) 0.061(3) 0.081(3) 0.007(3) 0.008(3) 0.023(3)
C7D 0.063(3) 0.051(3) 0.073(3) 0.011(2) 0.002(2) 0.010(2)
C8D 0.056(3) 0.057(3) 0.069(3) 0.010(2) 0.004(2) 0.014(2)
C9D 0.059(3) 0.070(3) 0.074(3) 0.018(3) 0.004(2) 0.015(2)
C10D 0.065(3) 0.061(3) 0.068(3) 0.011(2) 0.002(2) 0.008(2)
C11D 0.057(3) 0.064(3) 0.067(3) 0.014(2) 0.000(2) 0.015(2)
C12D 0.064(3) 0.074(3) 0.070(3) 0.014(3) 0.001(2) 0.021(3)
C13D 0.059(3) 0.063(3) 0.067(3) 0.012(2) 0.001(2) 0.013(2)
C14D 0.063(3) 0.062(3) 0.064(3) 0.011(2) -0.002(2) 0.010(2)
C15D 0.064(3) 0.064(3) 0.062(3) 0.013(2) 0.001(2) 0.013(2)
C16D 0.069(3) 0.073(3) 0.069(3) 0.015(3) 0.000(2) 0.022(3)
C17D 0.083(4) 0.088(4) 0.079(4) 0.022(3) 0.006(3) 0.037(3)
C18D 0.086(4) 0.083(4) 0.071(3) 0.013(3) 0.008(3) 0.015(3)
C19D 0.075(3) 0.063(3) 0.081(4) 0.002(3) -0.004(3) 0.018(3)
C20D 0.068(3) 0.068(3) 0.065(3) 0.010(2) 0.004(2) 0.016(3)
C21D 0.068(3) 0.065(3) 0.066(3) 0.011(2) -0.003(2) 0.010(2)
C22D 0.076(6) 0.066(6) 0.099(7) 0.013(5) -0.001(6) 0.024(5)
C23D 0.074(6) 0.070(6) 0.096(7) 0.010(6) 0.005(6) 0.027(5)
C24D 0.079(7) 0.075(6) 0.105(7) 0.012(6) 0.003(6) 0.030(6)
C25D 0.070(6) 0.078(6) 0.101(6) 0.019(5) 0.010(5) 0.036(5)
C26D 0.069(5) 0.072(6) 0.104(6) 0.023(5) 0.010(5) 0.018(5)
C27D 0.071(5) 0.070(6) 0.100(6) 0.019(5) 0.002(5) 0.017(5)
F1D 0.093(5) 0.081(5) 0.146(8) 0.034(5) 0.024(5) 0.016(4)
F2D 0.118(7) 0.136(8) 0.255(14) 0.118(9) 0.053(8) 0.078(6)
F3D 0.085(6) 0.123(8) 0.153(8) 0.025(7) 0.009(5) 0.060(6)
F4D 0.094(5) 0.095(5) 0.141(6) 0.027(5) 0.025(4) 0.024(4)
F5D 0.094(5) 0.082(5) 0.163(7) 0.041(5) 0.025(5) 0.031(4)
C22F 0.056(5) 0.073(6) 0.081(6) 0.023(5) 0.010(4) 0.019(5)
C23F 0.071(5) 0.076(6) 0.089(6) 0.022(5) 0.000(5) 0.035(5)
C24F 0.070(5) 0.086(6) 0.089(6) 0.019(5) 0.003(5) 0.024(5)
C25F 0.066(6) 0.086(6) 0.091(6) 0.019(5) 0.005(5) 0.026(5)
C26F 0.068(5) 0.096(6) 0.094(6) 0.018(5) 0.016(5) 0.025(5)
C27F 0.053(4) 0.085(6) 0.094(6) 0.023(5) 0.000(4) 0.025(4)
F1F 0.078(4) 0.116(5) 0.095(5) 0.044(4) 0.018(3) 0.037(4)
F2F 0.097(5) 0.098(5) 0.109(5) 0.030(4) 0.012(4) 0.042(4)
F3F 0.082(5) 0.114(6) 0.124(6) 0.016(5) 0.005(4) 0.053(5)
F4F 0.083(4) 0.183(8) 0.128(6) 0.059(5) 0.026(4) 0.059(5)
F5F 0.084(4) 0.143(6) 0.090(4) 0.053(4) 0.025(3) 0.046(4)
C28D 0.072(3) 0.076(3) 0.063(3) 0.006(2) 0.007(2) 0.021(3)
C29D 0.085(4) 0.087(4) 0.068(3) 0.017(3) 0.006(3) 0.027(3)
C30D 0.088(4) 0.104(5) 0.085(4) 0.021(3) 0.014(3) 0.034(4)
C31D 0.100(5) 0.108(5) 0.072(4) 0.016(3) 0.009(3) 0.032(4)
C32D 0.099(4) 0.086(4) 0.071(3) -0.007(3) 0.000(3) 0.032(4)
C33D 0.068(3) 0.083(4) 0.080(3) -0.002(3) -0.007(3) 0.019(3)
F6D 0.085(2) 0.087(2) 0.087(2) 0.0103(16) 0.0131(16) 0.0026(17)
F7D 0.089(2) 0.129(3) 0.103(2) 0.024(2) 0.0277(19) 0.020(2)
F8D 0.121(3) 0.140(3) 0.090(2) 0.006(2) 0.031(2) 0.061(2)
F9D 0.108(3) 0.116(3) 0.097(2) -0.017(2) -0.0075(19) 0.037(2)
F10D 0.077(2) 0.105(2) 0.113(2) -0.0016(19) 0.0029(17) 0.0101(19)
C34D 0.100(4) 0.085(4) 0.080(4) 0.002(3) 0.003(3) 0.031(3)
C35D 0.101(5) 0.128(6) 0.087(4) 0.014(4) -0.003(4) 0.053(5)
C36D 0.089(5) 0.203(8) 0.073(4) 0.006(5) 0.003(4) 0.050(5)
C37D 0.160(7) 0.146(7) 0.070(4) 0.001(4) -0.025(5) 0.062(6)
C38D 0.110(5) 0.117(5) 0.085(4) 0.004(4) 0.004(4) 0.037(4)
C39D 0.079(4) 0.103(5) 0.080(4) -0.005(3) -0.012(3) 0.026(3)
F11D 0.105(3) 0.153(3) 0.109(3) 0.031(2) 0.021(2) 0.036(3)
F12D 0.204(5) 0.199(5) 0.082(2) 0.025(3) 0.029(3) 0.093(4)
F13D 0.167(4) 0.209(5) 0.081(2) -0.010(3) -0.020(2) 0.072(4)
F14D 0.102(3) 0.142(3) 0.119(3) -0.015(2) -0.034(2) 0.031(3)
F15D 0.091(2) 0.116(3) 0.095(2) 0.012(2) 0.0004(18) 0.007(2)
C1K 0.067(3) 0.073(3) 0.064(3) 0.013(2) -0.006(2) 0.019(3)
C2K 0.080(3) 0.075(4) 0.062(3) 0.008(3) -0.004(2) 0.011(3)
C3K 0.068(3) 0.081(4) 0.081(4) 0.017(3) 0.000(3) 0.015(3)
C4K 0.070(3) 0.089(4) 0.075(3) 0.022(3) -0.007(3) 0.013(3)
C5K 0.063(3) 0.081(4) 0.085(4) 0.025(3) 0.003(3) 0.020(3)
C6K 0.069(3) 0.093(4) 0.070(3) 0.007(3) -0.004(3) 0.014(3)
C7K 0.078(4) 0.087(4) 0.075(3) 0.005(3) -0.011(3) 0.021(3)
C8K 0.121(5) 0.079(4) 0.085(4) 0.011(3) -0.019(4) 0.010(4)
C9K 0.097(5) 0.098(5) 0.127(6) 0.005(4) -0.033(4) 0.003(4)
C10K 0.088(4) 0.124(6) 0.090(4) 0.027(4) -0.012(3) 0.001(4)
C11K 0.097(4) 0.103(4) 0.069(3) 0.019(3) -0.015(3) 0.013(4)
C12K 0.078(3) 0.068(3) 0.069(3) 0.007(3) -0.002(2) 0.023(3)
C13K 0.089(4) 0.074(4) 0.080(4) 0.002(3) -0.001(3) 0.019(3)
C14K 0.093(4) 0.108(4) 0.099(4) 0.050(4) -0.006(3) 0.005(3)
C15K 0.101(4) 0.106(4) 0.112(4) 0.063(4) -0.011(3) -0.004(3)
C16K 0.146(5) 0.131(5) 0.141(5) 0.069(5) -0.025(5) 0.002(4)
C17K 0.162(6) 0.167(6) 0.130(5) 0.078(5) -0.033(5) -0.016(5)
C18K 0.133(5) 0.158(6) 0.109(5) 0.061(5) -0.019(4) -0.006(5)
C19K 0.125(5) 0.147(5) 0.086(4) 0.056(4) -0.014(3) 0.000(4)
C20K 0.086(4) 0.081(4) 0.088(4) 0.022(3) 0.000(3) 0.013(3)
C21K 0.110(5) 0.084(4) 0.123(6) 0.037(4) -0.004(4) 0.027(4)
C22K 0.061(3) 0.059(3) 0.065(3) 0.014(2) -0.003(2) 0.015(2)
C23K 0.062(3) 0.068(3) 0.065(3) 0.011(2) -0.003(2) 0.011(2)
C24K 0.061(3) 0.065(3) 0.077(3) 0.018(2) 0.002(2) 0.014(2)
C25K 0.058(3) 0.056(3) 0.071(3) 0.011(2) -0.002(2) 0.009(2)
C26K 0.056(3) 0.068(3) 0.067(3) 0.015(2) -0.001(2) 0.006(2)
C27K 0.063(3) 0.059(3) 0.085(3) 0.010(3) -0.002(2) 0.007(2)
C28K 0.072(3) 0.078(4) 0.096(4) 0.018(3) -0.013(3) 0.013(3)
C29K 0.060(3) 0.093(4) 0.106(4) 0.023(4) -0.012(3) 0.001(3)
C30K 0.060(3) 0.090(5) 0.165(6) 0.033(5) 0.000(4) 0.022(3)
C31K 0.069(4) 0.090(5) 0.159(6) 0.011(4) 0.009(4) 0.023(3)
C32K 0.059(3) 0.069(3) 0.123(5) 0.013(3) 0.016(3) 0.013(3)
C33K 0.079(3) 0.060(3) 0.079(3) 0.003(3) -0.005(3) 0.005(3)
C34K 0.080(4) 0.072(4) 0.090(4) 0.003(3) -0.014(3) 0.014(3)
C35K 0.060(3) 0.074(3) 0.066(3) 0.008(2) 0.006(2) 0.013(3)
C36K 0.074(3) 0.058(3) 0.087(4) 0.001(3) 0.013(3) 0.010(3)
C37K 0.067(3) 0.069(4) 0.112(4) -0.001(3) 0.004(3) 0.005(3)
C38K 0.098(4) 0.069(4) 0.108(5) -0.004(3) 0.018(4) 0.013(3)
C39K 0.080(4) 0.076(4) 0.102(4) 0.014(3) 0.003(3) 0.004(3)
C40K 0.070(3) 0.056(3) 0.082(3) 0.002(2) 0.007(3) 0.023(2)
C41K 0.064(3) 0.065(3) 0.072(3) 0.014(2) 0.005(2) 0.003(2)
C42K 0.066(3) 0.082(4) 0.073(3) 0.011(3) -0.002(2) 0.005(3)
C43K 0.068(3) 0.069(3) 0.078(3) 0.014(3) 0.011(3) 0.017(3)
C44K 0.071(3) 0.056(3) 0.086(4) 0.007(3) 0.004(3) 0.014(2)
C45K 0.059(3) 0.074(3) 0.084(4) 0.008(3) 0.005(2) 0.015(3)
C46K 0.076(3) 0.077(4) 0.073(3) 0.009(3) 0.002(3) 0.016(3)
C47K 0.077(3) 0.067(3) 0.083(4) 0.020(3) 0.010(3) 0.013(3)
C48K 0.067(3) 0.065(3) 0.081(4) 0.005(3) 0.005(3) 0.015(3)
C49K 0.068(3) 0.065(3) 0.101(4) 0.005(3) 0.005(3) 0.015(3)
C50K 0.078(4) 0.073(4) 0.120(5) 0.014(4) -0.001(3) 0.003(3)
C51K 0.086(4) 0.064(4) 0.123(5) -0.005(4) 0.008(4) 0.010(3)
C52K 0.085(4) 0.063(3) 0.108(5) -0.006(3) -0.012(3) 0.008(3)
C53K 0.068(3) 0.068(3) 0.105(4) 0.003(3) 0.002(3) 0.012(3)
C54K 0.096(4) 0.073(4) 0.086(4) 0.017(3) 0.019(3) 0.019(3)
C55K 0.080(4) 0.068(4) 0.108(4) 0.024(3) 0.013(3) 0.012(3)
C56K 0.074(3) 0.087(4) 0.082(4) 0.013(3) 0.012(3) 0.011(3)
C57K 0.088(4) 0.114(5) 0.085(4) 0.025(4) 0.024(3) 0.031(4)
C58K 0.104(5) 0.144(7) 0.110(5) 0.041(5) 0.025(4) 0.001(5)
C59K 0.103(5) 0.129(7) 0.127(6) 0.026(5) 0.041(4) 0.039(5)
C60K 0.099(5) 0.110(6) 0.131(6) 0.023(5) 0.028(4) 0.023(4)
C61K 0.077(4) 0.090(4) 0.102(4) 0.009(3) 0.024(3) 0.022(3)
C62K 0.099(4) 0.092(4) 0.075(4) 0.019(3) 0.011(3) 0.027(3)
C63K 0.089(4) 0.071(4) 0.108(5) 0.027(3) 0.005(4) 0.008(3)
C1Y 0.083(4) 0.065(3) 0.103(4) 0.014(3) 0.015(3) -0.006(3)
C2Y 0.103(5) 0.083(4) 0.098(5) 0.009(4) 0.007(4) -0.018(4)
C3Y 0.122(6) 0.104(5) 0.100(5) 0.034(5) -0.010(4) -0.038(4)
C4Y 0.109(5) 0.083(5) 0.148(7) 0.037(5) 0.009(5) -0.007(4)
C5Y 0.087(5) 0.080(4) 0.153(7) 0.015(4) -0.001(4) -0.001(4)
C6Y 0.076(4) 0.071(4) 0.129(5) 0.018(4) 0.019(4) 0.001(3)
Cl1Y 0.0870(10) 0.0890(10) 0.1324(13) 0.0230(9) 0.0196(9) 0.0092(8)
N1E 0.062(2) 0.055(2) 0.061(2) 0.0019(18) -0.0018(18) 0.0097(18)
C1E 0.062(3) 0.058(3) 0.066(3) 0.002(2) 0.002(2) 0.014(2)
C2E 0.065(3) 0.057(3) 0.062(3) 0.000(2) -0.003(2) 0.013(2)
C3E 0.067(3) 0.062(3) 0.067(3) 0.006(2) 0.006(2) 0.019(2)
C4E 0.066(3) 0.069(3) 0.065(3) 0.004(2) 0.010(2) 0.011(2)
C5E 0.064(3) 0.072(3) 0.062(3) 0.005(2) 0.000(2) 0.016(2)
C6E 0.064(3) 0.056(3) 0.065(3) 0.002(2) 0.002(2) 0.007(2)
C7E 0.071(3) 0.050(3) 0.080(3) 0.009(2) 0.003(3) 0.015(2)
C8E 0.070(3) 0.052(3) 0.059(3) 0.000(2) 0.000(2) 0.004(2)
C9E 0.061(3) 0.060(3) 0.058(3) 0.005(2) -0.003(2) 0.018(2)
C10E 0.064(3) 0.060(3) 0.070(3) 0.008(2) 0.003(2) 0.013(2)
C11E 0.076(3) 0.063(3) 0.068(3) 0.016(2) 0.000(2) 0.007(3)
C12E 0.085(3) 0.067(3) 0.057(3) 0.011(2) 0.001(2) 0.007(3)
C13E 0.065(3) 0.059(3) 0.060(3) 0.006(2) 0.006(2) 0.017(2)
C14E 0.066(3) 0.062(3) 0.059(3) 0.008(2) 0.003(2) 0.012(2)
C15E 0.064(3) 0.056(3) 0.063(3) 0.006(2) 0.003(2) 0.015(2)
C16E 0.061(3) 0.057(3) 0.068(3) 0.008(2) 0.002(2) 0.013(2)
C17E 0.068(3) 0.058(3) 0.063(3) 0.006(2) 0.004(2) 0.014(2)
C18E 0.068(3) 0.055(3) 0.066(3) 0.007(2) 0.001(2) 0.017(2)
C19E 0.071(3) 0.060(3) 0.068(3) 0.002(2) 0.004(2) 0.017(2)
C20E 0.063(3) 0.051(3) 0.074(3) 0.002(2) 0.001(2) 0.012(2)
C21E 0.058(3) 0.057(3) 0.063(3) 0.008(2) 0.007(2) 0.012(2)
C22E 0.071(3) 0.079(4) 0.066(3) 0.013(3) 0.004(2) 0.032(3)
C23E 0.086(4) 0.086(4) 0.069(3) 0.009(3) 0.011(3) 0.026(3)
C24E 0.093(4) 0.104(5) 0.081(4) 0.002(4) 0.009(3) 0.037(4)
C25E 0.079(4) 0.151(6) 0.071(4) 0.031(4) 0.019(3) 0.037(4)
C26E 0.078(4) 0.099(5) 0.096(4) 0.035(4) 0.021(3) 0.017(3)
C27E 0.085(4) 0.086(4) 0.074(4) 0.019(3) 0.009(3) 0.016(3)
F1E 0.105(2) 0.076(2) 0.106(2) 0.0004(18) 0.0247(19) 0.0050(18)
F2E 0.115(3) 0.116(3) 0.094(2) -0.011(2) 0.0193(19) 0.042(2)
F3E 0.123(3) 0.179(4) 0.080(2) 0.034(2) 0.035(2) 0.049(3)
F4E 0.129(3) 0.141(3) 0.131(3) 0.063(3) 0.052(2) 0.041(3)
F5E 0.104(2) 0.077(2) 0.106(2) 0.0172(18) 0.0179(18) 0.0036(18)
C28E 0.123(4) 0.077(3) 0.065(3) 0.020(3) 0.020(3) 0.032(3)
C29E 0.154(5) 0.069(3) 0.080(4) 0.014(3) 0.030(4) 0.019(4)
C30E 0.182(6) 0.092(4) 0.087(4) 0.018(3) 0.036(4) 0.036(4)
C31E 0.184(6) 0.100(4) 0.090(4) 0.029(4) 0.022(4) 0.063(5)
C32E 0.163(6) 0.120(5) 0.082(4) 0.020(4) 0.001(4) 0.055(4)
C33E 0.140(5) 0.100(4) 0.070(3) 0.027(3) -0.001(4) 0.035(4)
F6E 0.138(3) 0.144(3) 0.109(3) 0.030(3) 0.028(2) -0.023(3)
F7E 0.282(7) 0.161(4) 0.133(4) 0.058(3) 0.080(4) -0.022(4)
F8E 0.350(8) 0.173(4) 0.078(2) 0.061(3) 0.058(3) 0.145(5)
F9E 0.191(5) 0.294(7) 0.114(3) 0.049(4) -0.024(3) 0.128(5)
F10E 0.109(3) 0.209(5) 0.112(3) 0.060(3) -0.008(2) 0.012(3)
C34E 0.067(3) 0.067(3) 0.065(3) 0.016(2) 0.003(2) 0.017(2)
C35E 0.077(3) 0.079(4) 0.077(3) 0.013(3) 0.008(3) 0.028(3)
C36E 0.093(4) 0.072(4) 0.088(4) 0.015(3) -0.008(3) 0.024(3)
C37E 0.077(4) 0.089(4) 0.100(4) 0.011(3) -0.005(3) 0.032(3)
C38E 0.076(4) 0.090(4) 0.101(4) 0.013(3) 0.017(3) 0.015(3)
C39E 0.073(3) 0.068(3) 0.096(4) 0.020(3) 0.004(3) 0.017(3)
F11E 0.100(2) 0.087(2) 0.093(2) 0.0326(17) 0.0159(17) 0.0230(18)
F12E 0.113(3) 0.097(2) 0.124(3) 0.038(2) 0.006(2) 0.044(2)
F13E 0.100(2) 0.097(2) 0.144(3) 0.016(2) 0.013(2) 0.050(2)
F14E 0.102(2) 0.109(3) 0.128(3) 0.014(2) 0.031(2) 0.040(2)
F15E 0.093(2) 0.090(2) 0.099(2) 0.0265(18) 0.0237(17) 0.0203(18)
C1L 0.062(3) 0.061(3) 0.088(3) 0.016(2) 0.007(2) 0.020(2)
C2L 0.066(3) 0.071(3) 0.089(3) 0.022(3) 0.002(2) 0.016(2)
C3L 0.062(3) 0.091(3) 0.111(4) 0.037(3) 0.013(3) 0.025(3)
C4L 0.081(3) 0.075(3) 0.117(4) 0.025(3) 0.026(3) 0.033(3)
C5L 0.077(3) 0.058(3) 0.093(3) 0.010(2) 0.016(3) 0.021(2)
C6L 0.071(3) 0.121(4) 0.146(4) 0.057(4) 0.020(3) 0.039(3)
C7L 0.076(3) 0.128(4) 0.141(4) 0.063(4) -0.001(3) 0.013(3)
C8L 0.086(4) 0.152(5) 0.185(6) 0.079(5) -0.006(4) 0.015(4)
C9L 0.101(5) 0.165(6) 0.205(7) 0.080(5) 0.011(5) 0.027(5)
C10L 0.091(4) 0.156(6) 0.204(6) 0.082(5) 0.025(4) 0.047(4)
C11L 0.081(4) 0.130(5) 0.178(5) 0.080(4) 0.036(4) 0.046(4)
C12L 0.070(3) 0.095(4) 0.095(4) 0.024(3) -0.007(3) 0.014(3)
C13L 0.070(3) 0.118(4) 0.121(4) 0.037(4) -0.007(3) 0.015(3)
C14L 0.112(4) 0.065(3) 0.153(5) 0.030(3) 0.052(3) 0.043(3)
C15L 0.126(4) 0.062(3) 0.158(5) 0.005(3) 0.049(4) 0.035(3)
C16L 0.155(5) 0.075(4) 0.193(6) 0.000(4) 0.067(5) 0.029(4)
C17L 0.172(6) 0.081(4) 0.216(7) 0.020(5) 0.080(5) 0.036(4)
C18L 0.159(6) 0.088(4) 0.215(7) 0.045(5) 0.085(5) 0.054(4)
C19L 0.132(5) 0.081(4) 0.192(6) 0.045(4) 0.070(4) 0.047(4)
C20L 0.097(4) 0.061(3) 0.100(4) 0.002(3) 0.018(3) 0.012(3)
C21L 0.119(4) 0.062(3) 0.123(4) -0.007(3) 0.028(4) 0.009(3)
C22L 0.065(3) 0.053(3) 0.081(3) 0.010(2) 0.001(2) 0.015(2)
C23L 0.086(4) 0.061(3) 0.066(3) 0.006(2) 0.018(3) 0.004(3)
C24L 0.078(4) 0.071(3) 0.070(3) 0.009(3) 0.002(3) 0.010(3)
C25L 0.090(4) 0.049(3) 0.058(3) 0.004(2) 0.004(2) -0.005(2)
C26L 0.072(3) 0.057(3) 0.080(3) 0.008(2) 0.007(3) 0.013(2)
C27L 0.093(4) 0.084(4) 0.061(3) 0.007(3) 0.021(3) 0.013(3)
C28L 0.112(5) 0.097(5) 0.096(5) 0.030(4) 0.032(4) 0.045(4)
C29L 0.140(6) 0.125(6) 0.090(5) 0.012(4) 0.048(4) 0.044(5)
C30L 0.140(7) 0.159(8) 0.112(6) 0.011(6) 0.063(6) 0.032(6)
C31L 0.177(8) 0.111(5) 0.075(4) -0.001(4) 0.047(5) 0.025(6)
C32L 0.135(6) 0.086(4) 0.087(4) 0.016(3) 0.015(4) 0.012(4)
C33L 0.068(3) 0.074(3) 0.088(4) 0.011(3) 0.007(3) 0.015(3)
C34L 0.095(4) 0.093(4) 0.081(4) 0.017(3) 0.026(3) 0.024(3)
C35L 0.093(4) 0.066(3) 0.060(3) 0.009(2) -0.002(3) 0.001(3)
C36L 0.082(4) 0.071(3) 0.073(3) 0.018(3) -0.007(3) -0.003(3)
C37L 0.098(4) 0.079(4) 0.089(4) 0.021(3) -0.018(3) -0.009(3)
C38L 0.140(6) 0.061(4) 0.081(4) 0.012(3) -0.024(4) -0.012(4)
C39L 0.116(5) 0.074(4) 0.081(4) 0.003(3) -0.009(4) 0.006(4)
C40L 0.115(5) 0.062(3) 0.077(4) 0.010(3) 0.003(3) 0.001(3)
C41L 0.081(4) 0.069(3) 0.069(3) 0.004(3) -0.001(3) 0.000(3)
C42L 0.073(3) 0.075(4) 0.087(4) 0.014(3) 0.005(3) 0.001(3)
C43L 0.062(3) 0.074(3) 0.067(3) 0.011(3) -0.007(2) 0.018(3)
C44L 0.062(3) 0.063(3) 0.073(3) 0.016(2) 0.010(2) 0.011(2)
C45L 0.071(3) 0.068(3) 0.057(3) 0.006(2) 0.000(2) 0.009(2)
C46L 0.064(3) 0.086(4) 0.066(3) 0.024(3) 0.002(2) 0.013(3)
C47L 0.079(3) 0.059(3) 0.071(3) 0.013(2) 0.010(3) 0.011(3)
C48L 0.067(3) 0.091(4) 0.058(3) 0.016(3) 0.007(2) 0.010(3)
C49L 0.079(3) 0.069(3) 0.072(3) 0.008(3) 0.002(3) 0.007(3)
C50L 0.095(4) 0.063(3) 0.080(4) 0.000(3) -0.004(3) 0.011(3)
C51L 0.097(4) 0.091(5) 0.079(4) -0.010(3) -0.004(3) 0.001(4)
C52L 0.082(4) 0.107(5) 0.079(4) 0.005(3) -0.012(3) -0.004(4)
C53L 0.073(3) 0.082(4) 0.074(3) 0.005(3) -0.004(3) 0.004(3)
C54L 0.066(3) 0.064(3) 0.070(3) 0.009(2) 0.002(2) 0.007(2)
C55L 0.071(3) 0.067(3) 0.081(3) 0.010(3) 0.006(3) 0.011(3)
C56L 0.082(4) 0.079(4) 0.072(3) 0.026(3) 0.012(3) 0.010(3)
C57L 0.094(4) 0.099(5) 0.081(4) 0.035(4) 0.021(3) 0.029(4)
C58L 0.137(6) 0.094(5) 0.095(5) 0.040(4) 0.011(4) 0.027(4)
C59L 0.117(5) 0.135(7) 0.096(5) 0.052(5) -0.003(4) 0.024(5)
C60L 0.123(6) 0.109(6) 0.085(4) 0.029(4) 0.002(4) 0.004(4)
C61L 0.078(4) 0.097(4) 0.084(4) 0.026(3) 0.003(3) 0.000(3)
C62L 0.083(3) 0.072(3) 0.071(3) 0.023(3) -0.006(3) 0.016(3)
C63L 0.087(4) 0.075(3) 0.080(3) 0.002(3) 0.011(3) 0.009(3)
Cl1 0.1525(18) 0.1378(17) 0.1259(15) 0.0268(13) -0.0139(13) 0.0224(14)
C1 0.120(6) 0.107(6) 0.105(5) 0.006(4) -0.010(4) 0.016(5)
C2 0.097(5) 0.103(5) 0.118(6) -0.021(4) 0.008(4) 0.013(4)
C3 0.130(7) 0.148(8) 0.122(6) -0.010(6) 0.012(5) 0.048(6)
C4 0.094(5) 0.081(5) 0.161(8) 0.002(5) -0.017(5) 0.014(4)
C5 0.097(5) 0.131(7) 0.116(6) -0.021(5) 0.007(4) -0.010(5)
C6 0.092(5) 0.103(5) 0.113(6) 0.013(4) -0.003(4) 0.011(4)
Cl4 0.186(3) 0.177(2) 0.196(2) 0.056(2) 0.043(2) 0.047(2)
C19 0.210(9) 0.112(6) 0.098(5) 0.026(4) -0.004(6) 0.035(6)
C20 0.236(10) 0.152(7) 0.107(6) 0.039(5) 0.023(6) 0.023(7)
C21 0.259(11) 0.158(8) 0.120(6) 0.057(6) -0.004(7) 0.018(8)
C22 0.284(12) 0.132(7) 0.129(7) 0.029(6) -0.026(8) 0.021(8)
C23 0.335(12) 0.095(5) 0.094(5) 0.025(4) -0.024(7) 0.025(7)
C24 0.211(9) 0.096(5) 0.092(5) 0.020(4) 0.001(5) 0.022(6)
Cl6 0.0939(11) 0.1272(14) 0.1283(14) 0.0011(11) 0.0007(10) 0.0108(10)
C31 0.089(4) 0.097(5) 0.099(4) 0.015(4) 0.008(3) 0.020(4)
C32 0.088(4) 0.119(6) 0.142(6) 0.038(5) 0.014(4) 0.038(4)
C33 0.105(5) 0.070(4) 0.188(8) 0.009(5) 0.039(5) 0.008(4)
C34 0.109(5) 0.112(6) 0.128(6) 0.008(5) 0.019(4) 0.013(5)
C35 0.118(6) 0.102(5) 0.126(6) 0.016(5) -0.008(4) 0.003(5)
C36 0.104(5) 0.094(5) 0.140(6) 0.016(4) -0.009(4) 0.012(4)
Cl7 0.182(3) 0.352(5) 0.215(3) 0.121(3) 0.015(2) -0.009(3)
C37 0.171(8) 0.144(7) 0.116(6) 0.040(6) 0.026(5) 0.021(7)
C38 0.248(10) 0.142(7) 0.115(6) 0.045(6) 0.034(7) 0.037(8)
C39 0.249(11) 0.114(6) 0.115(6) 0.014(5) 0.007(7) 0.030(7)
C40 0.229(10) 0.178(9) 0.134(7) 0.044(7) 0.022(7) 0.044(8)
C41 0.217(9) 0.135(7) 0.155(7) 0.048(6) 0.051(7) 0.063(7)
C42 0.157(7) 0.120(6) 0.121(5) 0.037(5) 0.033(5) 0.054(6)
Cl8 0.200(3) 0.199(3) 0.300(4) 0.049(3) -0.045(3) 0.002(3)
C43 0.174(9) 0.236(11) 0.142(7) 0.011(8) -0.002(7) -0.039(9)
C44 0.120(6) 0.282(11) 0.092(5) 0.016(6) 0.016(5) 0.039(7)
C45 0.183(9) 0.285(12) 0.090(5) 0.047(7) 0.034(5) 0.104(8)
C46 0.175(8) 0.238(10) 0.106(6) 0.057(7) 0.024(6) -0.004(8)
C47 0.125(6) 0.264(10) 0.101(6) 0.046(6) 0.016(5) -0.004(7)
C48 0.114(6) 0.194(9) 0.137(6) 0.031(7) -0.015(5) 0.041(6)
Cl9 0.1451(16) 0.0918(11) 0.1178(13) 0.0133(10) -0.0038(11) 0.0072(11)
C49 0.113(5) 0.079(4) 0.097(4) 0.016(3) 0.017(4) 0.032(4)
C50 0.094(5) 0.098(5) 0.137(6) 0.015(4) 0.002(4) 0.002(4)
C51 0.136(7) 0.107(5) 0.119(6) -0.013(4) 0.024(5) -0.020(5)
C52 0.080(4) 0.108(5) 0.136(6) 0.039(5) 0.010(4) 0.007(4)
C53 0.104(5) 0.089(5) 0.183(8) 0.058(5) 0.048(6) 0.027(4)
C54 0.138(7) 0.091(5) 0.140(6) 0.031(5) 0.035(5) 0.020(5)
Cl10 0.0946(12) 0.179(2) 0.1389(16) 0.0099(14) 0.0072(11) -0.0001(13)
C55 0.096(5) 0.137(6) 0.096(5) 0.016(4) 0.007(4) -0.013(4)
C56 0.133(7) 0.142(7) 0.107(6) 0.011(5) 0.029(5) -0.008(5)
C57 0.113(6) 0.176(8) 0.094(5) 0.025(5) 0.017(5) 0.016(6)
C58 0.154(8) 0.141(7) 0.132(7) 0.003(6) -0.063(6) 0.019(6)
C59 0.097(5) 0.131(6) 0.124(6) 0.032(5) 0.002(4) -0.005(4)
C60 0.107(5) 0.102(5) 0.095(4) 0.022(4) 0.006(4) 0.011(4)
Cl12 0.1264(14) 0.1202(14) 0.1135(13) 0.0052(11) 0.0184(11) 0.0271(11)
C67 0.099(4) 0.084(4) 0.097(4) 0.023(3) 0.012(4) 0.027(4)
C68 0.107(5) 0.098(5) 0.112(5) 0.022(4) -0.008(4) 0.010(4)
C69 0.084(4) 0.087(4) 0.133(6) 0.016(4) -0.004(4) 0.007(4)
C70 0.078(4) 0.092(5) 0.141(6) 0.006(4) 0.005(4) 0.005(4)
C71 0.082(4) 0.095(5) 0.131(6) 0.013(4) 0.001(4) -0.006(4)
C72 0.081(4) 0.083(4) 0.099(4) 0.006(3) 0.004(3) 0.014(3)
Cl13 0.1227(14) 0.1205(14) 0.1275(14) 0.0305(11) 0.0339(11) 0.0331(11)
C73 0.082(4) 0.127(6) 0.075(4) 0.016(4) 0.005(3) 0.023(4)
C74 0.098(5) 0.147(7) 0.096(5) 0.033(5) 0.017(4) 0.024(5)
C75 0.114(6) 0.172(8) 0.087(5) 0.006(5) 0.013(4) 0.022(6)
C76 0.103(5) 0.147(7) 0.101(5) 0.008(5) 0.016(4) 0.024(5)
C77 0.090(4) 0.158(7) 0.085(4) 0.003(4) 0.004(3) 0.035(5)
C78 0.093(4) 0.112(5) 0.082(4) 0.001(4) 0.013(3) 0.018(4)
Cl14 0.1533(18) 0.1418(17) 0.1312(16) 0.0409(14) 0.0132(13) 0.0113(14)
C79 0.159(7) 0.093(5) 0.134(6) 0.035(5) 0.024(6) 0.008(5)
C80 0.152(7) 0.131(7) 0.172(8) 0.067(6) 0.059(6) 0.039(6)
C81 0.215(10) 0.147(8) 0.202(10) 0.077(7) 0.080(8) 0.047(8)
C82 0.237(11) 0.120(7) 0.190(9) 0.035(6) 0.079(8) 0.009(8)
C83 0.193(9) 0.115(7) 0.188(9) 0.048(6) 0.030(7) -0.012(6)
C84 0.125(6) 0.116(6) 0.127(6) 0.045(5) 0.028(5) 0.017(5)
Cl15 0.262(3) 0.1541(19) 0.0886(12) 0.0195(12) 0.0093(15) 0.060(2)
C85 0.139(6) 0.100(5) 0.087(5) 0.009(4) -0.005(4) 0.021(5)
C86 0.119(5) 0.094(5) 0.087(4) 0.011(4) 0.010(4) 0.002(4)
C87 0.121(5) 0.106(5) 0.071(4) 0.015(3) 0.001(3) 0.027(4)
C88 0.138(6) 0.099(5) 0.081(4) 0.023(4) 0.014(4) 0.012(4)
C89 0.153(7) 0.102(5) 0.116(6) 0.023(5) 0.031(5) 0.005(5)
C90 0.147(7) 0.114(6) 0.112(6) -0.013(5) 0.001(5) 0.019(5)

loop_
_atom_type_symbol
_atom_type_description
_atom_type_scat_dispersion_real
_atom_type_scat_dispersion_imag
_atom_type_scat_source
C C 0.0181 0.0091 'International Tables Vol C Tables 4.2.6.8 and 6.1.1.4'
H H 0.0000 0.0000 'International Tables Vol C Tables 4.2.6.8 and 6.1.1.4'
N N 0.0311 0.0180 'International Tables Vol C Tables 4.2.6.8 and 6.1.1.4'
F F 0.0727 0.0534 'International Tables Vol C Tables 4.2.6.8 and 6.1.1.4'
Cl Cl 0.3639 0.7018 'International Tables Vol C Tables 4.2.6.8 and 6.1.1.4'

loop_
_geom_angle_atom_site_label_1
_geom_angle_atom_site_label_2
_geom_angle_atom_site_label_3
_geom_angle
C8A N1A C15G 119.1(6)
C8A N1A C1A 120.0(4)
C15G N1A C1A 120.8(6)
C8A N1A C15A 125.4(8)
C1A N1A C15A 114.4(7)
C2A C1A N1A 120.0(4)
C2A C1A C6A 121.1(5)
N1A C1A C6A 118.8(5)
C1A C2A C7A 122.2(5)
C1A C2A C3A 117.2(5)
C7A C2A C3A 120.3(5)
C4A C3A C2A 122.5(5)
C4A C3A H181 118.7
C2A C3A H181 118.7
C3A C4A C5A 119.4(5)
C3A C4A C22A 122.3(5)
C5A C4A C22A 118.3(5)
C6A C5A C4A 121.0(5)
C6A C5A H182 119.5
C4A C5A H182 119.5
C5A C6A C21A 119.4(5)
C5A C6A C1A 117.8(5)
C21A C6A C1A 122.5(5)
C1H C7A C2A 122.8(5)
C1H C7A C9A 121.2(4)
C2A C7A C9A 115.9(4)
N1A C8A C13A 121.0(5)
N1A C8A C9A 120.2(4)
C13A C8A C9A 118.8(5)
C10A C9A C8A 118.7(5)
C10A C9A C7A 120.2(4)
C8A C9A C7A 120.8(4)
C11A C10A C9A 121.7(5)
C11A C10A H183 119.1
C9A C10A H183 119.1
C10A C11A C12A 120.3(5)
C10A C11A C28A 119.4(5)
C12A C11A C28A 119.4(5)
C10A C11A C28G 119.1(6)
C12A C11A C28G 119.4(6)
C11A C12A C13A 119.6(5)
C11A C12A H184 120.2
C13A C12A H184 120.2
C8A C13A C12A 119.8(5)
C8A C13A C14A 121.4(5)
C12A C13A C14A 118.3(5)
C16G C14A C22H 124.8(6)
C16G C14A C13A 114.2(6)
C22H C14A C13A 120.2(5)
C22H C14A C16A 126.1(6)
C13A C14A C16A 113.3(6)
C20A C21A C6A 118.5(8)
C20A C21A C43H 121.2(7)
C6A C21A C43H 119.9(5)
C6A C21A C20G 114.9(6)
C43H C21A C20G 124.8(6)
C23A C22A C27A 120.0
C23A C22A C4A 121.9(3)
C27A C22A C4A 118.0(3)
F1A C23A C24A 119.0(4)
F1A C23A C22A 120.9(4)
C24A C23A C22A 120.0
F2A C24A C23A 121.1(4)
F2A C24A C25A 118.8(4)
C23A C24A C25A 120.0
F3A C25A C24A 121.0(4)
F3A C25A C26A 119.0(4)
C24A C25A C26A 120.0
F4A C26A C27A 120.5(4)
F4A C26A C25A 119.5(4)
C27A C26A C25A 120.0
F5A C27A C26A 118.0(3)
F5A C27A C22A 122.0(3)
C26A C27A C22A 120.0
C29A C28A C33A 120.0
C29A C28A C11A 124.0(5)
C33A C28A C11A 116.0(5)
F6A C29A C28A 122.3(5)
F6A C29A C30A 117.7(5)
C28A C29A C30A 120.0
F7A C30A C29A 118.8(5)
F7A C30A C31A 121.2(5)
C29A C30A C31A 120.0
F8A C31A C32A 117.9(7)
F8A C31A C30A 122.1(7)
C32A C31A C30A 120.0
F9A C32A C31A 118.9(6)
F9A C32A C33A 121.1(6)
C31A C32A C33A 120.0
F10A C33A C32A 119.7(6)
F10A C33A C28A 120.3(6)
C32A C33A C28A 120.0
C29G C28G C33G 120.0
C29G C28G C11A 112.5(8)
C33G C28G C11A 127.1(8)
F6G C29G C28G 120.7(9)
F6G C29G C30G 119.1(9)
C28G C29G C30G 120.0
F7G C30G C31G 123.1(9)
F7G C30G C29G 116.8(9)
C31G C30G C29G 120.0
F8G C31G C30G 123.7(10)
F8G C31G C32G 116.3(10)
C30G C31G C32G 120.0
F9G C32G C31G 119.7(10)
F9G C32G C33G 120.1(10)
C31G C32G C33G 120.0
F10G C33G C32G 117.5(9)
F10G C33G C28G 122.3(9)
C32G C33G C28G 120.0
C116 C115 C120 120.0
C116 C115 Cl2Z 119.7(5)
C120 C115 Cl2Z 120.3(5)
C115 C116 C117 120.0
C115 C116 H330 120.0
C117 C116 H330 120.0
C118 C117 C116 120.0
C118 C117 H331 120.0
C116 C117 H331 120.0
C117 C118 C119 120.0
C117 C118 H332 120.0
C119 C118 H332 120.0
C120 C119 C118 120.0
C120 C119 H333 120.0
C118 C119 H333 120.0
C119 C120 C115 120.0
C119 C120 H334 120.0
C115 C120 H334 120.0
C2Z C1Z C6Z 120.0
C2Z C1Z Cl1Z 117.2(12)
C6Z C1Z Cl1Z 122.7(12)
C3Z C2Z C1Z 120.0
C3Z C2Z H335 120.0
C1Z C2Z H335 120.0
C2Z C3Z C4Z 120.0
C2Z C3Z H336 120.0
C4Z C3Z H336 120.0
C5Z C4Z C3Z 120.0
C5Z C4Z H337 120.0
C3Z C4Z H337 120.0
C6Z C5Z C4Z 120.0
C6Z C5Z H338 120.0
C4Z C5Z H338 120.0
C5Z C6Z C1Z 120.0
C5Z C6Z H339 120.0
C1Z C6Z H339 120.0
C16A C15A C20A 120.0
C16A C15A N1A 116.3(10)
C20A C15A N1A 123.6(10)
C15A C16A C17A 120.0
C15A C16A C14A 120.5(8)
C17A C16A C14A 119.5(8)
C18A C17A C16A 120.0
C18A C17A H185 120.0
C16A C17A H185 120.0
C19A C18A C17A 120.0
C19A C18A C34A 118.0(6)
C17A C18A C34A 121.8(6)
C20A C19A C18A 120.0
C20A C19A H186 120.0
C18A C19A H186 120.0
C21A C20A C19A 118.7(9)
C21A C20A C15A 120.8(9)
C19A C20A C15A 120.0
C110 C109 C114 120.0
C110 C109 Cl20 129.4(10)
C114 C109 Cl20 110.2(10)
C111 C110 C109 120.0
C111 C110 H340 120.0
C109 C110 H340 120.0
C112 C111 C110 120.0
C112 C111 H341 120.0
C110 C111 H341 120.0
C111 C112 C113 120.0
C111 C112 H342 120.0
C113 C112 H342 120.0
C114 C113 C112 120.0
C114 C113 H343 120.0
C112 C113 H343 120.0
C113 C114 C109 120.0
C113 C114 H344 120.0
C109 C114 H344 120.0
C35A C34A C39A 120.0
C35A C34A C18A 120.0(6)
C39A C34A C18A 119.4(6)
F11A C35A C36A 118.0(6)
F11A C35A C34A 122.0(6)
C36A C35A C34A 120.0
F12A C36A C35A 120.3(7)
F12A C36A C37A 119.7(7)
C35A C36A C37A 120.0
F13A C37A C38A 121.1(7)
F13A C37A C36A 118.9(7)
C38A C37A C36A 120.0
F14A C38A C39A 121.9(6)
F14A C38A C37A 118.0(6)
C39A C38A C37A 120.0
F15A C39A C38A 118.7(6)
F15A C39A C34A 121.2(6)
C38A C39A C34A 120.0
C16G C15G C20G 120.0
C16G C15G N1A 119.1(7)
C20G C15G N1A 120.9(7)
C14A C16G C15G 124.5(7)
C14A C16G C17G 114.7(7)
C15G C16G C17G 120.0
C18G C17G C16G 120.0
C18G C17G H350 120.0
C16G C17G H350 120.0
C17G C18G C19G 120.0
C17G C18G C34G 114.1(7)
C19G C18G C34G 123.1(7)
C20G C19G C18G 120.0
C20G C19G H351 120.0
C18G C19G H351 120.0
C19G C20G C15G 120.0
C19G C20G C21A 120.2(6)
C15G C20G C21A 119.8(7)
C104 C103 C108 120.0
C104 C103 Cl19 120.4(9)
C108 C103 Cl19 119.5(9)
C103 C104 C105 120.0
C103 C104 H345 120.0
C105 C104 H345 120.0
C106 C105 C104 120.0
C106 C105 H346 120.0
C104 C105 H346 120.0
C105 C106 C107 120.0
C105 C106 H347 120.0
C107 C106 H347 120.0
C108 C107 C106 120.0
C108 C107 H348 120.0
C106 C107 H348 120.0
C107 C108 C103 120.0
C107 C108 H349 120.0
C103 C108 H349 120.0
C35G C34G C39G 120.0
C35G C34G C18G 125.4(9)
C39G C34G C18G 114.3(9)
F11G C35G C36G 115.4(10)
F11G C35G C34G 124.4(10)
C36G C35G C34G 120.0
F12G C36G C35G 122.5(10)
F12G C36G C37G 115.8(10)
C35G C36G C37G 120.0
F13G C37G C36G 120.0(6)
F13G C37G C38G 119.6(6)
C36G C37G C38G 120.0
F14G C38G C39G 117.2(9)
F14G C38G C37G 121.5(10)
C39G C38G C37G 120.0
F15G C39G C38G 120.7(10)
F15G C39G C34G 119.3(10)
C38G C39G C34G 120.0
C7A C1H C5H 127.3(5)
C7A C1H C2H 127.5(5)
C5H C1H C2H 105.2(4)
C3H C2H C12H 120.6(5)
C3H C2H C1H 108.6(5)
C12H C2H C1H 129.2(5)
C2H C3H C6H 119.9(5)
C2H C3H C4H 108.1(5)
C6H C3H C4H 131.2(5)
C5H C4H C14H 118.4(5)
C5H C4H C3H 107.0(4)
C14H C4H C3H 133.5(5)
C4H C5H C20H 121.3(5)
C4H C5H C1H 109.6(4)
C20H C5H C1H 128.4(5)
C11H C6H C7H 115.4(6)
C11H C6H C3H 125.3(6)
C7H C6H C3H 118.9(6)
C13H C7H C6H 118.2(6)
C13H C7H C8H 122.1(7)
C6H C7H C8H 119.2(7)
C9H C8H C7H 124.1(8)
C9H C8H H1 117.9
C7H C8H H1 117.9
C8H C9H C10H 119.5(8)
C8H C9H H2 120.2
C10H C9H H2 120.2
C11H C10H C9H 117.6(8)
C11H C10H H3 121.2
C9H C10H H3 121.2
C10H C11H C6H 123.7(7)
C10H C11H H4 118.2
C6H C11H H4 118.2
C13H C12H C2H 119.0(6)
C13H C12H H5 120.5
C2H C12H H5 120.5
C12H C13H C7H 122.7(6)
C12H C13H H6 118.6
C7H C13H H6 118.6
C15H C14H C4H 118.8(5)
C15H C14H C19H 118.3(5)
C4H C14H C19H 122.9(5)
C14H C15H C21H 120.0(5)
C14H C15H C16H 119.9(6)
C21H C15H C16H 120.0(6)
C17H C16H C15H 120.0(6)
C17H C16H H7 120.0
C15H C16H H7 120.0
C16H C17H C18H 120.2(6)
C16H C17H H8 119.9
C18H C17H H8 119.9
C19H C18H C17H 121.0(6)
C19H C18H H9 119.5
C17H C18H H9 119.5
C18H C19H C14H 120.1(6)
C18H C19H H10 119.9
C14H C19H H10 119.9
C21H C20H C5H 118.1(5)
C21H C20H H11 121.0
C5H C20H H11 121.0
C20H C21H C15H 122.3(5)
C20H C21H H12 118.8
C15H C21H H12 118.8
C14A C22H C23H 129.4(5)
C14A C22H C26H 124.6(5)
C23H C22H C26H 106.0(5)
C24H C23H C33H 117.5(6)
C24H C23H C22H 109.3(5)
C33H C23H C22H 131.7(6)
C23H C24H C27H 121.7(6)
C23H C24H C25H 107.8(5)
C27H C24H C25H 129.5(6)
C26H C25H C35H 119.0(5)
C26H C25H C24H 108.0(5)
C35H C25H C24H 132.5(5)
C25H C26H C41H 124.1(6)
C25H C26H C22H 107.0(5)
C41H C26H C22H 127.5(6)
C24H C27H C32H 124.2(6)
C24H C27H C28H 115.7(6)
C32H C27H C28H 119.9(6)
C34H C28H C29H 124.0(8)
C34H C28H C27H 120.1(6)
C29H C28H C27H 115.8(7)
C30H C29H C28H 123.9(8)
C30H C29H H13 118.0
C28H C29H H13 118.0
C29H C30H C31H 118.0(8)
C29H C30H H14 121.0
C31H C30H H14 121.0
C32H C31H C30H 122.6(8)
C32H C31H H15 118.7
C30H C31H H15 118.7
C31H C32H C27H 118.8(7)
C31H C32H H16 120.6
C27H C32H H16 120.6
C34H C33H C23H 121.5(6)
C34H C33H H17 119.2
C23H C33H H17 119.2
C33H C34H C28H 122.1(7)
C33H C34H H18 119.0
C28H C34H H18 119.0
C36H C35H C40H 119.2(5)
C36H C35H C25H 116.3(5)
C40H C35H C25H 124.2(5)
C42H C36H C35H 122.8(6)
C42H C36H C37H 118.6(6)
C35H C36H C37H 118.4(6)
C38H C37H C36H 121.2(6)
C38H C37H H19 119.4
C36H C37H H19 119.4
C37H C38H C39H 118.7(7)
C37H C38H H20 120.6
C39H C38H H20 120.6
C40H C39H C38H 122.3(7)
C40H C39H H21 118.8
C38H C39H H21 118.8
C39H C40H C35H 119.8(6)
C39H C40H H22 120.1
C35H C40H H22 120.1
C26H C41H C42H 117.3(6)
C26H C41H H23 121.3
C42H C41H H23 121.3
C36H C42H C41H 119.9(6)
C36H C42H H24 120.0
C41H C42H H24 120.0
C21A C43H C47H 130.3(5)
C21A C43H C44H 123.6(5)
C47H C43H C44H 105.7(5)
C54H C44H C45H 120.1(5)
C54H C44H C43H 130.1(5)
C45H C44H C43H 108.5(4)
C44H C45H C48H 119.6(4)
C44H C45H C46H 106.1(4)
C48H C45H C46H 133.7(5)
C47H C46H C56H 120.4(5)
C47H C46H C45H 108.3(4)
C56H C46H C45H 129.5(5)
C46H C47H C62H 120.9(5)
C46H C47H C43H 109.9(5)
C62H C47H C43H 128.4(5)
C53H C48H C49H 120.3(5)
C53H C48H C45H 122.6(5)
C49H C48H C45H 116.9(5)
C50H C49H C55H 121.0(5)
C50H C49H C48H 118.2(5)
C55H C49H C48H 120.4(5)
C51H C50H C49H 122.4(6)
C51H C50H H25 118.8
C49H C50H H25 118.8
C50H C51H C52H 119.0(6)
C50H C51H H26 120.5
C52H C51H H26 120.5
C53H C52H C51H 119.5(6)
C53H C52H H27 120.2
C51H C52H H27 120.2
C52H C53H C48H 120.4(5)
C52H C53H H28 119.8
C48H C53H H28 119.8
C55H C54H C44H 119.8(5)
C55H C54H H29 120.1
C44H C54H H29 120.1
C54H C55H C49H 122.4(5)
C54H C55H H30 118.8
C49H C55H H30 118.8
C57H C56H C61H 118.9(5)
C57H C56H C46H 117.9(5)
C61H C56H C46H 123.0(5)
C56H C57H C63H 120.0(5)
C56H C57H C58H 119.3(6)
C63H C57H C58H 120.7(6)
C59H C58H C57H 121.6(6)
C59H C58H H31 119.2
C57H C58H H31 119.2
C60H C59H C58H 118.6(6)
C60H C59H H32 120.7
C58H C59H H32 120.7
C59H C60H C61H 122.7(7)
C59H C60H H33 118.7
C61H C60H H33 118.7
C60H C61H C56H 118.6(6)
C60H C61H H34 120.7
C56H C61H H34 120.7
C63H C62H C47H 117.0(5)
C63H C62H H35 121.5
C47H C62H H35 121.5
C57H C63H C62H 121.3(5)
C57H C63H H36 119.4
C62H C63H H36 119.4
C2V C1V C6V 120.0
C2V C1V Cl1V 120.8(4)
C6V C1V Cl1V 119.2(4)
C3V C2V C1V 120.0
C3V C2V H225 120.0
C1V C2V H225 120.0
C2V C3V C4V 120.0
C2V C3V H226 120.0
C4V C3V H226 120.0
C5V C4V C3V 120.0
C5V C4V H227 120.0
C3V C4V H227 120.0
C4V C5V C6V 120.0
C4V C5V H228 120.0
C6V C5V H228 120.0
C5V C6V C1V 120.0
C5V C6V H229 120.0
C1V C6V H229 120.0
C1B N1B C8B 119.4(4)
C1B N1B C15B 121.2(4)
C8B N1B C15B 119.4(4)
N1B C1B C2B 121.7(4)
N1B C1B C6B 119.2(4)
C2B C1B C6B 119.0(4)
C1B C2B C3B 118.7(4)
C1B C2B C7B 120.6(4)
C3B C2B C7B 120.6(4)
C4B C3B C2B 121.7(5)
C4B C3B H189 119.1
C2B C3B H189 119.1
C3B C4B C5B 118.0(5)
C3B C4B C22B 122.1(4)
C5B C4B C22B 119.7(4)
C6B C5B C4B 122.5(5)
C6B C5B H190 118.7
C4B C5B H190 118.7
C5B C6B C1B 118.3(5)
C5B C6B C21B 120.7(5)
C1B C6B C21B 120.8(5)
C1I C7B C2B 122.1(4)
C1I C7B C9B 122.4(4)
C2B C7B C9B 115.3(4)
N1B C8B C13B 119.3(4)
N1B C8B C9B 119.9(4)
C13B C8B C9B 120.8(4)
C10B C9B C8B 117.6(4)
C10B C9B C7B 121.0(4)
C8B C9B C7B 121.1(4)
C9B C10B C11B 121.5(5)
C9B C10B H191 119.2
C11B C10B H191 119.2
C12B C11B C10B 118.8(4)
C12B C11B C28B 118.8(4)
C10B C11B C28B 122.3(4)
C11B C12B C13B 122.3(5)
C11B C12B H192 118.8
C13B C12B H192 118.8
C12B C13B C14B 120.8(4)
C12B C13B C8B 117.4(4)
C14B C13B C8B 121.6(4)
C13B C14B C16B 116.0(4)
C13B C14B C22I 117.9(4)
C16B C14B C22I 126.1(4)
C16B C15B N1B 119.5(4)
C16B C15B C20B 122.0(4)
N1B C15B C20B 118.5(4)
C15B C16B C17B 118.1(4)
C15B C16B C14B 121.3(4)
C17B C16B C14B 120.2(5)
C18B C17B C16B 120.1(5)
C18B C17B H193 120.0
C16B C17B H193 120.0
C19B C18B C17B 118.9(5)
C19B C18B C34B 120.8(4)
C17B C18B C34B 120.3(5)
C18B C19B C20B 124.3(5)
C18B C19B H194 117.9
C20B C19B H194 117.9
C19B C20B C21B 122.6(5)
C19B C20B C15B 115.6(5)
C21B C20B C15B 121.6(4)
C43I C21B C20B 126.5(4)
C43I C21B C6B 117.5(5)
C20B C21B C6B 116.0(5)
C23B C22B C27B 120.0
C23B C22B C4B 120.4(3)
C27B C22B C4B 119.5(3)
F1B C23B C22B 120.0(4)
F1B C23B C24B 120.0(4)
C22B C23B C24B 120.0
F2B C24B C23B 121.0(4)
F2B C24B C25B 118.9(4)
C23B C24B C25B 120.0
F3B C25B C26B 121.1(5)
F3B C25B C24B 118.9(5)
C26B C25B C24B 120.0
F4B C26B C25B 120.7(4)
F4B C26B C27B 119.1(4)
C25B C26B C27B 120.0
F5B C27B C26B 118.1(3)
F5B C27B C22B 121.8(3)
C26B C27B C22B 120.0
C29B C28B C33B 120.0
C29B C28B C11B 121.2(3)
C33B C28B C11B 118.5(3)
F6B C29B C28B 119.1(3)
F6B C29B C30B 120.9(3)
C28B C29B C30B 120.0
F7B C30B C31B 119.3(4)
F7B C30B C29B 120.6(4)
C31B C30B C29B 120.0
F8B C31B C30B 121.3(4)
F8B C31B C32B 118.6(4)
C30B C31B C32B 120.0
F9B C32B C33B 120.7(4)
F9B C32B C31B 119.3(4)
C33B C32B C31B 120.0
F10B C33B C32B 117.8(3)
F10B C33B C28B 122.0(3)
C32B C33B C28B 120.0
C35B C34B C39B 120.0
C35B C34B C18B 119.7(3)
C39B C34B C18B 120.2(3)
F11B C35B C36B 117.9(3)
F11B C35B C34B 122.0(3)
C36B C35B C34B 120.0
F12B C36B C37B 119.7(3)
F12B C36B C35B 120.3(3)
C37B C36B C35B 120.0
F13B C37B C36B 120.1(3)
F13B C37B C38B 119.9(3)
C36B C37B C38B 120.0
F14B C38B C37B 119.0(3)
F14B C38B C39B 121.0(3)
C37B C38B C39B 120.0
F15B C39B C38B 117.8(3)
F15B C39B C34B 122.2(3)
C38B C39B C34B 120.0
C7B C1I C2I 129.6(5)
C7B C1I C5I 126.5(4)
C2I C1I C5I 104.0(4)
C12I C2I C3I 120.1(5)
C12I C2I C1I 129.0(5)
C3I C2I C1I 109.8(4)
C6I C3I C2I 120.5(5)
C6I C3I C4I 132.2(5)
C2I C3I C4I 106.9(4)
C5I C4I C14I 118.6(5)
C5I C4I C3I 109.2(4)
C14I C4I C3I 132.0(4)
C20I C5I C4I 122.5(5)
C20I C5I C1I 128.1(4)
C4I C5I C1I 108.7(4)
C3I C6I C11I 126.1(5)
C3I C6I C7I 118.5(5)
C11I C6I C7I 115.0(5)
C8I C7I C13I 122.6(6)
C8I C7I C6I 120.5(5)
C13I C7I C6I 116.8(5)
C9I C8I C7I 122.4(6)
C9I C8I H37 118.8
C7I C8I H37 118.8
C8I C9I C10I 119.1(6)
C8I C9I H38 120.4
C10I C9I H38 120.4
C11I C10I C9I 120.8(6)
C11I C10I H39 119.6
C9I C10I H39 119.6
C10I C11I C6I 121.6(6)
C10I C11I H40 119.2
C6I C11I H40 119.2
C13I C12I C2I 120.6(5)
C13I C12I H41 119.7
C2I C12I H41 119.7
C12I C13I C7I 123.0(5)
C12I C13I H42 118.5
C7I C13I H42 118.5
C19I C14I C15I 119.0(5)
C19I C14I C4I 123.3(5)
C15I C14I C4I 117.7(5)
C16I C15I C21I 121.8(5)
C16I C15I C14I 118.6(5)
C21I C15I C14I 119.4(5)
C17I C16I C15I 122.1(6)
C17I C16I H43 119.0
C15I C16I H43 119.0
C16I C17I C18I 121.5(6)
C16I C17I H44 119.3
C18I C17I H44 119.3
C17I C18I C19I 118.8(6)
C17I C18I H45 120.6
C19I C18I H45 120.6
C14I C19I C18I 119.7(6)
C14I C19I H46 120.1
C18I C19I H46 120.1
C5I C20I C21I 118.1(5)
C5I C20I H47 121.0
C21I C20I H47 121.0
C20I C21I C15I 121.8(5)
C20I C21I H48 119.1
C15I C21I H48 119.1
C23I C22I C26I 105.1(4)
C23I C22I C14B 131.4(5)
C26I C22I C14B 123.4(4)
C24I C23I C33I 118.9(5)
C24I C23I C22I 109.1(5)
C33I C23I C22I 130.8(5)
C23I C24I C25I 107.2(4)
C23I C24I C27I 119.5(5)
C25I C24I C27I 132.1(5)
C26I C25I C35I 120.0(5)
C26I C25I C24I 107.2(5)
C35I C25I C24I 131.8(5)
C25I C26I C22I 110.0(4)
C25I C26I C41I 120.1(5)
C22I C26I C41I 128.8(5)
C28I C27I C32I 120.3(5)
C28I C27I C24I 117.6(5)
C32I C27I C24I 121.8(5)
C34I C28I C27I 120.3(5)
C34I C28I C29I 122.9(6)
C27I C28I C29I 116.7(6)
C30I C29I C28I 122.6(7)
C30I C29I H49 118.7
C28I C29I H49 118.7
C29I C30I C31I 121.6(6)
C29I C30I H50 119.2
C31I C30I H50 119.2
C30I C31I C32I 118.2(6)
C30I C31I H51 120.9
C32I C31I H51 120.9
C27I C32I C31I 119.8(6)
C27I C32I H52 120.1
C31I C32I H52 120.1
C34I C33I C23I 120.6(5)
C34I C33I H53 119.7
C23I C33I H53 119.7
C33I C34I C28I 121.7(5)
C33I C34I H54 119.1
C28I C34I H54 119.1
C36I C35I C40I 117.2(5)
C36I C35I C25I 117.9(5)
C40I C35I C25I 124.8(5)
C42I C36I C37I 119.7(5)
C42I C36I C35I 119.7(5)
C37I C36I C35I 120.5(5)
C38I C37I C36I 120.3(6)
C38I C37I H55 119.9
C36I C37I H55 119.9
C37I C38I C39I 121.4(6)
C37I C38I H56 119.3
C39I C38I H56 119.3
C40I C39I C38I 118.8(6)
C40I C39I H57 120.6
C38I C39I H57 120.6
C39I C40I C35I 121.3(6)
C39I C40I H58 119.3
C35I C40I H58 119.3
C42I C41I C26I 118.4(5)
C42I C41I H59 120.8
C26I C41I H59 120.8
C41I C42I C36I 122.8(5)
C41I C42I H60 118.6
C36I C42I H60 118.6
C21B C43I C47I 130.3(5)
C21B C43I C44I 122.8(4)
C47I C43I C44I 106.9(4)
C45I C44I C54I 121.0(5)
C45I C44I C43I 108.6(4)
C54I C44I C43I 129.6(5)
C44I C45I C48I 120.8(5)
C44I C45I C46I 107.1(4)
C48I C45I C46I 131.1(5)
C47I C46I C56I 119.0(5)
C47I C46I C45I 108.7(4)
C56I C46I C45I 131.6(5)
C62I C47I C46I 122.0(4)
C62I C47I C43I 129.5(5)
C46I C47I C43I 107.5(4)
C53I C48I C45I 125.8(5)
C53I C48I C49I 117.4(5)
C45I C48I C49I 116.7(5)
C55I C49I C50I 120.7(5)
C55I C49I C48I 120.0(5)
C50I C49I C48I 119.2(5)
C51I C50I C49I 121.5(5)
C51I C50I H61 119.3
C49I C50I H61 119.3
C50I C51I C52I 119.7(6)
C50I C51I H62 120.1
C52I C51I H62 120.1
C51I C52I C53I 120.4(5)
C51I C52I H63 119.8
C53I C52I H63 119.8
C48I C53I C52I 121.5(5)
C48I C53I H64 119.2
C52I C53I H64 119.2
C55I C54I C44I 118.5(5)
C55I C54I H65 120.8
C44I C54I H65 120.8
C54I C55I C49I 122.0(5)
C54I C55I H66 119.0
C49I C55I H66 119.0
C46I C56I C61I 124.1(5)
C46I C56I C57I 118.7(5)
C61I C56I C57I 116.9(4)
C58I C57I C63I 122.7(5)
C58I C57I C56I 118.2(5)
C63I C57I C56I 118.9(4)
C59I C58I C57I 123.1(6)
C59I C58I H67 118.4
C57I C58I H67 118.4
C58I C59I C60I 117.9(5)
C58I C59I H68 121.0
C60I C59I H68 121.0
C61I C60I C59I 122.2(6)
C61I C60I H69 118.9
C59I C60I H69 118.9
C60I C61I C56I 120.9(5)
C60I C61I H70 119.5
C56I C61I H70 119.5
C63I C62I C47I 117.8(5)
C63I C62I H71 121.1
C47I C62I H71 121.1
C62I C63I C57I 122.1(5)
C62I C63I H72 119.0
C57I C63I H72 119.0
C2W C1W C6W 120.0
C2W C1W Cl1W 120.5(3)
C6W C1W Cl1W 119.5(3)
C1W C2W C3W 120.0
C1W C2W H230 120.0
C3W C2W H230 120.0
C4W C3W C2W 120.0
C4W C3W H231 120.0
C2W C3W H231 120.0
C5W C4W C3W 120.0
C5W C4W H232 120.0
C3W C4W H232 120.0
C6W C5W C4W 120.0
C6W C5W H233 120.0
C4W C5W H233 120.0
C5W C6W C1W 120.0
C5W C6W H234 120.0
C1W C6W H234 120.0
C1C N1C C15C 119.9(4)
C1C N1C C8C 119.6(4)
C15C N1C C8C 120.4(4)
C6C C1C N1C 119.1(4)
C6C C1C C2C 121.3(4)
N1C C1C C2C 119.5(4)
C3C C2C C1C 116.6(4)
C3C C2C C7C 120.9(4)
C1C C2C C7C 121.9(4)
C4C C3C C2C 120.7(5)
C4C C3C H195 119.6
C2C C3C H195 119.6
C3C C4C C5C 119.4(4)
C3C C4C C22C 123.0(4)
C5C C4C C22C 116.8(4)
C4C C5C C6C 122.0(5)
C4C C5C H196 119.0
C6C C5C H196 119.0
C1C C6C C5C 117.7(4)
C1C C6C C21C 123.0(4)
C5C C6C C21C 118.6(4)
C1J C7C C2C 122.9(4)
C1J C7C C9C 121.4(4)
C2C C7C C9C 115.6(4)
C13C C8C C9C 121.0(4)
C13C C8C N1C 118.8(4)
C9C C8C N1C 120.1(4)
C10C C9C C8C 116.9(4)
C10C C9C C7C 122.0(4)
C8C C9C C7C 121.1(4)
C11C C10C C9C 121.3(5)
C11C C10C H197 119.4
C9C C10C H197 119.4
C10C C11C C12C 120.0(5)
C10C C11C C28C 120.5(5)
C12C C11C C28C 119.5(4)
C11C C12C C13C 121.5(5)
C11C C12C H198 119.2
C13C C12C H198 119.2
C8C C13C C12C 117.0(5)
C8C C13C C14C 121.9(5)
C12C C13C C14C 120.6(5)
C22J C14C C16C 126.5(5)
C22J C14C C13C 116.0(4)
C16C C14C C13C 117.3(5)
C20C C15C N1C 119.9(4)
C20C C15C C16C 120.7(4)
N1C C15C C16C 119.4(4)
C17C C16C C14C 123.1(5)
C17C C16C C15C 117.0(4)
C14C C16C C15C 119.7(4)
C18C C17C C16C 122.9(5)
C18C C17C H199 118.6
C16C C17C H199 118.6
C17C C18C C19C 118.2(5)
C17C C18C C34C 120.6(4)
C19C C18C C34C 121.2(4)
C18C C19C C20C 122.3(5)
C18C C19C H200 118.8
C20C C19C H200 118.8
C15C C20C C19C 117.4(4)
C15C C20C C21C 120.9(4)
C19C C20C C21C 121.5(4)
C43J C21C C6C 120.2(4)
C43J C21C C20C 125.3(5)
C6C C21C C20C 114.4(4)
C23C C22C C27C 120.0
C23C C22C C4C 121.0(3)
C27C C22C C4C 118.7(3)
F1C C23C C22C 121.8(3)
F1C C23C C24C 118.2(3)
C22C C23C C24C 120.0
F2C C24C C25C 117.5(3)
F2C C24C C23C 122.4(3)
C25C C24C C23C 120.0
F3C C25C C24C 121.8(4)
F3C C25C C26C 118.2(4)
C24C C25C C26C 120.0
F4C C26C C27C 119.3(3)
F4C C26C C25C 120.6(3)
C27C C26C C25C 120.0
F5C C27C C26C 118.2(3)
F5C C27C C22C 121.8(3)
C26C C27C C22C 120.0
C29C C28C C33C 120.0
C29C C28C C11C 121.3(3)
C33C C28C C11C 118.5(3)
F6C C29C C28C 120.8(3)
F6C C29C C30C 119.2(3)
C28C C29C C30C 120.0
F7C C30C C31C 119.0(4)
F7C C30C C29C 120.9(4)
C31C C30C C29C 120.0
F8C C31C C30C 119.1(5)
F8C C31C C32C 120.9(5)
C30C C31C C32C 120.0
F9C C32C C33C 121.7(4)
F9C C32C C31C 118.2(4)
C33C C32C C31C 120.0
F10C C33C C32C 119.0(3)
F10C C33C C28C 121.0(3)
C32C C33C C28C 120.0
C35C C34C C39C 120.0
C35C C34C C18C 119.1(3)
C39C C34C C18C 120.9(3)
F11C C35C C34C 122.5(3)
F11C C35C C36C 117.5(3)
C34C C35C C36C 120.0
F12C C36C C35C 121.3(3)
F12C C36C C37C 118.7(3)
C35C C36C C37C 120.0
F13C C37C C38C 119.5(3)
F13C C37C C36C 120.5(3)
C38C C37C C36C 120.0
F14C C38C C37C 120.4(3)
F14C C38C C39C 119.6(3)
C37C C38C C39C 120.0
F15C C39C C38C 118.9(3)
F15C C39C C34C 121.1(3)
C38C C39C C34C 120.0
C7C C1J C2J 127.3(5)
C7C C1J C5J 126.5(4)
C2J C1J C5J 106.2(4)
C3J C2J C12J 119.8(5)
C3J C2J C1J 109.4(5)
C12J C2J C1J 130.1(5)
C2J C3J C6J 119.5(5)
C2J C3J C4J 107.9(4)
C6J C3J C4J 132.4(5)
C14J C4J C5J 120.1(5)
C14J C4J C3J 132.3(5)
C5J C4J C3J 107.1(4)
C20J C5J C4J 119.3(5)
C20J C5J C1J 131.4(5)
C4J C5J C1J 107.6(4)
C7J C6J C3J 118.1(5)
C7J C6J C11J 118.2(6)
C3J C6J C11J 123.2(6)
C13J C7J C6J 119.9(5)
C13J C7J C8J 122.0(6)
C6J C7J C8J 118.1(6)
C9J C8J C7J 123.5(7)
C9J C8J H73 118.2
C7J C8J H73 118.2
C8J C9J C10J 119.0(7)
C8J C9J H74 120.5
C10J C9J H74 120.5
C11J C10J C9J 121.0(7)
C11J C10J H75 119.5
C9J C10J H75 119.5
C10J C11J C6J 119.2(7)
C10J C11J H76 120.4
C6J C11J H76 120.4
C13J C12J C2J 119.2(5)
C13J C12J H77 120.4
C2J C12J H77 120.4
C12J C13J C7J 122.4(6)
C12J C13J H78 118.8
C7J C13J H78 118.8
C19J C14J C4J 125.4(5)
C19J C14J C15J 116.3(5)
C4J C14J C15J 117.9(5)
C21J C15J C16J 120.3(6)
C21J C15J C14J 119.4(5)
C16J C15J C14J 120.0(6)
C17J C16J C15J 120.7(6)
C17J C16J H79 119.6
C15J C16J H79 119.6
C16J C17J C18J 120.6(6)
C16J C17J H80 119.7
C18J C17J H80 119.7
C19J C18J C17J 120.8(6)
C19J C18J H81 119.6
C17J C18J H81 119.6
C18J C19J C14J 121.1(6)
C18J C19J H82 119.4
C14J C19J H82 119.4
C21J C20J C5J 122.3(5)
C21J C20J H83 118.9
C5J C20J H83 118.9
C20J C21J C15J 120.5(5)
C20J C21J H84 119.8
C15J C21J H84 119.8
C14C C22J C26J 124.2(4)
C14C C22J C23J 130.2(4)
C26J C22J C23J 105.6(4)
C33J C23J C24J 120.8(4)
C33J C23J C22J 130.1(5)
C24J C23J C22J 107.3(4)
C23J C24J C27J 119.5(5)
C23J C24J C25J 109.4(4)
C27J C24J C25J 130.7(5)
C35J C25J C26J 121.0(5)
C35J C25J C24J 132.7(5)
C26J C25J C24J 105.7(4)
C25J C26J C22J 110.2(5)
C25J C26J C41J 118.6(5)
C22J C26J C41J 130.0(5)
C28J C27J C32J 118.0(5)
C28J C27J C24J 118.0(5)
C32J C27J C24J 123.7(5)
C29J C28J C27J 118.4(6)
C29J C28J C34J 122.9(6)
C27J C28J C34J 118.7(5)
C30J C29J C28J 120.4(7)
C30J C29J H85 119.8
C28J C29J H85 119.8
C29J C30J C31J 121.6(6)
C29J C30J H86 119.2
C31J C30J H86 119.2
C32J C31J C30J 119.2(7)
C32J C31J H87 120.4
C30J C31J H87 120.4
C31J C32J C27J 121.6(6)
C31J C32J H88 119.2
C27J C32J H88 119.2
C34J C33J C23J 120.0(5)
C34J C33J H89 120.0
C23J C33J H89 120.0
C33J C34J C28J 121.8(5)
C33J C34J H90 119.1
C28J C34J H90 119.1
C25J C35J C40J 124.2(5)
C25J C35J C36J 117.6(5)
C40J C35J C36J 118.1(5)
C42J C36J C35J 119.7(5)
C42J C36J C37J 122.9(6)
C35J C36J C37J 117.2(6)
C38J C37J C36J 123.3(7)
C38J C37J H91 118.4
C36J C37J H91 118.4
C37J C38J C39J 119.8(6)
C37J C38J H92 120.1
C39J C38J H92 120.1
C38J C39J C40J 121.1(6)
C38J C39J H93 119.5
C40J C39J H93 119.5
C39J C40J C35J 120.3(6)
C39J C40J H94 119.9
C35J C40J H94 119.9
C42J C41J C26J 119.3(5)
C42J C41J H95 120.4
C26J C41J H95 120.4
C41J C42J C36J 122.7(6)
C41J C42J H96 118.7
C36J C42J H96 118.7
C21C C43J C47J 131.8(5)
C21C C43J C44J 123.2(5)
C47J C43J C44J 104.8(4)
C45J C44J C54J 119.8(5)
C45J C44J C43J 109.5(4)
C54J C44J C43J 129.4(5)
C48J C45J C44J 122.0(5)
C48J C45J C46J 131.7(5)
C44J C45J C46J 105.8(4)
C47J C46J C56J 120.1(5)
C47J C46J C45J 108.5(4)
C56J C46J C45J 130.8(5)
C62J C47J C46J 121.0(5)
C62J C47J C43J 128.3(5)
C46J C47J C43J 108.8(5)
C53J C48J C45J 126.2(6)
C53J C48J C49J 117.4(5)
C45J C48J C49J 115.9(5)
C50J C49J C55J 120.5(5)
C50J C49J C48J 119.4(6)
C55J C49J C48J 119.9(5)
C51J C50J C49J 120.6(7)
C51J C50J H97 119.7
C49J C50J H97 119.7
C50J C51J C52J 121.3(7)
C50J C51J H98 119.3
C52J C51J H98 119.3
C53J C52J C51J 118.1(7)
C53J C52J H99 121.0
C51J C52J H99 121.0
C52J C53J C48J 123.0(6)
C52J C53J H100 118.5
C48J C53J H100 118.5
C55J C54J C44J 117.9(5)
C55J C54J H101 121.1
C44J C54J H101 121.1
C54J C55J C49J 123.6(5)
C54J C55J H102 118.2
C49J C55J H102 118.2
C61J C56J C57J 117.5(5)
C61J C56J C46J 124.6(5)
C57J C56J C46J 117.7(5)
C56J C57J C58J 119.0(5)
C56J C57J C63J 120.2(5)
C58J C57J C63J 120.7(5)
C59J C58J C57J 122.2(6)
C59J C58J H103 118.9
C57J C58J H103 118.9
C58J C59J C60J 118.8(6)
C58J C59J H104 120.6
C60J C59J H104 120.6
C61J C60J C59J 120.2(6)
C61J C60J H105 119.9
C59J C60J H105 119.9
C60J C61J C56J 121.9(6)
C60J C61J H106 119.0
C56J C61J H106 119.0
C63J C62J C47J 120.0(5)
C63J C62J H107 120.0
C47J C62J H107 120.0
C62J C63J C57J 120.2(5)
C62J C63J H108 119.9
C57J C63J H108 119.9
C2X C1X C6X 120.0
C2X C1X Cl1X 119.8(3)
C6X C1X Cl1X 120.1(3)
C1X C2X C3X 120.0
C1X C2X H235 120.0
C3X C2X H235 120.0
C4X C3X C2X 120.0
C4X C3X H236 120.0
C2X C3X H236 120.0
C3X C4X C5X 120.0
C3X C4X H237 120.0
C5X C4X H237 120.0
C4X C5X C6X 120.0
C4X C5X H238 120.0
C6X C5X H238 120.0
C5X C6X C1X 120.0
C5X C6X H239 120.0
C1X C6X H239 120.0
C8D N1D C15D 120.5(4)
C8D N1D C1D 119.5(4)
C15D N1D C1D 120.0(4)
C6D C1D C2D 120.5(5)
C6D C1D N1D 121.0(4)
C2D C1D N1D 118.4(4)
C3D C2D C7D 121.8(4)
C3D C2D C1D 115.2(5)
C7D C2D C1D 122.8(4)
C4D C3D C2D 124.5(5)
C4D C3D H201 117.8
C2D C3D H201 117.8
C3D C4D C5D 117.9(5)
C3D C4D C22F 122.2(5)
C5D C4D C22F 120.0(5)
C3D C4D C22D 118.9(5)
C5D C4D C22D 120.5(6)
C4D C5D C6D 121.8(5)
C4D C5D H202 119.1
C6D C5D H202 119.1
C1D C6D C5D 119.1(5)
C1D C6D C21D 120.5(4)
C5D C6D C21D 119.5(5)
C2D C7D C9D 116.8(4)
C2D C7D C1K 120.6(4)
C9D C7D C1K 122.5(5)
N1D C8D C9D 120.8(4)
N1D C8D C13D 119.4(4)
C9D C8D C13D 119.6(4)
C8D C9D C10D 118.2(4)
C8D C9D C7D 120.7(5)
C10D C9D C7D 120.6(5)
C11D C10D C9D 121.2(5)
C11D C10D H203 119.4
C9D C10D H203 119.4
C10D C11D C12D 119.0(5)
C10D C11D C28D 121.2(4)
C12D C11D C28D 119.6(4)
C11D C12D C13D 123.8(5)
C11D C12D H204 118.1
C13D C12D H204 118.1
C12D C13D C8D 117.0(4)
C12D C13D C14D 121.2(4)
C8D C13D C14D 121.3(4)
C22K C14D C16D 126.1(4)
C22K C14D C13D 117.3(4)
C16D C14D C13D 116.4(4)
N1D C15D C16D 120.6(4)
N1D C15D C20D 119.6(4)
C16D C15D C20D 119.8(4)
C17D C16D C15D 117.1(5)
C17D C16D C14D 122.5(5)
C15D C16D C14D 119.9(4)
C16D C17D C18D 124.1(5)
C16D C17D H205 117.9
C18D C17D H205 117.9
C17D C18D C19D 116.2(5)
C17D C18D C34D 125.5(5)
C19D C18D C34D 118.2(5)
C20D C19D C18D 122.5(5)
C20D C19D H206 118.8
C18D C19D H206 118.8
C19D C20D C21D 119.0(5)
C19D C20D C15D 118.6(5)
C21D C20D C15D 122.1(4)
C43K C21D C20D 123.5(4)
C43K C21D C6D 119.9(4)
C20D C21D C6D 116.6(4)
C23D C22D C27D 120.0
C23D C22D C4D 114.2(6)
C27D C22D C4D 125.8(6)
F1D C23D C22D 119.1(7)
F1D C23D C24D 120.9(7)
C22D C23D C24D 120.0
F2D C24D C25D 119.9(7)
F2D C24D C23D 120.0(7)
C25D C24D C23D 120.0
F3D C25D C26D 117.8(8)
F3D C25D C24D 122.1(8)
C26D C25D C24D 120.0
F4D C26D C25D 119.9(6)
F4D C26D C27D 119.9(6)
C25D C26D C27D 120.0
F5D C27D C26D 118.6(6)
F5D C27D C22D 121.1(7)
C26D C27D C22D 120.0
C23F C22F C27F 120.0
C23F C22F C4D 123.4(5)
C27F C22F C4D 116.5(5)
F1F C23F C24F 117.2(6)
F1F C23F C22F 122.6(6)
C24F C23F C22F 120.0
F2F C24F C23F 120.1(6)
F2F C24F C25F 119.9(6)
C23F C24F C25F 120.0
F3F C25F C26F 119.9(7)
F3F C25F C24F 120.1(7)
C26F C25F C24F 120.0
F4F C26F C25F 121.2(6)
F4F C26F C27F 118.8(6)
C25F C26F C27F 120.0
F5F C27F C26F 118.6(6)
F5F C27F C22F 121.4(6)
C26F C27F C22F 120.0
C29D C28D C33D 120.0
C29D C28D C11D 119.7(3)
C33D C28D C11D 120.2(3)
F6D C29D C30D 119.4(3)
F6D C29D C28D 120.6(3)
C30D C29D C28D 120.0
F7D C30D C29D 121.8(3)
F7D C30D C31D 118.2(3)
C29D C30D C31D 120.0
F8D C31D C30D 119.5(4)
F8D C31D C32D 120.5(4)
C30D C31D C32D 120.0
F9D C32D C31D 119.2(3)
F9D C32D C33D 120.8(3)
C31D C32D C33D 120.0
F10D C33D C32D 118.9(3)
F10D C33D C28D 121.0(3)
C32D C33D C28D 120.0
C35D C34D C39D 120.0
C35D C34D C18D 119.8(4)
C39D C34D C18D 120.1(4)
F11D C35D C36D 118.7(3)
F11D C35D C34D 121.3(3)
C36D C35D C34D 120.0
F12D C36D C35D 119.6(4)
F12D C36D C37D 120.4(4)
C35D C36D C37D 120.0
F13D C37D C36D 117.7(4)
F13D C37D C38D 122.3(4)
C36D C37D C38D 120.0
F14D C38D C37D 119.3(4)
F14D C38D C39D 120.7(4)
C37D C38D C39D 120.0
F15D C39D C38D 116.4(3)
F15D C39D C34D 123.6(3)
C38D C39D C34D 120.0
C7D C1K C2K 125.4(5)
C7D C1K C5K 128.2(5)
C2K C1K C5K 106.4(4)
C3K C2K C12K 120.1(5)
C3K C2K C1K 109.0(5)
C12K C2K C1K 129.9(5)
C2K C3K C6K 121.6(5)
C2K C3K C4K 106.7(5)
C6K C3K C4K 130.8(5)
C5K C4K C14K 120.7(6)
C5K C4K C3K 107.1(5)
C14K C4K C3K 131.8(5)
C4K C5K C20K 120.4(5)
C4K C5K C1K 109.1(5)
C20K C5K C1K 129.6(5)
C11K C6K C3K 125.5(6)
C11K C6K C7K 117.5(5)
C3K C6K C7K 116.7(5)
C8K C7K C13K 119.7(6)
C8K C7K C6K 119.3(5)
C13K C7K C6K 121.0(5)
C9K C8K C7K 121.2(6)
C9K C8K H109 119.4
C7K C8K H109 119.4
C8K C9K C10K 118.8(6)
C8K C9K H110 120.6
C10K C9K H110 120.6
C11K C10K C9K 120.9(6)
C11K C10K H111 119.5
C9K C10K H111 119.5
C10K C11K C6K 122.1(6)
C10K C11K H112 119.0
C6K C11K H112 119.0
C13K C12K C2K 119.8(5)
C13K C12K H113 120.1
C2K C12K H113 120.1
C12K C13K C7K 119.9(5)
C12K C13K H114 120.1
C7K C13K H114 120.1
C15K C14K C19K 118.7(6)
C15K C14K C4K 116.7(6)
C19K C14K C4K 124.3(7)
C21K C15K C14K 121.7(6)
C21K C15K C16K 118.9(7)
C14K C15K C16K 119.1(7)
C17K C16K C15K 119.7(9)
C17K C16K H115 120.1
C15K C16K H115 120.1
C16K C17K C18K 122.6(9)
C16K C17K H116 118.7
C18K C17K H116 118.7
C19K C18K C17K 117.1(9)
C19K C18K H117 121.4
C17K C18K H117 121.4
C18K C19K C14K 120.4(8)
C18K C19K H118 119.8
C14K C19K H118 119.8
C21K C20K C5K 118.8(6)
C21K C20K H119 120.6
C5K C20K H119 120.6
C20K C21K C15K 120.8(6)
C20K C21K H120 119.6
C15K C21K H120 119.6
C14D C22K C26K 124.5(4)
C14D C22K C23K 130.0(4)
C26K C22K C23K 105.2(4)
C24K C23K C33K 121.9(4)
C24K C23K C22K 108.1(4)
C33K C23K C22K 129.4(5)
C23K C24K C27K 119.8(4)
C23K C24K C25K 109.4(4)
C27K C24K C25K 129.8(5)
C26K C25K C35K 120.2(4)
C26K C25K C24K 105.9(4)
C35K C25K C24K 132.9(4)
C25K C26K C41K 120.7(5)
C25K C26K C22K 110.2(4)
C41K C26K C22K 128.7(5)
C32K C27K C24K 123.9(5)
C32K C27K C28K 118.6(5)
C24K C27K C28K 117.3(5)
C34K C28K C29K 124.4(5)
C34K C28K C27K 119.9(5)
C29K C28K C27K 115.6(5)
C30K C29K C28K 124.2(6)
C30K C29K H121 117.9
C28K C29K H121 117.9
C29K C30K C31K 119.1(6)
C29K C30K H122 120.4
C31K C30K H122 120.4
C30K C31K C32K 122.2(6)
C30K C31K H123 118.9
C32K C31K H123 118.9
C31K C32K C27K 119.8(6)
C31K C32K H124 120.1
C27K C32K H124 120.1
C23K C33K C34K 118.6(5)
C23K C33K H125 120.7
C34K C33K H125 120.7
C28K C34K C33K 121.1(5)
C28K C34K H126 119.4
C33K C34K H126 119.4
C25K C35K C40K 124.4(4)
C25K C35K C36K 118.9(5)
C40K C35K C36K 116.6(5)
C37K C36K C35K 121.2(5)
C37K C36K C42K 120.3(5)
C35K C36K C42K 118.2(5)
C38K C37K C36K 121.7(6)
C38K C37K H127 119.1
C36K C37K H127 119.1
C37K C38K C39K 118.8(6)
C37K C38K H128 120.6
C39K C38K H128 120.6
C40K C39K C38K 120.3(6)
C40K C39K H129 119.9
C38K C39K H129 119.9
C39K C40K C35K 121.2(5)
C39K C40K H130 119.4
C35K C40K H130 119.4
C42K C41K C26K 117.9(5)
C42K C41K H131 121.1
C26K C41K H131 121.1
C41K C42K C36K 122.7(5)
C41K C42K H132 118.6
C36K C42K H132 118.6
C21D C43K C47K 126.7(5)
C21D C43K C44K 127.7(5)
C47K C43K C44K 105.6(5)
C45K C44K C54K 121.8(5)
C45K C44K C43K 109.3(5)
C54K C44K C43K 127.8(5)
C44K C45K C48K 119.2(5)
C44K C45K C46K 106.7(5)
C48K C45K C46K 133.5(5)
C56K C46K C47K 121.4(5)
C56K C46K C45K 130.9(5)
C47K C46K C45K 106.9(5)
C62K C47K C46K 118.6(5)
C62K C47K C43K 130.5(5)
C46K C47K C43K 109.2(5)
C49K C48K C53K 118.4(5)
C49K C48K C45K 118.5(5)
C53K C48K C45K 122.9(5)
C48K C49K C55K 120.5(5)
C48K C49K C50K 119.2(6)
C55K C49K C50K 120.3(6)
C51K C50K C49K 120.8(6)
C51K C50K H133 119.6
C49K C50K H133 119.6
C50K C51K C52K 120.0(6)
C50K C51K H134 120.0
C52K C51K H134 120.0
C53K C52K C51K 119.9(6)
C53K C52K H135 120.0
C51K C52K H135 120.0
C52K C53K C48K 121.6(6)
C52K C53K H136 119.2
C48K C53K H136 119.2
C55K C54K C44K 116.9(5)
C55K C54K H137 121.6
C44K C54K H137 121.6
C54K C55K C49K 122.1(6)
C54K C55K H138 119.0
C49K C55K H138 119.0
C61K C56K C46K 122.9(6)
C61K C56K C57K 120.1(6)
C46K C56K C57K 116.5(6)
C63K C57K C56K 120.0(6)
C63K C57K C58K 122.5(7)
C56K C57K C58K 117.3(6)
C59K C58K C57K 119.6(7)
C59K C58K H139 120.2
C57K C58K H139 120.2
C60K C59K C58K 121.5(7)
C60K C59K H140 119.3
C58K C59K H140 119.3
C59K C60K C61K 121.2(7)
C59K C60K H141 119.4
C61K C60K H141 119.4
C60K C61K C56K 120.0(6)
C60K C61K H142 120.0
C56K C61K H142 120.0
C63K C62K C47K 121.4(6)
C63K C62K H143 119.3
C47K C62K H143 119.3
C62K C63K C57K 121.2(6)
C62K C63K H144 119.4
C57K C63K H144 119.4
C2Y C1Y C6Y 120.0
C2Y C1Y Cl1Y 121.5(3)
C6Y C1Y Cl1Y 118.5(3)
C1Y C2Y C3Y 120.0
C1Y C2Y H240 120.0
C3Y C2Y H240 120.0
C4Y C3Y C2Y 120.0
C4Y C3Y H241 120.0
C2Y C3Y H241 120.0
C3Y C4Y C5Y 120.0
C3Y C4Y H242 120.0
C5Y C4Y H242 120.0
C6Y C5Y C4Y 120.0
C6Y C5Y H243 120.0
C4Y C5Y H243 120.0
C5Y C6Y C1Y 120.0
C5Y C6Y H244 120.0
C1Y C6Y H244 120.0
C8E N1E C15E 120.8(4)
C8E N1E C1E 119.0(4)
C15E N1E C1E 120.2(4)
C6E C1E C2E 121.0(4)
C6E C1E N1E 118.5(4)
C2E C1E N1E 120.4(4)
C3E C2E C1E 116.6(4)
C3E C2E C7E 121.3(5)
C1E C2E C7E 121.7(4)
C4E C3E C2E 122.5(5)
C4E C3E H207 118.7
C2E C3E H207 118.7
C3E C4E C5E 119.0(5)
C3E C4E C22E 122.1(4)
C5E C4E C22E 119.0(4)
C4E C5E C6E 121.2(5)
C4E C5E H208 119.4
C6E C5E H208 119.4
C5E C6E C1E 118.1(5)
C5E C6E C21E 118.9(4)
C1E C6E C21E 122.7(4)
C1L C7E C2E 123.4(5)
C1L C7E C9E 119.3(5)
C2E C7E C9E 117.3(4)
N1E C8E C13E 119.2(4)
N1E C8E C9E 121.9(4)
C13E C8E C9E 118.9(4)
C10E C9E C8E 118.0(4)
C10E C9E C7E 122.9(4)
C8E C9E C7E 118.6(4)
C9E C10E C11E 122.0(5)
C9E C10E H209 119.0
C11E C10E H209 119.0
C10E C11E C12E 119.9(5)
C10E C11E C28E 118.6(5)
C12E C11E C28E 121.4(5)
C11E C12E C13E 121.6(5)
C11E C12E H210 119.2
C13E C12E H210 119.2
C12E C13E C14E 120.4(4)
C12E C13E C8E 117.6(4)
C14E C13E C8E 121.7(4)
C13E C14E C22L 119.1(4)
C13E C14E C16E 116.1(4)
C22L C14E C16E 124.8(4)
C20E C15E N1E 120.7(4)
C20E C15E C16E 119.9(4)
N1E C15E C16E 119.4(4)
C17E C16E C15E 116.9(4)
C17E C16E C14E 122.4(4)
C15E C16E C14E 120.4(4)
C18E C17E C16E 122.4(4)
C18E C17E H211 118.8
C16E C17E H211 118.8
C17E C18E C19E 118.5(4)
C17E C18E C34E 120.5(4)
C19E C18E C34E 120.9(4)
C20E C19E C18E 121.6(5)
C20E C19E H212 119.2
C18E C19E H212 119.2
C19E C20E C15E 118.7(4)
C19E C20E C21E 120.4(4)
C15E C20E C21E 120.8(4)
C43L C21E C20E 127.7(4)
C43L C21E C6E 117.6(4)
C20E C21E C6E 114.7(4)
C23E C22E C27E 120.0
C23E C22E C4E 120.5(3)
C27E C22E C4E 119.5(3)
F1E C23E C24E 118.6(3)
F1E C23E C22E 121.4(3)
C24E C23E C22E 120.0
F2E C24E C23E 120.7(4)
F2E C24E C25E 119.3(4)
C23E C24E C25E 120.0
F3E C25E C26E 120.7(4)
F3E C25E C24E 119.3(4)
C26E C25E C24E 120.0
F4E C26E C25E 119.3(4)
F4E C26E C27E 120.7(4)
C25E C26E C27E 120.0
F5E C27E C26E 118.6(3)
F5E C27E C22E 121.4(3)
C26E C27E C22E 120.0
C29E C28E C33E 120.0
C29E C28E C11E 120.5(4)
C33E C28E C11E 119.4(4)
F6E C29E C30E 121.5(4)
F6E C29E C28E 118.5(4)
C30E C29E C28E 120.0
F7E C30E C31E 122.4(5)
F7E C30E C29E 117.6(5)
C31E C30E C29E 120.0
F8E C31E C30E 120.2(5)
F8E C31E C32E 119.8(5)
C30E C31E C32E 120.0
F9E C32E C33E 122.6(5)
F9E C32E C31E 117.3(5)
C33E C32E C31E 120.0
F10E C33E C32E 117.0(4)
F10E C33E C28E 123.0(4)
C32E C33E C28E 120.0
C35E C34E C39E 120.0
C35E C34E C18E 120.0(3)
C39E C34E C18E 120.0(3)
F11E C35E C36E 117.8(3)
F11E C35E C34E 122.2(3)
C36E C35E C34E 120.0
F12E C36E C37E 120.1(3)
F12E C36E C35E 119.9(3)
C37E C36E C35E 120.0
F13E C37E C38E 120.4(4)
F13E C37E C36E 119.6(4)
C38E C37E C36E 120.0
F14E C38E C37E 118.7(3)
F14E C38E C39E 121.2(3)
C37E C38E C39E 120.0
F15E C39E C38E 118.0(3)
F15E C39E C34E 121.9(3)
C38E C39E C34E 120.0
C7E C1L C5L 128.3(5)
C7E C1L C2L 127.4(5)
C5L C1L C2L 104.2(4)
C3L C2L C12L 121.4(5)
C3L C2L C1L 108.3(5)
C12L C2L C1L 129.4(5)
C2L C3L C4L 108.0(5)
C2L C3L C6L 117.5(5)
C4L C3L C6L 133.8(5)
C5L C4L C3L 107.1(5)
C5L C4L C14L 119.2(5)
C3L C4L C14L 133.3(5)
C4L C5L C20L 120.1(5)
C4L C5L C1L 110.0(5)
C20L C5L C1L 127.2(5)
C7L C6L C11L 120.0
C7L C6L C3L 117.2(4)
C11L C6L C3L 122.5(4)
C6L C7L C8L 120.0
C6L C7L C13L 120.3(4)
C8L C7L C13L 118.5(4)
C7L C8L C9L 120.0
C7L C8L H213 120.0
C9L C8L H213 120.0
C10L C9L C8L 120.0
C10L C9L H214 120.0
C8L C9L H214 120.0
C9L C10L C11L 120.0
C9L C10L H215 120.0
C11L C10L H215 120.0
C10L C11L C6L 120.0
C10L C11L H216 120.0
C6L C11L H216 120.0
C13L C12L C2L 119.8(6)
C13L C12L H217 120.1
C2L C12L H217 120.1
C12L C13L C7L 120.6(6)
C12L C13L H218 119.7
C7L C13L H218 119.7
C15L C14L C19L 120.0
C15L C14L C4L 118.4(4)
C19L C14L C4L 121.6(4)
C16L C15L C14L 120.0
C16L C15L C21L 118.3(4)
C14L C15L C21L 120.7(4)
C15L C16L C17L 120.0
C15L C16L H219 120.0
C17L C16L H219 120.0
C16L C17L C18L 120.0
C16L C17L H220 120.0
C18L C17L H220 120.0
C19L C18L C17L 120.0
C19L C18L H221 120.0
C17L C18L H221 120.0
C18L C19L C14L 120.0
C18L C19L H222 120.0
C14L C19L H222 120.0
C21L C20L C5L 117.6(6)
C21L C20L H223 121.2
C5L C20L H223 121.2
C20L C21L C15L 122.0(6)
C20L C21L H224 119.0
C15L C21L H224 119.0
C14E C22L C23L 130.5(4)
C14E C22L C26L 123.4(4)
C23L C22L C26L 106.1(4)
C24L C23L C33L 120.2(5)
C24L C23L C22L 109.2(5)
C33L C23L C22L 129.5(5)
C23L C24L C27L 119.5(5)
C23L C24L C25L 107.7(5)
C27L C24L C25L 132.5(5)
C26L C25L C35L 118.9(5)
C26L C25L C24L 107.5(4)
C35L C25L C24L 132.9(5)
C41L C26L C25L 122.3(5)
C41L C26L C22L 128.3(5)
C25L C26L C22L 108.4(5)
C28L C27L C32L 118.1(6)
C28L C27L C24L 118.0(5)
C32L C27L C24L 123.8(6)
C27L C28L C34L 120.6(6)
C27L C28L C29L 117.0(6)
C34L C28L C29L 122.3(7)
C30L C29L C28L 124.3(8)
C30L C29L H157 117.8
C28L C29L H157 117.8
C29L C30L C31L 119.8(8)
C29L C30L H158 120.1
C31L C30L H158 120.1
C32L C31L C30L 119.4(7)
C32L C31L H159 120.3
C30L C31L H159 120.3
C31L C32L C27L 120.2(7)
C31L C32L H160 119.9
C27L C32L H160 119.9
C34L C33L C23L 120.5(5)
C34L C33L H161 119.8
C23L C33L H161 119.8
C33L C34L C28L 119.8(6)
C33L C34L H162 120.1
C28L C34L H162 120.1
C36L C35L C40L 117.0(5)
C36L C35L C25L 117.9(5)
C40L C35L C25L 125.0(6)
C35L C36L C42L 122.3(5)
C35L C36L C37L 121.6(6)
C42L C36L C37L 115.9(6)
C38L C37L C36L 117.8(7)
C38L C37L H163 121.1
C36L C37L H163 121.1
C37L C38L C39L 122.0(6)
C37L C38L H164 119.0
C39L C38L H164 119.0
C40L C39L C38L 116.3(6)
C40L C39L H165 121.9
C38L C39L H165 121.9
C39L C40L C35L 125.2(7)
C39L C40L H166 117.4
C35L C40L H166 117.4
C26L C41L C42L 118.8(5)
C26L C41L H167 120.6
C42L C41L H167 120.6
C41L C42L C36L 118.8(5)
C41L C42L H168 120.6
C36L C42L H168 120.6
C21E C43L C47L 130.4(5)
C21E C43L C44L 123.8(4)
C47L C43L C44L 105.7(4)
C54L C44L C45L 121.9(5)
C54L C44L C43L 129.4(5)
C45L C44L C43L 108.0(4)
C44L C45L C48L 118.1(5)
C44L C45L C46L 108.4(4)
C48L C45L C46L 132.9(5)
C47L C46L C56L 120.1(5)
C47L C46L C45L 107.9(4)
C56L C46L C45L 131.5(5)
C46L C47L C62L 121.1(5)
C46L C47L C43L 108.8(4)
C62L C47L C43L 129.1(5)
C49L C48L C53L 117.2(5)
C49L C48L C45L 119.0(5)
C53L C48L C45L 123.4(5)
C48L C49L C50L 120.4(5)
C48L C49L C55L 119.6(5)
C50L C49L C55L 119.9(5)
C51L C50L C49L 121.4(5)
C51L C50L H169 119.3
C49L C50L H169 119.3
C50L C51L C52L 119.1(5)
C50L C51L H170 120.5
C52L C51L H170 120.5
C53L C52L C51L 120.3(6)
C53L C52L H171 119.8
C51L C52L H171 119.8
C52L C53L C48L 121.3(6)
C52L C53L H172 119.3
C48L C53L H172 119.3
C55L C54L C44L 120.5(5)
C55L C54L H173 119.7
C44L C54L H173 119.7
C54L C55L C49L 120.1(5)
C54L C55L H174 120.0
C49L C55L H174 120.0
C46L C56L C61L 124.6(6)
C46L C56L C57L 117.5(5)
C61L C56L C57L 117.8(5)
C58L C57L C56L 120.1(6)
C58L C57L C63L 120.2(6)
C56L C57L C63L 119.6(5)
C59L C58L C57L 119.0(7)
C59L C58L H175 120.5
C57L C58L H175 120.5
C58L C59L C60L 120.6(7)
C58L C59L H176 119.7
C60L C59L H176 119.7
C61L C60L C59L 120.2(7)
C61L C60L H177 119.9
C59L C60L H177 119.9
C60L C61L C56L 121.7(6)
C60L C61L H178 119.1
C56L C61L H178 119.1
C63L C62L C47L 118.9(5)
C63L C62L H179 120.5
C47L C62L H179 120.5
C62L C63L C57L 121.1(5)
C62L C63L H180 119.4
C57L C63L H180 119.4
C2 C1 C6 120.0
C2 C1 Cl1 119.4(5)
C6 C1 Cl1 120.6(5)
C3 C2 C1 120.0
C3 C2 H250 120.0
C1 C2 H250 120.0
C4 C3 C2 120.0
C4 C3 H251 120.0
C2 C3 H251 120.0
C3 C4 C5 120.0
C3 C4 H252 120.0
C5 C4 H252 120.0
C6 C5 C4 120.0
C6 C5 H253 120.0
C4 C5 H253 120.0
C5 C6 C1 120.0
C5 C6 H254 120.0
C1 C6 H254 120.0
C20 C19 C24 120.0
C20 C19 Cl4 118.9(3)
C24 C19 Cl4 120.9(3)
C19 C20 C21 120.0
C19 C20 H325 120.0
C21 C20 H325 120.0
C20 C21 C22 120.0
C20 C21 H326 120.0
C22 C21 H326 120.0
C21 C22 C23 120.0
C21 C22 H327 120.0
C23 C22 H327 120.0
C22 C23 C24 120.0
C22 C23 H328 120.0
C24 C23 H328 120.0
C23 C24 C19 120.0
C23 C24 H329 120.0
C19 C24 H329 120.0
C32 C31 C36 120.0
C32 C31 Cl6 120.8(2)
C36 C31 Cl6 119.1(2)
C31 C32 C33 120.0
C31 C32 H275 120.0
C33 C32 H275 120.0
C34 C33 C32 120.0
C34 C33 H276 120.0
C32 C33 H276 120.0
C35 C34 C33 120.0
C35 C34 H277 120.0
C33 C34 H277 120.0
C34 C35 C36 120.0
C34 C35 H278 120.0
C36 C35 H278 120.0
C35 C36 C31 120.0
C35 C36 H279 120.0
C31 C36 H279 120.0
C38 C37 C42 120.0
C38 C37 Cl7 119.1(6)
C42 C37 Cl7 120.9(6)
C39 C38 C37 120.0
C39 C38 H280 120.0
C37 C38 H280 120.0
C38 C39 C40 120.0
C38 C39 H281 120.0
C40 C39 H281 120.0
C41 C40 C39 120.0
C41 C40 H282 120.0
C39 C40 H282 120.0
C40 C41 C42 120.0
C40 C41 H283 120.0
C42 C41 H283 120.0
C41 C42 C37 120.0
C41 C42 H284 120.0
C37 C42 H284 120.0
C44 C43 C48 120.0
C44 C43 Cl8 121.8(6)
C48 C43 Cl8 118.1(6)
C43 C44 C45 120.0
C43 C44 H285 120.0
C45 C44 H285 120.0
C46 C45 C44 120.0
C46 C45 H286 120.0
C44 C45 H286 120.0
C45 C46 C47 120.0
C45 C46 H287 120.0
C47 C46 H287 120.0
C48 C47 C46 120.0
C48 C47 H288 120.0
C46 C47 H288 120.0
C47 C48 C43 120.0
C47 C48 H289 120.0
C43 C48 H289 120.0
C50 C49 C54 120.0
C50 C49 Cl9 119.4(4)
C54 C49 Cl9 120.4(4)
C51 C50 C49 120.0
C51 C50 H290 120.0
C49 C50 H290 120.0
C52 C51 C50 120.0
C52 C51 H291 120.0
C50 C51 H291 120.0
C51 C52 C53 120.0
C51 C52 H292 120.0
C53 C52 H292 120.0
C52 C53 C54 120.0
C52 C53 H293 120.0
C54 C53 H293 120.0
C53 C54 C49 120.0
C53 C54 H294 120.0
C49 C54 H294 120.0
C56 C55 C60 120.0
C56 C55 Cl10 119.9(3)
C60 C55 Cl10 120.1(3)
C57 C56 C55 120.0
C57 C56 H295 120.0
C55 C56 H295 120.0
C58 C57 C56 120.0
C58 C57 H296 120.0
C56 C57 H296 120.0
C57 C58 C59 120.0
C57 C58 H297 120.0
C59 C58 H297 120.0
C58 C59 C60 120.0
C58 C59 H298 120.0
C60 C59 H298 120.0
C59 C60 C55 120.0
C59 C60 H299 120.0
C55 C60 H299 120.0
C68 C67 C72 120.0
C68 C67 Cl12 120.6(3)
C72 C67 Cl12 119.4(3)
C67 C68 C69 120.0
C67 C68 H305 120.0
C69 C68 H305 120.0
C68 C69 C70 120.0
C68 C69 H306 120.0
C70 C69 H306 120.0
C71 C70 C69 120.0
C71 C70 H307 120.0
C69 C70 H307 120.0
C70 C71 C72 120.0
C70 C71 H308 120.0
C72 C71 H308 120.0
C71 C72 C67 120.0
C71 C72 H309 120.0
C67 C72 H309 120.0
C74 C73 C78 120.0
C74 C73 Cl13 119.6(3)
C78 C73 Cl13 120.4(3)
C75 C74 C73 120.0
C75 C74 H310 120.0
C73 C74 H310 120.0
C74 C75 C76 120.0
C74 C75 H311 120.0
C76 C75 H311 120.0
C77 C76 C75 120.0
C77 C76 H312 120.0
C75 C76 H312 120.0
C76 C77 C78 120.0
C76 C77 H313 120.0
C78 C77 H313 120.0
C77 C78 C73 120.0
C77 C78 H314 120.0
C73 C78 H314 120.0
C80 C79 C84 120.0
C80 C79 Cl14 117.0(5)
C84 C79 Cl14 122.9(5)
C81 C80 C79 120.0
C81 C80 H315 120.0
C79 C80 H315 120.0
C80 C81 C82 120.0
C80 C81 H316 120.0
C82 C81 H316 120.0
C83 C82 C81 120.0
C83 C82 H317 120.0
C81 C82 H317 120.0
C82 C83 C84 120.0
C82 C83 H318 120.0
C84 C83 H318 120.0
C83 C84 C79 120.0
C83 C84 H319 120.0
C79 C84 H319 120.0
C86 C85 C90 120.0
C86 C85 Cl15 122.1(3)
C90 C85 Cl15 117.9(3)
C87 C86 C85 120.0
C87 C86 H320 120.0
C85 C86 H320 120.0
C86 C87 C88 120.0
C86 C87 H321 120.0
C88 C87 H321 120.0
C87 C88 C89 120.0
C87 C88 H322 120.0
C89 C88 H322 120.0
C90 C89 C88 120.0
C90 C89 H323 120.0
C88 C89 H323 120.0
C89 C90 C85 120.0
C89 C90 H324 120.0
C85 C90 H324 120.0

loop_
_geom_bond_atom_site_label_1
_geom_bond_atom_site_label_2
_geom_bond_distance
N1A C8A 1.363(6)
N1A C15G 1.427(8)
N1A C1A 1.428(6)
N1A C15A 1.469(9)
C1A C2A 1.403(7)
C1A C6A 1.434(7)
C2A C7A 1.406(6)
C2A C3A 1.417(7)
C3A C4A 1.369(7)
C3A H181 0.9500
C4A C5A 1.407(7)
C4A C22A 1.517(6)
C5A C6A 1.400(7)
C5A H182 0.9500
C6A C21A 1.425(7)
C7A C1H 1.395(7)
C7A C9A 1.461(7)
C8A C13A 1.403(7)
C8A C9A 1.433(7)
C9A C10A 1.397(7)
C10A C11A 1.375(7)
C10A H183 0.9500
C11A C12A 1.390(8)
C11A C28A 1.547(7)
C11A C28G 1.554(10)
C12A C13A 1.428(7)
C12A H184 0.9500
C13A C14A 1.470(7)
C14A C16G 1.376(10)
C14A C22H 1.410(7)
C14A C16A 1.629(11)
C21A C20A 1.333(12)
C21A C43H 1.431(7)
C21A C20G 1.548(9)
C22A C23A 1.3900
C22A C27A 1.3900
C23A F1A 1.303(4)
C23A C24A 1.3900
C24A F2A 1.330(5)
C24A C25A 1.3900
C25A F3A 1.338(5)
C25A C26A 1.3900
C26A F4A 1.345(5)
C26A C27A 1.3900
C27A F5A 1.315(4)
C28A C29A 1.3900
C28A C33A 1.3900
C29A F6A 1.342(7)
C29A C30A 1.3900
C30A F7A 1.371(7)
C30A C31A 1.3900
C31A F8A 1.315(8)
C31A C32A 1.3900
C32A F9A 1.278(9)
C32A C33A 1.3900
C33A F10A 1.294(8)
C28G C29G 1.3900
C28G C33G 1.3900
C29G F6G 1.349(13)
C29G C30G 1.3900
C30G F7G 1.336(12)
C30G C31G 1.3900
C31G F8G 1.327(12)
C31G C32G 1.3900
C32G F9G 1.303(15)
C32G C33G 1.3900
C33G F10G 1.271(11)
C115 C116 1.3900
C115 C120 1.3900
C115 Cl2Z 1.667(6)
C116 C117 1.3900
C116 H330 0.9500
C117 C118 1.3900
C117 H331 0.9500
C118 C119 1.3900
C118 H332 0.9500
C119 C120 1.3900
C119 H333 0.9500
C120 H334 0.9500
C1Z C2Z 1.3900
C1Z C6Z 1.3900
C1Z Cl1Z 1.659(13)
C2Z C3Z 1.3900
C2Z H335 0.9500
C3Z C4Z 1.3900
C3Z H336 0.9500
C4Z C5Z 1.3900
C4Z H337 0.9500
C5Z C6Z 1.3900
C5Z H338 0.9500
C6Z H339 0.9500
C15A C16A 1.3900
C15A C20A 1.3900
C16A C17A 1.3900
C17A C18A 1.3900
C17A H185 0.9500
C18A C19A 1.3900
C18A C34A 1.540(9)
C19A C20A 1.3900
C19A H186 0.9500
Cl20 C109 1.754(12)
C109 C110 1.3900
C109 C114 1.3900
C110 C111 1.3900
C110 H340 0.9500
C111 C112 1.3900
C111 H341 0.9500
C112 C113 1.3900
C112 H342 0.9500
C113 C114 1.3900
C113 H343 0.9500
C114 H344 0.9500
F11A C35A 1.327(6)
F12A C36A 1.335(7)
F13A C37A 1.336(7)
F14A C38A 1.335(7)
F15A C39A 1.314(6)
C34A C35A 1.3900
C34A C39A 1.3900
C35A C36A 1.3900
C36A C37A 1.3900
C37A C38A 1.3900
C38A C39A 1.3900
C15G C16G 1.3900
C15G C20G 1.3900
C16G C17G 1.3900
C17G C18G 1.3900
C17G H350 0.9500
C18G C19G 1.3900
C18G C34G 1.545(10)
C19G C20G 1.3900
C19G H351 0.9500
Cl19 C103 1.681(10)
C103 C104 1.3900
C103 C108 1.3900
C104 C105 1.3900
C104 H345 0.9500
C105 C106 1.3900
C105 H346 0.9500
C106 C107 1.3900
C106 H347 0.9500
C107 C108 1.3900
C107 H348 0.9500
C108 H349 0.9500
F11G C35G 1.189(12)
F12G C36G 1.334(9)
F13G C37G 1.329(6)
F14G C38G 1.340(8)
F15G C39G 1.318(13)
C34G C35G 1.3900
C34G C39G 1.3900
C35G C36G 1.3900
C36G C37G 1.3900
C37G C38G 1.3900
C38G C39G 1.3900
C1H C5H 1.475(7)
C1H C2H 1.486(7)
C2H C3H 1.400(7)
C2H C12H 1.403(7)
C3H C6H 1.429(8)
C3H C4H 1.488(7)
C4H C5H 1.406(7)
C4H C14H 1.430(7)
C5H C20H 1.411(7)
C6H C11H 1.403(8)
C6H C7H 1.419(9)
C7H C13H 1.416(9)
C7H C8H 1.425(10)
C8H C9H 1.268(12)
C8H H1 0.9500
C9H C10H 1.447(13)
C9H H2 0.9500
C10H C11H 1.385(9)
C10H H3 0.9500
C11H H4 0.9500
C12H C13H 1.374(8)
C12H H5 0.9500
C13H H6 0.9500
C14H C15H 1.392(7)
C14H C19H 1.450(7)
C15H C21H 1.400(7)
C15H C16H 1.426(7)
C16H C17H 1.368(9)
C16H H7 0.9500
C17H C18H 1.406(9)
C17H H8 0.9500
C18H C19H 1.351(8)
C18H H9 0.9500
C19H H10 0.9500
C20H C21H 1.370(7)
C20H H11 0.9500
C21H H12 0.9500
C22H C23H 1.422(7)
C22H C26H 1.522(8)
C23H C24H 1.392(7)
C23H C33H 1.419(8)
C24H C27H 1.436(8)
C24H C25H 1.478(8)
C25H C26H 1.374(7)
C25H C35H 1.445(8)
C26H C41H 1.392(8)
C27H C32H 1.442(8)
C27H C28H 1.454(9)
C28H C34H 1.366(9)
C28H C29H 1.437(10)
C29H C30H 1.353(11)
C29H H13 0.9500
C30H C31H 1.417(12)
C30H H14 0.9500
C31H C32H 1.378(9)
C31H H15 0.9500
C32H H16 0.9500
C33H C34H 1.343(8)
C33H H17 0.9500
C34H H18 0.9500
C35H C36H 1.408(8)
C35H C40H 1.432(7)
C36H C42H 1.397(8)
C36H C37H 1.454(8)
C37H C38H 1.368(9)
C37H H19 0.9500
C38H C39H 1.409(9)
C38H H20 0.9500
C39H C40H 1.365(8)
C39H H21 0.9500
C40H H22 0.9500
C41H C42H 1.403(8)
C41H H23 0.9500
C42H H24 0.9500
C43H C47H 1.447(7)
C43H C44H 1.457(7)
C44H C54H 1.420(7)
C44H C45H 1.428(7)
C45H C48H 1.435(7)
C45H C46H 1.466(7)
C46H C47H 1.379(7)
C46H C56H 1.437(7)
C47H C62H 1.422(7)
C48H C53H 1.412(7)
C48H C49H 1.430(7)
C49H C50H 1.409(8)
C49H C55H 1.412(8)
C50H C51H 1.377(8)
C50H H25 0.9500
C51H C52H 1.456(8)
C51H H26 0.9500
C52H C53H 1.390(7)
C52H H27 0.9500
C53H H28 0.9500
C54H C55H 1.332(8)
C54H H29 0.9500
C55H H30 0.9500
C56H C57H 1.397(7)
C56H C61H 1.418(8)
C57H C63H 1.408(8)
C57H C58H 1.407(8)
C58H C59H 1.382(9)
C58H H31 0.9500
C59H C60H 1.352(9)
C59H H32 0.9500
C60H C61H 1.405(8)
C60H H33 0.9500
C61H H34 0.9500
C62H C63H 1.420(8)
C62H H35 0.9500
C63H H36 0.9500
C1V C2V 1.3900
C1V C6V 1.3900
C1V Cl1V 1.708(4)
C2V C3V 1.3900
C2V H225 0.9500
C3V C4V 1.3900
C3V H226 0.9500
C4V C5V 1.3900
C4V H227 0.9500
C5V C6V 1.3900
C5V H228 0.9500
C6V H229 0.9500
N1B C1B 1.394(6)
N1B C8B 1.400(6)
N1B C15B 1.428(5)
C1B C2B 1.398(6)
C1B C6B 1.429(6)
C2B C3B 1.414(6)
C2B C7B 1.457(6)
C3B C4B 1.378(6)
C3B H189 0.9500
C4B C5B 1.396(7)
C4B C22B 1.499(5)
C5B C6B 1.382(7)
C5B H190 0.9500
C6B C21B 1.446(7)
C7B C1I 1.374(6)
C7B C9B 1.455(6)
C8B C13B 1.413(6)
C8B C9B 1.433(6)
C9B C10B 1.384(6)
C10B C11B 1.408(6)
C10B H191 0.9500
C11B C12B 1.389(6)
C11B C28B 1.501(5)
C12B C13B 1.395(6)
C12B H192 0.9500
C13B C14B 1.405(6)
C14B C16B 1.438(7)
C14B C22I 1.445(7)
C15B C16B 1.389(6)
C15B C20B 1.431(6)
C16B C17B 1.429(6)
C17B C18B 1.397(7)
C17B H193 0.9500
C18B C19B 1.359(7)
C18B C34B 1.520(5)
C19B C20B 1.396(6)
C19B H194 0.9500
C20B C21B 1.430(7)
C21B C43I 1.427(7)
C22B C23B 1.3900
C22B C27B 1.3900
C23B F1B 1.297(5)
C23B C24B 1.3900
C24B F2B 1.298(5)
C24B C25B 1.3900
C25B F3B 1.326(4)
C25B C26B 1.3900
C26B F4B 1.362(5)
C26B C27B 1.3900
C27B F5B 1.313(5)
C28B C29B 1.3900
C28B C33B 1.3900
C29B F6B 1.308(4)
C29B C30B 1.3900
C30B F7B 1.323(4)
C30B C31B 1.3900
C31B F8B 1.322(4)
C31B C32B 1.3900
C32B F9B 1.317(5)
C32B C33B 1.3900
C33B F10B 1.340(4)
C34B C35B 1.3900
C34B C39B 1.3900
C35B F11B 1.320(4)
C35B C36B 1.3900
C36B F12B 1.342(4)
C36B C37B 1.3900
C37B F13B 1.329(4)
C37B C38B 1.3900
C38B F14B 1.325(4)
C38B C39B 1.3900
C39B F15B 1.314(4)
C1I C2I 1.481(6)
C1I C5I 1.504(7)
C2I C12I 1.400(7)
C2I C3I 1.413(6)
C3I C6I 1.397(7)
C3I C4I 1.466(7)
C4I C5I 1.387(6)
C4I C14I 1.466(7)
C5I C20I 1.385(7)
C6I C11I 1.422(7)
C6I C7I 1.491(7)
C7I C8I 1.376(7)
C7I C13I 1.409(7)
C8I C9I 1.340(8)
C8I H37 0.9500
C9I C10I 1.444(9)
C9I H38 0.9500
C10I C11I 1.372(8)
C10I H39 0.9500
C11I H40 0.9500
C12I C13I 1.349(7)
C12I H41 0.9500
C13I H42 0.9500
C14I C19I 1.406(7)
C14I C15I 1.414(7)
C15I C16I 1.401(8)
C15I C21I 1.408(7)
C16I C17I 1.332(9)
C16I H43 0.9500
C17I C18I 1.386(9)
C17I H44 0.9500
C18I C19I 1.423(8)
C18I H45 0.9500
C19I H46 0.9500
C20I C21I 1.396(7)
C20I H47 0.9500
C21I H48 0.9500
C22I C23I 1.434(7)
C22I C26I 1.441(7)
C23I C24I 1.403(7)
C23I C33I 1.425(7)
C24I C25I 1.444(7)
C24I C27I 1.457(7)
C25I C26I 1.374(7)
C25I C35I 1.445(7)
C26I C41I 1.458(7)
C27I C28I 1.406(7)
C27I C32I 1.414(7)
C28I C34I 1.394(8)
C28I C29I 1.432(7)
C29I C30I 1.329(8)
C29I H49 0.9500
C30I C31I 1.392(8)
C30I H50 0.9500
C31I C32I 1.422(7)
C31I H51 0.9500
C32I H52 0.9500
C33I C34I 1.342(7)
C33I H53 0.9500
C34I H54 0.9500
C35I C36I 1.425(7)
C35I C40I 1.438(8)
C36I C42I 1.393(7)
C36I C37I 1.416(7)
C37I C38I 1.364(8)
C37I H55 0.9500
C38I C39I 1.412(9)
C38I H56 0.9500
C39I C40I 1.397(8)
C39I H57 0.9500
C40I H58 0.9500
C41I C42I 1.358(7)
C41I H59 0.9500
C42I H60 0.9500
C43I C47I 1.471(6)
C43I C44I 1.479(7)
C44I C45I 1.397(7)
C44I C54I 1.411(7)
C45I C48I 1.416(7)
C45I C46I 1.495(7)
C46I C47I 1.408(7)
C46I C56I 1.410(6)
C47I C62I 1.409(7)
C48I C53I 1.392(7)
C48I C49I 1.440(7)
C49I C55I 1.410(7)
C49I C50I 1.422(7)
C50I C51I 1.361(8)
C50I H61 0.9500
C51I C52I 1.390(8)
C51I H62 0.9500
C52I C53I 1.408(7)
C52I H63 0.9500
C53I H64 0.9500
C54I C55I 1.371(7)
C54I H65 0.9500
C55I H66 0.9500
C56I C61I 1.414(7)
C56I C57I 1.436(7)
C57I C58I 1.399(7)
C57I C63I 1.410(7)
C58I C59I 1.347(8)
C58I H67 0.9500
C59I C60I 1.392(8)
C59I H68 0.9500
C60I C61I 1.351(7)
C60I H69 0.9500
C61I H70 0.9500
C62I C63I 1.383(7)
C62I H71 0.9500
C63I H72 0.9500
C1W C2W 1.3900
C1W C6W 1.3900
C1W Cl1W 1.703(4)
C2W C3W 1.3900
C2W H230 0.9500
C3W C4W 1.3900
C3W H231 0.9500
C4W C5W 1.3900
C4W H232 0.9500
C5W C6W 1.3900
C5W H233 0.9500
C6W H234 0.9500
N1C C1C 1.411(5)
N1C C15C 1.420(6)
N1C C8C 1.431(6)
C1C C6C 1.368(6)
C1C C2C 1.423(6)
C2C C3C 1.406(6)
C2C C7C 1.453(6)
C3C C4C 1.375(6)
C3C H195 0.9500
C4C C5C 1.376(6)
C4C C22C 1.525(5)
C5C C6C 1.386(6)
C5C H196 0.9500
C6C C21C 1.444(6)
C7C C1J 1.397(6)
C7C C9C 1.460(6)
C8C C13C 1.383(6)
C8C C9C 1.414(6)
C9C C10C 1.406(6)
C10C C11C 1.363(6)
C10C H197 0.9500
C11C C12C 1.364(7)
C11C C28C 1.524(5)
C12C C13C 1.407(7)
C12C H198 0.9500
C13C C14C 1.446(7)
C14C C22J 1.413(7)
C14C C16C 1.432(6)
C15C C20C 1.397(6)
C15C C16C 1.440(6)
C16C C17C 1.400(7)
C17C C18C 1.373(6)
C17C H199 0.9500
C18C C19C 1.382(6)
C18C C34C 1.508(5)
C19C C20C 1.419(7)
C19C H200 0.9500
C20C C21C 1.450(6)
C21C C43J 1.392(7)
C22C C23C 1.3900
C22C C27C 1.3900
C23C F1C 1.310(4)
C23C C24C 1.3900
C24C F2C 1.316(4)
C24C C25C 1.3900
C25C F3C 1.304(4)
C25C C26C 1.3900
C26C F4C 1.335(4)
C26C C27C 1.3900
C27C F5C 1.312(4)
C28C C29C 1.3900
C28C C33C 1.3900
C29C F6C 1.307(5)
C29C C30C 1.3900
C30C F7C 1.349(5)
C30C C31C 1.3900
C31C F8C 1.329(4)
C31C C32C 1.3900
C32C F9C 1.302(5)
C32C C33C 1.3900
C33C F10C 1.306(5)
C34C C35C 1.3900
C34C C39C 1.3900
C35C F11C 1.298(4)
C35C C36C 1.3900
C36C F12C 1.332(4)
C36C C37C 1.3900
C37C F13C 1.337(4)
C37C C38C 1.3900
C38C F14C 1.324(4)
C38C C39C 1.3900
C39C F15C 1.318(4)
C1J C2J 1.457(7)
C1J C5J 1.480(7)
C2J C3J 1.405(7)
C2J C12J 1.441(7)
C3J C6J 1.449(7)
C3J C4J 1.471(7)
C4J C14J 1.415(7)
C4J C5J 1.440(7)
C5J C20J 1.367(7)
C6J C7J 1.412(8)
C6J C11J 1.454(8)
C7J C13J 1.406(8)
C7J C8J 1.418(9)
C8J C9J 1.324(10)
C8J H73 0.9500
C9J C10J 1.424(10)
C9J H74 0.9500
C10J C11J 1.381(9)
C10J H75 0.9500
C11J H76 0.9500
C12J C13J 1.352(7)
C12J H77 0.9500
C13J H78 0.9500
C14J C19J 1.411(7)
C14J C15J 1.434(7)
C15J C21J 1.428(7)
C15J C16J 1.429(8)
C16J C17J 1.317(8)
C16J H79 0.9500
C17J C18J 1.403(9)
C17J H80 0.9500
C18J C19J 1.373(8)
C18J H81 0.9500
C19J H82 0.9500
C20J C21J 1.355(7)
C20J H83 0.9500
C21J H84 0.9500
C22J C26J 1.446(7)
C22J C23J 1.498(6)
C23J C33J 1.389(7)
C23J C24J 1.398(7)
C24J C27J 1.435(6)
C24J C25J 1.472(7)
C25J C35J 1.391(7)
C25J C26J 1.417(7)
C26J C41J 1.452(7)
C27J C28J 1.416(7)
C27J C32J 1.416(7)
C28J C29J 1.407(7)
C28J C34J 1.428(8)
C29J C30J 1.362(9)
C29J H85 0.9500
C30J C31J 1.379(9)
C30J H86 0.9500
C31J C32J 1.363(7)
C31J H87 0.9500
C32J H88 0.9500
C33J C34J 1.344(7)
C33J H89 0.9500
C34J H90 0.9500
C35J C40J 1.423(7)
C35J C36J 1.441(7)
C36J C42J 1.400(8)
C36J C37J 1.450(8)
C37J C38J 1.332(9)
C37J H91 0.9500
C38J C39J 1.383(9)
C38J H92 0.9500
C39J C40J 1.411(8)
C39J H93 0.9500
C40J H94 0.9500
C41J C42J 1.326(7)
C41J H95 0.9500
C42J H96 0.9500
C43J C47J 1.477(7)
C43J C44J 1.487(7)
C44J C45J 1.405(7)
C44J C54J 1.454(7)
C45J C48J 1.414(7)
C45J C46J 1.493(7)
C46J C47J 1.400(7)
C46J C56J 1.433(7)
C47J C62J 1.400(7)
C48J C53J 1.382(7)
C48J C49J 1.452(8)
C49J C50J 1.402(8)
C49J C55J 1.416(7)
C50J C51J 1.344(9)
C50J H97 0.9500
C51J C52J 1.435(10)
C51J H98 0.9500
C52J C53J 1.370(8)
C52J H99 0.9500
C53J H100 0.9500
C54J C55J 1.337(7)
C54J H101 0.9500
C55J H102 0.9500
C56J C61J 1.394(7)
C56J C57J 1.413(7)
C57J C58J 1.424(7)
C57J C63J 1.442(7)
C58J C59J 1.336(7)
C58J H103 0.9500
C59J C60J 1.416(8)
C59J H104 0.9500
C60J C61J 1.374(7)
C60J H105 0.9500
C61J H106 0.9500
C62J C63J 1.367(7)
C62J H107 0.9500
C63J H108 0.9500
C1X C2X 1.3900
C1X C6X 1.3901
C1X Cl1X 1.688(4)
C2X C3X 1.3900
C2X H235 0.9500
C3X C4X 1.3900
C3X H236 0.9500
C4X C5X 1.3900
C4X H237 0.9500
C5X C6X 1.3900
C5X H238 0.9500
C6X H239 0.9500
N1D C8D 1.401(6)
N1D C15D 1.413(5)
N1D C1D 1.428(6)
C1D C6D 1.387(7)
C1D C2D 1.420(6)
C2D C3D 1.411(6)
C2D C7D 1.414(7)
C3D C4D 1.355(7)
C3D H201 0.9500
C4D C5D 1.369(7)
C4D C22F 1.519(7)
C4D C22D 1.551(7)
C5D C6D 1.395(7)
C5D H202 0.9500
C6D C21D 1.493(7)
C7D C9D 1.430(6)
C7D C1K 1.431(6)
C8D C9D 1.421(6)
C8D C13D 1.425(6)
C9D C10D 1.423(7)
C10D C11D 1.370(6)
C10D H203 0.9500
C11D C12D 1.370(6)
C11D C28D 1.521(5)
C12D C13D 1.391(7)
C12D H204 0.9500
C13D C14D 1.445(6)
C14D C22K 1.406(6)
C14D C16D 1.444(7)
C15D C16D 1.428(6)
C15D C20D 1.432(6)
C16D C17D 1.383(7)
C17D C18D 1.392(7)
C17D H205 0.9500
C18D C19D 1.412(7)
C18D C34D 1.510(6)
C19D C20D 1.382(7)
C19D H206 0.9500
C20D C21D 1.418(7)
C21D C43K 1.412(7)
C22D C23D 1.3900
C22D C27D 1.3900
C23D F1D 1.334(7)
C23D C24D 1.3900
C24D F2D 1.339(7)
C24D C25D 1.3900
C25D F3D 1.335(7)
C25D C26D 1.3900
C26D F4D 1.335(7)
C26D C27D 1.3900
C27D F5D 1.350(7)
C22F C23F 1.3900
C22F C27F 1.3900
C23F F1F 1.317(8)
C23F C24F 1.3900
C24F F2F 1.341(9)
C24F C25F 1.3900
C25F F3F 1.356(8)
C25F C26F 1.3900
C26F F4F 1.346(8)
C26F C27F 1.3900
C27F F5F 1.318(8)
C28D C29D 1.3900
C28D C33D 1.3900
C29D F6D 1.296(4)
C29D C30D 1.3900
C30D F7D 1.318(4)
C30D C31D 1.3900
C31D F8D 1.341(4)
C31D C32D 1.3900
C32D F9D 1.324(4)
C32D C33D 1.3900
C33D F10D 1.330(4)
C34D C35D 1.3900
C34D C39D 1.3900
C35D F11D 1.329(5)
C35D C36D 1.3900
C36D F12D 1.328(5)
C36D C37D 1.3900
C37D F13D 1.314(4)
C37D C38D 1.3900
C38D F14D 1.320(5)
C38D C39D 1.3900
C39D F15D 1.302(5)
C1K C2K 1.449(7)
C1K C5K 1.460(7)
C2K C3K 1.401(7)
C2K C12K 1.417(7)
C3K C6K 1.426(7)
C3K C4K 1.499(8)
C4K C5K 1.387(7)
C4K C14K 1.418(8)
C5K C20K 1.406(8)
C6K C11K 1.402(7)
C6K C7K 1.436(8)
C7K C8K 1.426(7)
C7K C13K 1.433(7)
C8K C9K 1.369(8)
C8K H109 0.9500
C9K C10K 1.423(9)
C9K H110 0.9500
C10K C11K 1.363(8)
C10K H111 0.9500
C11K H112 0.9500
C12K C13K 1.398(7)
C12K H113 0.9500
C13K H114 0.9500
C14K C15K 1.398(9)
C14K C19K 1.419(9)
C15K C21K 1.389(9)
C15K C16K 1.448(9)
C16K C17K 1.296(13)
C16K H115 0.9500
C17K C18K 1.423(14)
C17K H116 0.9500
C18K C19K 1.396(10)
C18K H117 0.9500
C19K H118 0.9500
C20K C21K 1.375(8)
C20K H119 0.9500
C21K H120 0.9500
C22K C26K 1.467(6)
C22K C23K 1.471(6)
C23K C24K 1.402(7)
C23K C33K 1.408(6)
C24K C27K 1.429(7)
C24K C25K 1.469(6)
C25K C26K 1.407(6)
C25K C35K 1.407(7)
C26K C41K 1.427(6)
C27K C32K 1.419(7)
C27K C28K 1.463(7)
C28K C34K 1.407(7)
C28K C29K 1.420(8)
C29K C30K 1.353(8)
C29K H121 0.9500
C30K C31K 1.360(9)
C30K H122 0.9500
C31K C32K 1.392(8)
C31K H123 0.9500
C32K H124 0.9500
C33K C34K 1.411(7)
C33K H125 0.9500
C34K H126 0.9500
C35K C40K 1.419(7)
C35K C36K 1.428(7)
C36K C37K 1.397(7)
C36K C42K 1.434(7)
C37K C38K 1.348(8)
C37K H127 0.9500
C38K C39K 1.439(8)
C38K H128 0.9500
C39K C40K 1.384(7)
C39K H129 0.9500
C40K H130 0.9500
C41K C42K 1.375(7)
C41K H131 0.9500
C42K H132 0.9500
C43K C47K 1.450(7)
C43K C44K 1.464(7)
C44K C45K 1.415(7)
C44K C54K 1.426(7)
C45K C48K 1.430(7)
C45K C46K 1.472(8)
C46K C56K 1.415(8)
C46K C47K 1.424(7)
C47K C62K 1.408(8)
C48K C49K 1.389(7)
C48K C53K 1.398(7)
C49K C55K 1.431(8)
C49K C50K 1.449(8)
C50K C51K 1.343(8)
C50K H133 0.9500
C51K C52K 1.399(9)
C51K H134 0.9500
C52K C53K 1.384(7)
C52K H135 0.9500
C53K H136 0.9500
C54K C55K 1.383(7)
C54K H137 0.9500
C55K H138 0.9500
C56K C61K 1.405(8)
C56K C57K 1.456(8)
C57K C63K 1.412(8)
C57K C58K 1.456(9)
C58K C59K 1.400(10)
C58K H139 0.9500
C59K C60K 1.377(10)
C59K H140 0.9500
C60K C61K 1.401(9)
C60K H141 0.9500
C61K H142 0.9500
C62K C63K 1.347(8)
C62K H143 0.9500
C63K H144 0.9500
C1Y C2Y 1.3900
C1Y C6Y 1.3900
C1Y Cl1Y 1.702(4)
C2Y C3Y 1.3900
C2Y H240 0.9500
C3Y C4Y 1.3900
C3Y H241 0.9500
C4Y C5Y 1.3900
C4Y H242 0.9500
C5Y C6Y 1.3900
C5Y H243 0.9500
C6Y H244 0.9500
N1E C8E 1.378(6)
N1E C15E 1.413(6)
N1E C1E 1.416(6)
C1E C6E 1.407(6)
C1E C2E 1.419(6)
C2E C3E 1.413(7)
C2E C7E 1.415(6)
C3E C4E 1.383(6)
C3E H207 0.9500
C4E C5E 1.393(7)
C4E C22E 1.494(5)
C5E C6E 1.406(6)
C5E H208 0.9500
C6E C21E 1.454(6)
C7E C1L 1.404(6)
C7E C9E 1.460(7)
C8E C13E 1.434(6)
C8E C9E 1.450(6)
C9E C10E 1.378(6)
C10E C11E 1.382(7)
C10E H209 0.9500
C11E C12E 1.386(7)
C11E C28E 1.506(6)
C12E C13E 1.403(6)
C12E H210 0.9500
C13E C14E 1.417(6)
C14E C22L 1.424(6)
C14E C16E 1.437(6)
C15E C20E 1.413(6)
C15E C16E 1.439(6)
C16E C17E 1.404(6)
C17E C18E 1.371(6)
C17E H211 0.9500
C18E C19E 1.400(6)
C18E C34E 1.503(5)
C19E C20E 1.387(6)
C19E H212 0.9500
C20E C21E 1.456(6)
C21E C43L 1.394(6)
C22E C23E 1.3900
C22E C27E 1.3900
C23E F1E 1.325(4)
C23E C24E 1.3900
C24E F2E 1.341(4)
C24E C25E 1.3900
C25E F3E 1.356(4)
C25E C26E 1.3900
C26E F4E 1.325(5)
C26E C27E 1.3900
C27E F5E 1.299(4)
C28E C29E 1.3900
C28E C33E 1.3900
C29E F6E 1.339(6)
C29E C30E 1.3900
C30E F7E 1.362(6)
C30E C31E 1.3900
C31E F8E 1.337(4)
C31E C32E 1.3900
C32E F9E 1.321(6)
C32E C33E 1.3900
C33E F10E 1.288(5)
C34E C35E 1.3900
C34E C39E 1.3900
C35E F11E 1.309(4)
C35E C36E 1.3900
C36E F12E 1.332(4)
C36E C37E 1.3900
C37E F13E 1.357(4)
C37E C38E 1.3900
C38E F14E 1.344(4)
C38E C39E 1.3900
C39E F15E 1.301(4)
C1L C5L 1.462(7)
C1L C2L 1.481(7)
C2L C3L 1.411(7)
C2L C12L 1.430(7)
C3L C4L 1.449(8)
C3L C6L 1.468(6)
C4L C5L 1.391(7)
C4L C14L 1.458(6)
C5L C20L 1.459(8)
C6L C7L 1.3900
C6L C11L 1.3900
C7L C8L 1.3900
C7L C13L 1.461(8)
C8L C9L 1.3900
C8L H213 0.9500
C9L C10L 1.3900
C9L H214 0.9500
C10L C11L 1.3900
C10L H215 0.9500
C11L H216 0.9500
C12L C13L 1.330(7)
C12L H217 0.9500
C13L H218 0.9500
C14L C15L 1.3900
C14L C19L 1.3901
C15L C16L 1.3900
C15L C21L 1.391(8)
C16L C17L 1.3900
C16L H219 0.9500
C17L C18L 1.3900
C17L H220 0.9500
C18L C19L 1.3900
C18L H221 0.9500
C19L H222 0.9500
C20L C21L 1.389(7)
C20L H223 0.9500
C21L H224 0.9500
C22L C23L 1.460(7)
C22L C26L 1.465(7)
C23L C24L 1.395(7)
C23L C33L 1.420(7)
C24L C27L 1.434(7)
C24L C25L 1.476(7)
C25L C26L 1.409(6)
C25L C35L 1.438(7)
C26L C41L 1.402(7)
C27L C28L 1.414(8)
C27L C32L 1.434(8)
C28L C34L 1.417(8)
C28L C29L 1.424(8)
C29L C30L 1.286(10)
C29L H157 0.9500
C30L C31L 1.427(11)
C30L H158 0.9500
C31L C32L 1.381(10)
C31L H159 0.9500
C32L H160 0.9500
C33L C34L 1.366(7)
C33L H161 0.9500
C34L H162 0.9500
C35L C36L 1.393(8)
C35L C40L 1.416(7)
C36L C42L 1.433(8)
C36L C37L 1.442(7)
C37L C38L 1.357(8)
C37L H163 0.9500
C38L C39L 1.485(9)
C38L H164 0.9500
C39L C40L 1.325(8)
C39L H165 0.9500
C40L H166 0.9500
C41L C42L 1.413(7)
C41L H167 0.9500
C42L H168 0.9500
C43L C47L 1.481(7)
C43L C44L 1.488(7)
C44L C54L 1.373(7)
C44L C45L 1.403(6)
C45L C48L 1.441(7)
C45L C46L 1.481(7)
C46L C47L 1.397(7)
C46L C56L 1.410(7)
C47L C62L 1.405(7)
C48L C49L 1.393(7)
C48L C53L 1.425(7)
C49L C50L 1.403(7)
C49L C55L 1.445(7)
C50L C51L 1.358(8)
C50L H169 0.9500
C51L C52L 1.409(9)
C51L H170 0.9500
C52L C53L 1.367(7)
C52L H171 0.9500
C53L H172 0.9500
C54L C55L 1.356(6)
C54L H173 0.9500
C55L H174 0.9500
C56L C61L 1.410(7)
C56L C57L 1.421(8)
C57L C58L 1.419(8)
C57L C63L 1.428(8)
C58L C59L 1.386(9)
C58L H175 0.9500
C59L C60L 1.410(10)
C59L H176 0.9500
C60L C61L 1.358(8)
C60L H177 0.9500
C61L H178 0.9500
C62L C63L 1.362(7)
C62L H179 0.9500
C63L H180 0.9500
Cl1 C1 1.688(5)
C1 C2 1.3900
C1 C6 1.3900
C2 C3 1.3900
C2 H250 0.9500
C3 C4 1.3900
C3 H251 0.9500
C4 C5 1.3900
C4 H252 0.9500
C5 C6 1.3900
C5 H253 0.9500
C6 H254 0.9500
Cl4 C19 1.680(5)
C19 C20 1.3900
C19 C24 1.3900
C20 C21 1.3900
C20 H325 0.9500
C21 C22 1.3900
C21 H326 0.9500
C22 C23 1.3900
C22 H327 0.9500
C23 C24 1.3900
C23 H328 0.9500
C24 H329 0.9500
Cl6 C31 1.690(4)
C31 C32 1.3900
C31 C36 1.3900
C32 C33 1.3900
C32 H275 0.9500
C33 C34 1.3900
C33 H276 0.9500
C34 C35 1.3900
C34 H277 0.9500
C35 C36 1.3900
C35 H278 0.9500
C36 H279 0.9500
Cl7 C37 1.626(7)
C37 C38 1.3900
C37 C42 1.3900
C38 C39 1.3900
C38 H280 0.9500
C39 C40 1.3900
C39 H281 0.9500
C40 C41 1.3900
C40 H282 0.9500
C41 C42 1.3900
C41 H283 0.9500
C42 H284 0.9500
Cl8 C43 1.551(7)
C43 C44 1.3900
C43 C48 1.3900
C44 C45 1.3900
C44 H285 0.9500
C45 C46 1.3900
C45 H286 0.9500
C46 C47 1.3900
C46 H287 0.9500
C47 C48 1.3900
C47 H288 0.9500
C48 H289 0.9500
Cl9 C49 1.724(4)
C49 C50 1.3900
C49 C54 1.3900
C50 C51 1.3900
C50 H290 0.9500
C51 C52 1.3900
C51 H291 0.9500
C52 C53 1.3900
C52 H292 0.9500
C53 C54 1.3900
C53 H293 0.9500
C54 H294 0.9500
Cl10 C55 1.703(4)
C55 C56 1.3900
C55 C60 1.3900
C56 C57 1.3900
C56 H295 0.9500
C57 C58 1.3900
C57 H296 0.9500
C58 C59 1.3900
C58 H297 0.9500
C59 C60 1.3900
C59 H298 0.9500
C60 H299 0.9500
Cl12 C67 1.705(4)
C67 C68 1.3900
C67 C72 1.3900
C68 C69 1.3900
C68 H305 0.9500
C69 C70 1.3900
C69 H306 0.9500
C70 C71 1.3900
C70 H307 0.9500
C71 C72 1.3900
C71 H308 0.9500
C72 H309 0.9500
Cl13 C73 1.715(4)
C73 C74 1.3900
C73 C78 1.3900
C74 C75 1.3900
C74 H310 0.9500
C75 C76 1.3900
C75 H311 0.9500
C76 C77 1.3900
C76 H312 0.9500
C77 C78 1.3900
C77 H313 0.9500
C78 H314 0.9500
Cl14 C79 1.638(6)
C79 C80 1.3900
C79 C84 1.3900
C80 C81 1.3900
C80 H315 0.9500
C81 C82 1.3900
C81 H316 0.9500
C82 C83 1.3900
C82 H317 0.9500
C83 C84 1.3900
C83 H318 0.9500
C84 H319 0.9500
Cl15 C85 1.713(4)
C85 C86 1.3900
C85 C90 1.3900
C86 C87 1.3900
C86 H320 0.9500
C87 C88 1.3900
C87 H321 0.9500
C88 C89 1.3900
C88 H322 0.9500
C89 C90 1.3900
C89 H323 0.9500
C90 H324 0.9500

loop_
_geom_torsion_atom_site_label_1
_geom_torsion_atom_site_label_2
_geom_torsion_atom_site_label_3
_geom_torsion_atom_site_label_4
_geom_torsion
C8A N1A C1A C2A 3.8(6)
C15G N1A C1A C2A -171.8(7)
C15A N1A C1A C2A 178.6(8)
C8A N1A C1A C6A 179.6(4)
C15G N1A C1A C6A 4.0(8)
C15A N1A C1A C6A -5.6(9)
N1A C1A C2A C7A -8.9(7)
C6A C1A C2A C7A 175.4(4)
N1A C1A C2A C3A 164.8(4)
C6A C1A C2A C3A -10.9(7)
C1A C2A C3A C4A 4.5(7)
C7A C2A C3A C4A 178.3(5)
C2A C3A C4A C5A 1.7(8)
C2A C3A C4A C22A -179.9(4)
C3A C4A C5A C6A -1.5(8)
C22A C4A C5A C6A 179.9(5)
C4A C5A C6A C21A -179.3(5)
C4A C5A C6A C1A -4.7(7)
C2A C1A C6A C5A 11.1(7)
N1A C1A C6A C5A -164.6(4)
C2A C1A C6A C21A -174.4(5)
N1A C1A C6A C21A 9.8(7)
C1A C2A C7A C1H -173.4(5)
C3A C2A C7A C1H 13.1(7)
C1A C2A C7A C9A 5.3(7)
C3A C2A C7A C9A -168.2(4)
C15G N1A C8A C13A -2.3(8)
C1A N1A C8A C13A -178.0(4)
C15A N1A C8A C13A 7.8(10)
C15G N1A C8A C9A -179.8(7)
C1A N1A C8A C9A 4.5(6)
C15A N1A C8A C9A -169.7(8)
N1A C8A C9A C10A 165.1(5)
C13A C8A C9A C10A -12.5(7)
N1A C8A C9A C7A -8.0(7)
C13A C8A C9A C7A 174.4(5)
C1H C7A C9A C10A 8.7(7)
C2A C7A C9A C10A -170.0(5)
C1H C7A C9A C8A -178.2(5)
C2A C7A C9A C8A 3.1(7)
C8A C9A C10A C11A 6.1(8)
C7A C9A C10A C11A 179.4(5)
C9A C10A C11A C12A 3.1(9)
C9A C10A C11A C28A -165.7(6)
C9A C10A C11A C28G 170.6(7)
C10A C11A C12A C13A -6.0(10)
C28A C11A C12A C13A 162.8(6)
C28G C11A C12A C13A -173.4(7)
N1A C8A C13A C12A -167.8(5)
C9A C8A C13A C12A 9.7(8)
N1A C8A C13A C14A 4.0(7)
C9A C8A C13A C14A -178.5(5)
C11A C12A C13A C8A -0.6(9)
C11A C12A C13A C14A -172.7(6)
C8A C13A C14A C16G 1.2(9)
C12A C13A C14A C16G 173.1(7)
C8A C13A C14A C22H 172.2(5)
C12A C13A C14A C22H -15.9(8)
C8A C13A C14A C16A -14.2(9)
C12A C13A C14A C16A 157.7(7)
C5A C6A C21A C20A 171.4(8)
C1A C6A C21A C20A -2.9(10)
C5A C6A C21A C43H -15.7(7)
C1A C6A C21A C43H 170.0(5)
C5A C6A C21A C20G 157.3(6)
C1A C6A C21A C20G -17.0(8)
C3A C4A C22A C23A -85.0(5)
C5A C4A C22A C23A 93.5(5)
C3A C4A C22A C27A 96.7(5)
C5A C4A C22A C27A -84.8(5)
C27A C22A C23A F1A 177.6(4)
C4A C22A C23A F1A -0.7(5)
C27A C22A C23A C24A 0.0
C4A C22A C23A C24A -178.3(4)
F1A C23A C24A F2A -0.8(4)
C22A C23A C24A F2A 176.8(4)
F1A C23A C24A C25A -177.6(4)
C22A C23A C24A C25A 0.0
F2A C24A C25A F3A 5.0(4)
C23A C24A C25A F3A -178.1(4)
F2A C24A C25A C26A -176.9(4)
C23A C24A C25A C26A 0.0
F3A C25A C26A F4A -1.5(4)
C24A C25A C26A F4A -179.6(4)
F3A C25A C26A C27A 178.1(4)
C24A C25A C26A C27A 0.0
F4A C26A C27A F5A -1.1(4)
C25A C26A C27A F5A 179.3(4)
F4A C26A C27A C22A 179.6(4)
C25A C26A C27A C22A 0.0
C23A C22A C27A F5A -179.3(4)
C4A C22A C27A F5A -0.9(4)
C23A C22A C27A C26A 0.0
C4A C22A C27A C26A 178.3(4)
C10A C11A C28A C29A 91.8(7)
C12A C11A C28A C29A -77.1(7)
C28G C11A C28A C29A -173.0(18)
C10A C11A C28A C33A -87.0(7)
C12A C11A C28A C33A 104.1(7)
C28G C11A C28A C33A 8.2(15)
C33A C28A C29A F6A 177.4(7)
C11A C28A C29A F6A -1.4(7)
C33A C28A C29A C30A 0.0
C11A C28A C29A C30A -178.8(6)
F6A C29A C30A F7A 0.4(7)
C28A C29A C30A F7A 177.9(7)
F6A C29A C30A C31A -177.5(7)
C28A C29A C30A C31A 0.0
F7A C30A C31A F8A 3.0(8)
C29A C30A C31A F8A -179.1(8)
F7A C30A C31A C32A -177.9(7)
C29A C30A C31A C32A 0.0
F8A C31A C32A F9A -0.8(9)
C30A C31A C32A F9A -180.0(9)
F8A C31A C32A C33A 179.2(7)
C30A C31A C32A C33A 0.0
F9A C32A C33A F10A -0.2(10)
C31A C32A C33A F10A 179.8(8)
F9A C32A C33A C28A 180.0(9)
C31A C32A C33A C28A 0.0
C29A C28A C33A F10A -179.8(8)
C11A C28A C33A F10A -1.0(8)
C29A C28A C33A C32A 0.0
C11A C28A C33A C32A 178.9(6)
C10A C11A C28G C29G 142.5(7)
C12A C11A C28G C29G -49.9(10)
C28A C11A C28G C29G 46.0(14)
C10A C11A C28G C33G -29.6(11)
C12A C11A C28G C33G 138.0(8)
C28A C11A C28G C33G -126(2)
C33G C28G C29G F6G 175.9(13)
C11A C28G C29G F6G 3.2(12)
C33G C28G C29G C30G 0.0
C11A C28G C29G C30G -172.7(9)
F6G C29G C30G F7G 1.2(13)
C28G C29G C30G F7G 177.2(12)
F6G C29G C30G C31G -176.0(12)
C28G C29G C30G C31G 0.0
F7G C30G C31G F8G 4.3(15)
C29G C30G C31G F8G -178.7(13)
F7G C30G C31G C32G -177.1(13)
C29G C30G C31G C32G 0.0
F8G C31G C32G F9G 3.6(13)
C30G C31G C32G F9G -175.1(12)
F8G C31G C32G C33G 178.8(12)
C30G C31G C32G C33G 0.0
F9G C32G C33G F10G 0.1(12)
C31G C32G C33G F10G -175.0(12)
F9G C32G C33G C28G 175.1(12)
C31G C32G C33G C28G 0.0
C29G C28G C33G F10G 174.7(13)
C11A C28G C33G F10G -13.7(12)
C29G C28G C33G C32G 0.0
C11A C28G C33G C32G 171.6(11)
C120 C115 C116 C117 0.0
Cl2Z C115 C116 C117 -177.2(7)
C115 C116 C117 C118 0.0
C116 C117 C118 C119 0.0
C117 C118 C119 C120 0.0
C118 C119 C120 C115 0.0
C116 C115 C120 C119 0.0
Cl2Z C115 C120 C119 177.2(7)
C6Z C1Z C2Z C3Z 0.0
Cl1Z C1Z C2Z C3Z -176.5(12)
C1Z C2Z C3Z C4Z 0.0
C2Z C3Z C4Z C5Z 0.0
C3Z C4Z C5Z C6Z 0.0
C4Z C5Z C6Z C1Z 0.0
C2Z C1Z C6Z C5Z 0.0
Cl1Z C1Z C6Z C5Z 176.3(13)
C8A N1A C15A C16A -6.5(11)
C15G N1A C15A C16A 50(6)
C1A N1A C15A C16A 179.0(5)
C8A N1A C15A C20A 169.6(5)
C15G N1A C15A C20A -134(7)
C1A N1A C15A C20A -4.9(10)
C20A C15A C16A C17A 0.0
N1A C15A C16A C17A 176.2(11)
C20A C15A C16A C14A 178.4(9)
N1A C15A C16A C14A -5.4(8)
C16G C14A C16A C15A -82(4)
C22H C14A C16A C15A -171.8(6)
C13A C14A C16A C15A 15.1(7)
C16G C14A C16A C17A 97(4)
C22H C14A C16A C17A 6.6(11)
C13A C14A C16A C17A -166.5(6)
C15A C16A C17A C18A 0.0
C14A C16A C17A C18A -178.4(9)
C16A C17A C18A C19A 0.0
C16A C17A C18A C34A -175.4(8)
C17A C18A C19A C20A 0.0
C34A C18A C19A C20A 175.6(8)
C6A C21A C20A C19A -179.8(6)
C43H C21A C20A C19A 7.3(12)
C20G C21A C20A C19A -103(4)
C6A C21A C20A C15A -7.9(9)
C43H C21A C20A C15A 179.3(5)
C20G C21A C20A C15A 69(4)
C18A C19A C20A C21A 172.0(10)
C18A C19A C20A C15A 0.0
C16A C15A C20A C21A -171.8(10)
N1A C15A C20A C21A 12.2(8)
C16A C15A C20A C19A 0.0
N1A C15A C20A C19A -175.9(12)
C114 C109 C110 C111 0.0
Cl20 C109 C110 C111 171.5(13)
C109 C110 C111 C112 0.0
C110 C111 C112 C113 0.0
C111 C112 C113 C114 0.0
C112 C113 C114 C109 0.0
C110 C109 C114 C113 0.0
Cl20 C109 C114 C113 -173.0(11)
C19A C18A C34A C35A 50.5(8)
C17A C18A C34A C35A -134.0(6)
C19A C18A C34A C39A -120.7(6)
C17A C18A C34A C39A 54.8(8)
C39A C34A C35A F11A -178.4(9)
C18A C34A C35A F11A 10.5(9)
C39A C34A C35A C36A 0.0
C18A C34A C35A C36A -171.2(8)
F11A C35A C36A F12A -0.3(10)
C34A C35A C36A F12A -178.7(10)
F11A C35A C36A C37A 178.4(9)
C34A C35A C36A C37A 0.0
F12A C36A C37A F13A -3.4(10)
C35A C36A C37A F13A 177.9(10)
F12A C36A C37A C38A 178.7(10)
C35A C36A C37A C38A 0.0
F13A C37A C38A F14A -1.6(10)
C36A C37A C38A F14A 176.2(9)
F13A C37A C38A C39A -177.8(10)
C36A C37A C38A C39A 0.0
F14A C38A C39A F15A -0.2(9)
C37A C38A C39A F15A 175.9(9)
F14A C38A C39A C34A -176.1(9)
C37A C38A C39A C34A 0.0
C35A C34A C39A F15A -175.8(9)
C18A C34A C39A F15A -4.6(9)
C35A C34A C39A C38A 0.0
C18A C34A C39A C38A 171.2(8)
C8A N1A C15G C16G -4.5(9)
C1A N1A C15G C16G 171.2(4)
C15A N1A C15G C16G -133(7)
C8A N1A C15G C20G 175.4(5)
C1A N1A C15G C20G -9.0(10)
C15A N1A C15G C20G 46(6)
C22H C14A C16G C15G -178.9(5)
C13A C14A C16G C15G -8.4(8)
C16A C14A C16G C15G 81(3)
C22H C14A C16G C17G 11.1(10)
C13A C14A C16G C17G -178.4(5)
C16A C14A C16G C17G -89(4)
C20G C15G C16G C14A -169.5(9)
N1A C15G C16G C14A 10.4(8)
C20G C15G C16G C17G 0.0
N1A C15G C16G C17G 179.9(10)
C14A C16G C17G C18G 170.5(8)
C15G C16G C17G C18G 0.0
C16G C17G C18G C19G 0.0
C16G C17G C18G C34G 161.7(10)
C17G C18G C19G C20G 0.0
C34G C18G C19G C20G -160.0(10)
C18G C19G C20G C15G 0.0
C18G C19G C20G C21A 179.3(8)
C16G C15G C20G C19G 0.0
N1A C15G C20G C19G -179.9(10)
C16G C15G C20G C21A -179.3(8)
N1A C15G C20G C21A 0.8(8)
C20A C21A C20G C19G 83(4)
C6A C21A C20G C19G -167.6(6)
C43H C21A C20G C19G 5.0(10)
C20A C21A C20G C15G -98(4)
C6A C21A C20G C15G 11.7(7)
C43H C21A C20G C15G -175.7(5)
C108 C103 C104 C105 0.0
Cl19 C103 C104 C105 175.1(11)
C103 C104 C105 C106 0.0
C104 C105 C106 C107 0.0
C105 C106 C107 C108 0.0
C106 C107 C108 C103 0.0
C104 C103 C108 C107 0.0
Cl19 C103 C108 C107 -175.2(11)
C17G C18G C34G C35G -116.6(8)
C19G C18G C34G C35G 44.5(12)
C17G C18G C34G C39G 69.6(9)
C19G C18G C34G C39G -129.4(7)
C39G C34G C35G F11G 174.8(15)
C18G C34G C35G F11G 1.3(14)
C39G C34G C35G C36G 0.0
C18G C34G C35G C36G -173.6(11)
F11G C35G C36G F12G -10.7(14)
C34G C35G C36G F12G 164.6(14)
F11G C35G C36G C37G -175.3(13)
C34G C35G C36G C37G 0.0
F12G C36G C37G F13G 22.4(14)
C35G C36G C37G F13G -172.0(14)
F12G C36G C37G C38G -165.6(13)
C35G C36G C37G C38G 0.0
F13G C37G C38G F14G 5.5(15)
C36G C37G C38G F14G -166.5(14)
F13G C37G C38G C39G 172.0(14)
C36G C37G C38G C39G 0.0
F14G C38G C39G F15G -12.0(13)
C37G C38G C39G F15G -179.1(13)
F14G C38G C39G C34G 167.1(14)
C37G C38G C39G C34G 0.0
C35G C34G C39G F15G 179.1(13)
C18G C34G C39G F15G -6.6(12)
C35G C34G C39G C38G 0.0
C18G C34G C39G C38G 174.2(10)
C2A C7A C1H C5H 45.3(8)
C9A C7A C1H C5H -133.3(5)
C2A C7A C1H C2H -134.9(6)
C9A C7A C1H C2H 46.5(8)
C7A C1H C2H C3H 174.5(5)
C5H C1H C2H C3H -5.7(6)
C7A C1H C2H C12H 8.8(10)
C5H C1H C2H C12H -171.4(6)
C12H C2H C3H C6H 7.0(8)
C1H C2H C3H C6H -160.1(5)
C12H C2H C3H C4H 178.2(5)
C1H C2H C3H C4H 11.0(6)
C2H C3H C4H C5H -12.4(6)
C6H C3H C4H C5H 157.4(6)
C2H C3H C4H C14H 155.4(6)
C6H C3H C4H C14H -34.8(10)
C14H C4H C5H C20H 9.6(8)
C3H C4H C5H C20H 179.6(5)
C14H C4H C5H C1H -161.2(5)
C3H C4H C5H C1H 8.7(6)
C7A C1H C5H C4H 177.6(5)
C2H C1H C5H C4H -2.2(6)
C7A C1H C5H C20H 7.6(9)
C2H C1H C5H C20H -172.2(5)
C2H C3H C6H C11H 163.4(6)
C4H C3H C6H C11H -5.5(10)
C2H C3H C6H C7H -9.8(9)
C4H C3H C6H C7H -178.6(6)
C11H C6H C7H C13H -166.8(6)
C3H C6H C7H C13H 7.0(9)
C11H C6H C7H C8H 4.9(9)
C3H C6H C7H C8H 178.7(6)
C13H C7H C8H C9H 171.7(9)
C6H C7H C8H C9H 0.4(12)
C7H C8H C9H C10H -6.3(14)
C8H C9H C10H C11H 6.7(13)
C9H C10H C11H C6H -1.3(11)
C7H C6H C11H C10H -4.2(9)
C3H C6H C11H C10H -177.6(6)
C3H C2H C12H C13H -1.4(9)
C1H C2H C12H C13H 162.8(6)
C2H C12H C13H C7H -1.4(10)
C6H C7H C13H C12H -1.4(10)
C8H C7H C13H C12H -172.9(7)
C5H C4H C14H C15H -13.1(8)
C3H C4H C14H C15H -179.8(6)
C5H C4H C14H C19H 165.1(5)
C3H C4H C14H C19H -1.6(10)
C4H C14H C15H C21H 8.7(8)
C19H C14H C15H C21H -169.7(5)
C4H C14H C15H C16H -175.7(5)
C19H C14H C15H C16H 6.0(8)
C14H C15H C16H C17H -0.8(9)
C21H C15H C16H C17H 174.8(6)
C15H C16H C17H C18H -5.7(10)
C16H C17H C18H C19H 7.0(10)
C17H C18H C19H C14H -1.7(10)
C15H C14H C19H C18H -4.8(8)
C4H C14H C19H C18H 176.9(6)
C4H C5H C20H C21H -1.3(8)
C1H C5H C20H C21H 167.6(5)
C5H C20H C21H C15H -3.5(8)
C14H C15H C21H C20H -0.3(9)
C16H C15H C21H C20H -175.9(6)
C16G C14A C22H C23H -58.7(10)
C13A C14A C22H C23H 131.3(6)
C16A C14A C22H C23H -41.4(10)
C16G C14A C22H C26H 122.1(8)
C13A C14A C22H C26H -47.9(8)
C16A C14A C22H C26H 139.4(8)
C14A C22H C23H C24H -174.9(5)
C26H C22H C23H C24H 4.4(6)
C14A C22H C23H C33H -9.6(10)
C26H C22H C23H C33H 169.7(6)
C33H C23H C24H C27H -9.9(8)
C22H C23H C24H C27H 157.8(5)
C33H C23H C24H C25H -179.2(5)
C22H C23H C24H C25H -11.5(6)
C23H C24H C25H C26H 14.8(6)
C27H C24H C25H C26H -153.4(6)
C23H C24H C25H C35H -157.2(6)
C27H C24H C25H C35H 34.6(10)
C35H C25H C26H C41H -6.0(8)
C24H C25H C26H C41H -179.2(5)
C35H C25H C26H C22H 161.5(5)
C24H C25H C26H C22H -11.7(6)
C14A C22H C26H C25H -175.8(5)
C23H C22H C26H C25H 4.9(6)
C14A C22H C26H C41H -8.9(9)
C23H C22H C26H C41H 171.8(5)
C23H C24H C27H C32H -162.1(5)
C25H C24H C27H C32H 4.7(9)
C23H C24H C27H C28H 12.4(8)
C25H C24H C27H C28H 179.2(5)
C24H C27H C28H C34H -5.0(9)
C32H C27H C28H C34H 169.8(6)
C24H C27H C28H C29H 179.1(5)
C32H C27H C28H C29H -6.1(9)
C34H C28H C29H C30H -165.6(8)
C27H C28H C29H C30H 10.2(11)
C28H C29H C30H C31H -11.1(13)
C29H C30H C31H C32H 8.1(13)
C30H C31H C32H C27H -4.6(10)
C24H C27H C32H C31H 178.1(6)
C28H C27H C32H C31H 3.8(9)
C24H C23H C33H C34H -0.5(8)
C22H C23H C33H C34H -164.8(6)
C23H C33H C34H C28H 8.0(10)
C29H C28H C34H C33H 170.6(6)
C27H C28H C34H C33H -5.0(10)
C26H C25H C35H C36H 7.6(7)
C24H C25H C35H C36H 178.9(6)
C26H C25H C35H C40H -165.9(5)
C24H C25H C35H C40H 5.3(9)
C40H C35H C36H C42H 170.3(5)
C25H C35H C36H C42H -3.6(8)
C40H C35H C36H C37H -4.1(8)
C25H C35H C36H C37H -178.0(5)
C42H C36H C37H C38H -174.9(6)
C35H C36H C37H C38H -0.2(9)
C36H C37H C38H C39H 5.4(9)
C37H C38H C39H C40H -6.4(9)
C38H C39H C40H C35H 2.1(9)
C36H C35H C40H C39H 3.3(8)
C25H C35H C40H C39H 176.6(5)
C25H C26H C41H C42H -0.3(8)
C22H C26H C41H C42H -165.1(5)
C35H C36H C42H C41H -2.5(8)
C37H C36H C42H C41H 171.9(5)
C26H C41H C42H C36H 4.5(8)
C20A C21A C43H C47H -62.1(10)
C6A C21A C43H C47H 125.1(6)
C20G C21A C43H C47H -47.1(9)
C20A C21A C43H C44H 127.0(9)
C6A C21A C43H C44H -45.7(7)
C20G C21A C43H C44H 142.0(7)
C21A C43H C44H C54H -14.0(9)
C47H C43H C44H C54H 173.2(5)
C21A C43H C44H C45H 179.1(5)
C47H C43H C44H C45H 6.3(6)
C54H C44H C45H C48H -7.8(8)
C43H C44H C45H C48H 160.7(5)
C54H C44H C45H C46H -179.7(5)
C43H C44H C45H C46H -11.2(6)
C44H C45H C46H C47H 12.3(6)
C48H C45H C46H C47H -158.1(6)
C44H C45H C46H C56H -152.4(6)
C48H C45H C46H C56H 37.3(10)
C56H C46H C47H C62H -12.8(8)
C45H C46H C47H C62H -179.1(5)
C56H C46H C47H C43H 157.7(5)
C45H C46H C47H C43H -8.5(6)
C21A C43H C47H C46H -170.6(6)
C44H C43H C47H C46H 1.5(6)
C21A C43H C47H C62H -0.9(10)
C44H C43H C47H C62H 171.2(6)
C44H C45H C48H C53H -166.0(5)
C46H C45H C48H C53H 3.3(9)
C44H C45H C48H C49H 10.2(7)
C46H C45H C48H C49H 179.5(5)
C53H C48H C49H C50H -2.4(7)
C45H C48H C49H C50H -178.7(5)
C53H C48H C49H C55H 171.0(5)
C45H C48H C49H C55H -5.3(7)
C55H C49H C50H C51H -172.5(5)
C48H C49H C50H C51H 0.9(8)
C49H C50H C51H C52H 2.3(9)
C50H C51H C52H C53H -4.0(8)
C51H C52H C53H C48H 2.5(8)
C49H C48H C53H C52H 0.7(8)
C45H C48H C53H C52H 176.7(5)
C45H C44H C54H C55H -0.2(8)
C43H C44H C54H C55H -165.9(6)
C44H C54H C55H C49H 5.4(8)
C50H C49H C55H C54H 170.6(6)
C48H C49H C55H C54H -2.7(8)
C47H C46H C56H C57H 15.4(8)
C45H C46H C56H C57H 178.4(5)
C47H C46H C56H C61H -159.5(6)
C45H C46H C56H C61H 3.5(9)
C61H C56H C57H C63H 171.0(6)
C46H C56H C57H C63H -4.1(9)
C61H C56H C57H C58H -7.1(9)
C46H C56H C57H C58H 177.7(6)
C56H C57H C58H C59H 3.7(10)
C63H C57H C58H C59H -174.4(7)
C57H C58H C59H C60H 2.1(11)
C58H C59H C60H C61H -4.3(11)
C59H C60H C61H C56H 0.8(11)
C57H C56H C61H C60H 5.0(9)
C46H C56H C61H C60H 179.9(6)
C46H C47H C62H C63H -1.0(8)
C43H C47H C62H C63H -169.7(6)
C56H C57H C63H C62H -9.7(10)
C58H C57H C63H C62H 168.4(6)
C47H C62H C63H C57H 12.3(9)
C6V C1V C2V C3V 0.0
Cl1V C1V C2V C3V -177.9(3)
C1V C2V C3V C4V 0.0
C2V C3V C4V C5V 0.0
C3V C4V C5V C6V 0.0
C4V C5V C6V C1V 0.0
C2V C1V C6V C5V 0.0
Cl1V C1V C6V C5V 177.9(3)
C8B N1B C1B C2B 6.6(7)
C15B N1B C1B C2B -174.8(4)
C8B N1B C1B C6B -177.9(4)
C15B N1B C1B C6B 0.7(7)
N1B C1B C2B C3B 160.2(4)
C6B C1B C2B C3B -15.3(7)
N1B C1B C2B C7B -15.6(7)
C6B C1B C2B C7B 168.9(4)
C1B C2B C3B C4B 6.4(7)
C7B C2B C3B C4B -177.9(5)
C2B C3B C4B C5B 3.3(7)
C2B C3B C4B C22B -172.1(4)
C3B C4B C5B C6B -3.8(8)
C22B C4B C5B C6B 171.6(5)
C4B C5B C6B C1B -5.1(8)
C4B C5B C6B C21B -179.2(5)
N1B C1B C6B C5B -160.9(5)
C2B C1B C6B C5B 14.7(7)
N1B C1B C6B C21B 13.2(7)
C2B C1B C6B C21B -171.2(5)
C1B C2B C7B C1I -172.7(5)
C3B C2B C7B C1I 11.6(7)
C1B C2B C7B C9B 10.9(7)
C3B C2B C7B C9B -164.8(4)
C1B N1B C8B C13B -175.6(4)
C15B N1B C8B C13B 5.7(6)
C1B N1B C8B C9B 6.4(6)
C15B N1B C8B C9B -172.3(4)
N1B C8B C9B C10B 163.4(4)
C13B C8B C9B C10B -14.6(7)
N1B C8B C9B C7B -10.4(7)
C13B C8B C9B C7B 171.6(4)
C1I C7B C9B C10B 11.8(7)
C2B C7B C9B C10B -171.8(5)
C1I C7B C9B C8B -174.6(5)
C2B C7B C9B C8B 1.7(7)
C8B C9B C10B C11B 7.6(7)
C7B C9B C10B C11B -178.6(4)
C9B C10B C11B C12B 0.8(7)
C9B C10B C11B C28B 179.3(4)
C10B C11B C12B C13B -2.6(7)
C28B C11B C12B C13B 178.8(4)
C11B C12B C13B C14B -178.4(5)
C11B C12B C13B C8B -4.2(7)
N1B C8B C13B C12B -165.1(4)
C9B C8B C13B C12B 12.9(7)
N1B C8B C13B C14B 9.1(7)
C9B C8B C13B C14B -172.9(4)
C12B C13B C14B C16B 154.9(5)
C8B C13B C14B C16B -19.2(7)
C12B C13B C14B C22I -23.7(7)
C8B C13B C14B C22I 162.3(4)
C1B N1B C15B C16B 171.9(4)
C8B N1B C15B C16B -9.5(6)
C1B N1B C15B C20B -7.0(6)
C8B N1B C15B C20B 171.7(4)
N1B C15B C16B C17B -173.9(4)
C20B C15B C16B C17B 4.9(7)
N1B C15B C16B C14B -1.3(7)
C20B C15B C16B C14B 177.5(5)
C13B C14B C16B C15B 15.2(7)
C22I C14B C16B C15B -166.4(5)
C13B C14B C16B C17B -172.3(4)
C22I C14B C16B C17B 6.1(7)
C15B C16B C17B C18B -10.4(7)
C14B C16B C17B C18B 176.8(5)
C16B C17B C18B C19B 5.9(7)
C16B C17B C18B C34B -174.1(4)
C17B C18B C19B C20B 4.7(7)
C34B C18B C19B C20B -175.3(4)
C18B C19B C20B C21B 174.3(5)
C18B C19B C20B C15B -9.9(7)
C16B C15B C20B C19B 4.8(7)
N1B C15B C20B C19B -176.4(4)
C16B C15B C20B C21B -179.4(5)
N1B C15B C20B C21B -0.5(7)
C19B C20B C21B C43I 6.6(8)
C15B C20B C21B C43I -168.9(5)
C19B C20B C21B C6B -170.9(5)
C15B C20B C21B C6B 13.5(7)
C5B C6B C21B C43I -23.8(7)
C1B C6B C21B C43I 162.3(5)
C5B C6B C21B C20B 154.0(5)
C1B C6B C21B C20B -19.9(7)
C3B C4B C22B C23B -70.5(6)
C5B C4B C22B C23B 114.3(5)
C3B C4B C22B C27B 113.8(5)
C5B C4B C22B C27B -61.5(5)
C27B C22B C23B F1B 179.6(4)
C4B C22B C23B F1B 3.8(5)
C27B C22B C23B C24B 0.0
C4B C22B C23B C24B -175.8(4)
F1B C23B C24B F2B 3.2(5)
C22B C23B C24B F2B -177.2(5)
F1B C23B C24B C25B -179.6(4)
C22B C23B C24B C25B 0.0
F2B C24B C25B F3B -1.3(5)
C23B C24B C25B F3B -178.6(4)
F2B C24B C25B C26B 177.3(4)
C23B C24B C25B C26B 0.0
F3B C25B C26B F4B -5.2(5)
C24B C25B C26B F4B 176.2(5)
F3B C25B C26B C27B 178.5(4)
C24B C25B C26B C27B 0.0
F4B C26B C27B F5B 0.3(5)
C25B C26B C27B F5B 176.6(5)
F4B C26B C27B C22B -176.3(5)
C25B C26B C27B C22B 0.0
C23B C22B C27B F5B -176.5(5)
C4B C22B C27B F5B -0.7(5)
C23B C22B C27B C26B 0.0
C4B C22B C27B C26B 175.8(4)
C12B C11B C28B C29B -70.3(5)
C10B C11B C28B C29B 111.1(5)
C12B C11B C28B C33B 104.2(4)
C10B C11B C28B C33B -74.3(5)
C33B C28B C29B F6B 179.1(4)
C11B C28B C29B F6B -6.5(4)
C33B C28B C29B C30B 0.0
C11B C28B C29B C30B 174.4(4)
F6B C29B C30B F7B -2.1(4)
C28B C29B C30B F7B 177.0(4)
F6B C29B C30B C31B -179.1(4)
C28B C29B C30B C31B 0.0
F7B C30B C31B F8B -0.9(5)
C29B C30B C31B F8B 176.2(4)
F7B C30B C31B C32B -177.1(4)
C29B C30B C31B C32B 0.0
F8B C31B C32B F9B 4.9(5)
C30B C31B C32B F9B -178.9(5)
F8B C31B C32B C33B -176.3(4)
C30B C31B C32B C33B 0.0
F9B C32B C33B F10B 3.9(5)
C31B C32B C33B F10B -174.9(4)
F9B C32B C33B C28B 178.8(5)
C31B C32B C33B C28B 0.0
C29B C28B C33B F10B 174.7(5)
C11B C28B C33B F10B 0.1(5)
C29B C28B C33B C32B 0.0
C11B C28B C33B C32B -174.6(4)
C19B C18B C34B C35B 62.2(5)
C17B C18B C34B C35B -117.8(4)
C19B C18B C34B C39B -119.8(4)
C17B C18B C34B C39B 60.2(5)
C39B C34B C35B F11B -176.5(4)
C18B C34B C35B F11B 1.5(4)
C39B C34B C35B C36B 0.0
C18B C34B C35B C36B 178.0(4)
F11B C35B C36B F12B -3.9(4)
C34B C35B C36B F12B 179.5(4)
F11B C35B C36B C37B 176.6(4)
C34B C35B C36B C37B 0.0
F12B C36B C37B F13B -0.5(4)
C35B C36B C37B F13B 179.0(4)
F12B C36B C37B C38B -179.5(4)
C35B C36B C37B C38B 0.0
F13B C37B C38B F14B -1.8(4)
C36B C37B C38B F14B 177.2(4)
F13B C37B C38B C39B -179.0(4)
C36B C37B C38B C39B 0.0
F14B C38B C39B F15B 2.4(4)
C37B C38B C39B F15B 179.5(4)
F14B C38B C39B C34B -177.1(5)
C37B C38B C39B C34B 0.0
C35B C34B C39B F15B -179.5(4)
C18B C34B C39B F15B 2.5(5)
C35B C34B C39B C38B 0.0
C18B C34B C39B C38B -178.0(4)
C2B C7B C1I C2I -135.1(5)
C9B C7B C1I C2I 41.1(7)
C2B C7B C1I C5I 45.0(7)
C9B C7B C1I C5I -138.9(5)
C7B C1I C2I C12I 10.2(8)
C5I C1I C2I C12I -169.8(5)
C7B C1I C2I C3I 177.9(5)
C5I C1I C2I C3I -2.1(5)
C12I C2I C3I C6I 4.1(7)
C1I C2I C3I C6I -164.8(4)
C12I C2I C3I C4I 177.6(4)
C1I C2I C3I C4I 8.6(5)
C6I C3I C4I C5I 160.0(5)
C2I C3I C4I C5I -12.4(5)
C6I C3I C4I C14I -26.1(9)
C2I C3I C4I C14I 161.5(5)
C14I C4I C5I C20I 7.9(7)
C3I C4I C5I C20I -177.3(5)
C14I C4I C5I C1I -163.7(4)
C3I C4I C5I C1I 11.1(5)
C7B C1I C5I C20I 3.3(8)
C2I C1I C5I C20I -176.6(5)
C7B C1I C5I C4I 174.4(5)
C2I C1I C5I C4I -5.6(5)
C2I C3I C6I C11I 164.2(5)
C4I C3I C6I C11I -7.3(8)
C2I C3I C6I C7I -7.8(7)
C4I C3I C6I C7I -179.4(5)
C3I C6I C7I C8I -178.1(5)
C11I C6I C7I C8I 9.0(7)
C3I C6I C7I C13I 5.2(7)
C11I C6I C7I C13I -167.7(5)
C13I C7I C8I C9I 170.3(5)
C6I C7I C8I C9I -6.2(8)
C7I C8I C9I C10I 1.4(8)
C8I C9I C10I C11I 0.2(9)
C9I C10I C11I C6I 3.2(8)
C3I C6I C11I C10I -179.8(5)
C7I C6I C11I C10I -7.5(7)
C3I C2I C12I C13I 2.5(7)
C1I C2I C12I C13I 169.1(5)
C2I C12I C13I C7I -5.2(8)
C8I C7I C13I C12I -175.3(5)
C6I C7I C13I C12I 1.3(8)
C5I C4I C14I C19I 162.6(5)
C3I C4I C14I C19I -10.8(9)
C5I C4I C14I C15I -13.5(7)
C3I C4I C14I C15I 173.1(5)
C19I C14I C15I C16I 6.2(8)
C4I C14I C15I C16I -177.5(5)
C19I C14I C15I C21I -169.6(5)
C4I C14I C15I C21I 6.7(7)
C21I C15I C16I C17I 172.9(6)
C14I C15I C16I C17I -2.8(10)
C15I C16I C17I C18I -0.9(11)
C16I C17I C18I C19I 1.1(11)
C15I C14I C19I C18I -6.1(8)
C4I C14I C19I C18I 177.8(5)
C17I C18I C19I C14I 2.5(9)
C4I C5I C20I C21I 4.7(8)
C1I C5I C20I C21I 174.6(5)
C5I C20I C21I C15I -12.1(8)
C16I C15I C21I C20I -169.6(6)
C14I C15I C21I C20I 6.1(8)
C13B C14B C22I C23I 130.6(5)
C16B C14B C22I C23I -47.8(8)
C13B C14B C22I C26I -46.0(7)
C16B C14B C22I C26I 135.6(5)
C26I C22I C23I C24I 1.3(5)
C14B C22I C23I C24I -175.7(5)
C26I C22I C23I C33I 168.4(5)
C14B C22I C23I C33I -8.6(9)
C33I C23I C24I C25I -176.6(4)
C22I C23I C24I C25I -7.8(5)
C33I C23I C24I C27I -7.1(7)
C22I C23I C24I C27I 161.7(4)
C23I C24I C25I C26I 11.4(5)
C27I C24I C25I C26I -156.2(5)
C23I C24I C25I C35I -157.2(5)
C27I C24I C25I C35I 35.2(9)
C35I C25I C26I C22I 159.4(5)
C24I C25I C26I C22I -10.8(5)
C35I C25I C26I C41I -9.8(7)
C24I C25I C26I C41I -180.0(4)
C23I C22I C26I C25I 6.0(5)
C14B C22I C26I C25I -176.7(4)
C23I C22I C26I C41I 174.0(5)
C14B C22I C26I C41I -8.7(8)
C23I C24I C27I C28I 10.8(7)
C25I C24I C27I C28I 177.2(5)
C23I C24I C27I C32I -162.5(5)
C25I C24I C27I C32I 3.8(8)
C32I C27I C28I C34I 169.1(5)
C24I C27I C28I C34I -4.3(7)
C32I C27I C28I C29I -8.5(7)
C24I C27I C28I C29I 178.1(5)
C34I C28I C29I C30I -173.5(6)
C27I C28I C29I C30I 4.0(8)
C28I C29I C30I C31I 4.4(9)
C29I C30I C31I C32I -8.1(9)
C28I C27I C32I C31I 4.9(8)
C24I C27I C32I C31I 178.1(5)
C30I C31I C32I C27I 3.4(9)
C24I C23I C33I C34I -3.4(7)
C22I C23I C33I C34I -169.4(5)
C23I C33I C34I C28I 10.4(8)
C27I C28I C34I C33I -6.3(8)
C29I C28I C34I C33I 171.1(5)
C26I C25I C35I C36I 11.7(7)
C24I C25I C35I C36I 179.1(5)
C26I C25I C35I C40I -163.2(6)
C24I C25I C35I C40I 4.2(9)
C40I C35I C36I C42I 170.7(5)
C25I C35I C36I C42I -4.6(7)
C40I C35I C36I C37I -4.8(8)
C25I C35I C36I C37I 179.9(5)
C42I C36I C37I C38I -174.5(6)
C35I C36I C37I C38I 0.9(9)
C36I C37I C38I C39I 6.1(10)
C37I C38I C39I C40I -8.9(10)
C38I C39I C40I C35I 4.8(10)
C36I C35I C40I C39I 1.9(9)
C25I C35I C40I C39I 176.8(6)
C25I C26I C41I C42I 0.7(7)
C22I C26I C41I C42I -166.3(5)
C26I C41I C42I C36I 6.6(8)
C37I C36I C42I C41I 170.9(5)
C35I C36I C42I C41I -4.5(8)
C20B C21B C43I C47I -45.2(8)
C6B C21B C43I C47I 132.4(5)
C20B C21B C43I C44I 136.4(5)
C6B C21B C43I C44I -46.0(7)
C21B C43I C44I C45I -176.3(5)
C47I C43I C44I C45I 5.0(6)
C21B C43I C44I C54I -6.3(9)
C47I C43I C44I C54I 175.0(5)
C54I C44I C45I C48I -10.5(8)
C43I C44I C45I C48I 160.5(5)
C54I C44I C45I C46I 179.3(5)
C43I C44I C45I C46I -9.7(6)
C44I C45I C46I C47I 11.2(6)
C48I C45I C46I C47I -157.6(5)
C44I C45I C46I C56I -158.1(6)
C48I C45I C46I C56I 33.0(9)
C56I C46I C47I C62I -6.5(8)
C45I C46I C47I C62I -177.4(5)
C56I C46I C47I C43I 162.9(4)
C45I C46I C47I C43I -8.0(5)
C21B C43I C47I C62I -8.1(9)
C44I C43I C47I C62I 170.5(5)
C21B C43I C47I C46I -176.5(5)
C44I C43I C47I C46I 2.1(5)
C44I C45I C48I C53I -163.5(5)
C46I C45I C48I C53I 4.1(9)
C44I C45I C48I C49I 12.0(7)
C46I C45I C48I C49I 179.6(5)
C53I C48I C49I C55I 169.0(5)
C45I C48I C49I C55I -6.9(7)
C53I C48I C49I C50I -6.5(7)
C45I C48I C49I C50I 177.6(5)
C55I C49I C50I C51I -168.9(5)
C48I C49I C50I C51I 6.5(8)
C49I C50I C51I C52I -3.3(9)
C50I C51I C52I C53I 0.0(9)
C45I C48I C53I C52I 178.9(5)
C49I C48I C53I C52I 3.5(8)
C51I C52I C53I C48I -0.2(9)
C45I C44I C54I C55I 3.2(8)
C43I C44I C54I C55I -165.8(5)
C44I C54I C55I C49I 2.0(8)
C50I C49I C55I C54I 175.4(5)
C48I C49I C55I C54I 0.0(8)
C47I C46I C56I C61I -161.2(5)
C45I C46I C56I C61I 7.2(9)
C47I C46I C56I C57I 13.2(8)
C45I C46I C56I C57I -178.3(5)
C46I C56I C57I C58I 176.3(5)
C61I C56I C57I C58I -8.9(8)
C46I C56I C57I C63I -8.8(8)
C61I C56I C57I C63I 166.1(5)
C63I C57I C58I C59I -169.2(6)
C56I C57I C58I C59I 5.6(9)
C57I C58I C59I C60I 1.0(9)
C58I C59I C60I C61I -4.2(9)
C59I C60I C61I C56I 0.5(9)
C46I C56I C61I C60I -179.4(5)
C57I C56I C61I C60I 6.0(8)
C46I C47I C62I C63I -5.0(8)
C43I C47I C62I C63I -171.9(5)
C47I C62I C63I C57I 9.7(8)
C58I C57I C63I C62I 171.8(5)
C56I C57I C63I C62I -2.9(8)
C6W C1W C2W C3W 0.0
Cl1W C1W C2W C3W -179.0(3)
C1W C2W C3W C4W 0.0
C2W C3W C4W C5W 0.0
C3W C4W C5W C6W 0.0
C4W C5W C6W C1W 0.0
C2W C1W C6W C5W 0.0
Cl1W C1W C6W C5W 179.0(3)
C15C N1C C1C C6C 3.8(6)
C8C N1C C1C C6C -174.3(4)
C15C N1C C1C C2C -171.8(4)
C8C N1C C1C C2C 10.1(6)
C6C C1C C2C C3C -17.7(7)
N1C C1C C2C C3C 157.8(4)
C6C C1C C2C C7C 171.0(4)
N1C C1C C2C C7C -13.5(7)
C1C C2C C3C C4C 8.2(7)
C7C C2C C3C C4C 179.6(4)
C2C C3C C4C C5C 2.6(7)
C2C C3C C4C C22C -167.2(4)
C3C C4C C5C C6C -4.8(7)
C22C C4C C5C C6C 165.5(4)
N1C C1C C6C C5C -159.8(4)
C2C C1C C6C C5C 15.8(7)
N1C C1C C6C C21C 10.6(7)
C2C C1C C6C C21C -173.9(4)
C4C C5C C6C C1C -4.3(7)
C4C C5C C6C C21C -175.1(4)
C3C C2C C7C C1J 14.5(7)
C1C C2C C7C C1J -174.6(4)
C3C C2C C7C C9C -167.1(5)
C1C C2C C7C C9C 3.8(6)
C1C N1C C8C C13C -176.8(4)
C15C N1C C8C C13C 5.1(7)
C1C N1C C8C C9C 2.9(7)
C15C N1C C8C C9C -175.2(4)
C13C C8C C9C C10C -14.7(7)
N1C C8C C9C C10C 165.6(4)
C13C C8C C9C C7C 166.9(5)
N1C C8C C9C C7C -12.8(7)
C1J C7C C9C C10C 9.4(7)
C2C C7C C9C C10C -169.0(4)
C1J C7C C9C C8C -172.3(5)
C2C C7C C9C C8C 9.3(7)
C8C C9C C10C C11C 2.4(7)
C7C C9C C10C C11C -179.1(5)
C9C C10C C11C C12C 5.8(8)
C9C C10C C11C C28C -172.6(4)
C10C C11C C12C C13C -2.2(8)
C28C C11C C12C C13C 176.2(5)
C9C C8C C13C C12C 18.1(7)
N1C C8C C13C C12C -162.3(5)
C9C C8C C13C C14C -170.2(5)
N1C C8C C13C C14C 9.5(7)
C11C C12C C13C C8C -9.5(8)
C11C C12C C13C C14C 178.6(5)
C8C C13C C14C C22J 157.2(5)
C12C C13C C14C C22J -31.4(7)
C8C C13C C14C C16C -18.2(7)
C12C C13C C14C C16C 153.2(5)
C1C N1C C15C C20C -8.1(6)
C8C N1C C15C C20C 170.0(4)
C1C N1C C15C C16C 171.5(4)
C8C N1C C15C C16C -10.4(6)
C22J C14C C16C C17C 11.2(8)
C13C C14C C16C C17C -174.0(5)
C22J C14C C16C C15C -162.4(5)
C13C C14C C16C C15C 12.4(7)
C20C C15C C16C C17C 6.9(7)
N1C C15C C16C C17C -172.7(4)
C20C C15C C16C C14C -179.1(4)
N1C C15C C16C C14C 1.3(7)
C14C C16C C17C C18C 174.7(5)
C15C C16C C17C C18C -11.6(7)
C16C C17C C18C C19C 4.7(8)
C16C C17C C18C C34C -174.0(4)
C17C C18C C19C C20C 7.3(7)
C34C C18C C19C C20C -174.0(4)
N1C C15C C20C C19C -176.4(4)
C16C C15C C20C C19C 4.0(7)
N1C C15C C20C C21C -1.7(7)
C16C C15C C20C C21C 178.7(4)
C18C C19C C20C C15C -11.4(7)
C18C C19C C20C C21C 173.9(5)
C1C C6C C21C C43J 161.2(5)
C5C C6C C21C C43J -28.5(7)
C1C C6C C21C C20C -19.4(6)
C5C C6C C21C C20C 150.9(4)
C15C C20C C21C C43J -166.1(5)
C19C C20C C21C C43J 8.4(7)
C15C C20C C21C C6C 14.5(6)
C19C C20C C21C C6C -171.0(4)
C3C C4C C22C C23C -72.6(5)
C5C C4C C22C C23C 117.4(4)
C3C C4C C22C C27C 113.9(4)
C5C C4C C22C C27C -56.1(5)
C27C C22C C23C F1C 179.5(4)
C4C C22C C23C F1C 6.2(5)
C27C C22C C23C C24C 0.0
C4C C22C C23C C24C -173.4(4)
F1C C23C C24C F2C 4.6(4)
C22C C23C C24C F2C -175.9(5)
F1C C23C C24C C25C -179.6(4)
C22C C23C C24C C25C 0.0
F2C C24C C25C F3C -3.8(5)
C23C C24C C25C F3C -179.8(4)
F2C C24C C25C C26C 176.1(4)
C23C C24C C25C C26C 0.0
F3C C25C C26C F4C -3.7(4)
C24C C25C C26C F4C 176.5(4)
F3C C25C C26C C27C 179.9(4)
C24C C25C C26C C27C 0.0
F4C C26C C27C F5C 2.8(4)
C25C C26C C27C F5C 179.3(4)
F4C C26C C27C C22C -176.5(4)
C25C C26C C27C C22C 0.0
C23C C22C C27C F5C -179.3(4)
C4C C22C C27C F5C -5.8(4)
C23C C22C C27C C26C 0.0
C4C C22C C27C C26C 173.5(4)
C10C C11C C28C C29C 114.1(5)
C12C C11C C28C C29C -64.3(6)
C10C C11C C28C C33C -70.4(6)
C12C C11C C28C C33C 111.2(5)
C33C C28C C29C F6C -179.9(4)
C11C C28C C29C F6C -4.4(5)
C33C C28C C29C C30C 0.0
C11C C28C C29C C30C 175.5(4)
F6C C29C C30C F7C -1.9(4)
C28C C29C C30C F7C 178.1(4)
F6C C29C C30C C31C 179.9(4)
C28C C29C C30C C31C 0.0
F7C C30C C31C F8C -0.1(4)
C29C C30C C31C F8C 178.1(4)
F7C C30C C31C C32C -178.2(4)
C29C C30C C31C C32C 0.0
F8C C31C C32C F9C -1.0(5)
C30C C31C C32C F9C 177.0(4)
F8C C31C C32C C33C -178.1(4)
C30C C31C C32C C33C 0.0
F9C C32C C33C F10C 3.4(5)
C31C C32C C33C F10C -179.7(4)
F9C C32C C33C C28C -176.9(5)
C31C C32C C33C C28C 0.0
C29C C28C C33C F10C 179.7(4)
C11C C28C C33C F10C 4.1(5)
C29C C28C C33C C32C 0.0
C11C C28C C33C C32C -175.6(4)
C17C C18C C34C C35C -124.9(4)
C19C C18C C34C C35C 56.5(5)
C17C C18C C34C C39C 55.3(5)
C19C C18C C34C C39C -123.3(4)
C39C C34C C35C F11C -178.2(4)
C18C C34C C35C F11C 2.0(4)
C39C C34C C35C C36C 0.0
C18C C34C C35C C36C -179.8(4)
F11C C35C C36C F12C -0.3(4)
C34C C35C C36C F12C -178.5(4)
F11C C35C C36C C37C 178.2(4)
C34C C35C C36C C37C 0.0
F12C C36C C37C F13C -1.0(4)
C35C C36C C37C F13C -179.6(4)
F12C C36C C37C C38C 178.6(4)
C35C C36C C37C C38C 0.0
F13C C37C C38C F14C 0.7(4)
C36C C37C C38C F14C -178.9(4)
F13C C37C C38C C39C 179.6(4)
C36C C37C C38C C39C 0.0
F14C C38C C39C F15C -2.4(4)
C37C C38C C39C F15C 178.6(4)
F14C C38C C39C C34C 178.9(4)
C37C C38C C39C C34C 0.0
C35C C34C C39C F15C -178.6(4)
C18C C34C C39C F15C 1.2(4)
C35C C34C C39C C38C 0.0
C18C C34C C39C C38C 179.8(4)
C2C C7C C1J C2J -137.9(5)
C9C C7C C1J C2J 43.8(7)
C2C C7C C1J C5J 44.0(7)
C9C C7C C1J C5J -134.3(5)
C7C C1J C2J C3J 176.6(4)
C5J C1J C2J C3J -5.0(5)
C7C C1J C2J C12J 6.5(8)
C5J C1J C2J C12J -175.0(5)
C12J C2J C3J C6J 7.0(7)
C1J C2J C3J C6J -164.3(4)
C12J C2J C3J C4J -177.2(4)
C1J C2J C3J C4J 11.6(5)
C2J C3J C4J C14J 158.0(5)
C6J C3J C4J C14J -26.9(8)
C2J C3J C4J C5J -13.8(5)
C6J C3J C4J C5J 161.3(5)
C14J C4J C5J C20J 4.8(6)
C3J C4J C5J C20J 177.9(4)
C14J C4J C5J C1J -162.5(4)
C3J C4J C5J C1J 10.6(5)
C7C C1J C5J C20J 9.6(8)
C2J C1J C5J C20J -168.9(5)
C7C C1J C5J C4J 174.8(4)
C2J C1J C5J C4J -3.7(5)
C2J C3J C6J C7J -10.1(7)
C4J C3J C6J C7J 175.2(5)
C2J C3J C6J C11J 162.0(5)
C4J C3J C6J C11J -12.7(9)
C3J C6J C7J C13J 3.8(8)
C11J C6J C7J C13J -168.7(5)
C3J C6J C7J C8J -176.2(5)
C11J C6J C7J C8J 11.3(8)
C13J C7J C8J C9J 170.3(7)
C6J C7J C8J C9J -9.7(10)
C7J C8J C9J C10J 2.3(12)
C8J C9J C10J C11J 3.2(12)
C9J C10J C11J C6J -1.1(10)
C7J C6J C11J C10J -6.2(9)
C3J C6J C11J C10J -178.4(6)
C3J C2J C12J C13J 2.8(7)
C1J C2J C12J C13J 172.0(5)
C2J C12J C13J C7J -9.6(8)
C6J C7J C13J C12J 6.3(9)
C8J C7J C13J C12J -173.8(6)
C5J C4J C14J C19J 163.8(5)
C3J C4J C14J C19J -7.2(8)
C5J C4J C14J C15J -8.4(6)
C3J C4J C14J C15J -179.3(4)
C19J C14J C15J C21J -167.2(5)
C4J C14J C15J C21J 5.6(7)
C19J C14J C15J C16J 7.2(7)
C4J C14J C15J C16J -179.9(4)
C21J C15J C16J C17J 172.0(5)
C14J C15J C16J C17J -2.4(8)
C15J C16J C17J C18J -2.4(9)
C16J C17J C18J C19J 2.1(9)
C17J C18J C19J C14J 3.2(9)
C4J C14J C19J C18J -179.9(5)
C15J C14J C19J C18J -7.6(7)
C4J C5J C20J C21J 1.8(7)
C1J C5J C20J C21J 165.6(5)
C5J C20J C21J C15J -4.6(8)
C16J C15J C21J C20J -173.7(5)
C14J C15J C21J C20J 0.7(7)
C16C C14C C22J C26J 134.5(6)
C13C C14C C22J C26J -40.3(7)
C16C C14C C22J C23J -45.4(8)
C13C C14C C22J C23J 139.7(5)
C14C C22J C23J C33J -12.1(9)
C26J C22J C23J C33J 167.9(5)
C14C C22J C23J C24J -176.5(5)
C26J C22J C23J C24J 3.6(5)
C33J C23J C24J C27J -3.2(7)
C22J C23J C24J C27J 162.9(4)
C33J C23J C24J C25J -177.0(5)
C22J C23J C24J C25J -10.9(6)
C23J C24J C25J C35J -156.4(5)
C27J C24J C25J C35J 30.8(9)
C23J C24J C25J C26J 14.1(6)
C27J C24J C25J C26J -158.7(5)
C35J C25J C26J C22J 160.2(5)
C24J C25J C26J C22J -11.7(6)
C35J C25J C26J C41J -8.5(8)
C24J C25J C26J C41J 179.7(5)
C14C C22J C26J C25J -174.6(5)
C23J C22J C26J C25J 5.3(6)
C14C C22J C26J C41J -7.7(9)
C23J C22J C26J C41J 172.2(5)
C23J C24J C27J C28J 10.7(7)
C25J C24J C27J C28J -177.1(5)
C23J C24J C27J C32J -162.6(5)
C25J C24J C27J C32J 9.6(9)
C32J C27J C28J C29J -11.2(8)
C24J C27J C28J C29J 175.1(5)
C32J C27J C28J C34J 165.0(5)
C24J C27J C28J C34J -8.7(8)
C27J C28J C29J C30J 9.3(9)
C34J C28J C29J C30J -166.8(6)
C28J C29J C30J C31J -1.4(11)
C29J C30J C31J C32J -4.4(11)
C30J C31J C32J C27J 2.1(10)
C28J C27J C32J C31J 5.7(8)
C24J C27J C32J C31J 179.1(5)
C24J C23J C33J C34J -6.7(8)
C22J C23J C33J C34J -169.2(5)
C23J C33J C34J C28J 8.8(8)
C29J C28J C34J C33J 175.1(6)
C27J C28J C34J C33J -1.0(8)
C26J C25J C35J C40J -163.4(5)
C24J C25J C35J C40J 5.9(9)
C26J C25J C35J C36J 11.9(7)
C24J C25J C35J C36J -178.8(5)
C25J C35J C36J C42J -5.6(7)
C40J C35J C36J C42J 170.0(5)
C25J C35J C36J C37J 179.6(5)
C40J C35J C36J C37J -4.8(7)
C42J C36J C37J C38J -170.4(6)
C35J C36J C37J C38J 4.2(8)
C36J C37J C38J C39J 0.7(9)
C37J C38J C39J C40J -5.1(9)
C38J C39J C40J C35J 4.3(8)
C25J C35J C40J C39J 176.1(5)
C36J C35J C40J C39J 0.8(7)
C25J C26J C41J C42J -1.9(8)
C22J C26J C41J C42J -167.9(6)
C26J C41J C42J C36J 8.4(8)
C35J C36J C42J C41J -4.7(8)
C37J C36J C42J C41J 169.8(6)
C6C C21C C43J C47J 128.8(6)
C20C C21C C43J C47J -50.5(8)
C6C C21C C43J C44J -45.5(7)
C20C C21C C43J C44J 135.1(5)
C21C C43J C44J C45J -174.3(5)
C47J C43J C44J C45J 10.1(5)
C21C C43J C44J C54J -8.1(8)
C47J C43J C44J C54J 176.2(5)
C54J C44J C45J C48J -10.2(7)
C43J C44J C45J C48J 157.5(5)
C54J C44J C45J C46J 176.6(4)
C43J C44J C45J C46J -15.7(5)
C48J C45J C46J C47J -156.5(6)
C44J C45J C46J C47J 15.8(6)
C48J C45J C46J C56J 32.6(9)
C44J C45J C46J C56J -155.2(5)
C56J C46J C47J C62J -3.0(8)
C45J C46J C47J C62J -175.1(5)
C56J C46J C47J C43J 162.5(5)
C45J C46J C47J C43J -9.6(6)
C21C C43J C47J C62J -10.8(9)
C44J C43J C47J C62J 164.3(5)
C21C C43J C47J C46J -175.0(5)
C44J C43J C47J C46J 0.1(6)
C44J C45J C48J C53J -161.5(6)
C46J C45J C48J C53J 9.6(10)
C44J C45J C48J C49J 10.6(8)
C46J C45J C48J C49J -178.3(5)
C53J C48J C49J C50J -5.5(8)
C45J C48J C49J C50J -178.3(5)
C53J C48J C49J C55J 169.3(5)
C45J C48J C49J C55J -3.5(8)
C55J C49J C50J C51J -173.1(7)
C48J C49J C50J C51J 1.6(10)
C49J C50J C51J C52J 1.3(12)
C50J C51J C52J C53J -0.3(12)
C51J C52J C53J C48J -3.9(11)
C45J C48J C53J C52J 178.7(6)
C49J C48J C53J C52J 6.7(9)
C45J C44J C54J C55J 2.2(7)
C43J C44J C54J C55J -162.8(5)
C44J C54J C55J C49J 4.9(8)
C50J C49J C55J C54J 170.5(6)
C48J C49J C55J C54J -4.2(8)
C47J C46J C56J C61J -165.5(5)
C45J C46J C56J C61J 4.6(9)
C47J C46J C56J C57J 8.6(7)
C45J C46J C56J C57J 178.7(5)
C61J C56J C57J C58J -7.9(8)
C46J C56J C57J C58J 177.5(5)
C61J C56J C57J C63J 168.5(5)
C46J C56J C57J C63J -6.1(7)
C56J C57J C58J C59J 6.0(8)
C63J C57J C58J C59J -170.4(5)
C57J C58J C59J C60J -2.0(9)
C58J C59J C60J C61J 0.1(9)
C59J C60J C61J C56J -2.4(9)
C57J C56J C61J C60J 6.3(8)
C46J C56J C61J C60J -179.5(6)
C46J C47J C62J C63J -5.5(8)
C43J C47J C62J C63J -168.0(5)
C47J C62J C63J C57J 8.1(8)
C56J C57J C63J C62J -2.2(8)
C58J C57J C63J C62J 174.1(5)
C6X C1X C2X C3X 0.0
Cl1X C1X C2X C3X 176.7(3)
C1X C2X C3X C4X 0.0
C2X C3X C4X C5X 0.0
C3X C4X C5X C6X 0.0
C4X C5X C6X C1X 0.0
C2X C1X C6X C5X 0.0
Cl1X C1X C6X C5X -176.7(3)
C8D N1D C1D C6D -177.1(4)
C15D N1D C1D C6D -0.4(7)
C8D N1D C1D C2D 6.8(6)
C15D N1D C1D C2D -176.5(4)
C6D C1D C2D C3D -11.7(7)
N1D C1D C2D C3D 164.4(4)
C6D C1D C2D C7D 173.7(5)
N1D C1D C2D C7D -10.2(7)
C7D C2D C3D C4D -177.1(5)
C1D C2D C3D C4D 8.3(8)
C2D C3D C4D C5D -3.7(9)
C2D C3D C4D C22F 175.8(6)
C2D C3D C4D C22D -165.2(6)
C3D C4D C5D C6D 2.4(9)
C22F C4D C5D C6D -177.1(6)
C22D C4D C5D C6D 163.6(6)
C2D C1D C6D C5D 11.0(8)
N1D C1D C6D C5D -165.0(5)
C2D C1D C6D C21D -179.9(5)
N1D C1D C6D C21D 4.1(7)
C4D C5D C6D C1D -6.2(8)
C4D C5D C6D C21D -175.4(5)
C3D C2D C7D C9D -169.8(5)
C1D C2D C7D C9D 4.5(7)
C3D C2D C7D C1K 9.4(7)
C1D C2D C7D C1K -176.4(5)
C15D N1D C8D C9D -174.7(4)
C1D N1D C8D C9D 1.9(6)
C15D N1D C8D C13D 1.6(6)
C1D N1D C8D C13D 178.2(4)
N1D C8D C9D C10D 164.8(4)
C13D C8D C9D C10D -11.5(7)
N1D C8D C9D C7D -7.8(7)
C13D C8D C9D C7D 175.8(4)
C2D C7D C9D C8D 4.6(7)
C1K C7D C9D C8D -174.5(5)
C2D C7D C9D C10D -167.9(4)
C1K C7D C9D C10D 13.0(7)
C8D C9D C10D C11D 4.8(7)
C7D C9D C10D C11D 177.5(4)
C9D C10D C11D C12D 0.6(7)
C9D C10D C11D C28D -175.7(4)
C10D C11D C12D C13D 0.8(8)
C28D C11D C12D C13D 177.2(4)
C11D C12D C13D C8D -7.4(7)
C11D C12D C13D C14D -179.4(5)
N1D C8D C13D C12D -163.8(4)
C9D C8D C13D C12D 12.6(7)
N1D C8D C13D C14D 8.3(7)
C9D C8D C13D C14D -175.4(4)
C12D C13D C14D C22K -19.6(7)
C8D C13D C14D C22K 168.8(4)
C12D C13D C14D C16D 155.9(5)
C8D C13D C14D C16D -15.8(7)
C8D N1D C15D C16D -3.2(6)
C1D N1D C15D C16D -179.9(4)
C8D N1D C15D C20D 174.1(4)
C1D N1D C15D C20D -2.5(6)
N1D C15D C16D C17D -177.4(5)
C20D C15D C16D C17D 5.3(7)
N1D C15D C16D C14D -4.9(7)
C20D C15D C16D C14D 177.8(4)
C22K C14D C16D C17D 1.0(8)
C13D C14D C16D C17D -174.0(5)
C22K C14D C16D C15D -171.0(5)
C13D C14D C16D C15D 13.9(7)
C15D C16D C17D C18D -14.4(8)
C14D C16D C17D C18D 173.4(5)
C16D C17D C18D C19D 11.5(9)
C16D C17D C18D C34D -166.1(5)
C17D C18D C19D C20D 0.6(8)
C34D C18D C19D C20D 178.5(5)
C18D C19D C20D C21D 177.6(5)
C18D C19D C20D C15D -8.7(8)
N1D C15D C20D C19D -171.7(5)
C16D C15D C20D C19D 5.6(7)
N1D C15D C20D C21D 1.7(7)
C16D C15D C20D C21D 179.0(5)
C19D C20D C21D C43K -3.7(8)
C15D C20D C21D C43K -177.0(5)
C19D C20D C21D C6D 175.3(5)
C15D C20D C21D C6D 1.9(7)
C1D C6D C21D C43K 174.2(5)
C5D C6D C21D C43K -16.8(7)
C1D C6D C21D C20D -4.8(7)
C5D C6D C21D C20D 164.3(5)
C3D C4D C22D C23D -94.1(7)
C5D C4D C22D C23D 104.9(7)
C22F C4D C22D C23D 11.8(16)
C3D C4D C22D C27D 85.5(8)
C5D C4D C22D C27D -75.4(8)
C22F C4D C22D C27D -169(2)
C27D C22D C23D F1D 179.8(10)
C4D C22D C23D F1D -0.5(9)
C27D C22D C23D C24D 0.0
C4D C22D C23D C24D 179.7(7)
F1D C23D C24D F2D -1.6(12)
C22D C23D C24D F2D 178.2(12)
F1D C23D C24D C25D -179.8(10)
C22D C23D C24D C25D 0.0
F2D C24D C25D F3D 4.4(12)
C23D C24D C25D F3D -177.4(10)
F2D C24D C25D C26D -178.2(12)
C23D C24D C25D C26D 0.0
F3D C25D C26D F4D 2.5(10)
C24D C25D C26D F4D -175.0(9)
F3D C25D C26D C27D 177.5(9)
C24D C25D C26D C27D 0.0
F4D C26D C27D F5D 2.0(9)
C25D C26D C27D F5D -173.0(9)
F4D C26D C27D C22D 175.0(9)
C25D C26D C27D C22D 0.0
C23D C22D C27D F5D 172.8(9)
C4D C22D C27D F5D -6.8(10)
C23D C22D C27D C26D 0.0
C4D C22D C27D C26D -179.6(8)
C3D C4D C22F C23F -43.2(8)
C5D C4D C22F C23F 136.3(6)
C22D C4D C22F C23F -127(2)
C3D C4D C22F C27F 134.4(6)
C5D C4D C22F C27F -46.1(8)
C22D C4D C22F C27F 50.6(17)
C27F C22F C23F F1F 174.6(9)
C4D C22F C23F F1F -7.9(8)
C27F C22F C23F C24F 0.0
C4D C22F C23F C24F 177.6(7)
F1F C23F C24F F2F 5.7(8)
C22F C23F C24F F2F -179.5(8)
F1F C23F C24F C25F -174.8(9)
C22F C23F C24F C25F 0.0
F2F C24F C25F F3F 0.1(9)
C23F C24F C25F F3F -179.4(9)
F2F C24F C25F C26F 179.5(8)
C23F C24F C25F C26F 0.0
F3F C25F C26F F4F 0.5(9)
C24F C25F C26F F4F -178.9(9)
F3F C25F C26F C27F 179.4(8)
C24F C25F C26F C27F 0.0
F4F C26F C27F F5F -0.2(8)
C25F C26F C27F F5F -179.1(8)
F4F C26F C27F C22F 178.9(9)
C25F C26F C27F C22F 0.0
C23F C22F C27F F5F 179.1(8)
C4D C22F C27F F5F 1.4(8)
C23F C22F C27F C26F 0.0
C4D C22F C27F C26F -177.7(7)
C10D C11D C28D C29D 101.0(4)
C12D C11D C28D C29D -75.3(5)
C10D C11D C28D C33D -81.7(5)
C12D C11D C28D C33D 102.0(4)
C33D C28D C29D F6D 179.8(4)
C11D C28D C29D F6D -2.8(4)
C33D C28D C29D C30D 0.0
C11D C28D C29D C30D 177.4(4)
F6D C29D C30D F7D -0.7(4)
C28D C29D C30D F7D 179.1(4)
F6D C29D C30D C31D -179.8(4)
C28D C29D C30D C31D 0.0
F7D C30D C31D F8D -0.7(4)
C29D C30D C31D F8D 178.5(4)
F7D C30D C31D C32D -179.1(4)
C29D C30D C31D C32D 0.0
F8D C31D C32D F9D 2.0(4)
C30D C31D C32D F9D -179.6(4)
F8D C31D C32D C33D -178.4(4)
C30D C31D C32D C33D 0.0
F9D C32D C33D F10D 1.5(4)
C31D C32D C33D F10D -178.0(4)
F9D C32D C33D C28D 179.6(4)
C31D C32D C33D C28D 0.0
C29D C28D C33D F10D 178.0(4)
C11D C28D C33D F10D 0.6(4)
C29D C28D C33D C32D 0.0
C11D C28D C33D C32D -177.3(4)
C17D C18D C34D C35D -123.5(5)
C19D C18D C34D C35D 58.9(6)
C17D C18D C34D C39D 59.2(7)
C19D C18D C34D C39D -118.5(5)
C39D C34D C35D F11D -179.4(5)
C18D C34D C35D F11D 3.3(5)
C39D C34D C35D C36D 0.0
C18D C34D C35D C36D -177.3(4)
F11D C35D C36D F12D -1.9(5)
C34D C35D C36D F12D 178.7(5)
F11D C35D C36D C37D 179.4(5)
C34D C35D C36D C37D 0.0
F12D C36D C37D F13D 3.0(5)
C35D C36D C37D F13D -178.3(5)
F12D C36D C37D C38D -178.6(5)
C35D C36D C37D C38D 0.0
F13D C37D C38D F14D 0.1(6)
C36D C37D C38D F14D -178.2(5)
F13D C37D C38D C39D 178.2(5)
C36D C37D C38D C39D 0.0
F14D C38D C39D F15D -3.8(5)
C37D C38D C39D F15D 178.0(4)
F14D C38D C39D C34D 178.1(5)
C37D C38D C39D C34D 0.0
C35D C34D C39D F15D -177.9(5)
C18D C34D C39D F15D -0.5(5)
C35D C34D C39D C38D 0.0
C18D C34D C39D C38D 177.3(4)
C2D C7D C1K C2K -131.1(5)
C9D C7D C1K C2K 48.0(7)
C2D C7D C1K C5K 48.6(7)
C9D C7D C1K C5K -132.3(5)
C7D C1K C2K C3K 175.4(5)
C5K C1K C2K C3K -4.4(6)
C7D C1K C2K C12K 6.7(9)
C5K C1K C2K C12K -173.0(5)
C12K C2K C3K C6K 11.1(8)
C1K C2K C3K C6K -158.8(5)
C12K C2K C3K C4K -179.1(5)
C1K C2K C3K C4K 11.0(6)
C2K C3K C4K C5K -13.8(6)
C6K C3K C4K C5K 154.7(6)
C2K C3K C4K C14K 158.2(6)
C6K C3K C4K C14K -33.3(10)
C14K C4K C5K C20K 8.0(8)
C3K C4K C5K C20K -178.9(5)
C14K C4K C5K C1K -161.9(5)
C3K C4K C5K C1K 11.2(6)
C7D C1K C5K C4K 175.7(5)
C2K C1K C5K C4K -4.6(6)
C7D C1K C5K C20K 7.0(9)
C2K C1K C5K C20K -173.3(6)
C2K C3K C6K C11K 163.7(6)
C4K C3K C6K C11K -3.4(10)
C2K C3K C6K C7K -10.4(8)
C4K C3K C6K C7K -177.6(6)
C11K C6K C7K C8K 7.0(9)
C3K C6K C7K C8K -178.4(6)
C11K C6K C7K C13K -170.4(5)
C3K C6K C7K C13K 4.2(8)
C13K C7K C8K C9K 173.5(6)
C6K C7K C8K C9K -3.9(10)
C7K C8K C9K C10K -1.0(11)
C8K C9K C10K C11K 2.8(11)
C9K C10K C11K C6K 0.5(11)
C3K C6K C11K C10K -179.4(6)
C7K C6K C11K C10K -5.3(9)
C3K C2K C12K C13K -5.0(8)
C1K C2K C12K C13K 162.5(5)
C2K C12K C13K C7K -1.1(8)
C8K C7K C13K C12K -176.0(6)
C6K C7K C13K C12K 1.4(9)
C5K C4K C14K C15K -10.8(9)
C3K C4K C14K C15K 178.1(6)
C5K C4K C14K C19K 163.3(6)
C3K C4K C14K C19K -7.9(11)
C19K C14K C15K C21K -168.3(7)
C4K C14K C15K C21K 6.0(10)
C19K C14K C15K C16K 5.6(10)
C4K C14K C15K C16K 180.0(6)
C21K C15K C16K C17K 175.4(10)
C14K C15K C16K C17K 1.3(13)
C15K C16K C17K C18K -13.7(17)
C16K C17K C18K C19K 18.7(16)
C17K C18K C19K C14K -11.0(12)
C15K C14K C19K C18K -0.4(11)
C4K C14K C19K C18K -174.3(7)
C4K C5K C20K C21K -0.1(9)
C1K C5K C20K C21K 167.5(6)
C5K C20K C21K C15K -4.7(10)
C14K C15K C21K C20K 1.6(11)
C16K C15K C21K C20K -172.4(7)
C16D C14D C22K C26K 139.5(5)
C13D C14D C22K C26K -45.5(7)
C16D C14D C22K C23K -47.3(8)
C13D C14D C22K C23K 127.7(5)
C14D C22K C23K C24K -170.0(5)
C26K C22K C23K C24K 4.2(5)
C14D C22K C23K C33K 1.0(9)
C26K C22K C23K C33K 175.2(5)
C33K C23K C24K C27K -12.2(8)
C22K C23K C24K C27K 159.7(5)
C33K C23K C24K C25K 178.5(5)
C22K C23K C24K C25K -9.6(6)
C23K C24K C25K C26K 11.4(6)
C27K C24K C25K C26K -156.6(5)
C23K C24K C25K C35K -156.2(5)
C27K C24K C25K C35K 35.9(9)
C35K C25K C26K C41K -12.6(7)
C24K C25K C26K C41K 177.9(4)
C35K C25K C26K C22K 160.9(4)
C24K C25K C26K C22K -8.6(5)
C14D C22K C26K C25K 177.7(5)
C23K C22K C26K C25K 3.0(5)
C14D C22K C26K C41K -9.5(8)
C23K C22K C26K C41K 175.8(5)
C23K C24K C27K C32K -160.1(5)
C25K C24K C27K C32K 6.8(9)
C23K C24K C27K C28K 14.0(7)
C25K C24K C27K C28K -179.1(5)
C32K C27K C28K C34K 167.9(5)
C24K C27K C28K C34K -6.6(8)
C32K C27K C28K C29K -8.0(8)
C24K C27K C28K C29K 177.5(5)
C34K C28K C29K C30K -168.1(6)
C27K C28K C29K C30K 7.6(9)
C28K C29K C30K C31K -2.2(10)
C29K C30K C31K C32K -3.0(11)
C30K C31K C32K C27K 2.1(10)
C24K C27K C32K C31K 177.7(6)
C28K C27K C32K C31K 3.6(8)
C24K C23K C33K C34K 2.2(8)
C22K C23K C33K C34K -167.8(5)
C29K C28K C34K C33K 172.4(6)
C27K C28K C34K C33K -3.1(9)
C23K C33K C34K C28K 5.5(8)
C26K C25K C35K C40K -163.0(5)
C24K C25K C35K C40K 3.2(9)
C26K C25K C35K C36K 13.4(7)
C24K C25K C35K C36K 179.6(5)
C25K C35K C36K C37K -179.4(5)
C40K C35K C36K C37K -2.7(7)
C25K C35K C36K C42K -5.4(7)
C40K C35K C36K C42K 171.2(5)
C35K C36K C37K C38K 0.9(9)
C42K C36K C37K C38K -172.8(6)
C36K C37K C38K C39K 2.8(9)
C37K C38K C39K C40K -4.9(9)
C38K C39K C40K C35K 3.1(8)
C25K C35K C40K C39K 177.1(5)
C36K C35K C40K C39K 0.6(7)
C25K C26K C41K C42K 3.5(7)
C22K C26K C41K C42K -168.7(5)
C26K C41K C42K C36K 4.6(8)
C37K C36K C42K C41K 170.3(5)
C35K C36K C42K C41K -3.6(8)
C20D C21D C43K C47K -51.0(8)
C6D C21D C43K C47K 130.1(6)
C20D C21D C43K C44K 131.0(6)
C6D C21D C43K C44K -47.9(8)
C21D C43K C44K C45K -176.2(5)
C47K C43K C44K C45K 5.5(6)
C21D C43K C44K C54K -8.0(9)
C47K C43K C44K C54K 173.7(5)
C54K C44K C45K C48K -10.3(8)
C43K C44K C45K C48K 158.8(5)
C54K C44K C45K C46K 178.0(5)
C43K C44K C45K C46K -13.0(6)
C44K C45K C46K C56K -153.9(5)
C48K C45K C46K C56K 36.1(10)
C44K C45K C46K C47K 15.6(6)
C48K C45K C46K C47K -154.4(6)
C56K C46K C47K C62K -8.6(8)
C45K C46K C47K C62K -179.2(5)
C56K C46K C47K C43K 158.3(5)
C45K C46K C47K C43K -12.4(6)
C21D C43K C47K C62K -9.0(9)
C44K C43K C47K C62K 169.3(6)
C21D C43K C47K C46K -173.8(5)
C44K C43K C47K C46K 4.6(6)
C44K C45K C48K C49K 10.4(7)
C46K C45K C48K C49K 179.4(5)
C44K C45K C48K C53K -165.0(5)
C46K C45K C48K C53K 4.0(9)
C53K C48K C49K C55K 172.6(5)
C45K C48K C49K C55K -3.0(8)
C53K C48K C49K C50K -4.6(8)
C45K C48K C49K C50K 179.8(5)
C48K C49K C50K C51K 0.5(8)
C55K C49K C50K C51K -176.8(5)
C49K C50K C51K C52K 4.2(9)
C50K C51K C52K C53K -4.5(9)
C51K C52K C53K C48K 0.2(9)
C49K C48K C53K C52K 4.3(8)
C45K C48K C53K C52K 179.7(5)
C45K C44K C54K C55K 2.4(8)
C43K C44K C54K C55K -164.5(5)
C44K C54K C55K C49K 5.4(8)
C48K C49K C55K C54K -5.1(8)
C50K C49K C55K C54K 172.1(5)
C47K C46K C56K C61K -162.5(5)
C45K C46K C56K C61K 5.7(9)
C47K C46K C56K C57K 10.0(8)
C45K C46K C56K C57K 178.2(5)
C61K C56K C57K C63K 169.2(5)
C46K C56K C57K C63K -3.5(8)
C61K C56K C57K C58K -6.4(9)
C46K C56K C57K C58K -179.1(5)
C63K C57K C58K C59K -171.5(7)
C56K C57K C58K C59K 3.9(10)
C57K C58K C59K C60K 0.1(11)
C58K C59K C60K C61K -2.0(12)
C59K C60K C61K C56K -0.5(10)
C46K C56K C61K C60K 176.9(6)
C57K C56K C61K C60K 4.7(9)
C46K C47K C62K C63K 0.0(8)
C43K C47K C62K C63K -163.5(6)
C47K C62K C63K C57K 6.6(9)
C56K C57K C63K C62K -4.8(9)
C58K C57K C63K C62K 170.6(6)
C6Y C1Y C2Y C3Y 0.0
Cl1Y C1Y C2Y C3Y -178.5(3)
C1Y C2Y C3Y C4Y 0.0
C2Y C3Y C4Y C5Y 0.0
C3Y C4Y C5Y C6Y 0.0
C4Y C5Y C6Y C1Y 0.0
C2Y C1Y C6Y C5Y 0.0
Cl1Y C1Y C6Y C5Y 178.6(3)
C8E N1E C1E C6E -178.2(4)
C15E N1E C1E C6E 2.9(6)
C8E N1E C1E C2E 4.7(6)
C15E N1E C1E C2E -174.2(4)
C6E C1E C2E C3E -13.6(7)
N1E C1E C2E C3E 163.4(4)
C6E C1E C2E C7E 173.2(4)
N1E C1E C2E C7E -9.8(7)
C1E C2E C3E C4E 4.9(7)
C7E C2E C3E C4E 178.0(5)
C2E C3E C4E C5E 3.1(7)
C2E C3E C4E C22E -175.9(4)
C3E C4E C5E C6E -2.7(7)
C22E C4E C5E C6E 176.4(4)
C4E C5E C6E C1E -5.8(7)
C4E C5E C6E C21E 179.7(4)
C2E C1E C6E C5E 14.2(7)
N1E C1E C6E C5E -162.8(4)
C2E C1E C6E C21E -171.6(4)
N1E C1E C6E C21E 11.4(7)
C3E C2E C7E C1L 12.7(7)
C1E C2E C7E C1L -174.5(5)
C3E C2E C7E C9E -168.3(4)
C1E C2E C7E C9E 4.5(7)
C15E N1E C8E C13E 2.3(6)
C1E N1E C8E C13E -176.5(4)
C15E N1E C8E C9E -175.9(4)
C1E N1E C8E C9E 5.3(6)
N1E C8E C9E C10E 162.9(4)
C13E C8E C9E C10E -15.3(6)
N1E C8E C9E C7E -10.3(7)
C13E C8E C9E C7E 171.5(4)
C1L C7E C9E C10E 11.4(7)
C2E C7E C9E C10E -167.7(4)
C1L C7E C9E C8E -175.8(4)
C2E C7E C9E C8E 5.1(6)
C8E C9E C10E C11E 6.8(7)
C7E C9E C10E C11E 179.7(5)
C9E C10E C11E C12E 1.9(7)
C9E C10E C11E C28E -178.1(4)
C10E C11E C12E C13E -2.0(7)
C28E C11E C12E C13E 177.9(4)
C11E C12E C13E C14E 179.0(5)
C11E C12E C13E C8E -6.6(7)
N1E C8E C13E C12E -163.2(4)
C9E C8E C13E C12E 15.1(6)
N1E C8E C13E C14E 11.2(7)
C9E C8E C13E C14E -170.6(4)
C12E C13E C14E C22L -24.8(7)
C8E C13E C14E C22L 161.0(5)
C12E C13E C14E C16E 156.0(5)
C8E C13E C14E C16E -18.2(7)
C8E N1E C15E C20E 171.5(4)
C1E N1E C15E C20E -9.7(6)
C8E N1E C15E C16E -7.6(6)
C1E N1E C15E C16E 171.2(4)
C20E C15E C16E C17E 7.5(7)
N1E C15E C16E C17E -173.4(4)
C20E C15E C16E C14E -179.2(4)
N1E C15E C16E C14E -0.1(7)
C13E C14E C16E C17E -174.6(4)
C22L C14E C16E C17E 6.3(8)
C13E C14E C16E C15E 12.5(7)
C22L C14E C16E C15E -166.6(5)
C15E C16E C17E C18E -14.6(7)
C14E C16E C17E C18E 172.3(5)
C16E C17E C18E C19E 8.7(7)
C16E C17E C18E C34E -172.1(4)
C17E C18E C19E C20E 4.8(7)
C34E C18E C19E C20E -174.4(4)
C18E C19E C20E C15E -11.4(7)
C18E C19E C20E C21E 172.1(5)
N1E C15E C20E C19E -174.2(4)
C16E C15E C20E C19E 4.9(7)
N1E C15E C20E C21E 2.4(7)
C16E C15E C20E C21E -178.5(4)
C19E C20E C21E C43L 7.6(8)
C15E C20E C21E C43L -168.9(5)
C19E C20E C21E C6E -172.8(4)
C15E C20E C21E C6E 10.7(6)
C5E C6E C21E C43L -24.0(6)
C1E C6E C21E C43L 161.8(5)
C5E C6E C21E C20E 156.3(4)
C1E C6E C21E C20E -17.8(6)
C3E C4E C22E C23E -68.4(5)
C5E C4E C22E C23E 112.6(4)
C3E C4E C22E C27E 114.1(4)
C5E C4E C22E C27E -64.9(5)
C27E C22E C23E F1E 179.0(4)
C4E C22E C23E F1E 1.5(4)
C27E C22E C23E C24E 0.0
C4E C22E C23E C24E -177.5(4)
F1E C23E C24E F2E -0.3(4)
C22E C23E C24E F2E 178.7(4)
F1E C23E C24E C25E -179.0(4)
C22E C23E C24E C25E 0.0
F2E C24E C25E F3E 1.6(4)
C23E C24E C25E F3E -179.7(4)
F2E C24E C25E C26E -178.7(4)
C23E C24E C25E C26E 0.0
F3E C25E C26E F4E -0.4(4)
C24E C25E C26E F4E 179.9(4)
F3E C25E C26E C27E 179.7(4)
C24E C25E C26E C27E 0.0
F4E C26E C27E F5E 1.6(4)
C25E C26E C27E F5E -178.5(4)
F4E C26E C27E C22E -179.9(4)
C25E C26E C27E C22E 0.0
C23E C22E C27E F5E 178.5(4)
C4E C22E C27E F5E -4.0(4)
C23E C22E C27E C26E 0.0
C4E C22E C27E C26E 177.5(4)
C10E C11E C28E C29E 109.2(5)
C12E C11E C28E C29E -70.7(5)
C10E C11E C28E C33E -72.9(5)
C12E C11E C28E C33E 107.2(5)
C33E C28E C29E F6E 179.8(4)
C11E C28E C29E F6E -2.3(5)
C33E C28E C29E C30E 0.0
C11E C28E C29E C30E 177.9(4)
F6E C29E C30E F7E -1.5(5)
C28E C29E C30E F7E 178.3(5)
F6E C29E C30E C31E -179.8(5)
C28E C29E C30E C31E 0.0
F7E C30E C31E F8E 1.4(5)
C29E C30E C31E F8E 179.6(4)
F7E C30E C31E C32E -178.2(5)
C29E C30E C31E C32E 0.0
F8E C31E C32E F9E -2.1(5)
C30E C31E C32E F9E 177.5(5)
F8E C31E C32E C33E -179.6(4)
C30E C31E C32E C33E 0.0
F9E C32E C33E F10E 2.1(5)
C31E C32E C33E F10E 179.4(5)
F9E C32E C33E C28E -177.3(5)
C31E C32E C33E C28E 0.0
C29E C28E C33E F10E -179.4(5)
C11E C28E C33E F10E 2.7(5)
C29E C28E C33E C32E 0.0
C11E C28E C33E C32E -178.0(4)
C17E C18E C34E C35E -121.3(4)
C19E C18E C34E C35E 57.8(5)
C17E C18E C34E C39E 58.5(5)
C19E C18E C34E C39E -122.4(4)
C39E C34E C35E F11E -178.1(4)
C18E C34E C35E F11E 1.7(4)
C39E C34E C35E C36E 0.0
C18E C34E C35E C36E 179.9(3)
F11E C35E C36E F12E -3.0(4)
C34E C35E C36E F12E 178.8(4)
F11E C35E C36E C37E 178.2(4)
C34E C35E C36E C37E 0.0
F12E C36E C37E F13E 1.5(4)
C35E C36E C37E F13E -179.8(4)
F12E C36E C37E C38E -178.8(4)
C35E C36E C37E C38E 0.0
F13E C37E C38E F14E -1.5(4)
C36E C37E C38E F14E 178.7(4)
F13E C37E C38E C39E 179.8(4)
C36E C37E C38E C39E 0.0
F14E C38E C39E F15E -2.4(4)
C37E C38E C39E F15E 176.3(4)
F14E C38E C39E C34E -178.7(4)
C37E C38E C39E C34E 0.0
C35E C34E C39E F15E -176.2(4)
C18E C34E C39E F15E 4.0(4)
C35E C34E C39E C38E 0.0
C18E C34E C39E C38E -179.9(3)
C2E C7E C1L C5L 40.4(8)
C9E C7E C1L C5L -138.6(5)
C2E C7E C1L C2L -135.5(6)
C9E C7E C1L C2L 45.5(7)
C7E C1L C2L C3L 174.7(5)
C5L C1L C2L C3L -1.9(6)
C7E C1L C2L C12L 5.4(9)
C5L C1L C2L C12L -171.2(6)
C12L C2L C3L C4L -179.1(5)
C1L C2L C3L C4L 10.6(6)
C12L C2L C3L C6L 9.2(8)
C1L C2L C3L C6L -161.1(5)
C2L C3L C4L C5L -15.5(7)
C6L C3L C4L C5L 154.2(6)
C2L C3L C4L C14L 157.2(6)
C6L C3L C4L C14L -33.1(11)
C3L C4L C5L C20L 177.3(5)
C14L C4L C5L C20L 3.4(8)
C3L C4L C5L C1L 14.4(6)
C14L C4L C5L C1L -159.5(5)
C7E C1L C5L C4L 175.5(5)
C2L C1L C5L C4L -7.9(6)
C7E C1L C5L C20L 14.2(9)
C2L C1L C5L C20L -169.2(5)
C2L C3L C6L C7L -19.5(6)
C4L C3L C6L C7L 171.5(6)
C2L C3L C6L C11L 166.0(4)
C4L C3L C6L C11L -3.0(9)
C11L C6L C7L C8L 0.0
C3L C6L C7L C8L -174.6(4)
C11L C6L C7L C13L -167.4(5)
C3L C6L C7L C13L 18.0(5)
C6L C7L C8L C9L 0.0
C13L C7L C8L C9L 167.6(5)
C7L C8L C9L C10L 0.0
C8L C9L C10L C11L 0.0
C9L C10L C11L C6L 0.0
C7L C6L C11L C10L 0.0
C3L C6L C11L C10L 174.3(5)
C3L C2L C12L C13L 3.3(9)
C1L C2L C12L C13L 171.4(6)
C2L C12L C13L C7L -5.4(9)
C6L C7L C13L C12L -5.7(8)
C8L C7L C13L C12L -173.2(5)
C5L C4L C14L C15L -13.8(7)
C3L C4L C14L C15L 174.2(6)
C5L C4L C14L C19L 167.2(4)
C3L C4L C14L C19L -4.8(9)
C19L C14L C15L C16L 0.0
C4L C14L C15L C16L -179.1(5)
C19L C14L C15L C21L -168.4(5)
C4L C14L C15L C21L 12.6(6)
C14L C15L C16L C17L 0.0
C21L C15L C16L C17L 168.6(5)
C15L C16L C17L C18L 0.0
C16L C17L C18L C19L 0.0
C17L C18L C19L C14L 0.0
C15L C14L C19L C18L 0.0
C4L C14L C19L C18L 179.0(5)
C4L C5L C20L C21L 8.3(8)
C1L C5L C20L C21L 167.9(6)
C5L C20L C21L C15L -9.9(9)
C16L C15L C21L C20L -169.2(5)
C14L C15L C21L C20L -0.6(8)
C13E C14E C22L C23L 136.9(5)
C16E C14E C22L C23L -44.1(8)
C13E C14E C22L C26L -44.0(7)
C16E C14E C22L C26L 135.0(5)
C14E C22L C23L C24L -179.1(5)
C26L C22L C23L C24L 1.7(6)
C14E C22L C23L C33L -10.8(9)
C26L C22L C23L C33L 170.0(5)
C33L C23L C24L C27L -3.1(8)
C22L C23L C24L C27L 166.5(5)
C33L C23L C24L C25L -177.2(5)
C22L C23L C24L C25L -7.6(6)
C23L C24L C25L C26L 10.9(6)
C27L C24L C25L C26L -162.2(6)
C23L C24L C25L C35L -159.3(5)
C27L C24L C25L C35L 27.6(10)
C35L C25L C26L C41L -7.8(7)
C24L C25L C26L C41L -179.7(5)
C35L C25L C26L C22L 162.0(4)
C24L C25L C26L C22L -9.8(5)
C14E C22L C26L C41L -5.0(8)
C23L C22L C26L C41L 174.3(5)
C14E C22L C26L C25L -174.1(5)
C23L C22L C26L C25L 5.2(5)
C23L C24L C27L C28L 11.5(8)
C25L C24L C27L C28L -176.1(5)
C23L C24L C27L C32L -164.7(5)
C25L C24L C27L C32L 7.7(10)
C32L C27L C28L C34L 166.2(6)
C24L C27L C28L C34L -10.3(9)
C32L C27L C28L C29L -12.3(9)
C24L C27L C28L C29L 171.3(6)
C27L C28L C29L C30L 8.1(11)
C34L C28L C29L C30L -170.3(8)
C28L C29L C30L C31L 1.9(13)
C29L C30L C31L C32L -7.3(13)
C30L C31L C32L C27L 2.6(11)
C28L C27L C32L C31L 7.3(9)
C24L C27L C32L C31L -176.5(6)
C24L C23L C33L C34L -7.2(8)
C22L C23L C33L C34L -174.4(5)
C23L C33L C34L C28L 8.6(9)
C27L C28L C34L C33L 0.3(9)
C29L C28L C34L C33L 178.6(6)
C26L C25L C35L C36L 11.1(7)
C24L C25L C35L C36L -179.5(5)
C26L C25L C35L C40L -165.6(5)
C24L C25L C35L C40L 3.7(9)
C40L C35L C36L C42L 170.3(5)
C25L C35L C36L C42L -6.8(8)
C40L C35L C36L C37L -4.4(8)
C25L C35L C36L C37L 178.6(5)
C35L C36L C37L C38L 3.5(8)
C42L C36L C37L C38L -171.5(5)
C36L C37L C38L C39L 0.3(8)
C37L C38L C39L C40L -3.0(9)
C38L C39L C40L C35L 2.1(9)
C36L C35L C40L C39L 1.4(8)
C25L C35L C40L C39L 178.2(5)
C25L C26L C41L C42L -0.4(8)
C22L C26L C41L C42L -168.1(5)
C26L C41L C42L C36L 5.0(8)
C35L C36L C42L C41L -1.3(8)
C37L C36L C42L C41L 173.6(5)
C20E C21E C43L C47L -43.9(8)
C6E C21E C43L C47L 136.5(5)
C20E C21E C43L C44L 132.5(5)
C6E C21E C43L C44L -47.0(7)
C21E C43L C44L C54L -2.8(9)
C47L C43L C44L C54L 174.4(5)
C21E C43L C44L C45L -174.0(5)
C47L C43L C44L C45L 3.2(5)
C54L C44L C45L C48L -8.5(7)
C43L C44L C45L C48L 163.5(4)
C54L C44L C45L C46L 179.3(5)
C43L C44L C45L C46L -8.8(6)
C44L C45L C46L C47L 11.4(6)
C48L C45L C46L C47L -159.3(5)
C44L C45L C46L C56L -160.4(5)
C48L C45L C46L C56L 29.0(10)
C56L C46L C47L C62L -6.4(8)
C45L C46L C47L C62L -179.2(5)
C56L C46L C47L C43L 163.7(5)
C45L C46L C47L C43L -9.2(6)
C21E C43L C47L C46L -179.2(5)
C44L C43L C47L C46L 3.9(6)
C21E C43L C47L C62L -10.2(9)
C44L C43L C47L C62L 172.9(5)
C44L C45L C48L C49L 8.1(7)
C46L C45L C48L C49L 178.0(5)
C44L C45L C48L C53L -163.7(5)
C46L C45L C48L C53L 6.2(9)
C53L C48L C49L C50L -6.4(8)
C45L C48L C49L C50L -178.7(5)
C53L C48L C49L C55L 171.2(5)
C45L C48L C49L C55L -1.1(8)
C48L C49L C50L C51L 4.6(9)
C55L C49L C50L C51L -173.0(5)
C49L C50L C51L C52L -0.6(9)
C50L C51L C52L C53L -1.3(9)
C51L C52L C53L C48L -0.8(9)
C49L C48L C53L C52L 4.6(8)
C45L C48L C53L C52L 176.5(5)
C45L C44L C54L C55L 1.4(8)
C43L C44L C54L C55L -168.7(5)
C44L C54L C55L C49L 6.0(8)
C48L C49L C55L C54L -6.0(8)
C50L C49L C55L C54L 171.6(5)
C47L C46L C56L C61L -163.2(5)
C45L C46L C56L C61L 7.7(9)
C47L C46L C56L C57L 14.0(8)
C45L C46L C56L C57L -175.2(5)
C46L C56L C57L C58L 173.0(5)
C61L C56L C57L C58L -9.6(9)
C46L C56L C57L C63L -11.1(8)
C61L C56L C57L C63L 166.3(5)
C56L C57L C58L C59L 7.6(10)
C63L C57L C58L C59L -168.3(6)
C57L C58L C59L C60L -2.4(11)
C58L C59L C60L C61L -0.7(11)
C59L C60L C61L C56L -1.5(10)
C46L C56L C61L C60L -176.2(6)
C57L C56L C61L C60L 6.6(9)
C46L C47L C62L C63L -4.7(8)
C43L C47L C62L C63L -172.5(5)
C47L C62L C63L C57L 7.6(8)
C58L C57L C63L C62L 176.3(6)
C56L C57L C63L C62L 0.3(9)
C6 C1 C2 C3 0.0
Cl1 C1 C2 C3 178.1(3)
C1 C2 C3 C4 0.0
C2 C3 C4 C5 0.0
C3 C4 C5 C6 0.0
C4 C5 C6 C1 0.0
C2 C1 C6 C5 0.0
Cl1 C1 C6 C5 -178.1(4)
C24 C19 C20 C21 0.0
Cl4 C19 C20 C21 -175.70(18)
C19 C20 C21 C22 0.0
C20 C21 C22 C23 0.0
C21 C22 C23 C24 0.0
C22 C23 C24 C19 0.0
C20 C19 C24 C23 0.0
Cl4 C19 C24 C23 175.61(18)
C36 C31 C32 C33 0.0
Cl6 C31 C32 C33 -175.8(2)
C31 C32 C33 C34 0.0
C32 C33 C34 C35 0.0
C33 C34 C35 C36 0.0
C34 C35 C36 C31 0.0
C32 C31 C36 C35 0.0
Cl6 C31 C36 C35 175.8(2)
C42 C37 C38 C39 0.0
Cl7 C37 C38 C39 178.8(5)
C37 C38 C39 C40 0.0
C38 C39 C40 C41 0.0
C39 C40 C41 C42 0.0
C40 C41 C42 C37 0.0
C38 C37 C42 C41 0.0
Cl7 C37 C42 C41 -178.8(5)
C48 C43 C44 C45 0.0
Cl8 C43 C44 C45 175.9(6)
C43 C44 C45 C46 0.0
C44 C45 C46 C47 0.0
C45 C46 C47 C48 0.0
C46 C47 C48 C43 0.0
C44 C43 C48 C47 0.0
Cl8 C43 C48 C47 -176.0(5)
C54 C49 C50 C51 0.0
Cl9 C49 C50 C51 175.6(3)
C49 C50 C51 C52 0.0
C50 C51 C52 C53 0.0
C51 C52 C53 C54 0.0
C52 C53 C54 C49 0.0
C50 C49 C54 C53 0.0
Cl9 C49 C54 C53 -175.6(3)
C60 C55 C56 C57 0.0
Cl10 C55 C56 C57 -178.6(4)
C55 C56 C57 C58 0.0
C56 C57 C58 C59 0.0
C57 C58 C59 C60 0.0
C58 C59 C60 C55 0.0
C56 C55 C60 C59 0.0
Cl10 C55 C60 C59 178.6(4)
C72 C67 C68 C69 0.0
Cl12 C67 C68 C69 178.1(3)
C67 C68 C69 C70 0.0
C68 C69 C70 C71 0.0
C69 C70 C71 C72 0.0
C70 C71 C72 C67 0.0
C68 C67 C72 C71 0.0
Cl12 C67 C72 C71 -178.1(3)
C78 C73 C74 C75 0.0
Cl13 C73 C74 C75 -178.3(3)
C73 C74 C75 C76 0.0
C74 C75 C76 C77 0.0
C75 C76 C77 C78 0.0
C76 C77 C78 C73 0.0
C74 C73 C78 C77 0.0
Cl13 C73 C78 C77 178.3(3)
C84 C79 C80 C81 0.0
Cl14 C79 C80 C81 176.3(4)
C79 C80 C81 C82 0.0
C80 C81 C82 C83 0.0
C81 C82 C83 C84 0.0
C82 C83 C84 C79 0.0
C80 C79 C84 C83 0.0
Cl14 C79 C84 C83 -176.1(4)
C90 C85 C86 C87 0.0
Cl15 C85 C86 C87 -178.2(4)
C85 C86 C87 C88 0.0
C86 C87 C88 C89 0.0
C87 C88 C89 C90 0.0
C88 C89 C90 C85 0.0
C86 C85 C90 C89 0.0
Cl15 C85 C90 C89 178.3(4)

loop_
_platon_squeeze_void_nr
_platon_squeeze_void_average_x
_platon_squeeze_void_average_y
_platon_squeeze_void_average_z
_platon_squeeze_void_volume
_platon_squeeze_void_count_electrons
_platon_squeeze_void_content
1 0.458 -0.042 0.000 3027 711 ' '
2 0.483 -0.017 0.500 2622 622 ' '
3 0.238 0.335 0.520 10 1 ' '
4 0.538 0.379 0.206 7 2 ' '
5 0.445 0.417 0.471 20 3 ' '
6 0.555 0.583 0.529 20 2 ' '
7 0.462 0.621 0.794 7 1 ' '
8 0.762 0.665 0.480 10 1 ' '
